data_2103532
loop_
_publ_author_name
'Pavlovska, A.'
'Werner, S.'
'Maximov, B.'
'Mill, B.'

_publ_section_title
;
 Pressure-induced phase transitions of piezoelectric single crystals
 from the langasite family: La~3~Nb~0.5~Ga~5.5~O~14~ and
 La~3~Ta~0.5~Ga~5.5~O~14~
;
_journal_issue 6
_journal_name_full 'Acta Crystallographica Section B'
_journal_page_first 939
_journal_page_last 947
_journal_paper_doi 10.1107/S0108768102010273
_journal_volume 58
_journal_year 2002
_chemical_formula_sum 'Ga5.5 La3 Nb0.5 O14'
_chemical_formula_weight 1070.65
_chemical_name_systematic ?
_space_group_IT_number 150
_symmetry_space_group_name_Hall 'P 3 2"'
_symmetry_space_group_name_H-M 'P 3 2 1'
_atom_sites_solution_hydrogens geom
_atom_sites_solution_primary direct
_atom_sites_solution_secondary difmap
_audit_creation_method SHELXL-97
_cell_angle_alpha 90.00
_cell_angle_beta 90.00
_cell_angle_gamma 120.00
_cell_formula_units_Z 1
_cell_length_a 8.135
_cell_length_b 8.135
_cell_length_c 5.090
_cell_measurement_temperature 293(2)
_cell_volume 291.7
_computing_structure_refinement 'SHELXL-97 (Sheldrick, 1997)'
_computing_structure_solution 'SHELXS-97 (Sheldrick, 1990)'
_diffrn_ambient_pressure 4.5E+6
_diffrn_ambient_temperature 293(2)
_diffrn_measured_fraction_theta_full 0.765
_diffrn_measured_fraction_theta_max 0.765
_diffrn_radiation_source synchrotron
_diffrn_radiation_wavelength 0.65030
_diffrn_reflns_av_R_equivalents 0.0000
_diffrn_reflns_av_sigmaI/netI 0.0473
_diffrn_reflns_limit_h_max 10
_diffrn_reflns_limit_h_min -10
_diffrn_reflns_limit_k_max 6
_diffrn_reflns_limit_k_min -7
_diffrn_reflns_limit_l_max 5
_diffrn_reflns_limit_l_min -6
_diffrn_reflns_number 344
_diffrn_reflns_theta_full 24.97
_diffrn_reflns_theta_max 24.97
_diffrn_reflns_theta_min 3.66
_exptl_absorpt_coefficient_mu 23.763
_exptl_crystal_density_diffrn 6.094
_exptl_crystal_density_method 'not measured'
_exptl_crystal_F_000 474
_refine_diff_density_max 1.445
_refine_diff_density_min -1.722
_refine_diff_density_rms 0.411
_refine_ls_abs_structure_details 'Flack H D (1983), Acta Cryst. A39, 876-881'
_refine_ls_abs_structure_Flack -0.06(5)
_refine_ls_extinction_coef 0.195(16)
_refine_ls_extinction_expression Fc^*^=kFc[1+0.001xFc^2^\l^3^/sin(2\q)]^-1/4^
_refine_ls_extinction_method SHELXL
_refine_ls_goodness_of_fit_ref 0.909
_refine_ls_hydrogen_treatment mixed
_refine_ls_matrix_type full
_refine_ls_number_parameters 30
_refine_ls_number_reflns 344
_refine_ls_number_restraints 0
_refine_ls_restrained_S_all 0.909
_refine_ls_R_factor_all 0.0327
_refine_ls_R_factor_gt 0.0327
_refine_ls_shift/su_max 0.000
_refine_ls_shift/su_mean 0.000
_refine_ls_structure_factor_coef Fsqd
_refine_ls_weighting_details 'calc w=1/[\s^2^(Fo^2^)+(0.0900P)^2^+0.0000P] where P=(Fo^2^+2Fc^2^)/3'
_refine_ls_weighting_scheme calc
_refine_ls_wR_factor_gt 0.0890
_refine_ls_wR_factor_ref 0.0890
_reflns_number_gt 344
_reflns_number_total 344
_reflns_threshold_expression >2sigma(I)
_cod_data_source_file sn0021-4.5d3.cif
_cod_data_source_block 4.5d3
_cod_depositor_comments
;
The _diffrn_ambient_pressure was taken from the original data block
header, after comparison with the paper text and supplementary
material.

Changing (with the help of Perl) all _diffrn_radiation_source values in
the files that were reportedly colected on the HASYLAB D3 beamline
(Hamburg) from 'fine-focus sealed tube' to synchrotron.

The command was:

perl -i -ne \
    "s/'fine-focus sealed tube'/synchrotron/; \
    print unless /_diffrn_radiation_type|_diffrn_radiation_monochromator/" \
    *d3*.cif \
    11.57split.cif \
    21.85split.cif \
    22.85split.cif

Saulius Gra\<zulis
;
_cod_original_formula_sum 'Ga5.50 La3 Nb0.50 O14'
_cod_database_code 2103532

loop_
_symmetry_equiv_pos_as_xyz
'x, y, z'
'y, x, -z'
'-y, x-y, z'
'-x+y, -x, z'
'-x, -x+y, -z'
'x-y, -y, -z'

loop_
_atom_site_label
_atom_site_type_symbol
_atom_site_fract_x
_atom_site_fract_y
_atom_site_fract_z
_atom_site_U_iso_or_equiv
_atom_site_adp_type
_atom_site_occupancy
_atom_site_symmetry_multiplicity
_atom_site_calc_flag
_atom_site_refinement_flags
La La -0.42700(11) 0.0000 0.0000 0.0087(6) Uani 1 2 d S
Ga1 Ga 0.0000 0.0000 0.0000 0.0091(8) Uani 0.50 6 d SP
Ga2 Ga -0.6667 -0.3333 0.4695(3) 0.0080(7) Uani 1 3 d S
Ga3 Ga 0.0000 0.2356(2) -0.5000 0.0111(7) Uani 1 2 d S
Nb Nb 0.0000 0.0000 0.0000 0.0091(8) Uani 0.50 6 d SP
O1 O -0.3333 0.3333 0.179(2) 0.009(3) Uiso 1 3 d S
O2 O -0.4570(13) -0.3093(12) 0.3052(13) 0.0139(18) Uiso 1 1 d .
O3 O -0.2205(10) -0.0735(11) -0.2387(14) 0.0153(17) Uiso 1 1 d .

loop_
_atom_site_aniso_label
_atom_site_aniso_U_11
_atom_site_aniso_U_22
_atom_site_aniso_U_33
_atom_site_aniso_U_23
_atom_site_aniso_U_13
_atom_site_aniso_U_12
La 0.0100(7) 0.0075(7) 0.0078(7) -0.0003(3) -0.00014(14) 0.0037(4)
Ga1 0.0099(10) 0.0099(10) 0.0076(11) 0.000 0.000 0.0049(5)
Ga2 0.0097(9) 0.0097(9) 0.0044(9) 0.000 0.000 0.0049(4)
Ga3 0.0128(10) 0.0095(8) 0.0121(9) -0.0033(3) -0.0067(6) 0.0064(5)
Nb 0.0099(10) 0.0099(10) 0.0076(11) 0.000 0.000 0.0049(5)

loop_
_atom_type_symbol
_atom_type_description
_atom_type_scat_dispersion_real
_atom_type_scat_dispersion_imag
_atom_type_scat_source
La La -0.7100 2.1000 'International Tables Vol C Tables 4.2.6.8 and 6.1.1.4'
Nb Nb -4.7570 3.6800 'International Tables Vol C Tables 4.2.6.8 and 6.1.1.4'
Ga Ga 0.2160 1.3800 'International Tables Vol C Tables 4.2.6.8 and 6.1.1.4'
O O 0.0000 0.0000 'International Tables Vol C Tables 4.2.6.8 and 6.1.1.4'

loop_
_geom_angle_atom_site_label_1
_geom_angle_atom_site_label_2
_geom_angle_atom_site_label_3
_geom_angle
_geom_angle_site_symmetry_1
_geom_angle_site_symmetry_3
O3 La O3 67.4(3) 6 .
O3 La O2 107.2(2) 6 3_455
O3 La O2 139.8(3) . 3_455
O3 La O2 139.8(3) 6 5_455
O3 La O2 107.2(2) . 5_455
O2 La O2 100.9(4) 3_455 5_455
O3 La O1 79.3(2) 6 .
O3 La O1 124.6(2) . .
O2 La O1 91.0(3) 3_455 .
O2 La O1 71.9(3) 5_455 .
O3 La O1 124.6(2) 6 2_455
O3 La O1 79.3(2) . 2_455
O2 La O1 71.9(3) 3_455 2_455
O2 La O1 91.1(3) 5_455 2_455
O1 La O1 153.46(6) . 2_455
O3 La O2 79.4(2) 6 6
O3 La O2 66.0(2) . 6
O2 La O2 154.17(13) 3_455 6
O2 La O2 63.3(4) 5_455 6
O1 La O2 65.2(3) . 6
O1 La O2 125.6(3) 2_455 6
O3 La O2 66.0(2) 6 .
O3 La O2 79.4(2) . .
O2 La O2 63.3(4) 3_455 .
O2 La O2 154.18(13) 5_455 .
O1 La O2 125.6(3) . .
O1 La O2 65.2(3) 2_455 .
O2 La O2 138.5(4) 6 .
O3 La Ga2 86.37(18) 6 .
O3 La Ga2 110.71(18) . .
O2 La Ga2 31.0(2) 3_455 .
O2 La Ga2 129.41(19) 5_455 .
O1 La Ga2 109.9(2) . .
O1 La Ga2 65.2(2) 2_455 .
O2 La Ga2 165.60(16) 6 .
O2 La Ga2 32.33(17) . .
O3 La Ga2 110.71(18) 6 2_565
O3 La Ga2 86.37(18) . 2_565
O2 La Ga2 129.41(19) 3_455 2_565
O2 La Ga2 31.0(2) 5_455 2_565
O1 La Ga2 65.2(2) . 2_565
O1 La Ga2 109.9(2) 2_455 2_565
O2 La Ga2 32.34(17) 6 2_565
O2 La Ga2 165.60(16) . 2_565
Ga2 La Ga2 159.90(3) . 2_565
O3 La Ga1 33.71(17) 6 .
O3 La Ga1 33.71(17) . .
O2 La Ga1 129.56(18) 3_455 .
O2 La Ga1 129.56(18) 5_455 .
O1 La Ga1 103.27(3) . .
O1 La Ga1 103.27(3) 2_455 .
O2 La Ga1 69.25(18) 6 .
O2 La Ga1 69.25(18) . .
Ga2 La Ga1 100.050(15) . .
Ga2 La Ga1 100.051(15) 2_565 .
O3 La Nb 33.71(17) 6 .
O3 La Nb 33.71(17) . .
O2 La Nb 129.56(18) 3_455 .
O2 La Nb 129.56(18) 5_455 .
O1 La Nb 103.27(3) . .
O1 La Nb 103.27(3) 2_455 .
O2 La Nb 69.25(18) 6 .
O2 La Nb 69.25(18) . .
Ga2 La Nb 100.050(15) . .
Ga2 La Nb 100.051(15) 2_565 .
Ga1 La Nb 0.0 . .
O3 Ga1 O3 106.3(4) 3 5
O3 Ga1 O3 82.9(4) 3 2
O3 Ga1 O3 86.8(3) 5 2
O3 Ga1 O3 86.8(3) 3 .
O3 Ga1 O3 162.8(5) 5 .
O3 Ga1 O3 106.3(4) 2 .
O3 Ga1 O3 162.8(5) 3 6
O3 Ga1 O3 86.8(3) 5 6
O3 Ga1 O3 86.8(3) 2 6
O3 Ga1 O3 82.9(4) . 6
O3 Ga1 O3 86.8(3) 3 4
O3 Ga1 O3 82.9(4) 5 4
O3 Ga1 O3 162.8(5) 2 4
O3 Ga1 O3 86.8(3) . 4
O3 Ga1 O3 106.3(4) 6 4
O3 Ga1 La 41.5(2) 3 2
O3 Ga1 La 98.6(2) 5 2
O3 Ga1 La 41.5(2) 2 2
O3 Ga1 La 98.6(2) . 2
O3 Ga1 La 126.8(2) 6 2
O3 Ga1 La 126.8(2) 4 2
O3 Ga1 La 98.6(2) 3 4
O3 Ga1 La 41.5(2) 5 4
O3 Ga1 La 126.8(2) 2 4
O3 Ga1 La 126.8(2) . 4
O3 Ga1 La 98.6(2) 6 4
O3 Ga1 La 41.5(2) 4 4
La Ga1 La 120.0 2 4
O3 Ga1 La 126.8(2) 3 .
O3 Ga1 La 126.8(2) 5 .
O3 Ga1 La 98.6(2) 2 .
O3 Ga1 La 41.5(2) . .
O3 Ga1 La 41.5(2) 6 .
O3 Ga1 La 98.6(2) 4 .
La Ga1 La 120.0 2 .
La Ga1 La 120.0 4 .
O3 Ga1 O2 66.3(2) 3 3
O3 Ga1 O2 51.3(3) 5 3
O3 Ga1 O2 52.3(3) 2 3
O3 Ga1 O2 146.0(3) . 3
O3 Ga1 O2 117.2(2) 6 3
O3 Ga1 O2 110.8(3) 4 3
La Ga1 O2 47.41(13) 2 3
La Ga1 O2 79.59(13) 4 3
La Ga1 O2 149.04(13) . 3
O3 Ga1 O2 51.3(3) 3 5
O3 Ga1 O2 66.3(2) 5 5
O3 Ga1 O2 110.8(3) 2 5
O3 Ga1 O2 117.2(2) . 5
O3 Ga1 O2 146.0(3) 6 5
O3 Ga1 O2 52.3(3) 4 5
La Ga1 O2 79.59(13) 2 5
La Ga1 O2 47.41(13) 4 5
La Ga1 O2 149.04(13) . 5
O2 Ga1 O2 61.9(3) 3 5
O3 Ga1 O2 52.3(3) 3 2
O3 Ga1 O2 146.0(3) 5 2
O3 Ga1 O2 66.3(2) 2 2
O3 Ga1 O2 51.3(3) . 2
O3 Ga1 O2 110.8(3) 6 2
O3 Ga1 O2 117.2(2) 4 2
La Ga1 O2 47.41(13) 2 2
La Ga1 O2 149.04(13) 4 2
La Ga1 O2 79.59(13) . 2
O2 Ga1 O2 94.8(3) 3 2
O2 Ga1 O2 103.06(14) 5 2
O1 Ga2 O2 117.4(2) 2_456 4_445
O1 Ga2 O2 117.4(2) 2_456 .
O2 Ga2 O2 100.6(3) 4_445 .
O1 Ga2 O2 117.4(2) 2_456 3_455
O2 Ga2 O2 100.6(3) 4_445 3_455
O2 Ga2 O2 100.6(3) . 3_455
O1 Ga2 O1 180.000(2) 2_456 2_455
O2 Ga2 O1 62.6(2) 4_445 2_455
O2 Ga2 O1 62.6(2) . 2_455
O2 Ga2 O1 62.6(2) 3_455 2_455
O1 Ga2 La 134.614(18) 2_456 4_445
O2 Ga2 La 57.2(2) 4_445 4_445
O2 Ga2 La 43.3(3) . 4_445
O2 Ga2 La 107.5(2) 3_455 4_445
O1 Ga2 La 45.386(18) 2_455 4_445
O1 Ga2 La 134.613(18) 2_456 .
O2 Ga2 La 107.5(2) 4_445 .
O2 Ga2 La 57.2(2) . .
O2 Ga2 La 43.3(3) 3_455 .
O1 Ga2 La 45.387(18) 2_455 .
La Ga2 La 76.12(3) 4_445 .
O1 Ga2 La 134.613(18) 2_456 2_455
O2 Ga2 La 43.3(3) 4_445 2_455
O2 Ga2 La 107.5(2) . 2_455
O2 Ga2 La 57.2(2) 3_455 2_455
O1 Ga2 La 45.387(18) 2_455 2_455
La Ga2 La 76.12(3) 4_445 2_455
La Ga2 La 76.12(3) . 2_455
O1 Ga2 O3 64.81(12) 2_456 4_446
O2 Ga2 O3 59.7(3) 4_445 4_446
O2 Ga2 O3 101.8(3) . 4_446
O2 Ga2 O3 152.5(3) 3_455 4_446
O1 Ga2 O3 115.19(12) 2_455 4_446
La Ga2 O3 78.94(12) 4_445 4_446
La Ga2 O3 154.92(12) . 4_446
La Ga2 O3 100.54(13) 2_455 4_446
O1 Ga2 O3 64.81(12) 2_456 1_556
O2 Ga2 O3 152.6(3) 4_445 1_556
O2 Ga2 O3 59.7(3) . 1_556
O2 Ga2 O3 101.8(3) 3_455 1_556
O1 Ga2 O3 115.19(12) 2_455 1_556
La Ga2 O3 100.54(13) 4_445 1_556
La Ga2 O3 78.94(12) . 1_556
La Ga2 O3 154.92(12) 2_455 1_556
O3 Ga2 O3 103.20(14) 4_446 1_556
O1 Ga2 O3 64.81(12) 2_456 3_456
O2 Ga2 O3 101.8(3) 4_445 3_456
O2 Ga2 O3 152.6(3) . 3_456
O2 Ga2 O3 59.7(3) 3_455 3_456
O1 Ga2 O3 115.19(12) 2_455 3_456
La Ga2 O3 154.92(12) 4_445 3_456
La Ga2 O3 100.54(13) . 3_456
La Ga2 O3 78.94(12) 2_455 3_456
O3 Ga2 O3 103.19(14) 4_446 3_456
O3 Ga2 O3 103.19(14) 1_556 3_456
O1 Ga2 La 41.894(17) 2_456 4_446
O2 Ga2 La 97.9(3) 4_445 4_446
O2 Ga2 La 87.8(2) . 4_446
O2 Ga2 La 157.9(2) 3_455 4_446
O1 Ga2 La 138.106(17) 2_455 4_446
La Ga2 La 92.719(5) 4_445 4_446
La Ga2 La 139.506(4) . 4_446
La Ga2 La 139.505(4) 2_455 4_446
O3 Ga2 La 39.00(13) 4_446 4_446
O3 Ga2 La 64.81(12) 1_556 4_446
O3 Ga2 La 104.62(13) 3_456 4_446
O3 Ga3 O3 133.7(5) 4 6_554
O3 Ga3 O2 108.8(3) 4 4_554
O3 Ga3 O2 100.5(3) 6_554 4_554
O3 Ga3 O2 100.5(3) 4 6
O3 Ga3 O2 108.8(3) 6_554 6
O2 Ga3 O2 100.3(5) 4_554 6
O3 Ga3 O3 73.9(4) 4 .
O3 Ga3 O3 77.9(3) 6_554 .
O2 Ga3 O3 177.2(3) 4_554 .
O2 Ga3 O3 78.3(3) 6 .
O3 Ga3 O3 77.9(3) 4 5_554
O3 Ga3 O3 73.9(4) 6_554 5_554
O2 Ga3 O3 78.3(3) 4_554 5_554
O2 Ga3 O3 177.2(3) 6 5_554
O3 Ga3 O3 103.3(4) . 5_554
O3 Ga3 Nb 110.1(2) 4 1_554
O3 Ga3 Nb 35.3(2) 6_554 1_554
O2 Ga3 Nb 87.9(2) 4_554 1_554
O2 Ga3 Nb 143.9(2) 6 1_554
O3 Ga3 Nb 91.97(18) . 1_554
O3 Ga3 Nb 38.67(16) 5_554 1_554
O3 Ga3 Nb 35.3(2) 4 .
O3 Ga3 Nb 110.1(2) 6_554 .
O2 Ga3 Nb 143.9(2) 4_554 .
O2 Ga3 Nb 87.9(2) 6 .
O3 Ga3 Nb 38.67(16) . .
O3 Ga3 Nb 91.97(18) 5_554 .
Nb Ga3 Nb 106.04(5) 1_554 .
O3 Ga3 O1 62.2(2) 4 2_565
O3 Ga3 O1 159.8(3) 6_554 2_565
O2 Ga3 O1 59.5(3) 4_554 2_565
O2 Ga3 O1 74.8(3) 6 2_565
O3 Ga3 O1 122.0(2) . 2_565
O3 Ga3 O1 102.42(19) 5_554 2_565
Nb Ga3 O1 136.59(12) 1_554 2_565
Nb Ga3 O1 89.79(14) . 2_565
O3 Ga3 O1 159.8(3) 4 1_554
O3 Ga3 O1 62.2(2) 6_554 1_554
O2 Ga3 O1 74.8(3) 4_554 1_554
O2 Ga3 O1 59.5(3) 6 1_554
O3 Ga3 O1 102.42(19) . 1_554
O3 Ga3 O1 122.0(2) 5_554 1_554
Nb Ga3 O1 89.79(14) 1_554 1_554
Nb Ga3 O1 136.59(12) . 1_554
O1 Ga3 O1 106.14(13) 2_565 1_554
O3 Ga3 O3 45.3(2) 4 3
O3 Ga3 O3 88.7(3) 6_554 3
O2 Ga3 O3 134.7(3) 4_554 3
O2 Ga3 O3 118.6(2) 6 3
O3 Ga3 O3 47.74(17) . 3
O3 Ga3 O3 61.8(3) 5_554 3
Nb Ga3 O3 74.48(11) 1_554 3
Nb Ga3 O3 32.62(11) . 3
O1 Ga3 O3 107.34(15) 2_565 3
O1 Ga3 O3 144.14(13) 1_554 3
O3 Ga3 O3 88.7(3) 4 2_554
O3 Ga3 O3 45.3(2) 6_554 2_554
O2 Ga3 O3 118.6(2) 4_554 2_554
O2 Ga3 O3 134.7(3) 6 2_554
O3 Ga3 O3 61.8(3) . 2_554
O3 Ga3 O3 47.75(18) 5_554 2_554
Nb Ga3 O3 32.62(11) 1_554 2_554
Nb Ga3 O3 74.48(11) . 2_554
O1 Ga3 O3 144.14(13) 2_565 2_554
O1 Ga3 O3 107.34(15) 1_554 2_554
O3 Ga3 O3 45.4(2) 3 2_554
O3 Nb O3 106.3(4) 3 5
O3 Nb O3 82.9(4) 3 2
O3 Nb O3 86.8(3) 5 2
O3 Nb O3 86.8(3) 3 .
O3 Nb O3 162.8(5) 5 .
O3 Nb O3 106.3(4) 2 .
O3 Nb O3 162.8(5) 3 6
O3 Nb O3 86.8(3) 5 6
O3 Nb O3 86.8(3) 2 6
O3 Nb O3 82.9(4) . 6
O3 Nb O3 86.8(3) 3 4
O3 Nb O3 82.9(4) 5 4
O3 Nb O3 162.8(5) 2 4
O3 Nb O3 86.8(3) . 4
O3 Nb O3 106.3(4) 6 4
O3 Nb Ga3 97.2(2) 3 2
O3 Nb Ga3 32.1(2) 5 2
O3 Nb Ga3 54.8(2) 2 2
O3 Nb Ga3 159.6(2) . 2
O3 Nb Ga3 87.9(2) 6 2
O3 Nb Ga3 113.4(2) 4 2
O3 Nb Ga3 32.1(2) 3 2_554
O3 Nb Ga3 97.2(2) 5 2_554
O3 Nb Ga3 113.4(2) 2 2_554
O3 Nb Ga3 87.9(2) . 2_554
O3 Nb Ga3 159.6(2) 6 2_554
O3 Nb Ga3 54.8(2) 4 2_554
Ga3 Nb Ga3 106.04(5) 2 2_554
O3 Nb Ga3 87.9(2) 3 .
O3 Nb Ga3 113.4(2) 5 .
O3 Nb Ga3 159.6(2) 2 .
O3 Nb Ga3 54.8(2) . .
O3 Nb Ga3 97.2(2) 6 .
O3 Nb Ga3 32.1(2) 4 .
Ga3 Nb Ga3 144.99(2) 2 .
Ga3 Nb Ga3 62.79(4) 2_554 .
O3 Nb Ga3 54.8(2) 3 3
O3 Nb Ga3 159.6(2) 5 3
O3 Nb Ga3 97.2(2) 2 3
O3 Nb Ga3 32.1(2) . 3
O3 Nb Ga3 113.4(2) 6 3
O3 Nb Ga3 87.9(2) 4 3
Ga3 Nb Ga3 144.99(2) 2 3
Ga3 Nb Ga3 62.79(4) 2_554 3
Ga3 Nb Ga3 62.79(4) . 3
O3 Nb Ga3 113.4(2) 3 3_556
O3 Nb Ga3 87.9(2) 5 3_556
O3 Nb Ga3 32.1(2) 2 3_556
O3 Nb Ga3 97.2(2) . 3_556
O3 Nb Ga3 54.8(2) 6 3_556
O3 Nb Ga3 159.6(2) 4 3_556
Ga3 Nb Ga3 62.79(4) 2 3_556
Ga3 Nb Ga3 144.99(2) 2_554 3_556
Ga3 Nb Ga3 144.99(2) . 3_556
Ga3 Nb Ga3 106.04(5) 3 3_556
O3 Nb Ga3 159.6(2) 3 1_556
O3 Nb Ga3 54.8(2) 5 1_556
O3 Nb Ga3 87.9(2) 2 1_556
O3 Nb Ga3 113.4(2) . 1_556
O3 Nb Ga3 32.1(2) 6 1_556
O3 Nb Ga3 97.2(2) 4 1_556
Ga3 Nb Ga3 62.79(4) 2 1_556
Ga3 Nb Ga3 144.99(2) 2_554 1_556
Ga3 Nb Ga3 106.04(5) . 1_556
Ga3 Nb Ga3 144.99(2) 3 1_556
Ga3 Nb Ga3 62.79(4) 3_556 1_556
Ga2 O1 La 110.6(2) 2_566 2_565
Ga2 O1 La 110.6(2) 2_566 .
La O1 La 108.4(2) 2_565 .
Ga2 O1 La 110.6(2) 2_566 4_455
La O1 La 108.3(2) 2_565 4_455
La O1 La 108.3(2) . 4_455
Ga2 O1 O2 146.72(19) 2_566 6
La O1 O2 51.5(2) 2_565 6
La O1 O2 61.9(2) . 6
La O1 O2 102.3(4) 4_455 6
Ga2 O1 O2 146.72(19) 2_566 5_455
La O1 O2 102.3(4) 2_565 5_455
La O1 O2 51.5(2) . 5_455
La O1 O2 61.9(2) 4_455 5_455
O2 O1 O2 56.8(3) 6 5_455
Ga2 O1 O2 146.71(19) 2_566 2_565
La O1 O2 61.9(2) 2_565 2_565
La O1 O2 102.3(4) . 2_565
La O1 O2 51.5(2) 4_455 2_565
O2 O1 O2 56.8(3) 6 2_565
O2 O1 O2 56.8(3) 5_455 2_565
Ga2 O1 O2 31.6(2) 2_566 6_556
La O1 O2 89.16(19) 2_565 6_556
La O1 O2 97.5(2) . 6_556
La O1 O2 141.5(4) 4_455 6_556
O2 O1 O2 115.1(3) 6 6_556
O2 O1 O2 148.85(12) 5_455 6_556
O2 O1 O2 148.85(12) 2_565 6_556
Ga2 O1 O2 31.6(2) 2_566 5_456
La O1 O2 141.5(4) 2_565 5_456
La O1 O2 89.16(19) . 5_456
La O1 O2 97.5(2) 4_455 5_456
O2 O1 O2 148.85(12) 6 5_456
O2 O1 O2 115.1(3) 5_455 5_456
O2 O1 O2 148.85(12) 2_565 5_456
O2 O1 O2 54.0(3) 6_556 5_456
Ga2 O1 O2 31.6(2) 2_566 2_566
La O1 O2 97.5(2) 2_565 2_566
La O1 O2 141.5(4) . 2_566
La O1 O2 89.16(19) 4_455 2_566
O2 O1 O2 148.85(12) 6 2_566
O2 O1 O2 148.85(12) 5_455 2_566
O2 O1 O2 115.1(3) 2_565 2_566
O2 O1 O2 54.0(3) 6_556 2_566
O2 O1 O2 54.0(3) 5_456 2_566
Ga2 O1 O3 84.5(2) 2_566 6
La O1 O3 82.30(14) 2_565 6
La O1 O3 47.47(15) . 6
La O1 O3 155.7(3) 4_455 6
O2 O1 O3 66.7(2) 6 6
O2 O1 O3 94.9(3) 5_455 6
O2 O1 O3 123.4(3) 2_565 6
O2 O1 O3 57.6(2) 6_556 6
O2 O1 O3 85.6(3) 5_456 6
O2 O1 O3 111.5(4) 2_566 6
Ga2 O1 O3 84.5(2) 2_566 2_565
La O1 O3 47.47(15) 2_565 2_565
La O1 O3 155.7(3) . 2_565
La O1 O3 82.30(14) 4_455 2_565
O2 O1 O3 94.9(3) 6 2_565
O2 O1 O3 123.4(3) 5_455 2_565
O2 O1 O3 66.7(2) 2_565 2_565
O2 O1 O3 85.6(3) 6_556 2_565
O2 O1 O3 111.5(4) 5_456 2_565
O2 O1 O3 57.6(2) 2_566 2_565
O3 O1 O3 119.08(8) 6 2_565
Ga2 O1 O3 84.5(2) 2_566 5_455
La O1 O3 155.7(3) 2_565 5_455
La O1 O3 82.30(14) . 5_455
La O1 O3 47.47(15) 4_455 5_455
O2 O1 O3 123.4(3) 6 5_455
O2 O1 O3 66.7(2) 5_455 5_455
O2 O1 O3 94.9(3) 2_565 5_455
O2 O1 O3 111.5(4) 6_556 5_455
O2 O1 O3 57.6(2) 5_456 5_455
O2 O1 O3 85.6(3) 2_566 5_455
O3 O1 O3 119.08(8) 6 5_455
O3 O1 O3 119.08(8) 2_565 5_455
Ga2 O1 Ga2 180.0 2_566 2_565
La O1 Ga2 69.4(2) 2_565 2_565
La O1 Ga2 69.4(2) . 2_565
La O1 Ga2 69.4(2) 4_455 2_565
O2 O1 Ga2 33.28(19) 6 2_565
O2 O1 Ga2 33.28(19) 5_455 2_565
O2 O1 Ga2 33.28(19) 2_565 2_565
O2 O1 Ga2 148.4(2) 6_556 2_565
O2 O1 Ga2 148.4(2) 5_456 2_565
O2 O1 Ga2 148.4(2) 2_566 2_565
O3 O1 Ga2 95.5(2) 6 2_565
O3 O1 Ga2 95.5(2) 2_565 2_565
O3 O1 Ga2 95.5(2) 5_455 2_565
Ga2 O1 Ga3 62.81(16) 2_566 1_556
La O1 Ga3 72.73(6) 2_565 1_556
La O1 Ga3 77.68(6) . 1_556
La O1 Ga3 172.7(4) 4_455 1_556
O2 O1 Ga3 84.09(16) 6 1_556
O2 O1 Ga3 125.2(2) 5_455 1_556
O2 O1 Ga3 132.2(2) 2_565 1_556
O2 O1 Ga3 31.53(17) 6_556 1_556
O2 O1 Ga3 78.3(3) 5_456 1_556
O2 O1 Ga3 83.6(3) 2_566 1_556
O3 O1 Ga3 30.75(15) 6 1_556
O3 O1 Ga3 93.71(18) 2_565 1_556
O3 O1 Ga3 131.5(3) 5_455 1_556
Ga2 O1 Ga3 117.19(16) 2_565 1_556
Ga2 O1 Ga3 62.81(16) 2_566 2_455
La O1 Ga3 172.7(4) 2_565 2_455
La O1 Ga3 72.73(6) . 2_455
La O1 Ga3 77.68(6) 4_455 2_455
O2 O1 Ga3 132.2(2) 6 2_455
O2 O1 Ga3 84.09(16) 5_455 2_455
O2 O1 Ga3 125.2(2) 2_565 2_455
O2 O1 Ga3 83.6(3) 6_556 2_455
O2 O1 Ga3 31.53(17) 5_456 2_455
O2 O1 Ga3 78.3(3) 2_566 2_455
O3 O1 Ga3 93.71(18) 6 2_455
O3 O1 Ga3 131.5(3) 2_565 2_455
O3 O1 Ga3 30.75(15) 5_455 2_455
Ga2 O1 Ga3 117.19(16) 2_565 2_455
Ga3 O1 Ga3 100.8(2) 1_556 2_455
Ga2 O1 Ga3 62.81(16) 2_566 3_566
La O1 Ga3 77.68(6) 2_565 3_566
La O1 Ga3 172.7(4) . 3_566
La O1 Ga3 72.73(6) 4_455 3_566
O2 O1 Ga3 125.2(2) 6 3_566
O2 O1 Ga3 132.2(2) 5_455 3_566
O2 O1 Ga3 84.08(16) 2_565 3_566
O2 O1 Ga3 78.3(3) 6_556 3_566
O2 O1 Ga3 83.6(3) 5_456 3_566
O2 O1 Ga3 31.53(17) 2_566 3_566
O3 O1 Ga3 131.5(3) 6 3_566
O3 O1 Ga3 30.75(15) 2_565 3_566
O3 O1 Ga3 93.71(18) 5_455 3_566
Ga2 O1 Ga3 117.19(16) 2_565 3_566
Ga3 O1 Ga3 100.8(2) 1_556 3_566
Ga3 O1 Ga3 100.8(2) 2_455 3_566
Ga2 O1 O2 79.6(2) 2_566 4
La O1 O2 42.66(14) 2_565 4
La O1 O2 93.76(13) . 4
La O1 O2 149.28(19) 4_455 4
O2 O1 O2 69.2(2) 6 4
O2 O1 O2 124.5(3) 5_455 4
O2 O1 O2 103.9(2) 2_565 4
O2 O1 O2 50.5(2) 6_556 4
O2 O1 O2 104.1(3) 5_456 4
O2 O1 O2 86.2(2) 2_566 4
O3 O1 O2 49.5(2) 6 4
O3 O1 O2 69.6(2) 2_565 4
O3 O1 O2 161.1(4) 5_455 4
Ga2 O1 O2 100.4(2) 2_565 4
Ga3 O1 O2 30.33(14) 1_556 4
Ga3 O1 O2 130.5(3) 2_455 4
Ga3 O1 O2 88.07(17) 3_566 4
Ga2 O1 O2 79.6(2) 2_566 3_455
La O1 O2 149.28(19) 2_565 3_455
La O1 O2 42.66(14) . 3_455
La O1 O2 93.76(13) 4_455 3_455
O2 O1 O2 103.9(2) 6 3_455
O2 O1 O2 69.2(2) 5_455 3_455
O2 O1 O2 124.5(3) 2_565 3_455
O2 O1 O2 86.2(2) 6_556 3_455
O2 O1 O2 50.5(2) 5_456 3_455
O2 O1 O2 104.1(3) 2_566 3_455
O3 O1 O2 69.6(2) 6 3_455
O3 O1 O2 161.1(4) 2_565 3_455
O3 O1 O2 49.5(2) 5_455 3_455
Ga2 O1 O2 100.4(2) 2_565 3_455
Ga3 O1 O2 88.07(17) 1_556 3_455
Ga3 O1 O2 30.33(14) 2_455 3_455
Ga3 O1 O2 130.5(3) 3_566 3_455
O2 O1 O2 116.83(12) 4 3_455
Ga2 O1 O2 79.6(2) 2_566 1_565
La O1 O2 93.76(13) 2_565 1_565
La O1 O2 149.28(19) . 1_565
La O1 O2 42.66(14) 4_455 1_565
O2 O1 O2 124.5(3) 6 1_565
O2 O1 O2 103.9(2) 5_455 1_565
O2 O1 O2 69.2(2) 2_565 1_565
O2 O1 O2 104.1(3) 6_556 1_565
O2 O1 O2 86.2(2) 5_456 1_565
O2 O1 O2 50.5(2) 2_566 1_565
O3 O1 O2 161.1(4) 6 1_565
O3 O1 O2 49.5(2) 2_565 1_565
O3 O1 O2 69.6(2) 5_455 1_565
Ga2 O1 O2 100.4(2) 2_565 1_565
Ga3 O1 O2 130.5(3) 1_556 1_565
Ga3 O1 O2 88.07(17) 2_455 1_565
Ga3 O1 O2 30.33(14) 3_566 1_565
O2 O1 O2 116.83(12) 4 1_565
O2 O1 O2 116.83(12) 3_455 1_565
Ga2 O1 O3 118.88(16) 2_566 .
La O1 O3 82.12(16) 2_565 .
La O1 O3 26.44(12) . .
La O1 O3 121.6(3) 4_455 .
O2 O1 O3 40.50(18) 6 .
O2 O1 O3 59.7(2) 5_455 .
O2 O1 O3 93.1(3) 2_565 .
O2 O1 O3 94.0(2) 6_556 .
O2 O1 O3 108.38(17) 5_456 .
O2 O1 O3 148.0(3) 2_566 .
O3 O1 O3 36.5(2) 6 .
O3 O1 O3 129.6(2) 2_565 .
O3 O1 O3 107.8(2) 5_455 .
Ga2 O1 O3 61.13(16) 2_565 .
Ga3 O1 O3 65.62(9) 1_556 .
Ga3 O1 O3 98.32(10) 2_455 .
Ga3 O1 O3 158.43(9) 3_566 .
O2 O1 O3 71.83(16) 4 .
O2 O1 O3 67.99(17) 3_455 .
O2 O1 O3 161.4(3) 1_565 .
Ga2 O1 O3 118.87(16) 2_566 3_565
La O1 O3 26.44(12) 2_565 3_565
La O1 O3 121.6(3) . 3_565
La O1 O3 82.12(16) 4_455 3_565
O2 O1 O3 59.7(2) 6 3_565
O2 O1 O3 93.1(3) 5_455 3_565
O2 O1 O3 40.50(18) 2_565 3_565
O2 O1 O3 108.38(17) 6_556 3_565
O2 O1 O3 148.0(3) 5_456 3_565
O2 O1 O3 94.0(2) 2_566 3_565
O3 O1 O3 107.8(2) 6 3_565
O3 O1 O3 36.5(2) 2_565 3_565
O3 O1 O3 129.6(2) 5_455 3_565
Ga2 O1 O3 61.13(16) 2_565 3_565
Ga3 O1 O3 98.32(10) 1_556 3_565
Ga3 O1 O3 158.43(9) 2_455 3_565
Ga3 O1 O3 65.62(9) 3_566 3_565
O2 O1 O3 67.99(17) 4 3_565
O2 O1 O3 161.4(3) 3_455 3_565
O2 O1 O3 71.83(16) 1_565 3_565
O3 O1 O3 98.6(2) . 3_565
Ga2 O1 O3 118.87(16) 2_566 4_455
La O1 O3 121.6(3) 2_565 4_455
La O1 O3 82.12(16) . 4_455
La O1 O3 26.44(12) 4_455 4_455
O2 O1 O3 93.1(3) 6 4_455
O2 O1 O3 40.50(18) 5_455 4_455
O2 O1 O3 59.7(2) 2_565 4_455
O2 O1 O3 148.0(3) 6_556 4_455
O2 O1 O3 94.0(2) 5_456 4_455
O2 O1 O3 108.38(17) 2_566 4_455
O3 O1 O3 129.6(2) 6 4_455
O3 O1 O3 107.8(2) 2_565 4_455
O3 O1 O3 36.5(2) 5_455 4_455
Ga2 O1 O3 61.13(16) 2_565 4_455
Ga3 O1 O3 158.43(9) 1_556 4_455
Ga3 O1 O3 65.62(9) 2_455 4_455
Ga3 O1 O3 98.32(10) 3_566 4_455
O2 O1 O3 161.4(3) 4 4_455
O2 O1 O3 71.83(16) 3_455 4_455
O2 O1 O3 67.99(17) 1_565 4_455
O3 O1 O3 98.6(2) . 4_455
O3 O1 O3 98.6(2) 3_565 4_455
Ga2 O1 Ga3 137.32(9) 2_566 2_454
La O1 Ga3 112.0(3) 2_565 2_454
La O1 Ga3 52.63(15) . 2_454
La O1 Ga3 57.09(15) 4_455 2_454
O2 O1 Ga3 66.8(2) 6 2_454
O2 O1 Ga3 10.19(15) 5_455 2_454
O2 O1 Ga3 62.2(2) 2_565 2_454
O2 O1 Ga3 146.86(16) 6_556 2_454
O2 O1 Ga3 105.86(16) 5_456 2_454
O2 O1 Ga3 140.17(15) 2_566 2_454
O3 O1 Ga3 98.8(2) 6 2_454
O3 O1 Ga3 127.5(3) 2_565 2_454
O3 O1 Ga3 56.60(16) 5_455 2_454
Ga2 O1 Ga3 42.68(9) 2_565 2_454
Ga3 O1 Ga3 129.60(11) 1_556 2_454
Ga3 O1 Ga3 74.51(7) 2_455 2_454
Ga3 O1 Ga3 129.60(11) 3_566 2_454
O2 O1 Ga3 133.7(2) 4 2_454
O2 O1 Ga3 62.44(13) 3_455 2_454
O2 O1 Ga3 99.75(17) 1_565 2_454
O3 O1 Ga3 65.61(16) . 2_454
O3 O1 Ga3 100.7(2) 3_565 2_454
O3 O1 Ga3 33.10(10) 4_455 2_454
Ga2 O1 Ga3 137.33(10) 2_566 .
La O1 Ga3 52.63(15) 2_565 .
La O1 Ga3 57.09(15) . .
La O1 Ga3 112.0(3) 4_455 .
O2 O1 Ga3 10.19(15) 6 .
O2 O1 Ga3 62.2(2) 5_455 .
O2 O1 Ga3 66.8(2) 2_565 .
O2 O1 Ga3 105.86(16) 6_556 .
O2 O1 Ga3 140.18(15) 5_456 .
O2 O1 Ga3 146.86(16) 2_566 .
O3 O1 Ga3 56.60(16) 6 .
O3 O1 Ga3 98.8(2) 2_565 .
O3 O1 Ga3 127.5(3) 5_455 .
Ga2 O1 Ga3 42.68(10) 2_565 .
Ga3 O1 Ga3 74.51(7) 1_556 .
Ga3 O1 Ga3 129.60(11) 2_455 .
Ga3 O1 Ga3 129.60(11) 3_566 .
O2 O1 Ga3 62.44(13) 4 .
O2 O1 Ga3 99.75(17) 3_455 .
O2 O1 Ga3 133.7(2) 1_565 .
O3 O1 Ga3 33.10(10) . .
O3 O1 Ga3 65.61(16) 3_565 .
O3 O1 Ga3 100.7(2) 4_455 .
Ga3 O1 Ga3 71.89(15) 2_454 .
Ga2 O1 Ga3 137.32(10) 2_566 3_565
La O1 Ga3 57.09(15) 2_565 3_565
La O1 Ga3 112.0(3) . 3_565
La O1 Ga3 52.63(15) 4_455 3_565
O2 O1 Ga3 62.2(2) 6 3_565
O2 O1 Ga3 66.8(2) 5_455 3_565
O2 O1 Ga3 10.19(15) 2_565 3_565
O2 O1 Ga3 140.18(15) 6_556 3_565
O2 O1 Ga3 146.85(16) 5_456 3_565
O2 O1 Ga3 105.86(16) 2_566 3_565
O3 O1 Ga3 127.5(3) 6 3_565
O3 O1 Ga3 56.60(16) 2_565 3_565
O3 O1 Ga3 98.8(2) 5_455 3_565
Ga2 O1 Ga3 42.67(10) 2_565 3_565
Ga3 O1 Ga3 129.60(11) 1_556 3_565
Ga3 O1 Ga3 129.60(11) 2_455 3_565
Ga3 O1 Ga3 74.51(7) 3_566 3_565
O2 O1 Ga3 99.75(17) 4 3_565
O2 O1 Ga3 133.7(2) 3_455 3_565
O2 O1 Ga3 62.44(13) 1_565 3_565
O3 O1 Ga3 100.7(2) . 3_565
O3 O1 Ga3 33.10(10) 3_565 3_565
O3 O1 Ga3 65.61(16) 4_455 3_565
Ga3 O1 Ga3 71.89(15) 2_454 3_565
Ga3 O1 Ga3 71.89(15) . 3_565
Ga2 O1 Ga1 100.96(13) 2_566 .
La O1 Ga1 71.51(7) 2_565 .
La O1 Ga1 44.97(3) . .
La O1 Ga1 145.5(3) 4_455 .
O2 O1 Ga1 49.37(16) 6 .
O2 O1 Ga1 84.1(2) 5_455 .
O2 O1 Ga1 106.1(3) 2_565 .
O2 O1 Ga1 72.05(16) 6_556 .
O2 O1 Ga1 102.46(19) 5_456 .
O2 O1 Ga1 125.3(3) 2_566 .
O3 O1 Ga1 17.35(14) 6 .
O3 O1 Ga1 115.13(15) 2_565 .
O3 O1 Ga1 125.79(15) 5_455 .
Ga2 O1 Ga1 79.05(13) 2_565 .
Ga3 O1 Ga1 41.76(3) 1_556 .
Ga3 O1 Ga1 106.00(5) 2_455 .
Ga3 O1 Ga1 136.95(10) 3_566 .
O2 O1 Ga1 48.96(13) 4 .
O2 O1 Ga1 78.18(14) 3_455 .
O2 O1 Ga1 164.59(14) 1_565 .
O3 O1 Ga1 24.63(9) . .
O3 O1 Ga1 94.92(15) 3_565 .
O3 O1 Ga1 123.23(19) 4_455 .
Ga3 O1 Ga1 90.24(13) 2_454 .
Ga3 O1 Ga1 39.25(4) . .
Ga3 O1 Ga1 110.55(18) 3_565 .
Ga2 O1 Nb 100.96(13) 2_566 .
La O1 Nb 71.51(7) 2_565 .
La O1 Nb 44.97(3) . .
La O1 Nb 145.5(3) 4_455 .
O2 O1 Nb 49.37(16) 6 .
O2 O1 Nb 84.1(2) 5_455 .
O2 O1 Nb 106.1(3) 2_565 .
O2 O1 Nb 72.05(16) 6_556 .
O2 O1 Nb 102.46(19) 5_456 .
O2 O1 Nb 125.3(3) 2_566 .
O3 O1 Nb 17.35(14) 6 .
O3 O1 Nb 115.13(15) 2_565 .
O3 O1 Nb 125.79(15) 5_455 .
Ga2 O1 Nb 79.05(13) 2_565 .
Ga3 O1 Nb 41.76(3) 1_556 .
Ga3 O1 Nb 106.00(5) 2_455 .
Ga3 O1 Nb 136.95(10) 3_566 .
O2 O1 Nb 48.96(13) 4 .
O2 O1 Nb 78.18(14) 3_455 .
O2 O1 Nb 164.59(14) 1_565 .
O3 O1 Nb 24.63(9) . .
O3 O1 Nb 94.92(15) 3_565 .
O3 O1 Nb 123.23(19) 4_455 .
Ga3 O1 Nb 90.24(13) 2_454 .
Ga3 O1 Nb 39.25(4) . .
Ga3 O1 Nb 110.55(18) 3_565 .
Ga1 O1 Nb 0.0 . .
Ga2 O1 Ga1 100.95(13) 2_566 1_455
La O1 Ga1 145.5(3) 2_565 1_455
La O1 Ga1 71.51(7) . 1_455
La O1 Ga1 44.97(3) 4_455 1_455
O2 O1 Ga1 106.1(3) 6 1_455
O2 O1 Ga1 49.37(16) 5_455 1_455
O2 O1 Ga1 84.1(2) 2_565 1_455
O2 O1 Ga1 125.3(3) 6_556 1_455
O2 O1 Ga1 72.05(16) 5_456 1_455
O2 O1 Ga1 102.46(19) 2_566 1_455
O3 O1 Ga1 115.13(15) 6 1_455
O3 O1 Ga1 125.79(15) 2_565 1_455
O3 O1 Ga1 17.35(14) 5_455 1_455
Ga2 O1 Ga1 79.04(13) 2_565 1_455
Ga3 O1 Ga1 136.95(10) 1_556 1_455
Ga3 O1 Ga1 41.76(3) 2_455 1_455
Ga3 O1 Ga1 106.00(5) 3_566 1_455
O2 O1 Ga1 164.59(14) 4 1_455
O2 O1 Ga1 48.96(13) 3_455 1_455
O2 O1 Ga1 78.18(14) 1_565 1_455
O3 O1 Ga1 94.92(15) . 1_455
O3 O1 Ga1 123.23(19) 3_565 1_455
O3 O1 Ga1 24.63(9) 4_455 1_455
Ga3 O1 Ga1 39.25(4) 2_454 1_455
Ga3 O1 Ga1 110.55(18) . 1_455
Ga3 O1 Ga1 90.24(13) 3_565 1_455
Ga1 O1 Ga1 116.48(8) . 1_455
Nb O1 Ga1 116.48(8) . 1_455
Ga2 O1 Nb 100.95(13) 2_566 1_455
La O1 Nb 145.5(3) 2_565 1_455
La O1 Nb 71.51(7) . 1_455
La O1 Nb 44.97(3) 4_455 1_455
O2 O1 Nb 106.1(3) 6 1_455
O2 O1 Nb 49.37(16) 5_455 1_455
O2 O1 Nb 84.1(2) 2_565 1_455
O2 O1 Nb 125.3(3) 6_556 1_455
O2 O1 Nb 72.05(16) 5_456 1_455
O2 O1 Nb 102.46(19) 2_566 1_455
O3 O1 Nb 115.13(15) 6 1_455
O3 O1 Nb 125.79(15) 2_565 1_455
O3 O1 Nb 17.35(14) 5_455 1_455
Ga2 O1 Nb 79.04(13) 2_565 1_455
Ga3 O1 Nb 136.95(10) 1_556 1_455
Ga3 O1 Nb 41.76(3) 2_455 1_455
Ga3 O1 Nb 106.00(5) 3_566 1_455
O2 O1 Nb 164.59(14) 4 1_455
O2 O1 Nb 48.96(13) 3_455 1_455
O2 O1 Nb 78.18(14) 1_565 1_455
O3 O1 Nb 94.92(15) . 1_455
O3 O1 Nb 123.23(19) 3_565 1_455
O3 O1 Nb 24.63(9) 4_455 1_455
Ga3 O1 Nb 39.25(4) 2_454 1_455
Ga3 O1 Nb 110.55(18) . 1_455
Ga3 O1 Nb 90.24(13) 3_565 1_455
Ga1 O1 Nb 116.48(8) . 1_455
Nb O1 Nb 116.48(8) . 1_455
Ga1 O1 Nb 0.0 1_455 1_455
Ga2 O1 Ga1 100.95(13) 2_566 1_565
La O1 Ga1 44.97(3) 2_565 1_565
La O1 Ga1 145.5(3) . 1_565
La O1 Ga1 71.51(7) 4_455 1_565
O2 O1 Ga1 84.1(2) 6 1_565
O2 O1 Ga1 106.1(3) 5_455 1_565
O2 O1 Ga1 49.37(16) 2_565 1_565
O2 O1 Ga1 102.46(19) 6_556 1_565
O2 O1 Ga1 125.3(3) 5_456 1_565
O2 O1 Ga1 72.05(16) 2_566 1_565
O3 O1 Ga1 125.79(15) 6 1_565
O3 O1 Ga1 17.35(14) 2_565 1_565
O3 O1 Ga1 115.13(15) 5_455 1_565
Ga2 O1 Ga1 79.04(13) 2_565 1_565
Ga3 O1 Ga1 106.00(5) 1_556 1_565
Ga3 O1 Ga1 136.95(10) 2_455 1_565
Ga3 O1 Ga1 41.76(3) 3_566 1_565
O2 O1 Ga1 78.18(14) 4 1_565
O2 O1 Ga1 164.59(14) 3_455 1_565
O2 O1 Ga1 48.96(13) 1_565 1_565
O3 O1 Ga1 123.23(19) . 1_565
O3 O1 Ga1 24.63(9) 3_565 1_565
O3 O1 Ga1 94.92(15) 4_455 1_565
Ga3 O1 Ga1 110.55(18) 2_454 1_565
Ga3 O1 Ga1 90.24(13) . 1_565
Ga3 O1 Ga1 39.25(4) 3_565 1_565
Ga1 O1 Ga1 116.48(8) . 1_565
Nb O1 Ga1 116.48(8) . 1_565
Ga1 O1 Ga1 116.48(8) 1_455 1_565
Nb O1 Ga1 116.48(8) 1_455 1_565
Ga2 O1 Nb 100.95(13) 2_566 1_565
La O1 Nb 44.97(3) 2_565 1_565
La O1 Nb 145.5(3) . 1_565
La O1 Nb 71.51(7) 4_455 1_565
O2 O1 Nb 84.1(2) 6 1_565
O2 O1 Nb 106.1(3) 5_455 1_565
O2 O1 Nb 49.37(16) 2_565 1_565
O2 O1 Nb 102.46(19) 6_556 1_565
O2 O1 Nb 125.3(3) 5_456 1_565
O2 O1 Nb 72.05(16) 2_566 1_565
O3 O1 Nb 125.79(15) 6 1_565
O3 O1 Nb 17.35(14) 2_565 1_565
O3 O1 Nb 115.13(15) 5_455 1_565
Ga2 O1 Nb 79.04(13) 2_565 1_565
Ga3 O1 Nb 106.00(5) 1_556 1_565
Ga3 O1 Nb 136.95(10) 2_455 1_565
Ga3 O1 Nb 41.76(3) 3_566 1_565
O2 O1 Nb 78.18(14) 4 1_565
O2 O1 Nb 164.59(14) 3_455 1_565
O2 O1 Nb 48.96(13) 1_565 1_565
O3 O1 Nb 123.23(19) . 1_565
O3 O1 Nb 24.63(9) 3_565 1_565
O3 O1 Nb 94.92(15) 4_455 1_565
Ga3 O1 Nb 110.55(18) 2_454 1_565
Ga3 O1 Nb 90.24(13) . 1_565
Ga3 O1 Nb 39.25(4) 3_565 1_565
Ga1 O1 Nb 116.48(8) . 1_565
Nb O1 Nb 116.48(8) . 1_565
Ga1 O1 Nb 116.48(8) 1_455 1_565
Nb O1 Nb 116.48(8) 1_455 1_565
Ga1 O1 Nb 0.0 1_565 1_565
Ga2 O1 O2 82.36(15) 2_566 3_565
La O1 O2 28.70(13) 2_565 3_565
La O1 O2 125.71(12) . 3_565
La O1 O2 115.69(12) 4_455 3_565
O2 O1 O2 78.7(2) 6 3_565
O2 O1 O2 130.8(3) 5_455 3_565
O2 O1 O2 82.9(2) 2_565 3_565
O2 O1 O2 65.99(16) 6_556 3_565
O2 O1 O2 113.9(3) 5_456 3_565
O2 O1 O2 70.3(2) 2_566 3_565
O3 O1 O2 84.31(18) 6 3_565
O3 O1 O2 34.84(17) 2_565 3_565
O3 O1 O2 151.8(2) 5_455 3_565
Ga2 O1 O2 97.64(15) 2_565 3_565
Ga3 O1 O2 61.70(11) 1_556 3_565
Ga3 O1 O2 145.1(3) 2_455 3_565
Ga3 O1 O2 58.10(11) 3_566 3_565
O2 O1 O2 34.9(2) 4 3_565
O2 O1 O2 149.5(3) 3_455 3_565
O2 O1 O2 83.5(2) 1_565 3_565
O3 O1 O2 100.34(13) . 3_565
O3 O1 O2 42.40(12) 3_565 3_565
O3 O1 O2 138.7(2) 4_455 3_565
Ga3 O1 O2 140.3(2) 2_454 3_565
Ga3 O1 O2 77.45(11) . 3_565
Ga3 O1 O2 75.01(11) 3_565 3_565
Ga1 O1 O2 81.30(11) . 3_565
Nb O1 O2 81.30(11) . 3_565
Ga1 O1 O2 160.43(12) 1_455 3_565
Nb O1 O2 160.43(12) 1_455 3_565
Ga1 O1 O2 44.34(10) 1_565 3_565
Nb O1 O2 44.34(10) 1_565 3_565
Ga2 O1 O2 82.36(15) 2_566 .
La O1 O2 115.70(12) 2_565 .
La O1 O2 28.70(13) . .
La O1 O2 125.71(12) 4_455 .
O2 O1 O2 82.9(2) 6 .
O2 O1 O2 78.7(2) 5_455 .
O2 O1 O2 130.8(3) 2_565 .
O2 O1 O2 70.3(2) 6_556 .
O2 O1 O2 65.99(16) 5_456 .
O2 O1 O2 113.9(3) 2_566 .
O3 O1 O2 34.84(17) 6 .
O3 O1 O2 151.8(2) 2_565 .
O3 O1 O2 84.31(18) 5_455 .
Ga2 O1 O2 97.64(15) 2_565 .
Ga3 O1 O2 58.10(11) 1_556 .
Ga3 O1 O2 61.70(11) 2_455 .
Ga3 O1 O2 145.1(3) 3_566 .
O2 O1 O2 83.5(2) 4 .
O2 O1 O2 34.9(2) 3_455 .
O2 O1 O2 149.5(3) 1_565 .
O3 O1 O2 42.40(12) . .
O3 O1 O2 138.7(2) 3_565 .
O3 O1 O2 100.34(13) 4_455 .
Ga3 O1 O2 77.45(11) 2_454 .
Ga3 O1 O2 75.01(11) . .
Ga3 O1 O2 140.3(2) 3_565 .
Ga1 O1 O2 44.34(10) . .
Nb O1 O2 44.34(10) . .
Ga1 O1 O2 81.30(11) 1_455 .
Nb O1 O2 81.30(11) 1_455 .
Ga1 O1 O2 160.43(12) 1_565 .
Nb O1 O2 160.43(12) 1_565 .
O2 O1 O2 118.26(7) 3_565 .
Ga2 O1 O2 82.36(15) 2_566 4_455
La O1 O2 125.71(12) 2_565 4_455
La O1 O2 115.70(12) . 4_455
La O1 O2 28.70(13) 4_455 4_455
O2 O1 O2 130.8(3) 6 4_455
O2 O1 O2 82.9(2) 5_455 4_455
O2 O1 O2 78.7(2) 2_565 4_455
O2 O1 O2 113.9(3) 6_556 4_455
O2 O1 O2 70.3(2) 5_456 4_455
O2 O1 O2 65.99(16) 2_566 4_455
O3 O1 O2 151.8(2) 6 4_455
O3 O1 O2 84.31(18) 2_565 4_455
O3 O1 O2 34.84(17) 5_455 4_455
Ga2 O1 O2 97.64(15) 2_565 4_455
Ga3 O1 O2 145.1(3) 1_556 4_455
Ga3 O1 O2 58.10(11) 2_455 4_455
Ga3 O1 O2 61.70(11) 3_566 4_455
O2 O1 O2 149.5(3) 4 4_455
O2 O1 O2 83.5(2) 3_455 4_455
O2 O1 O2 34.9(2) 1_565 4_455
O3 O1 O2 138.7(2) . 4_455
O3 O1 O2 100.34(13) 3_565 4_455
O3 O1 O2 42.40(12) 4_455 4_455
Ga3 O1 O2 75.01(11) 2_454 4_455
Ga3 O1 O2 140.3(2) . 4_455
Ga3 O1 O2 77.45(11) 3_565 4_455
Ga1 O1 O2 160.43(12) . 4_455
Nb O1 O2 160.43(12) . 4_455
Ga1 O1 O2 44.34(10) 1_455 4_455
Nb O1 O2 44.34(10) 1_455 4_455
Ga1 O1 O2 81.30(11) 1_565 4_455
Nb O1 O2 81.30(11) 1_565 4_455
O2 O1 O2 118.26(7) 3_565 4_455
O2 O1 O2 118.26(7) . 4_455
Ga2 O1 La 30.09(7) 2_566 1_556
La O1 La 122.6(2) 2_565 1_556
La O1 La 80.48(17) . 1_556
La O1 La 122.6(2) 4_455 1_556
O2 O1 La 128.92(16) 6 1_556
O2 O1 La 123.18(16) 5_455 1_556
O2 O1 La 173.95(19) 2_565 1_556
O2 O1 La 34.14(18) 6_556 1_556
O2 O1 La 25.17(17) 5_456 1_556
O2 O1 La 61.4(2) 2_566 1_556
O3 O1 La 62.39(18) 6 1_556
O3 O1 La 112.7(3) 2_565 1_556
O3 O1 La 80.0(2) 5_455 1_556
Ga2 O1 La 149.91(7) 2_565 1_556
Ga3 O1 La 53.45(12) 1_556 1_556
Ga3 O1 La 50.18(12) 2_455 1_556
Ga3 O1 La 92.9(2) 3_566 1_556
O2 O1 La 81.1(2) 4 1_556
O2 O1 La 54.31(15) 3_455 1_556
O2 O1 La 105.7(2) 1_565 1_556
O3 O1 La 91.68(11) . 1_556
O3 O1 La 142.09(18) 3_565 1_556
O3 O1 La 115.80(14) 4_455 1_556
Ga3 O1 La 116.71(3) 2_454 1_556
Ga3 O1 La 118.92(4) . 1_556
Ga3 O1 La 167.26(16) 3_565 1_556
Ga1 O1 La 79.71(8) . 1_556
Nb O1 La 79.71(8) . 1_556
Ga1 O1 La 91.74(9) 1_455 1_556
Nb O1 La 91.74(9) 1_455 1_556
Ga1 O1 La 129.91(19) 1_565 1_556
Nb O1 La 129.91(19) 1_565 1_556
O2 O1 La 99.93(18) 3_565 1_556
O2 O1 La 52.43(10) . 1_556
O2 O1 La 95.28(17) 4_455 1_556
Ga2 O1 La 30.09(7) 2_566 2_566
La O1 La 80.48(17) 2_565 2_566
La O1 La 122.6(2) . 2_566
La O1 La 122.6(2) 4_455 2_566
O2 O1 La 123.18(16) 6 2_566
O2 O1 La 173.96(19) 5_455 2_566
O2 O1 La 128.92(15) 2_565 2_566
O2 O1 La 25.17(17) 6_556 2_566
O2 O1 La 61.4(2) 5_456 2_566
O2 O1 La 34.14(18) 2_566 2_566
O3 O1 La 80.0(2) 6 2_566
O3 O1 La 62.39(19) 2_565 2_566
O3 O1 La 112.7(3) 5_455 2_566
Ga2 O1 La 149.91(7) 2_565 2_566
Ga3 O1 La 50.18(12) 1_556 2_566
Ga3 O1 La 92.9(2) 2_455 2_566
Ga3 O1 La 53.45(13) 3_566 2_566
O2 O1 La 54.31(15) 4 2_566
O2 O1 La 105.7(2) 3_455 2_566
O2 O1 La 81.1(2) 1_565 2_566
O3 O1 La 115.80(14) . 2_566
O3 O1 La 91.68(11) 3_565 2_566
O3 O1 La 142.09(18) 4_455 2_566
Ga3 O1 La 167.26(16) 2_454 2_566
Ga3 O1 La 116.71(3) . 2_566
Ga3 O1 La 118.92(4) 3_565 2_566
Ga1 O1 La 91.74(9) . 2_566
Nb O1 La 91.74(9) . 2_566
Ga1 O1 La 129.91(19) 1_455 2_566
Nb O1 La 129.91(19) 1_455 2_566
Ga1 O1 La 79.71(8) 1_565 2_566
Nb O1 La 79.71(8) 1_565 2_566
O2 O1 La 52.43(10) 3_565 2_566
O2 O1 La 95.29(17) . 2_566
O2 O1 La 99.93(18) 4_455 2_566
La O1 La 51.46(11) 1_556 2_566
Ga2 O1 La 30.08(7) 2_566 4_456
La O1 La 122.6(2) 2_565 4_456
La O1 La 122.6(2) . 4_456
La O1 La 80.48(17) 4_455 4_456
O2 O1 La 173.96(19) 6 4_456
O2 O1 La 128.92(16) 5_455 4_456
O2 O1 La 123.18(16) 2_565 4_456
O2 O1 La 61.4(2) 6_556 4_456
O2 O1 La 34.13(18) 5_456 4_456
O2 O1 La 25.17(18) 2_566 4_456
O3 O1 La 112.7(3) 6 4_456
O3 O1 La 80.0(2) 2_565 4_456
O3 O1 La 62.39(19) 5_455 4_456
Ga2 O1 La 149.91(7) 2_565 4_456
Ga3 O1 La 92.9(2) 1_556 4_456
Ga3 O1 La 53.45(12) 2_455 4_456
Ga3 O1 La 50.18(12) 3_566 4_456
O2 O1 La 105.7(2) 4 4_456
O2 O1 La 81.1(2) 3_455 4_456
O2 O1 La 54.30(15) 1_565 4_456
O3 O1 La 142.09(18) . 4_456
O3 O1 La 115.80(14) 3_565 4_456
O3 O1 La 91.67(11) 4_455 4_456
Ga3 O1 La 118.92(4) 2_454 4_456
Ga3 O1 La 167.26(16) . 4_456
Ga3 O1 La 116.71(3) 3_565 4_456
Ga1 O1 La 129.91(19) . 4_456
Nb O1 La 129.91(19) . 4_456
Ga1 O1 La 79.71(8) 1_455 4_456
Nb O1 La 79.71(8) 1_455 4_456
Ga1 O1 La 91.74(9) 1_565 4_456
Nb O1 La 91.74(9) 1_565 4_456
O2 O1 La 95.28(17) 3_565 4_456
O2 O1 La 99.93(18) . 4_456
O2 O1 La 52.43(10) 4_455 4_456
La O1 La 51.46(11) 1_556 4_456
La O1 La 51.46(11) 2_566 4_456
Ga2 O1 O3 52.40(14) 2_566 1_556
La O1 O3 104.11(15) 2_565 1_556
La O1 O3 63.75(15) . 1_556
La O1 O3 147.30(19) 4_455 1_556
O2 O1 O3 100.79(19) 6 1_556
O2 O1 O3 114.78(19) 5_455 1_556
O2 O1 O3 157.5(2) 2_565 1_556
O2 O1 O3 34.12(19) 6_556 1_556
O2 O1 O3 52.7(2) 5_456 1_556
O2 O1 O3 82.8(3) 2_566 1_556
O3 O1 O3 34.1(2) 6 1_556
O3 O1 O3 118.4(3) 2_565 1_556
O3 O1 O3 100.2(2) 5_455 1_556
Ga2 O1 O3 127.60(14) 2_565 1_556
Ga3 O1 O3 31.59(11) 1_556 1_556
Ga3 O1 O3 69.66(13) 2_455 1_556
Ga3 O1 O3 111.3(3) 3_566 1_556
O2 O1 O3 61.92(19) 4 1_556
O2 O1 O3 58.15(16) 3_455 1_556
O2 O1 O3 132.0(3) 1_565 1_556
O3 O1 O3 66.47(11) . 1_556
O3 O1 O3 129.91(6) 3_565 1_556
O3 O1 O3 129.91(6) 4_455 1_556
Ga3 O1 O3 113.34(10) 2_454 1_556
Ga3 O1 O3 90.68(9) . 1_556
Ga3 O1 O3 159.66(11) 3_565 1_556
Ga1 O1 O3 51.43(10) . 1_556
Nb O1 O3 51.43(10) . 1_556
Ga1 O1 O3 106.05(10) 1_455 1_556
Nb O1 O3 106.05(10) 1_455 1_556
Ga1 O1 O3 134.01(17) 1_565 1_556
Nb O1 O3 134.01(17) 1_565 1_556
O2 O1 O3 91.33(17) 3_565 1_556
O2 O1 O3 36.16(12) . 1_556
O2 O1 O3 122.7(2) 4_455 1_556
La O1 O3 28.42(9) 1_556 1_556
La O1 O3 59.19(15) 2_566 1_556
La O1 O3 78.92(18) 4_456 1_556
Ga2 O1 O3 52.40(14) 2_566 3_566
La O1 O3 63.75(15) 2_565 3_566
La O1 O3 147.31(19) . 3_566
La O1 O3 104.11(15) 4_455 3_566
O2 O1 O3 114.78(19) 6 3_566
O2 O1 O3 157.5(2) 5_455 3_566
O2 O1 O3 100.79(19) 2_565 3_566
O2 O1 O3 52.7(2) 6_556 3_566
O2 O1 O3 82.8(3) 5_456 3_566
O2 O1 O3 34.12(19) 2_566 3_566
O3 O1 O3 100.2(2) 6 3_566
O3 O1 O3 34.1(2) 2_565 3_566
O3 O1 O3 118.4(3) 5_455 3_566
Ga2 O1 O3 127.60(14) 2_565 3_566
Ga3 O1 O3 69.67(13) 1_556 3_566
Ga3 O1 O3 111.3(3) 2_455 3_566
Ga3 O1 O3 31.59(11) 3_566 3_566
O2 O1 O3 58.15(16) 4 3_566
O2 O1 O3 132.0(3) 3_455 3_566
O2 O1 O3 61.92(19) 1_565 3_566
O3 O1 O3 129.91(6) . 3_566
O3 O1 O3 66.47(11) 3_565 3_566
O3 O1 O3 129.90(6) 4_455 3_566
Ga3 O1 O3 159.66(11) 2_454 3_566
Ga3 O1 O3 113.34(10) . 3_566
Ga3 O1 O3 90.68(9) 3_565 3_566
Ga1 O1 O3 106.05(10) . 3_566
Nb O1 O3 106.05(10) . 3_566
Ga1 O1 O3 134.01(17) 1_455 3_566
Nb O1 O3 134.01(17) 1_455 3_566
Ga1 O1 O3 51.43(10) 1_565 3_566
Nb O1 O3 51.43(10) 1_565 3_566
O2 O1 O3 36.16(12) 3_565 3_566
O2 O1 O3 122.7(2) . 3_566
O2 O1 O3 91.33(17) 4_455 3_566
La O1 O3 78.92(18) 1_556 3_566
La O1 O3 28.42(9) 2_566 3_566
La O1 O3 59.19(15) 4_456 3_566
O3 O1 O3 86.7(2) 1_556 3_566
Ga2 O1 O3 52.40(14) 2_566 4_456
La O1 O3 147.30(19) 2_565 4_456
La O1 O3 104.11(15) . 4_456
La O1 O3 63.75(15) 4_455 4_456
O2 O1 O3 157.5(2) 6 4_456
O2 O1 O3 100.79(19) 5_455 4_456
O2 O1 O3 114.78(19) 2_565 4_456
O2 O1 O3 82.8(3) 6_556 4_456
O2 O1 O3 34.12(19) 5_456 4_456
O2 O1 O3 52.7(2) 2_566 4_456
O3 O1 O3 118.4(3) 6 4_456
O3 O1 O3 100.2(2) 2_565 4_456
O3 O1 O3 34.1(2) 5_455 4_456
Ga2 O1 O3 127.60(14) 2_565 4_456
Ga3 O1 O3 111.3(3) 1_556 4_456
Ga3 O1 O3 31.59(11) 2_455 4_456
Ga3 O1 O3 69.66(13) 3_566 4_456
O2 O1 O3 132.0(3) 4 4_456
O2 O1 O3 61.92(19) 3_455 4_456
O2 O1 O3 58.15(16) 1_565 4_456
O3 O1 O3 129.91(6) . 4_456
O3 O1 O3 129.90(6) 3_565 4_456
O3 O1 O3 66.47(11) 4_455 4_456
Ga3 O1 O3 90.68(9) 2_454 4_456
Ga3 O1 O3 159.66(11) . 4_456
Ga3 O1 O3 113.34(10) 3_565 4_456
Ga1 O1 O3 134.01(17) . 4_456
Nb O1 O3 134.01(17) . 4_456
Ga1 O1 O3 51.43(10) 1_455 4_456
Nb O1 O3 51.43(10) 1_455 4_456
Ga1 O1 O3 106.05(10) 1_565 4_456
Nb O1 O3 106.05(10) 1_565 4_456
O2 O1 O3 122.7(2) 3_565 4_456
O2 O1 O3 91.33(17) . 4_456
O2 O1 O3 36.16(12) 4_455 4_456
La O1 O3 59.19(15) 1_556 4_456
La O1 O3 78.92(18) 2_566 4_456
La O1 O3 28.42(9) 4_456 4_456
O3 O1 O3 86.7(2) 1_556 4_456
O3 O1 O3 86.7(2) 3_566 4_456
Ga2 O1 O3 115.58(15) 2_566 4
La O1 O3 50.06(13) 2_565 4
La O1 O3 59.86(12) . 4
La O1 O3 133.5(4) 4_455 4
O2 O1 O3 31.30(19) 6 4
O2 O1 O3 81.6(2) 5_455 4
O2 O1 O3 85.3(3) 2_565 4
O2 O1 O3 84.05(18) 6_556 4
O2 O1 O3 124.9(2) 5_456 4
O2 O1 O3 129.3(2) 2_566 4
O3 O1 O3 39.52(19) 6 4
O3 O1 O3 96.8(2) 2_565 4
O3 O1 O3 141.1(2) 5_455 4
Ga2 O1 O3 64.43(15) 2_565 4
Ga3 O1 O3 52.81(10) 1_556 4
Ga3 O1 O3 128.64(9) 2_455 4
Ga3 O1 O3 124.88(9) 3_566 4
O2 O1 O3 43.23(13) 4 4
O2 O1 O3 99.23(16) 3_455 4
O2 O1 O3 143.3(2) 1_565 4
O3 O1 O3 33.60(16) . 4
O3 O1 O3 71.6(2) 3_565 4
O3 O1 O3 121.5(3) 4_455 4
Ga3 O1 O3 90.47(17) 2_454 4
Ga3 O1 O3 21.82(9) . 4
Ga3 O1 O3 88.17(18) 3_565 4
Ga1 O1 O3 23.67(8) . 4
Nb O1 O3 23.67(8) . 4
Ga1 O1 O3 126.38(17) 1_455 4
Nb O1 O3 126.38(17) 1_455 4
Ga1 O1 O3 94.40(13) 1_565 4
Nb O1 O3 94.40(13) 1_565 4
O2 O1 O3 66.96(14) 3_565 4
O2 O1 O3 67.18(13) . 4
O2 O1 O3 162.1(3) 4_455 4
La O1 O3 100.71(12) 1_556 4
La O1 O3 96.37(10) 2_566 4
La O1 O3 145.5(2) 4_456 4
O3 O1 O3 72.45(11) 1_556 4
O3 O1 O3 99.61(13) 3_566 4
O3 O1 O3 157.7(2) 4_456 4
Ga2 O1 O3 115.57(15) 2_566 3_455
La O1 O3 133.5(4) 2_565 3_455
La O1 O3 50.06(13) . 3_455
La O1 O3 59.86(12) 4_455 3_455
O2 O1 O3 85.3(3) 6 3_455
O2 O1 O3 31.30(19) 5_455 3_455
O2 O1 O3 81.6(2) 2_565 3_455
O2 O1 O3 129.3(2) 6_556 3_455
O2 O1 O3 84.05(18) 5_456 3_455
O2 O1 O3 124.9(2) 2_566 3_455
O3 O1 O3 96.8(2) 6 3_455
O3 O1 O3 141.1(2) 2_565 3_455
O3 O1 O3 39.52(19) 5_455 3_455
Ga2 O1 O3 64.43(15) 2_565 3_455
Ga3 O1 O3 124.88(9) 1_556 3_455
Ga3 O1 O3 52.81(10) 2_455 3_455
Ga3 O1 O3 128.64(9) 3_566 3_455
O2 O1 O3 143.3(2) 4 3_455
O2 O1 O3 43.23(13) 3_455 3_455
O2 O1 O3 99.23(16) 1_565 3_455
O3 O1 O3 71.6(2) . 3_455
O3 O1 O3 121.5(3) 3_565 3_455
O3 O1 O3 33.60(16) 4_455 3_455
Ga3 O1 O3 21.82(9) 2_454 3_455
Ga3 O1 O3 88.17(18) . 3_455
Ga3 O1 O3 90.47(17) 3_565 3_455
Ga1 O1 O3 94.40(13) . 3_455
Nb O1 O3 94.40(13) . 3_455
Ga1 O1 O3 23.67(8) 1_455 3_455
Nb O1 O3 23.67(8) 1_455 3_455
Ga1 O1 O3 126.38(17) 1_565 3_455
Nb O1 O3 126.38(17) 1_565 3_455
O2 O1 O3 162.1(3) 3_565 3_455
O2 O1 O3 66.96(14) . 3_455
O2 O1 O3 67.18(13) 4_455 3_455
La O1 O3 96.37(10) 1_556 3_455
La O1 O3 145.5(2) 2_566 3_455
La O1 O3 100.71(12) 4_456 3_455
O3 O1 O3 99.61(13) 1_556 3_455
O3 O1 O3 157.7(2) 3_566 3_455
O3 O1 O3 72.45(11) 4_456 3_455
O3 O1 O3 102.74(18) 4 3_455
Ga2 O1 O3 115.57(15) 2_566 1_565
La O1 O3 59.86(12) 2_565 1_565
La O1 O3 133.5(4) . 1_565
La O1 O3 50.06(13) 4_455 1_565
O2 O1 O3 81.6(2) 6 1_565
O2 O1 O3 85.3(3) 5_455 1_565
O2 O1 O3 31.30(19) 2_565 1_565
O2 O1 O3 124.9(2) 6_556 1_565
O2 O1 O3 129.3(2) 5_456 1_565
O2 O1 O3 84.05(18) 2_566 1_565
O3 O1 O3 141.1(2) 6 1_565
O3 O1 O3 39.52(19) 2_565 1_565
O3 O1 O3 96.8(2) 5_455 1_565
Ga2 O1 O3 64.42(15) 2_565 1_565
Ga3 O1 O3 128.64(9) 1_556 1_565
Ga3 O1 O3 124.88(9) 2_455 1_565
Ga3 O1 O3 52.80(10) 3_566 1_565
O2 O1 O3 99.23(16) 4 1_565
O2 O1 O3 143.3(2) 3_455 1_565
O2 O1 O3 43.23(13) 1_565 1_565
O3 O1 O3 121.5(3) . 1_565
O3 O1 O3 33.60(16) 3_565 1_565
O3 O1 O3 71.6(2) 4_455 1_565
Ga3 O1 O3 88.17(18) 2_454 1_565
Ga3 O1 O3 90.47(17) . 1_565
Ga3 O1 O3 21.82(9) 3_565 1_565
Ga1 O1 O3 126.38(17) . 1_565
Nb O1 O3 126.38(17) . 1_565
Ga1 O1 O3 94.40(13) 1_455 1_565
Nb O1 O3 94.40(13) 1_455 1_565
Ga1 O1 O3 23.67(8) 1_565 1_565
Nb O1 O3 23.67(8) 1_565 1_565
O2 O1 O3 67.18(13) 3_565 1_565
O2 O1 O3 162.1(3) . 1_565
O2 O1 O3 66.96(14) 4_455 1_565
La O1 O3 145.5(2) 1_556 1_565
La O1 O3 100.71(12) 2_566 1_565
La O1 O3 96.37(10) 4_456 1_565
O3 O1 O3 157.7(2) 1_556 1_565
O3 O1 O3 72.44(11) 3_566 1_565
O3 O1 O3 99.60(13) 4_456 1_565
O3 O1 O3 102.74(18) 4 1_565
O3 O1 O3 102.74(18) 3_455 1_565
Ga2 O1 Ga2 72.50(12) 2_566 .
La O1 Ga2 136.72(2) 2_565 .
La O1 Ga2 40.53(10) . .
La O1 Ga2 110.42(2) 4_455 .
O2 O1 Ga2 101.33(17) 6 .
O2 O1 Ga2 80.10(16) 5_455 .
O2 O1 Ga2 136.9(3) 2_565 .
O2 O1 Ga2 72.03(19) 6_556 .
O2 O1 Ga2 48.68(15) 5_456 .
O2 O1 Ga2 101.6(3) 2_566 .
O3 O1 Ga2 54.60(15) 6 .
O3 O1 Ga2 156.4(3) 2_565 .
O3 O1 Ga2 64.93(16) 5_455 .
Ga2 O1 Ga2 107.50(12) 2_565 .
Ga3 O1 Ga2 71.29(8) 1_556 .
Ga3 O1 Ga2 40.27(4) 2_455 .
Ga3 O1 Ga2 132.2(3) 3_566 .
O2 O1 Ga2 100.26(16) 4 .
O2 O1 Ga2 16.78(13) 3_455 .
O2 O1 Ga2 128.1(2) 1_565 .
O3 O1 Ga2 61.56(9) . .
O3 O1 Ga2 159.90(18) 3_565 .
O3 O1 Ga2 88.44(9) 4_455 .
Ga3 O1 Ga2 75.19(4) 2_454 .
Ga3 O1 Ga2 94.66(6) . .
Ga3 O1 Ga2 146.9(2) 3_565 .
Ga1 O1 Ga2 65.730(13) . .
Nb O1 Ga2 65.730(13) . .
Ga1 O1 Ga2 65.730(13) 1_455 .
Nb O1 Ga2 65.730(13) 1_455 .
Ga1 O1 Ga2 173.5(3) 1_565 .
Nb O1 Ga2 173.5(3) 1_565 .
O2 O1 Ga2 132.79(17) 3_565 .
O2 O1 Ga2 21.45(10) . .
O2 O1 Ga2 97.55(12) 4_455 .
La O1 Ga2 43.64(6) 1_556 .
La O1 Ga2 94.19(16) 2_566 .
La O1 Ga2 82.54(14) 4_456 .
O3 O1 Ga2 41.78(9) 1_556 .
O3 O1 Ga2 122.3(2) 3_566 .
O3 O1 Ga2 70.16(13) 4_456 .
O3 O1 Ga2 88.61(8) 4 .
O3 O1 Ga2 58.26(9) 3_455 .
O3 O1 Ga2 160.02(14) 1_565 .
Ga2 O1 Ga2 72.50(12) 2_566 1_665
La O1 Ga2 40.53(10) 2_565 1_665
La O1 Ga2 110.42(2) . 1_665
La O1 Ga2 136.72(2) 4_455 1_665
O2 O1 Ga2 80.10(16) 6 1_665
O2 O1 Ga2 136.9(3) 5_455 1_665
O2 O1 Ga2 101.33(17) 2_565 1_665
O2 O1 Ga2 48.68(15) 6_556 1_665
O2 O1 Ga2 101.6(3) 5_456 1_665
O2 O1 Ga2 72.03(19) 2_566 1_665
O3 O1 Ga2 64.93(16) 6 1_665
O3 O1 Ga2 54.60(15) 2_565 1_665
O3 O1 Ga2 156.4(3) 5_455 1_665
Ga2 O1 Ga2 107.50(12) 2_565 1_665
Ga3 O1 Ga2 40.27(4) 1_556 1_665
Ga3 O1 Ga2 132.2(3) 2_455 1_665
Ga3 O1 Ga2 71.29(8) 3_566 1_665
O2 O1 Ga2 16.78(13) 4 1_665
O2 O1 Ga2 128.1(2) 3_455 1_665
O2 O1 Ga2 100.26(16) 1_565 1_665
O3 O1 Ga2 88.44(9) . 1_665
O3 O1 Ga2 61.56(9) 3_565 1_665
O3 O1 Ga2 159.90(18) 4_455 1_665
Ga3 O1 Ga2 146.9(2) 2_454 1_665
Ga3 O1 Ga2 75.19(4) . 1_665
Ga3 O1 Ga2 94.66(6) 3_565 1_665
Ga1 O1 Ga2 65.730(13) . 1_665
Nb O1 Ga2 65.730(13) . 1_665
Ga1 O1 Ga2 173.5(3) 1_455 1_665
Nb O1 Ga2 173.5(3) 1_455 1_665
Ga1 O1 Ga2 65.730(13) 1_565 1_665
Nb O1 Ga2 65.730(13) 1_565 1_665
O2 O1 Ga2 21.45(10) 3_565 1_665
O2 O1 Ga2 97.55(12) . 1_665
O2 O1 Ga2 132.79(17) 4_455 1_665
La O1 Ga2 82.54(13) 1_556 1_665
La O1 Ga2 43.64(6) 2_566 1_665
La O1 Ga2 94.19(16) 4_456 1_665
O3 O1 Ga2 70.16(13) 1_556 1_665
O3 O1 Ga2 41.78(9) 3_566 1_665
O3 O1 Ga2 122.3(2) 4_456 1_665
O3 O1 Ga2 58.26(9) 4 1_665
O3 O1 Ga2 160.03(14) 3_455 1_665
O3 O1 Ga2 88.61(8) 1_565 1_665
Ga2 O1 Ga2 111.37(12) . 1_665
Ga2 O1 Ga2 72.50(12) 2_566 1_565
La O1 Ga2 110.42(2) 2_565 1_565
La O1 Ga2 136.72(2) . 1_565
La O1 Ga2 40.53(10) 4_455 1_565
O2 O1 Ga2 136.8(3) 6 1_565
O2 O1 Ga2 101.33(17) 5_455 1_565
O2 O1 Ga2 80.10(16) 2_565 1_565
O2 O1 Ga2 101.6(3) 6_556 1_565
O2 O1 Ga2 72.03(19) 5_456 1_565
O2 O1 Ga2 48.68(15) 2_566 1_565
O3 O1 Ga2 156.4(3) 6 1_565
O3 O1 Ga2 64.93(16) 2_565 1_565
O3 O1 Ga2 54.60(15) 5_455 1_565
Ga2 O1 Ga2 107.50(12) 2_565 1_565
Ga3 O1 Ga2 132.2(3) 1_556 1_565
Ga3 O1 Ga2 71.29(8) 2_455 1_565
Ga3 O1 Ga2 40.27(4) 3_566 1_565
O2 O1 Ga2 128.1(2) 4 1_565
O2 O1 Ga2 100.26(16) 3_455 1_565
O2 O1 Ga2 16.78(13) 1_565 1_565
O3 O1 Ga2 159.90(18) . 1_565
O3 O1 Ga2 88.44(9) 3_565 1_565
O3 O1 Ga2 61.56(9) 4_455 1_565
Ga3 O1 Ga2 94.66(6) 2_454 1_565
Ga3 O1 Ga2 146.9(2) . 1_565
Ga3 O1 Ga2 75.19(4) 3_565 1_565
Ga1 O1 Ga2 173.5(3) . 1_565
Nb O1 Ga2 173.5(3) . 1_565
Ga1 O1 Ga2 65.730(13) 1_455 1_565
Nb O1 Ga2 65.730(13) 1_455 1_565
Ga1 O1 Ga2 65.730(13) 1_565 1_565
Nb O1 Ga2 65.730(13) 1_565 1_565
O2 O1 Ga2 97.55(12) 3_565 1_565
O2 O1 Ga2 132.79(17) . 1_565
O2 O1 Ga2 21.45(10) 4_455 1_565
La O1 Ga2 94.19(16) 1_556 1_565
La O1 Ga2 82.53(13) 2_566 1_565
La O1 Ga2 43.64(6) 4_456 1_565
O3 O1 Ga2 122.3(2) 1_556 1_565
O3 O1 Ga2 70.15(13) 3_566 1_565
O3 O1 Ga2 41.78(9) 4_456 1_565
O3 O1 Ga2 160.02(14) 4 1_565
O3 O1 Ga2 88.60(8) 3_455 1_565
O3 O1 Ga2 58.26(9) 1_565 1_565
Ga2 O1 Ga2 111.37(12) . 1_565
Ga2 O1 Ga2 111.37(12) 1_665 1_565
Ga2 O1 O1 111.2(2) 2_566 2_455
La O1 O1 118.8(3) 2_565 2_455
La O1 O1 13.27(3) . 2_455
La O1 O1 96.4(2) 4_455 2_455
O2 O1 O1 69.2(3) 6 2_455
O2 O1 O1 44.3(2) 5_455 2_455
O2 O1 O1 99.5(4) 2_565 2_455
O2 O1 O1 104.8(2) 6_556 2_455
O2 O1 O1 84.96(19) 5_456 2_455
O2 O1 O1 138.9(4) 2_566 2_455
O3 O1 O1 59.78(15) 6 2_455
O3 O1 O1 163.5(4) 2_565 2_455
O3 O1 O1 69.44(14) 5_455 2_455
Ga2 O1 O1 68.8(2) 2_565 2_455
Ga3 O1 O1 89.17(6) 1_556 2_455
Ga3 O1 O1 63.47(6) 2_455 2_455
Ga3 O1 O1 162.95(14) 3_566 2_455
O2 O1 O1 106.98(14) 4 2_455
O2 O1 O1 35.09(14) 3_455 2_455
O2 O1 O1 136.15(16) 1_565 2_455
O3 O1 O1 38.56(13) . 2_455
O3 O1 O1 127.0(4) 3_565 2_455
O3 O1 O1 69.95(15) 4_455 2_455
Ga3 O1 O1 42.98(14) 2_454 2_455
Ga3 O1 O1 66.29(17) . 2_455
Ga3 O1 O1 109.7(3) 3_565 2_455
Ga1 O1 O1 58.24(4) . 2_455
Nb O1 O1 58.24(4) . 2_455
Ga1 O1 O1 58.24(4) 1_455 2_455
Nb O1 O1 58.24(4) 1_455 2_455
Ga1 O1 O1 147.9(4) 1_565 2_455
Nb O1 O1 147.9(4) 1_565 2_455
O2 O1 O1 138.71(14) 3_565 2_455
O2 O1 O1 34.61(13) . 2_455
O2 O1 O1 102.45(11) 4_455 2_455
La O1 O1 81.90(17) 1_556 2_455
La O1 O1 129.7(2) 2_566 2_455
La O1 O1 116.1(2) 4_456 2_455
O3 O1 O1 70.76(14) 1_556 2_455
O3 O1 O1 157.3(3) 3_566 2_455
O3 O1 O1 93.88(15) 4_456 2_455
O3 O1 O1 72.15(13) 4 2_455
O3 O1 O1 37.14(12) 3_455 2_455
O3 O1 O1 129.5(3) 1_565 2_455
Ga2 O1 O1 38.66(12) . 2_455
Ga2 O1 O1 123.590(4) 1_665 2_455
Ga2 O1 O1 123.590(4) 1_565 2_455
Ga2 O1 O1 111.2(2) 2_566 2_565
La O1 O1 13.27(3) 2_565 2_565
La O1 O1 96.4(2) . 2_565
La O1 O1 118.8(3) 4_455 2_565
O2 O1 O1 44.3(2) 6 2_565
O2 O1 O1 99.5(4) 5_455 2_565
O2 O1 O1 69.2(3) 2_565 2_565
O2 O1 O1 84.96(19) 6_556 2_565
O2 O1 O1 138.9(4) 5_456 2_565
O2 O1 O1 104.8(2) 2_566 2_565
O3 O1 O1 69.44(14) 6 2_565
O3 O1 O1 59.78(15) 2_565 2_565
O3 O1 O1 163.5(4) 5_455 2_565
Ga2 O1 O1 68.8(2) 2_565 2_565
Ga3 O1 O1 63.47(6) 1_556 2_565
Ga3 O1 O1 162.95(14) 2_455 2_565
Ga3 O1 O1 89.17(6) 3_566 2_565
O2 O1 O1 35.09(14) 4 2_565
O2 O1 O1 136.15(16) 3_455 2_565
O2 O1 O1 106.98(14) 1_565 2_565
O3 O1 O1 69.94(15) . 2_565
O3 O1 O1 38.56(13) 3_565 2_565
O3 O1 O1 127.0(4) 4_455 2_565
Ga3 O1 O1 109.7(3) 2_454 2_565
Ga3 O1 O1 42.98(14) . 2_565
Ga3 O1 O1 66.29(17) 3_565 2_565
Ga1 O1 O1 58.24(4) . 2_565
Nb O1 O1 58.24(4) . 2_565
Ga1 O1 O1 147.9(4) 1_455 2_565
Nb O1 O1 147.9(4) 1_455 2_565
Ga1 O1 O1 58.24(4) 1_565 2_565
Nb O1 O1 58.24(4) 1_565 2_565
O2 O1 O1 34.61(13) 3_565 2_565
O2 O1 O1 102.45(11) . 2_565
O2 O1 O1 138.71(14) 4_455 2_565
La O1 O1 116.1(2) 1_556 2_565
La O1 O1 81.90(17) 2_566 2_565
La O1 O1 129.7(2) 4_456 2_565
O3 O1 O1 93.88(15) 1_556 2_565
O3 O1 O1 70.76(14) 3_566 2_565
O3 O1 O1 157.3(3) 4_456 2_565
O3 O1 O1 37.14(12) 4 2_565
O3 O1 O1 129.5(3) 3_455 2_565
O3 O1 O1 72.15(13) 1_565 2_565
Ga2 O1 O1 123.590(4) . 2_565
Ga2 O1 O1 38.66(12) 1_665 2_565
Ga2 O1 O1 123.590(4) 1_565 2_565
O1 O1 O1 107.7(3) 2_455 2_565
Ga2 O1 O1 111.2(2) 2_566 2_465
La O1 O1 96.4(2) 2_565 2_465
La O1 O1 118.8(3) . 2_465
La O1 O1 13.27(3) 4_455 2_465
O2 O1 O1 99.5(4) 6 2_465
O2 O1 O1 69.2(3) 5_455 2_465
O2 O1 O1 44.3(2) 2_565 2_465
O2 O1 O1 138.9(4) 6_556 2_465
O2 O1 O1 104.8(2) 5_456 2_465
O2 O1 O1 84.96(19) 2_566 2_465
O3 O1 O1 163.5(4) 6 2_465
O3 O1 O1 69.44(14) 2_565 2_465
O3 O1 O1 59.78(15) 5_455 2_465
Ga2 O1 O1 68.8(2) 2_565 2_465
Ga3 O1 O1 162.95(14) 1_556 2_465
Ga3 O1 O1 89.17(6) 2_455 2_465
Ga3 O1 O1 63.46(6) 3_566 2_465
O2 O1 O1 136.15(16) 4 2_465
O2 O1 O1 106.98(14) 3_455 2_465
O2 O1 O1 35.09(14) 1_565 2_465
O3 O1 O1 127.0(4) . 2_465
O3 O1 O1 69.94(15) 3_565 2_465
O3 O1 O1 38.55(13) 4_455 2_465
Ga3 O1 O1 66.29(17) 2_454 2_465
Ga3 O1 O1 109.7(3) . 2_465
Ga3 O1 O1 42.98(14) 3_565 2_465
Ga1 O1 O1 147.9(4) . 2_465
Nb O1 O1 147.9(4) . 2_465
Ga1 O1 O1 58.24(4) 1_455 2_465
Nb O1 O1 58.24(4) 1_455 2_465
Ga1 O1 O1 58.24(4) 1_565 2_465
Nb O1 O1 58.24(4) 1_565 2_465
O2 O1 O1 102.45(11) 3_565 2_465
O2 O1 O1 138.71(14) . 2_465
O2 O1 O1 34.61(13) 4_455 2_465
La O1 O1 129.7(2) 1_556 2_465
La O1 O1 116.1(2) 2_566 2_465
La O1 O1 81.90(17) 4_456 2_465
O3 O1 O1 157.3(3) 1_556 2_465
O3 O1 O1 93.88(15) 3_566 2_465
O3 O1 O1 70.76(14) 4_456 2_465
O3 O1 O1 129.5(3) 4 2_465
O3 O1 O1 72.15(13) 3_455 2_465
O3 O1 O1 37.14(11) 1_565 2_465
Ga2 O1 O1 123.590(4) . 2_465
Ga2 O1 O1 123.590(4) 1_665 2_465
Ga2 O1 O1 38.66(12) 1_565 2_465
O1 O1 O1 107.7(3) 2_455 2_465
O1 O1 O1 107.7(3) 2_565 2_465
Ga2 O1 O1 179.997(1) 2_566 1_554
La O1 O1 69.4(2) 2_565 1_554
La O1 O1 69.4(2) . 1_554
La O1 O1 69.4(2) 4_455 1_554
O2 O1 O1 33.28(19) 6 1_554
O2 O1 O1 33.28(19) 5_455 1_554
O2 O1 O1 33.28(19) 2_565 1_554
O2 O1 O1 148.4(2) 6_556 1_554
O2 O1 O1 148.4(2) 5_456 1_554
O2 O1 O1 148.4(2) 2_566 1_554
O3 O1 O1 95.5(2) 6 1_554
O3 O1 O1 95.5(2) 2_565 1_554
O3 O1 O1 95.5(2) 5_455 1_554
Ga2 O1 O1 0.0 2_565 1_554
Ga3 O1 O1 117.19(16) 1_556 1_554
Ga3 O1 O1 117.19(16) 2_455 1_554
Ga3 O1 O1 117.19(16) 3_566 1_554
O2 O1 O1 100.4(2) 4 1_554
O2 O1 O1 100.4(2) 3_455 1_554
O2 O1 O1 100.4(2) 1_565 1_554
O3 O1 O1 61.13(16) . 1_554
O3 O1 O1 61.13(16) 3_565 1_554
O3 O1 O1 61.13(16) 4_455 1_554
Ga3 O1 O1 42.68(10) 2_454 1_554
Ga3 O1 O1 42.68(10) . 1_554
Ga3 O1 O1 42.68(10) 3_565 1_554
Ga1 O1 O1 79.05(13) . 1_554
Nb O1 O1 79.05(13) . 1_554
Ga1 O1 O1 79.05(13) 1_455 1_554
Nb O1 O1 79.05(13) 1_455 1_554
Ga1 O1 O1 79.05(13) 1_565 1_554
Nb O1 O1 79.05(13) 1_565 1_554
O2 O1 O1 97.64(16) 3_565 1_554
O2 O1 O1 97.64(15) . 1_554
O2 O1 O1 97.64(15) 4_455 1_554
La O1 O1 149.91(7) 1_556 1_554
La O1 O1 149.91(7) 2_566 1_554
La O1 O1 149.91(7) 4_456 1_554
O3 O1 O1 127.60(14) 1_556 1_554
O3 O1 O1 127.60(14) 3_566 1_554
O3 O1 O1 127.60(14) 4_456 1_554
O3 O1 O1 64.43(15) 4 1_554
O3 O1 O1 64.43(15) 3_455 1_554
O3 O1 O1 64.43(15) 1_565 1_554
Ga2 O1 O1 107.50(12) . 1_554
Ga2 O1 O1 107.50(12) 1_665 1_554
Ga2 O1 O1 107.50(12) 1_565 1_554
O1 O1 O1 68.8(2) 2_455 1_554
O1 O1 O1 68.8(2) 2_565 1_554
O1 O1 O1 68.8(2) 2_465 1_554
Ga2 O1 O1 0.0 2_566 1_556
La O1 O1 110.6(2) 2_565 1_556
La O1 O1 110.6(2) . 1_556
La O1 O1 110.6(2) 4_455 1_556
O2 O1 O1 146.72(19) 6 1_556
O2 O1 O1 146.72(19) 5_455 1_556
O2 O1 O1 146.72(19) 2_565 1_556
O2 O1 O1 31.6(2) 6_556 1_556
O2 O1 O1 31.6(2) 5_456 1_556
O2 O1 O1 31.6(2) 2_566 1_556
O3 O1 O1 84.5(2) 6 1_556
O3 O1 O1 84.5(2) 2_565 1_556
O3 O1 O1 84.5(2) 5_455 1_556
Ga2 O1 O1 179.998(1) 2_565 1_556
Ga3 O1 O1 62.81(16) 1_556 1_556
Ga3 O1 O1 62.81(16) 2_455 1_556
Ga3 O1 O1 62.81(16) 3_566 1_556
O2 O1 O1 79.6(2) 4 1_556
O2 O1 O1 79.6(2) 3_455 1_556
O2 O1 O1 79.6(2) 1_565 1_556
O3 O1 O1 118.88(16) . 1_556
O3 O1 O1 118.87(16) 3_565 1_556
O3 O1 O1 118.87(16) 4_455 1_556
Ga3 O1 O1 137.32(10) 2_454 1_556
Ga3 O1 O1 137.33(9) . 1_556
Ga3 O1 O1 137.32(9) 3_565 1_556
Ga1 O1 O1 100.96(13) . 1_556
Nb O1 O1 100.96(13) . 1_556
Ga1 O1 O1 100.95(13) 1_455 1_556
Nb O1 O1 100.95(13) 1_455 1_556
Ga1 O1 O1 100.95(13) 1_565 1_556
Nb O1 O1 100.95(13) 1_565 1_556
O2 O1 O1 82.36(15) 3_565 1_556
O2 O1 O1 82.36(15) . 1_556
O2 O1 O1 82.36(15) 4_455 1_556
La O1 O1 30.09(7) 1_556 1_556
La O1 O1 30.09(7) 2_566 1_556
La O1 O1 30.09(7) 4_456 1_556
O3 O1 O1 52.40(14) 1_556 1_556
O3 O1 O1 52.40(14) 3_566 1_556
O3 O1 O1 52.40(14) 4_456 1_556
O3 O1 O1 115.58(15) 4 1_556
O3 O1 O1 115.57(15) 3_455 1_556
O3 O1 O1 115.57(15) 1_565 1_556
Ga2 O1 O1 72.50(12) . 1_556
Ga2 O1 O1 72.50(12) 1_665 1_556
Ga2 O1 O1 72.50(12) 1_565 1_556
O1 O1 O1 111.2(2) 2_455 1_556
O1 O1 O1 111.2(2) 2_565 1_556
O1 O1 O1 111.2(2) 2_465 1_556
O1 O1 O1 180.0 1_554 1_556
Ga2 O1 Ga3 72.13(12) 2_566 3_556
La O1 Ga3 101.95(4) 2_565 3_556
La O1 Ga3 44.88(10) . 3_556
La O1 Ga3 145.60(3) 4_455 3_556
O2 O1 Ga3 83.97(15) 6 3_556
O2 O1 Ga3 96.38(17) 5_455 3_556
O2 O1 Ga3 139.8(3) 2_565 3_556
O2 O1 Ga3 52.64(17) 6_556 3_556
O2 O1 Ga3 66.40(17) 5_456 3_556
O2 O1 Ga3 102.9(3) 2_566 3_556
O3 O1 Ga3 20.51(14) 6 3_556
O3 O1 Ga3 131.3(2) 2_565 3_556
O3 O1 Ga3 100.79(17) 5_455 3_556
Ga2 O1 Ga3 107.88(12) 2_565 3_556
Ga3 O1 Ga3 37.67(5) 1_556 3_556
Ga3 O1 Ga3 73.56(9) 2_455 3_556
Ga3 O1 Ga3 130.8(3) 3_566 3_556
O2 O1 Ga3 64.65(15) 4 3_556
O2 O1 Ga3 52.23(14) 3_455 3_556
O2 O1 Ga3 151.0(3) 1_565 3_556
O3 O1 Ga3 46.92(9) . 3_556
O3 O1 Ga3 128.00(11) 3_565 3_556
O3 O1 Ga3 120.80(10) 4_455 3_556
Ga3 O1 Ga3 96.71(6) 2_454 3_556
Ga3 O1 Ga3 74.30(4) . 3_556
Ga3 O1 Ga3 146.18(18) 3_565 3_556
Ga1 O1 Ga3 36.214(19) . 3_556
Nb O1 Ga3 36.214(19) . 3_556
Ga1 O1 Ga3 100.67(3) 1_455 3_556
Nb O1 Ga3 100.67(3) 1_455 3_556
Ga1 O1 Ga3 142.81(5) 1_565 3_556
Nb O1 Ga3 142.81(5) 1_565 3_556
O2 O1 Ga3 98.70(13) 3_565 3_556
O2 O1 Ga3 20.51(11) . 3_556
O2 O1 Ga3 131.53(15) 4_455 3_556
La O1 Ga3 45.35(5) 1_556 3_556
La O1 Ga3 77.73(12) 2_566 3_556
La O1 Ga3 96.81(17) 4_456 3_556
O3 O1 Ga3 20.05(9) 1_556 3_556
O3 O1 Ga3 103.63(16) 3_566 3_556
O3 O1 Ga3 98.16(17) 4_456 3_556
O3 O1 Ga3 59.55(8) 4 3_556
O3 O1 Ga3 87.47(9) 3_455 3_556
O3 O1 Ga3 161.51(11) 1_565 3_556
Ga2 O1 Ga3 35.95(3) . 3_556
Ga2 O1 Ga3 77.55(7) 1_665 3_556
Ga2 O1 Ga3 138.4(2) 1_565 3_556
O1 O1 Ga3 53.81(8) 2_455 3_556
O1 O1 Ga3 89.45(4) 2_565 3_556
O1 O1 Ga3 158.84(5) 2_465 3_556
O1 O1 Ga3 107.88(12) 1_554 3_556
O1 O1 Ga3 72.13(12) 1_556 3_556
Ga2 O1 Ga3 72.13(12) 2_566 2_565
La O1 Ga3 44.88(10) 2_565 2_565
La O1 Ga3 145.60(3) . 2_565
La O1 Ga3 101.95(4) 4_455 2_565
O2 O1 Ga3 96.38(17) 6 2_565
O2 O1 Ga3 139.8(3) 5_455 2_565
O2 O1 Ga3 83.97(15) 2_565 2_565
O2 O1 Ga3 66.40(17) 6_556 2_565
O2 O1 Ga3 102.9(3) 5_456 2_565
O2 O1 Ga3 52.64(17) 2_566 2_565
O3 O1 Ga3 100.79(18) 6 2_565
O3 O1 Ga3 20.51(14) 2_565 2_565
O3 O1 Ga3 131.3(2) 5_455 2_565
Ga2 O1 Ga3 107.87(12) 2_565 2_565
Ga3 O1 Ga3 73.56(9) 1_556 2_565
Ga3 O1 Ga3 130.8(3) 2_455 2_565
Ga3 O1 Ga3 37.67(5) 3_566 2_565
O2 O1 Ga3 52.23(14) 4 2_565
O2 O1 Ga3 151.0(3) 3_455 2_565
O2 O1 Ga3 64.65(15) 1_565 2_565
O3 O1 Ga3 120.80(10) . 2_565
O3 O1 Ga3 46.92(9) 3_565 2_565
O3 O1 Ga3 128.00(11) 4_455 2_565
Ga3 O1 Ga3 146.18(18) 2_454 2_565
Ga3 O1 Ga3 96.71(6) . 2_565
Ga3 O1 Ga3 74.30(4) 3_565 2_565
Ga1 O1 Ga3 100.67(3) . 2_565
Nb O1 Ga3 100.67(3) . 2_565
Ga1 O1 Ga3 142.81(5) 1_455 2_565
Nb O1 Ga3 142.81(5) 1_455 2_565
Ga1 O1 Ga3 36.214(19) 1_565 2_565
Nb O1 Ga3 36.214(19) 1_565 2_565
O2 O1 Ga3 20.51(11) 3_565 2_565
O2 O1 Ga3 131.53(15) . 2_565
O2 O1 Ga3 98.70(13) 4_455 2_565
La O1 Ga3 96.81(16) 1_556 2_565
La O1 Ga3 45.35(5) 2_566 2_565
La O1 Ga3 77.73(12) 4_456 2_565
O3 O1 Ga3 98.16(17) 1_556 2_565
O3 O1 Ga3 20.05(9) 3_566 2_565
O3 O1 Ga3 103.63(16) 4_456 2_565
O3 O1 Ga3 87.47(9) 4 2_565
O3 O1 Ga3 161.51(11) 3_455 2_565
O3 O1 Ga3 59.55(8) 1_565 2_565
Ga2 O1 Ga3 138.4(2) . 2_565
Ga2 O1 Ga3 35.96(3) 1_665 2_565
Ga2 O1 Ga3 77.55(7) 1_565 2_565
O1 O1 Ga3 158.84(5) 2_455 2_565
O1 O1 Ga3 53.81(8) 2_565 2_565
O1 O1 Ga3 89.44(4) 2_465 2_565
O1 O1 Ga3 107.87(12) 1_554 2_565
O1 O1 Ga3 72.13(12) 1_556 2_565
Ga3 O1 Ga3 111.02(11) 3_556 2_565
Ga2 O1 Ga3 72.12(12) 2_566 1_456
La O1 Ga3 145.60(3) 2_565 1_456
La O1 Ga3 101.95(4) . 1_456
La O1 Ga3 44.88(10) 4_455 1_456
O2 O1 Ga3 139.8(3) 6 1_456
O2 O1 Ga3 83.97(15) 5_455 1_456
O2 O1 Ga3 96.38(17) 2_565 1_456
O2 O1 Ga3 102.9(3) 6_556 1_456
O2 O1 Ga3 52.64(17) 5_456 1_456
O2 O1 Ga3 66.40(17) 2_566 1_456
O3 O1 Ga3 131.3(2) 6 1_456
O3 O1 Ga3 100.79(17) 2_565 1_456
O3 O1 Ga3 20.51(14) 5_455 1_456
Ga2 O1 Ga3 107.87(12) 2_565 1_456
Ga3 O1 Ga3 130.8(3) 1_556 1_456
Ga3 O1 Ga3 37.67(5) 2_455 1_456
Ga3 O1 Ga3 73.56(9) 3_566 1_456
O2 O1 Ga3 151.0(3) 4 1_456
O2 O1 Ga3 64.65(15) 3_455 1_456
O2 O1 Ga3 52.23(14) 1_565 1_456
O3 O1 Ga3 128.00(11) . 1_456
O3 O1 Ga3 120.80(10) 3_565 1_456
O3 O1 Ga3 46.92(9) 4_455 1_456
Ga3 O1 Ga3 74.30(4) 2_454 1_456
Ga3 O1 Ga3 146.18(18) . 1_456
Ga3 O1 Ga3 96.71(6) 3_565 1_456
Ga1 O1 Ga3 142.81(5) . 1_456
Nb O1 Ga3 142.81(5) . 1_456
Ga1 O1 Ga3 36.214(19) 1_455 1_456
Nb O1 Ga3 36.214(19) 1_455 1_456
Ga1 O1 Ga3 100.67(3) 1_565 1_456
Nb O1 Ga3 100.67(3) 1_565 1_456
O2 O1 Ga3 131.52(16) 3_565 1_456
O2 O1 Ga3 98.70(13) . 1_456
O2 O1 Ga3 20.51(11) 4_455 1_456
La O1 Ga3 77.73(12) 1_556 1_456
La O1 Ga3 96.81(16) 2_566 1_456
La O1 Ga3 45.35(5) 4_456 1_456
O3 O1 Ga3 103.63(16) 1_556 1_456
O3 O1 Ga3 98.16(17) 3_566 1_456
O3 O1 Ga3 20.05(9) 4_456 1_456
O3 O1 Ga3 161.51(11) 4 1_456
O3 O1 Ga3 59.55(8) 3_455 1_456
O3 O1 Ga3 87.47(9) 1_565 1_456
Ga2 O1 Ga3 77.55(7) . 1_456
Ga2 O1 Ga3 138.4(2) 1_665 1_456
Ga2 O1 Ga3 35.95(3) 1_565 1_456
O1 O1 Ga3 89.45(4) 2_455 1_456
O1 O1 Ga3 158.84(5) 2_565 1_456
O1 O1 Ga3 53.81(8) 2_465 1_456
O1 O1 Ga3 107.87(12) 1_554 1_456
O1 O1 Ga3 72.13(12) 1_556 1_456
Ga3 O1 Ga3 111.02(11) 3_556 1_456
Ga3 O1 Ga3 111.02(11) 2_565 1_456
Ga2 O1 O3 56.25(13) 2_566 4_556
La O1 O3 75.13(12) 2_565 4_556
La O1 O3 82.66(14) . 4_556
La O1 O3 165.9(3) 4_455 4_556
O2 O1 O3 90.55(17) 6 4_556
O2 O1 O3 131.48(19) 5_455 4_556
O2 O1 O3 136.19(19) 2_565 4_556
O2 O1 O3 24.81(18) 6_556 4_556
O2 O1 O3 73.5(2) 5_456 4_556
O2 O1 O3 76.8(2) 2_566 4_556
O3 O1 O3 36.6(2) 6 4_556
O3 O1 O3 90.97(19) 2_565 4_556
O3 O1 O3 128.7(3) 5_455 4_556
Ga2 O1 O3 123.76(13) 2_565 4_556
Ga3 O1 O3 6.83(10) 1_556 4_556
Ga3 O1 O3 98.0(2) 2_455 4_556
Ga3 O1 O3 95.24(18) 3_566 4_556
O2 O1 O3 32.51(15) 4 4_556
O2 O1 O3 88.63(19) 3_455 4_556
O2 O1 O3 124.5(2) 1_565 4_556
O3 O1 O3 72.11(11) . 4_556
O3 O1 O3 99.79(13) 3_565 4_556
O3 O1 O3 160.43(19) 4_455 4_556
Ga3 O1 O3 135.12(9) 2_454 4_556
Ga3 O1 O3 81.10(8) . 4_556
Ga3 O1 O3 132.19(10) 3_565 4_556
Ga1 O1 O3 48.47(8) . 4_556
Nb O1 O3 48.47(8) . 4_556
Ga1 O1 O3 136.71(15) 1_455 4_556
Nb O1 O3 136.71(15) 1_455 4_556
Ga1 O1 O3 104.59(9) 1_565 4_556
Nb O1 O3 104.59(9) 1_565 4_556
O2 O1 O3 60.83(14) 3_565 4_556
O2 O1 O3 61.03(15) . 4_556
O2 O1 O3 138.6(3) 4_455 4_556
La O1 O3 49.18(12) 1_556 4_556
La O1 O3 43.72(10) 2_566 4_556
La O1 O3 86.22(18) 4_456 4_556
O3 O1 O3 30.71(16) 1_556 4_556
O3 O1 O3 64.66(17) 3_566 4_556
O3 O1 O3 105.7(2) 4_456 4_556
O3 O1 O3 59.33(9) 4 4_556
O3 O1 O3 127.94(5) 3_455 4_556
O3 O1 O3 127.94(5) 1_565 4_556
Ga2 O1 O3 71.99(12) . 4_556
Ga2 O1 O3 39.50(8) 1_665 4_556
Ga2 O1 O3 125.4(2) 1_565 4_556
O1 O1 O3 93.54(13) 2_455 4_556
O1 O1 O3 67.01(13) 2_565 4_556
O1 O1 O3 158.5(2) 2_465 4_556
O1 O1 O3 123.76(13) 1_554 4_556
O1 O1 O3 56.25(13) 1_556 4_556
Ga3 O1 O3 40.56(9) 3_556 4_556
Ga3 O1 O3 70.53(9) 2_565 4_556
Ga3 O1 O3 125.6(2) 1_456 4_556
Ga2 O1 O3 56.24(13) 2_566 3_456
La O1 O3 165.9(3) 2_565 3_456
La O1 O3 75.13(12) . 3_456
La O1 O3 82.66(14) 4_455 3_456
O2 O1 O3 136.19(19) 6 3_456
O2 O1 O3 90.55(17) 5_455 3_456
O2 O1 O3 131.48(19) 2_565 3_456
O2 O1 O3 76.8(2) 6_556 3_456
O2 O1 O3 24.81(19) 5_456 3_456
O2 O1 O3 73.5(2) 2_566 3_456
O3 O1 O3 90.98(19) 6 3_456
O3 O1 O3 128.7(3) 2_565 3_456
O3 O1 O3 36.6(2) 5_455 3_456
Ga2 O1 O3 123.75(13) 2_565 3_456
Ga3 O1 O3 95.25(18) 1_556 3_456
Ga3 O1 O3 6.83(10) 2_455 3_456
Ga3 O1 O3 98.0(2) 3_566 3_456
O2 O1 O3 124.5(2) 4 3_456
O2 O1 O3 32.50(15) 3_455 3_456
O2 O1 O3 88.63(19) 1_565 3_456
O3 O1 O3 99.79(13) . 3_456
O3 O1 O3 160.43(19) 3_565 3_456
O3 O1 O3 72.11(11) 4_455 3_456
Ga3 O1 O3 81.10(8) 2_454 3_456
Ga3 O1 O3 132.19(10) . 3_456
Ga3 O1 O3 135.12(9) 3_565 3_456
Ga1 O1 O3 104.59(9) . 3_456
Nb O1 O3 104.59(9) . 3_456
Ga1 O1 O3 48.47(8) 1_455 3_456
Nb O1 O3 48.47(8) 1_455 3_456
Ga1 O1 O3 136.71(15) 1_565 3_456
Nb O1 O3 136.71(15) 1_565 3_456
O2 O1 O3 138.6(3) 3_565 3_456
O2 O1 O3 60.83(14) . 3_456
O2 O1 O3 61.03(15) 4_455 3_456
La O1 O3 43.72(10) 1_556 3_456
La O1 O3 86.22(18) 2_566 3_456
La O1 O3 49.18(12) 4_456 3_456
O3 O1 O3 64.66(17) 1_556 3_456
O3 O1 O3 105.7(2) 3_566 3_456
O3 O1 O3 30.71(16) 4_456 3_456
O3 O1 O3 127.94(5) 4 3_456
O3 O1 O3 59.33(9) 3_455 3_456
O3 O1 O3 127.94(5) 1_565 3_456
Ga2 O1 O3 39.50(8) . 3_456
Ga2 O1 O3 125.4(2) 1_665 3_456
Ga2 O1 O3 71.99(12) 1_565 3_456
O1 O1 O3 67.01(13) 2_455 3_456
O1 O1 O3 158.5(2) 2_565 3_456
O1 O1 O3 93.53(14) 2_465 3_456
O1 O1 O3 123.75(13) 1_554 3_456
O1 O1 O3 56.24(13) 1_556 3_456
Ga3 O1 O3 70.53(9) 3_556 3_456
Ga3 O1 O3 125.6(2) 2_565 3_456
Ga3 O1 O3 40.56(9) 1_456 3_456
O3 O1 O3 92.11(17) 4_556 3_456
Ga2 O1 O3 56.24(13) 2_566 1_566
La O1 O3 82.66(14) 2_565 1_566
La O1 O3 165.9(3) . 1_566
La O1 O3 75.13(12) 4_455 1_566
O2 O1 O3 131.48(19) 6 1_566
O2 O1 O3 136.19(19) 5_455 1_566
O2 O1 O3 90.55(17) 2_565 1_566
O2 O1 O3 73.5(2) 6_556 1_566
O2 O1 O3 76.8(2) 5_456 1_566
O2 O1 O3 24.81(18) 2_566 1_566
O3 O1 O3 128.7(3) 6 1_566
O3 O1 O3 36.6(2) 2_565 1_566
O3 O1 O3 90.97(19) 5_455 1_566
Ga2 O1 O3 123.75(13) 2_565 1_566
Ga3 O1 O3 98.0(2) 1_556 1_566
Ga3 O1 O3 95.24(18) 2_455 1_566
Ga3 O1 O3 6.83(10) 3_566 1_566
O2 O1 O3 88.63(19) 4 1_566
O2 O1 O3 124.5(2) 3_455 1_566
O2 O1 O3 32.50(15) 1_565 1_566
O3 O1 O3 160.43(19) . 1_566
O3 O1 O3 72.11(11) 3_565 1_566
O3 O1 O3 99.78(13) 4_455 1_566
Ga3 O1 O3 132.19(10) 2_454 1_566
Ga3 O1 O3 135.12(9) . 1_566
Ga3 O1 O3 81.10(8) 3_565 1_566
Ga1 O1 O3 136.71(15) . 1_566
Nb O1 O3 136.71(15) . 1_566
Ga1 O1 O3 104.59(9) 1_455 1_566
Nb O1 O3 104.59(9) 1_455 1_566
Ga1 O1 O3 48.47(8) 1_565 1_566
Nb O1 O3 48.47(8) 1_565 1_566
O2 O1 O3 61.03(15) 3_565 1_566
O2 O1 O3 138.6(3) . 1_566
O2 O1 O3 60.82(14) 4_455 1_566
La O1 O3 86.22(18) 1_556 1_566
La O1 O3 49.18(12) 2_566 1_566
La O1 O3 43.72(10) 4_456 1_566
O3 O1 O3 105.7(2) 1_556 1_566
O3 O1 O3 30.71(16) 3_566 1_566
O3 O1 O3 64.66(17) 4_456 1_566
O3 O1 O3 127.94(5) 4 1_566
O3 O1 O3 127.94(5) 3_455 1_566
O3 O1 O3 59.33(9) 1_565 1_566
Ga2 O1 O3 125.4(2) . 1_566
Ga2 O1 O3 71.99(12) 1_665 1_566
Ga2 O1 O3 39.50(8) 1_565 1_566
O1 O1 O3 158.5(2) 2_455 1_566
O1 O1 O3 93.54(13) 2_565 1_566
O1 O1 O3 67.01(13) 2_465 1_566
O1 O1 O3 123.75(13) 1_554 1_566
O1 O1 O3 56.24(13) 1_556 1_566
Ga3 O1 O3 125.6(2) 3_556 1_566
Ga3 O1 O3 40.56(9) 2_565 1_566
Ga3 O1 O3 70.53(9) 1_456 1_566
O3 O1 O3 92.11(18) 4_556 1_566
O3 O1 O3 92.11(18) 3_456 1_566
Ga2 O1 O3 86.78(14) 2_566 5
La O1 O3 61.78(9) 2_565 5
La O1 O3 65.04(8) . 5
La O1 O3 162.6(4) 4_455 5
O2 O1 O3 60.30(16) 6 5
O2 O1 O3 104.6(2) 5_455 5
O2 O1 O3 112.6(2) 2_565 5
O2 O1 O3 55.52(17) 6_556 5
O2 O1 O3 98.5(2) 5_456 5
O2 O1 O3 105.9(2) 2_566 5
O3 O1 O3 21.5(2) 6 5
O3 O1 O3 98.2(2) 2_565 5
O3 O1 O3 140.5(2) 5_455 5
Ga2 O1 O3 93.23(14) 2_565 5
Ga3 O1 O3 24.01(8) 1_556 5
Ga3 O1 O3 113.44(14) 2_455 5
Ga3 O1 O3 116.01(13) 3_566 5
O2 O1 O3 29.01(14) 4 5
O2 O1 O3 91.05(15) 3_455 5
O2 O1 O3 145.67(17) 1_565 5
O3 O1 O3 45.81(16) . 5
O3 O1 O3 88.00(16) 3_565 5
O3 O1 O3 144.44(18) 4_455 5
Ga3 O1 O3 111.35(14) 2_454 5
Ga3 O1 O3 50.57(8) . 5
Ga3 O1 O3 113.28(16) 3_565 5
Ga1 O1 O3 21.32(8) . 5
Nb O1 O3 21.32(8) . 5
Ga1 O1 O3 135.70(8) 1_455 5
Nb O1 O3 135.70(8) 1_455 5
Ga1 O1 O3 104.36(9) 1_565 5
Nb O1 O3 104.36(9) 1_565 5
O2 O1 O3 63.38(14) 3_565 5
O2 O1 O3 56.32(14) . 5
O2 O1 O3 168.6(3) 4_455 5
La O1 O3 73.43(12) 1_556 5
La O1 O3 71.79(10) 2_566 5
La O1 O3 116.8(2) 4_456 5
O3 O1 O3 46.41(16) 1_556 5
O3 O1 O3 84.80(14) 3_566 5
O3 O1 O3 132.6(2) 4_456 5
O3 O1 O3 29.02(16) 4 5
O3 O1 O3 115.06(10) 3_455 5
O3 O1 O3 121.59(9) 1_565 5
Ga2 O1 O3 75.68(9) . 5
Ga2 O1 O3 45.43(8) 1_665 5
Ga2 O1 O3 154.0(2) 1_565 5
O1 O1 O3 78.17(8) 2_455 5
O1 O1 O3 49.51(8) 2_565 5
O1 O1 O3 156.3(3) 2_465 5
O1 O1 O3 93.23(14) 1_554 5
O1 O1 O3 86.77(14) 1_556 5
Ga3 O1 O3 40.17(9) 3_556 5
Ga3 O1 O3 81.22(8) 2_565 5
Ga3 O1 O3 149.87(19) 1_456 5
O3 O1 O3 30.72(14) 4_556 5
O3 O1 O3 109.68(12) 3_456 5
O3 O1 O3 115.41(13) 1_566 5
Ga2 O1 O3 86.77(14) 2_566 2_455
La O1 O3 162.6(4) 2_565 2_455
La O1 O3 61.78(9) . 2_455
La O1 O3 65.04(9) 4_455 2_455
O2 O1 O3 112.6(2) 6 2_455
O2 O1 O3 60.29(16) 5_455 2_455
O2 O1 O3 104.6(2) 2_565 2_455
O2 O1 O3 105.9(2) 6_556 2_455
O2 O1 O3 55.52(17) 5_456 2_455
O2 O1 O3 98.5(2) 2_566 2_455
O3 O1 O3 98.2(2) 6 2_455
O3 O1 O3 140.5(2) 2_565 2_455
O3 O1 O3 21.5(2) 5_455 2_455
Ga2 O1 O3 93.23(14) 2_565 2_455
Ga3 O1 O3 116.01(13) 1_556 2_455
Ga3 O1 O3 24.01(8) 2_455 2_455
Ga3 O1 O3 113.44(14) 3_566 2_455
O2 O1 O3 145.67(17) 4 2_455
O2 O1 O3 29.01(14) 3_455 2_455
O2 O1 O3 91.05(15) 1_565 2_455
O3 O1 O3 88.00(16) . 2_455
O3 O1 O3 144.44(18) 3_565 2_455
O3 O1 O3 45.81(16) 4_455 2_455
Ga3 O1 O3 50.57(8) 2_454 2_455
Ga3 O1 O3 113.28(16) . 2_455
Ga3 O1 O3 111.35(14) 3_565 2_455
Ga1 O1 O3 104.36(9) . 2_455
Nb O1 O3 104.36(9) . 2_455
Ga1 O1 O3 21.32(8) 1_455 2_455
Nb O1 O3 21.32(8) 1_455 2_455
Ga1 O1 O3 135.70(8) 1_565 2_455
Nb O1 O3 135.70(8) 1_565 2_455
O2 O1 O3 168.6(3) 3_565 2_455
O2 O1 O3 63.38(14) . 2_455
O2 O1 O3 56.32(14) 4_455 2_455
La O1 O3 71.79(10) 1_556 2_455
La O1 O3 116.8(2) 2_566 2_455
La O1 O3 73.43(12) 4_456 2_455
O3 O1 O3 84.80(14) 1_556 2_455
O3 O1 O3 132.6(2) 3_566 2_455
O3 O1 O3 46.40(16) 4_456 2_455
O3 O1 O3 121.59(9) 4 2_455
O3 O1 O3 29.02(16) 3_455 2_455
O3 O1 O3 115.06(10) 1_565 2_455
Ga2 O1 O3 45.43(8) . 2_455
Ga2 O1 O3 154.0(2) 1_665 2_455
Ga2 O1 O3 75.68(9) 1_565 2_455
O1 O1 O3 49.51(8) 2_455 2_455
O1 O1 O3 156.3(3) 2_565 2_455
O1 O1 O3 78.17(8) 2_465 2_455
O1 O1 O3 93.23(14) 1_554 2_455
O1 O1 O3 86.77(14) 1_556 2_455
Ga3 O1 O3 81.22(8) 3_556 2_455
Ga3 O1 O3 149.87(19) 2_565 2_455
Ga3 O1 O3 40.17(9) 1_456 2_455
O3 O1 O3 115.41(13) 4_556 2_455
O3 O1 O3 30.72(14) 3_456 2_455
O3 O1 O3 109.68(12) 1_566 2_455
O3 O1 O3 119.69(3) 5 2_455
Ga2 O1 O3 86.77(14) 2_566 6_565
La O1 O3 65.04(8) 2_565 6_565
La O1 O3 162.6(4) . 6_565
La O1 O3 61.78(8) 4_455 6_565
O2 O1 O3 104.6(2) 6 6_565
O2 O1 O3 112.6(2) 5_455 6_565
O2 O1 O3 60.29(16) 2_565 6_565
O2 O1 O3 98.5(2) 6_556 6_565
O2 O1 O3 105.9(2) 5_456 6_565
O2 O1 O3 55.52(17) 2_566 6_565
O3 O1 O3 140.5(2) 6 6_565
O3 O1 O3 21.5(2) 2_565 6_565
O3 O1 O3 98.2(2) 5_455 6_565
Ga2 O1 O3 93.23(14) 2_565 6_565
Ga3 O1 O3 113.44(14) 1_556 6_565
Ga3 O1 O3 116.01(13) 2_455 6_565
Ga3 O1 O3 24.01(8) 3_566 6_565
O2 O1 O3 91.05(15) 4 6_565
O2 O1 O3 145.67(17) 3_455 6_565
O2 O1 O3 29.01(14) 1_565 6_565
O3 O1 O3 144.44(18) . 6_565
O3 O1 O3 45.81(16) 3_565 6_565
O3 O1 O3 87.99(16) 4_455 6_565
Ga3 O1 O3 113.28(16) 2_454 6_565
Ga3 O1 O3 111.35(14) . 6_565
Ga3 O1 O3 50.57(8) 3_565 6_565
Ga1 O1 O3 135.70(8) . 6_565
Nb O1 O3 135.70(8) . 6_565
Ga1 O1 O3 104.36(9) 1_455 6_565
Nb O1 O3 104.36(9) 1_455 6_565
Ga1 O1 O3 21.32(8) 1_565 6_565
Nb O1 O3 21.32(8) 1_565 6_565
O2 O1 O3 56.32(14) 3_565 6_565
O2 O1 O3 168.6(3) . 6_565
O2 O1 O3 63.38(14) 4_455 6_565
La O1 O3 116.8(2) 1_556 6_565
La O1 O3 73.43(12) 2_566 6_565
La O1 O3 71.79(10) 4_456 6_565
O3 O1 O3 132.6(2) 1_556 6_565
O3 O1 O3 46.40(16) 3_566 6_565
O3 O1 O3 84.80(14) 4_456 6_565
O3 O1 O3 115.06(10) 4 6_565
O3 O1 O3 121.59(9) 3_455 6_565
O3 O1 O3 29.02(16) 1_565 6_565
Ga2 O1 O3 154.0(2) . 6_565
Ga2 O1 O3 75.68(9) 1_665 6_565
Ga2 O1 O3 45.43(8) 1_565 6_565
O1 O1 O3 156.3(3) 2_455 6_565
O1 O1 O3 78.17(8) 2_565 6_565
O1 O1 O3 49.51(8) 2_465 6_565
O1 O1 O3 93.23(14) 1_554 6_565
O1 O1 O3 86.77(14) 1_556 6_565
Ga3 O1 O3 149.87(19) 3_556 6_565
Ga3 O1 O3 40.17(9) 2_565 6_565
Ga3 O1 O3 81.22(8) 1_456 6_565
O3 O1 O3 109.68(12) 4_556 6_565
O3 O1 O3 115.41(13) 3_456 6_565
O3 O1 O3 30.72(14) 1_566 6_565
O3 O1 O3 119.69(3) 5 6_565
O3 O1 O3 119.69(3) 2_455 6_565
Ga2 O1 O2 141.63(11) 2_566 4_554
La O1 O2 38.78(17) 2_565 4_554
La O1 O2 74.1(2) . 4_554
La O1 O2 103.1(3) 4_455 4_554
O2 O1 O2 12.89(19) 6 4_554
O2 O1 O2 66.9(2) 5_455 4_554
O2 O1 O2 53.25(17) 2_565 4_554
O2 O1 O2 111.27(17) 6_556 4_554
O2 O1 O2 156.67(9) 5_456 4_554
O2 O1 O2 136.24(15) 2_566 4_554
O3 O1 O2 71.1(2) 6 4_554
O3 O1 O2 82.3(2) 2_565 4_554
O3 O1 O2 133.1(3) 5_455 4_554
Ga2 O1 O2 38.37(11) 2_565 4_554
Ga3 O1 O2 82.27(12) 1_556 4_554
Ga3 O1 O2 145.12(19) 2_455 4_554
Ga3 O1 O2 112.88(13) 3_566 4_554
O2 O1 O2 62.00(14) 4 4_554
O2 O1 O2 116.52(19) 3_455 4_554
O2 O1 O2 116.52(19) 1_565 4_554
O3 O1 O2 50.93(15) . 4_554
O3 O1 O2 47.93(16) 3_565 4_554
O3 O1 O2 99.5(2) 4_455 4_554
Ga3 O1 O2 77.04(18) 2_454 4_554
Ga3 O1 O2 17.84(10) . 4_554
Ga3 O1 O2 56.42(13) 3_565 4_554
Ga1 O1 O2 54.20(12) . 4_554
Nb O1 O2 54.20(12) . 4_554
Ga1 O1 O2 116.0(2) 1_455 4_554
Nb O1 O2 116.0(2) 1_455 4_554
Ga1 O1 O2 72.55(13) 1_565 4_554
Nb O1 O2 72.55(13) 1_565 4_554
O2 O1 O2 66.52(14) 3_565 4_554
O2 O1 O2 92.77(18) . 4_554
O2 O1 O2 131.5(2) 4_455 4_554
La O1 O2 132.78(9) 1_556 4_554
La O1 O2 114.11(8) 2_566 4_554
La O1 O2 161.35(11) 4_456 4_554
O3 O1 O2 104.51(13) 1_556 4_554
O3 O1 O2 102.40(12) 3_566 4_554
O3 O1 O2 165.9(2) 4_456 4_554
O3 O1 O2 32.07(13) 4 4_554
O3 O1 O2 96.8(2) 3_455 4_554
O3 O1 O2 73.37(15) 1_565 4_554
Ga2 O1 O2 112.47(13) . 4_554
Ga2 O1 O2 70.47(10) 1_665 4_554
Ga2 O1 O2 131.24(16) 1_565 4_554
O1 O1 O2 82.0(2) 2_455 4_554
O1 O1 O2 32.81(18) 2_565 4_554
O1 O1 O2 97.5(3) 2_465 4_554
O1 O1 O2 38.37(11) 1_554 4_554
O1 O1 O2 141.63(11) 1_556 4_554
Ga3 O1 O2 90.30(11) 3_556 4_554
Ga3 O1 O2 83.62(10) 2_565 4_554
Ga3 O1 O2 145.9(2) 1_456 4_554
O3 O1 O2 88.08(11) 4_556 4_554
O3 O1 O2 148.94(16) 3_456 4_554
O3 O1 O2 118.93(11) 1_566 4_554
O3 O1 O2 59.91(13) 5 4_554
O3 O1 O2 124.9(2) 2_455 4_554
O3 O1 O2 93.56(13) 6_565 4_554
Ga2 O1 O2 141.63(11) 2_566 3_454
La O1 O2 103.1(3) 2_565 3_454
La O1 O2 38.78(17) . 3_454
La O1 O2 74.1(2) 4_455 3_454
O2 O1 O2 53.25(17) 6 3_454
O2 O1 O2 12.89(19) 5_455 3_454
O2 O1 O2 66.9(2) 2_565 3_454
O2 O1 O2 136.24(15) 6_556 3_454
O2 O1 O2 111.27(17) 5_456 3_454
O2 O1 O2 156.66(9) 2_566 3_454
O3 O1 O2 82.3(2) 6 3_454
O3 O1 O2 133.1(3) 2_565 3_454
O3 O1 O2 71.1(2) 5_455 3_454
Ga2 O1 O2 38.37(11) 2_565 3_454
Ga3 O1 O2 112.88(13) 1_556 3_454
Ga3 O1 O2 82.27(12) 2_455 3_454
Ga3 O1 O2 145.12(19) 3_566 3_454
O2 O1 O2 116.52(19) 4 3_454
O2 O1 O2 62.00(14) 3_455 3_454
O2 O1 O2 116.52(19) 1_565 3_454
O3 O1 O2 47.93(16) . 3_454
O3 O1 O2 99.5(2) 3_565 3_454
O3 O1 O2 50.93(15) 4_455 3_454
Ga3 O1 O2 17.84(10) 2_454 3_454
Ga3 O1 O2 56.42(13) . 3_454
Ga3 O1 O2 77.04(18) 3_565 3_454
Ga1 O1 O2 72.55(13) . 3_454
Nb O1 O2 72.55(13) . 3_454
Ga1 O1 O2 54.20(12) 1_455 3_454
Nb O1 O2 54.20(12) 1_455 3_454
Ga1 O1 O2 116.0(2) 1_565 3_454
Nb O1 O2 116.0(2) 1_565 3_454
O2 O1 O2 131.5(2) 3_565 3_454
O2 O1 O2 66.52(14) . 3_454
O2 O1 O2 92.77(18) 4_455 3_454
La O1 O2 114.11(8) 1_556 3_454
La O1 O2 161.35(11) 2_566 3_454
La O1 O2 132.77(9) 4_456 3_454
O3 O1 O2 102.40(12) 1_556 3_454
O3 O1 O2 165.9(2) 3_566 3_454
O3 O1 O2 104.51(13) 4_456 3_454
O3 O1 O2 73.37(15) 4 3_454
O3 O1 O2 32.08(13) 3_455 3_454
O3 O1 O2 96.8(2) 1_565 3_454
Ga2 O1 O2 70.47(10) . 3_454
Ga2 O1 O2 131.24(16) 1_665 3_454
Ga2 O1 O2 112.47(13) 1_565 3_454
O1 O1 O2 32.82(18) 2_455 3_454
O1 O1 O2 97.5(3) 2_565 3_454
O1 O1 O2 82.0(2) 2_465 3_454
O1 O1 O2 38.37(11) 1_554 3_454
O1 O1 O2 141.63(11) 1_556 3_454
Ga3 O1 O2 83.63(10) 3_556 3_454
Ga3 O1 O2 145.9(2) 2_565 3_454
Ga3 O1 O2 90.30(11) 1_456 3_454
O3 O1 O2 118.93(11) 4_556 3_454
O3 O1 O2 88.08(11) 3_456 3_454
O3 O1 O2 148.94(16) 1_566 3_454
O3 O1 O2 93.56(13) 5 3_454
O3 O1 O2 59.91(13) 2_455 3_454
O3 O1 O2 124.9(2) 6_565 3_454
O2 O1 O2 65.04(18) 4_554 3_454
Ga2 O1 O2 141.62(11) 2_566 1_564
La O1 O2 74.1(2) 2_565 1_564
La O1 O2 103.1(3) . 1_564
La O1 O2 38.78(17) 4_455 1_564
O2 O1 O2 66.9(2) 6 1_564
O2 O1 O2 53.25(17) 5_455 1_564
O2 O1 O2 12.89(19) 2_565 1_564
O2 O1 O2 156.66(9) 6_556 1_564
O2 O1 O2 136.24(15) 5_456 1_564
O2 O1 O2 111.27(17) 2_566 1_564
O3 O1 O2 133.1(3) 6 1_564
O3 O1 O2 71.1(2) 2_565 1_564
O3 O1 O2 82.3(2) 5_455 1_564
Ga2 O1 O2 38.37(11) 2_565 1_564
Ga3 O1 O2 145.12(19) 1_556 1_564
Ga3 O1 O2 112.88(13) 2_455 1_564
Ga3 O1 O2 82.27(12) 3_566 1_564
O2 O1 O2 116.52(19) 4 1_564
O2 O1 O2 116.52(19) 3_455 1_564
O2 O1 O2 62.00(14) 1_565 1_564
O3 O1 O2 99.5(2) . 1_564
O3 O1 O2 50.93(15) 3_565 1_564
O3 O1 O2 47.93(16) 4_455 1_564
Ga3 O1 O2 56.42(13) 2_454 1_564
Ga3 O1 O2 77.04(18) . 1_564
Ga3 O1 O2 17.84(10) 3_565 1_564
Ga1 O1 O2 116.0(2) . 1_564
Nb O1 O2 116.0(2) . 1_564
Ga1 O1 O2 72.55(13) 1_455 1_564
Nb O1 O2 72.55(13) 1_455 1_564
Ga1 O1 O2 54.20(12) 1_565 1_564
Nb O1 O2 54.20(12) 1_565 1_564
O2 O1 O2 92.77(18) 3_565 1_564
O2 O1 O2 131.5(2) . 1_564
O2 O1 O2 66.52(14) 4_455 1_564
La O1 O2 161.35(11) 1_556 1_564
La O1 O2 132.77(9) 2_566 1_564
La O1 O2 114.11(8) 4_456 1_564
O3 O1 O2 165.9(2) 1_556 1_564
O3 O1 O2 104.51(13) 3_566 1_564
O3 O1 O2 102.40(12) 4_456 1_564
O3 O1 O2 96.8(2) 4 1_564
O3 O1 O2 73.37(15) 3_455 1_564
O3 O1 O2 32.07(13) 1_565 1_564
Ga2 O1 O2 131.24(16) . 1_564
Ga2 O1 O2 112.47(13) 1_665 1_564
Ga2 O1 O2 70.47(10) 1_565 1_564
O1 O1 O2 97.5(3) 2_455 1_564
O1 O1 O2 82.0(2) 2_565 1_564
O1 O1 O2 32.81(18) 2_465 1_564
O1 O1 O2 38.37(11) 1_554 1_564
O1 O1 O2 141.63(11) 1_556 1_564
Ga3 O1 O2 145.9(2) 3_556 1_564
Ga3 O1 O2 90.30(11) 2_565 1_564
Ga3 O1 O2 83.62(10) 1_456 1_564
O3 O1 O2 148.94(16) 4_556 1_564
O3 O1 O2 118.93(11) 3_456 1_564
O3 O1 O2 88.08(11) 1_566 1_564
O3 O1 O2 124.9(2) 5 1_564
O3 O1 O2 93.56(13) 2_455 1_564
O3 O1 O2 59.91(13) 6_565 1_564
O2 O1 O2 65.04(18) 4_554 1_564
O2 O1 O2 65.04(18) 3_454 1_564
Ga2 O1 O1 55.14(19) 2_566 2_566
La O1 O1 57.05(5) 2_565 2_566
La O1 O1 114.21(9) . 2_566
La O1 O1 137.42(14) 4_455 2_566
O2 O1 O1 96.53(18) 6 2_566
O2 O1 O1 152.8(3) 5_455 2_566
O2 O1 O1 115.51(18) 2_565 2_566
O2 O1 O1 33.43(17) 6_556 2_566
O2 O1 O1 84.6(3) 5_456 2_566
O2 O1 O1 57.9(2) 2_566 2_566
O3 O1 O1 66.75(17) 6 2_566
O3 O1 O1 58.09(15) 2_565 2_566
O3 O1 O1 139.3(4) 5_455 2_566
Ga2 O1 O1 124.86(19) 2_565 2_566
Ga3 O1 O1 36.93(6) 1_556 2_566
Ga3 O1 O1 115.8(3) 2_455 2_566
Ga3 O1 O1 65.23(13) 3_566 2_566
O2 O1 O1 28.35(10) 4 2_566
O2 O1 O1 118.3(3) 3_455 2_566
O2 O1 O1 95.6(2) 1_565 2_566
O3 O1 O1 97.33(9) . 2_566
O3 O1 O1 75.01(10) 3_565 2_566
O3 O1 O1 163.55(13) 4_455 2_566
Ga3 O1 O1 161.9(2) 2_454 2_566
Ga3 O1 O1 90.58(9) . 2_566
Ga3 O1 O1 107.46(8) 3_565 2_566
Ga1 O1 O1 72.892(4) . 2_566
Nb O1 O1 72.892(4) . 2_566
Ga1 O1 O1 156.1(3) 1_455 2_566
Nb O1 O1 156.1(3) 1_455 2_566
Ga1 O1 O1 72.892(4) 1_565 2_566
Nb O1 O1 72.892(4) 1_565 2_566
O2 O1 O1 32.61(9) 3_565 2_566
O2 O1 O1 94.10(15) . 2_566
O2 O1 O1 122.9(2) 4_455 2_566
La O1 O1 67.51(19) 1_556 2_566
La O1 O1 26.70(12) 2_566 2_566
La O1 O1 78.0(2) 4_456 2_566
O3 O1 O1 61.12(17) 1_556 2_566
O3 O1 O1 33.64(10) 3_566 2_566
O3 O1 O1 105.6(3) 4_456 2_566
O3 O1 O1 71.49(10) 4 2_566
O3 O1 O1 160.68(15) 3_455 2_566
O3 O1 O1 96.55(8) 1_565 2_566
Ga2 O1 O1 102.67(18) . 2_566
Ga2 O1 O1 17.36(6) 1_665 2_566
Ga2 O1 O1 102.67(18) 1_565 2_566
O1 O1 O1 126.08(11) 2_455 2_566
O1 O1 O1 56.02(5) 2_565 2_566
O1 O1 O1 126.08(11) 2_465 2_566
O1 O1 O1 124.86(19) 1_554 2_566
O1 O1 O1 55.14(18) 1_556 2_566
Ga3 O1 O1 73.65(10) 3_556 2_566
Ga3 O1 O1 37.583(17) 2_565 2_566
Ga3 O1 O1 123.2(3) 1_456 2_566
O3 O1 O1 33.10(8) 4_556 2_566
O3 O1 O1 109.0(3) 3_456 2_566
O3 O1 O1 63.91(16) 1_566 2_566
O3 O1 O1 51.58(8) 5 2_566
O3 O1 O1 139.1(3) 2_455 2_566
O3 O1 O1 76.67(10) 6_565 2_566
O2 O1 O1 87.57(14) 4_554 2_566
O2 O1 O1 144.34(16) 3_454 2_566
O2 O1 O1 125.04(14) 1_564 2_566
Ga2 O1 O1 55.14(19) 2_566 2_456
La O1 O1 137.42(14) 2_565 2_456
La O1 O1 57.05(5) . 2_456
La O1 O1 114.21(9) 4_455 2_456
O2 O1 O1 115.51(18) 6 2_456
O2 O1 O1 96.53(18) 5_455 2_456
O2 O1 O1 152.8(3) 2_565 2_456
O2 O1 O1 57.9(2) 6_556 2_456
O2 O1 O1 33.43(17) 5_456 2_456
O2 O1 O1 84.6(3) 2_566 2_456
O3 O1 O1 58.09(15) 6 2_456
O3 O1 O1 139.3(4) 2_565 2_456
O3 O1 O1 66.75(17) 5_455 2_456
Ga2 O1 O1 124.86(19) 2_565 2_456
Ga3 O1 O1 65.23(13) 1_556 2_456
Ga3 O1 O1 36.93(6) 2_455 2_456
Ga3 O1 O1 115.8(3) 3_566 2_456
O2 O1 O1 95.6(2) 4 2_456
O2 O1 O1 28.35(10) 3_455 2_456
O2 O1 O1 118.3(3) 1_565 2_456
O3 O1 O1 75.01(10) . 2_456
O3 O1 O1 163.55(13) 3_565 2_456
O3 O1 O1 97.34(9) 4_455 2_456
Ga3 O1 O1 90.58(9) 2_454 2_456
Ga3 O1 O1 107.46(8) . 2_456
Ga3 O1 O1 161.9(2) 3_565 2_456
Ga1 O1 O1 72.892(4) . 2_456
Nb O1 O1 72.892(4) . 2_456
Ga1 O1 O1 72.892(4) 1_455 2_456
Nb O1 O1 72.892(4) 1_455 2_456
Ga1 O1 O1 156.1(3) 1_565 2_456
Nb O1 O1 156.1(3) 1_565 2_456
O2 O1 O1 122.9(2) 3_565 2_456
O2 O1 O1 32.61(9) . 2_456
O2 O1 O1 94.10(15) 4_455 2_456
La O1 O1 26.70(12) 1_556 2_456
La O1 O1 78.0(2) 2_566 2_456
La O1 O1 67.51(19) 4_456 2_456
O3 O1 O1 33.64(10) 1_556 2_456
O3 O1 O1 105.6(3) 3_566 2_456
O3 O1 O1 61.12(17) 4_456 2_456
O3 O1 O1 96.55(8) 4 2_456
O3 O1 O1 71.49(10) 3_455 2_456
O3 O1 O1 160.68(15) 1_565 2_456
Ga2 O1 O1 17.36(6) . 2_456
Ga2 O1 O1 102.67(18) 1_665 2_456
Ga2 O1 O1 102.67(18) 1_565 2_456
O1 O1 O1 56.02(5) 2_455 2_456
O1 O1 O1 126.08(11) 2_565 2_456
O1 O1 O1 126.08(11) 2_465 2_456
O1 O1 O1 124.86(19) 1_554 2_456
O1 O1 O1 55.14(19) 1_556 2_456
Ga3 O1 O1 37.582(17) 3_556 2_456
Ga3 O1 O1 123.2(3) 2_565 2_456
Ga3 O1 O1 73.65(10) 1_456 2_456
O3 O1 O1 63.91(15) 4_556 2_456
O3 O1 O1 33.10(8) 3_456 2_456
O3 O1 O1 109.0(3) 1_566 2_456
O3 O1 O1 76.67(10) 5 2_456
O3 O1 O1 51.58(8) 2_455 2_456
O3 O1 O1 139.1(3) 6_565 2_456
O2 O1 O1 125.04(14) 4_554 2_456
O2 O1 O1 87.57(14) 3_454 2_456
O2 O1 O1 144.34(16) 1_564 2_456
O1 O1 O1 90.6(3) 2_566 2_456
Ga2 O1 O1 55.14(19) 2_566 2_466
La O1 O1 114.21(9) 2_565 2_466
La O1 O1 137.42(14) . 2_466
La O1 O1 57.05(5) 4_455 2_466
O2 O1 O1 152.8(3) 6 2_466
O2 O1 O1 115.50(18) 5_455 2_466
O2 O1 O1 96.53(18) 2_565 2_466
O2 O1 O1 84.6(3) 6_556 2_466
O2 O1 O1 57.9(2) 5_456 2_466
O2 O1 O1 33.43(17) 2_566 2_466
O3 O1 O1 139.3(4) 6 2_466
O3 O1 O1 66.75(17) 2_565 2_466
O3 O1 O1 58.09(15) 5_455 2_466
Ga2 O1 O1 124.86(19) 2_565 2_466
Ga3 O1 O1 115.8(3) 1_556 2_466
Ga3 O1 O1 65.23(13) 2_455 2_466
Ga3 O1 O1 36.93(6) 3_566 2_466
O2 O1 O1 118.3(3) 4 2_466
O2 O1 O1 95.6(2) 3_455 2_466
O2 O1 O1 28.35(10) 1_565 2_466
O3 O1 O1 163.55(13) . 2_466
O3 O1 O1 97.33(9) 3_565 2_466
O3 O1 O1 75.01(10) 4_455 2_466
Ga3 O1 O1 107.46(8) 2_454 2_466
Ga3 O1 O1 161.9(2) . 2_466
Ga3 O1 O1 90.58(9) 3_565 2_466
Ga1 O1 O1 156.1(3) . 2_466
Nb O1 O1 156.1(3) . 2_466
Ga1 O1 O1 72.892(4) 1_455 2_466
Nb O1 O1 72.892(4) 1_455 2_466
Ga1 O1 O1 72.892(4) 1_565 2_466
Nb O1 O1 72.892(4) 1_565 2_466
O2 O1 O1 94.10(15) 3_565 2_466
O2 O1 O1 122.9(2) . 2_466
O2 O1 O1 32.61(9) 4_455 2_466
La O1 O1 78.0(2) 1_556 2_466
La O1 O1 67.51(19) 2_566 2_466
La O1 O1 26.70(12) 4_456 2_466
O3 O1 O1 105.6(3) 1_556 2_466
O3 O1 O1 61.12(17) 3_566 2_466
O3 O1 O1 33.64(10) 4_456 2_466
O3 O1 O1 160.68(15) 4 2_466
O3 O1 O1 96.55(8) 3_455 2_466
O3 O1 O1 71.48(10) 1_565 2_466
Ga2 O1 O1 102.67(18) . 2_466
Ga2 O1 O1 102.67(18) 1_665 2_466
Ga2 O1 O1 17.36(6) 1_565 2_466
O1 O1 O1 126.08(11) 2_455 2_466
O1 O1 O1 126.08(11) 2_565 2_466
O1 O1 O1 56.02(5) 2_465 2_466
O1 O1 O1 124.86(19) 1_554 2_466
O1 O1 O1 55.14(18) 1_556 2_466
Ga3 O1 O1 123.2(3) 3_556 2_466
Ga3 O1 O1 73.65(10) 2_565 2_466
Ga3 O1 O1 37.582(17) 1_456 2_466
O3 O1 O1 109.0(3) 4_556 2_466
O3 O1 O1 63.91(15) 3_456 2_466
O3 O1 O1 33.10(8) 1_566 2_466
O3 O1 O1 139.1(3) 5 2_466
O3 O1 O1 76.67(10) 2_455 2_466
O3 O1 O1 51.58(8) 6_565 2_466
O2 O1 O1 144.34(16) 4_554 2_466
O2 O1 O1 125.04(14) 3_454 2_466
O2 O1 O1 87.57(14) 1_564 2_466
O1 O1 O1 90.6(3) 2_566 2_466
O1 O1 O1 90.6(3) 2_456 2_466
Ga2 O1 O3 146.58(10) 2_566 6_554
La O1 O3 67.3(2) 2_565 6_554
La O1 O3 46.68(18) . 6_554
La O1 O3 101.1(3) 4_455 6_554
O2 O1 O3 16.04(19) 6 6_554
O2 O1 O3 46.0(2) 5_455 6_554
O2 O1 O3 64.1(2) 2_565 6_554
O2 O1 O3 117.35(19) 6_556 6_554
O2 O1 O3 135.55(17) 5_456 6_554
O2 O1 O3 163.60(19) 2_566 6_554
O3 O1 O3 62.10(17) 6 6_554
O3 O1 O3 110.8(2) 2_565 6_554
O3 O1 O3 110.8(2) 5_455 6_554
Ga2 O1 O3 33.43(10) 2_565 6_554
Ga3 O1 O3 85.99(11) 1_556 6_554
Ga3 O1 O3 116.20(14) 2_455 6_554
Ga3 O1 O3 140.57(19) 3_566 6_554
O2 O1 O3 78.48(18) 4 6_554
O2 O1 O3 88.12(19) 3_455 6_554
O2 O1 O3 133.1(3) 1_565 6_554
O3 O1 O3 29.11(16) . 6_554
O3 O1 O3 74.98(19) 3_565 6_554
O3 O1 O3 85.6(2) 4_455 6_554
Ga3 O1 O3 55.41(14) 2_454 6_554
Ga3 O1 O3 16.77(9) . 6_554
Ga3 O1 O3 71.60(17) 3_565 6_554
Ga1 O1 O3 45.81(9) . 6_554
Nb O1 O3 45.81(9) . 6_554
Ga1 O1 O3 93.80(17) 1_455 6_554
Nb O1 O3 93.80(17) 1_455 6_554
Ga1 O1 O3 98.91(18) 1_565 6_554
Nb O1 O3 98.91(18) 1_565 6_554
O2 O1 O3 93.62(15) 3_565 6_554
O2 O1 O3 70.36(13) . 6_554
O2 O1 O3 127.3(2) 4_455 6_554
La O1 O3 120.78(7) 1_556 6_554
La O1 O3 132.25(8) 2_566 6_554
La O1 O3 169.19(9) 4_456 6_554
O3 O1 O3 94.78(14) 1_556 6_554
O3 O1 O3 129.74(17) 3_566 6_554
O3 O1 O3 143.60(11) 4_456 6_554
O3 O1 O3 35.88(16) 4 6_554
O3 O1 O3 71.46(17) 3_455 6_554
O3 O1 O3 92.7(2) 1_565 6_554
Ga2 O1 O3 86.93(10) . 6_554
Ga2 O1 O3 91.86(10) 1_665 6_554
Ga2 O1 O3 140.7(2) 1_565 6_554
O1 O1 O3 53.2(2) 2_455 6_554
O1 O1 O3 59.0(2) 2_565 6_554
O1 O1 O3 102.1(3) 2_465 6_554
O1 O1 O3 33.43(10) 1_554 6_554
O1 O1 O3 146.57(10) 1_556 6_554
Ga3 O1 O3 75.77(8) 3_556 6_554
Ga3 O1 O3 112.10(12) 2_565 6_554
Ga3 O1 O3 129.65(16) 1_456 6_554
O3 O1 O3 92.81(13) 4_556 6_554
O3 O1 O3 120.19(16) 3_456 6_554
O3 O1 O3 147.08(12) 1_566 6_554
O3 O1 O3 62.29(10) 5 6_554
O3 O1 O3 97.41(18) 2_455 6_554
O3 O1 O3 118.5(2) 6_565 6_554
O2 O1 O3 28.93(14) 4_554 6_554
O2 O1 O3 39.65(15) 3_454 6_554
O2 O1 O3 71.47(18) 1_564 6_554
O1 O1 O3 106.80(13) 2_566 6_554
O1 O1 O3 102.42(14) 2_456 6_554
O1 O1 O3 158.0(3) 2_466 6_554
Ga2 O1 O3 146.57(10) 2_566 5_454
La O1 O3 101.1(3) 2_565 5_454
La O1 O3 67.3(2) . 5_454
La O1 O3 46.68(18) 4_455 5_454
O2 O1 O3 64.1(2) 6 5_454
O2 O1 O3 16.04(19) 5_455 5_454
O2 O1 O3 46.0(2) 2_565 5_454
O2 O1 O3 163.60(19) 6_556 5_454
O2 O1 O3 117.34(19) 5_456 5_454
O2 O1 O3 135.54(17) 2_566 5_454
O3 O1 O3 110.8(2) 6 5_454
O3 O1 O3 110.8(2) 2_565 5_454
O3 O1 O3 62.10(17) 5_455 5_454
Ga2 O1 O3 33.43(10) 2_565 5_454
Ga3 O1 O3 140.57(19) 1_556 5_454
Ga3 O1 O3 85.99(11) 2_455 5_454
Ga3 O1 O3 116.20(14) 3_566 5_454
O2 O1 O3 133.1(3) 4 5_454
O2 O1 O3 78.48(18) 3_455 5_454
O2 O1 O3 88.11(19) 1_565 5_454
O3 O1 O3 74.98(19) . 5_454
O3 O1 O3 85.6(2) 3_565 5_454
O3 O1 O3 29.11(16) 4_455 5_454
Ga3 O1 O3 16.77(9) 2_454 5_454
Ga3 O1 O3 71.60(17) . 5_454
Ga3 O1 O3 55.41(14) 3_565 5_454
Ga1 O1 O3 98.91(17) . 5_454
Nb O1 O3 98.91(17) . 5_454
Ga1 O1 O3 45.81(9) 1_455 5_454
Nb O1 O3 45.81(9) 1_455 5_454
Ga1 O1 O3 93.80(17) 1_565 5_454
Nb O1 O3 93.80(17) 1_565 5_454
O2 O1 O3 127.3(2) 3_565 5_454
O2 O1 O3 93.62(15) . 5_454
O2 O1 O3 70.36(13) 4_455 5_454
La O1 O3 132.25(8) 1_556 5_454
La O1 O3 169.19(9) 2_566 5_454
La O1 O3 120.78(7) 4_456 5_454
O3 O1 O3 129.74(17) 1_556 5_454
O3 O1 O3 143.60(11) 3_566 5_454
O3 O1 O3 94.78(14) 4_456 5_454
O3 O1 O3 92.7(2) 4 5_454
O3 O1 O3 35.88(16) 3_455 5_454
O3 O1 O3 71.46(17) 1_565 5_454
Ga2 O1 O3 91.86(10) . 5_454
Ga2 O1 O3 140.7(2) 1_665 5_454
Ga2 O1 O3 86.93(10) 1_565 5_454
O1 O1 O3 59.0(2) 2_455 5_454
O1 O1 O3 102.1(3) 2_565 5_454
O1 O1 O3 53.2(2) 2_465 5_454
O1 O1 O3 33.43(10) 1_554 5_454
O1 O1 O3 146.57(10) 1_556 5_454
Ga3 O1 O3 112.10(12) 3_556 5_454
Ga3 O1 O3 129.65(16) 2_565 5_454
Ga3 O1 O3 75.77(8) 1_456 5_454
O3 O1 O3 147.08(12) 4_556 5_454
O3 O1 O3 92.81(13) 3_456 5_454
O3 O1 O3 120.18(16) 1_566 5_454
O3 O1 O3 118.5(2) 5 5_454
O3 O1 O3 62.29(10) 2_455 5_454
O3 O1 O3 97.41(18) 6_565 5_454
O2 O1 O3 71.47(18) 4_554 5_454
O2 O1 O3 28.93(14) 3_454 5_454
O2 O1 O3 39.65(15) 1_564 5_454
O1 O1 O3 158.0(3) 2_566 5_454
O1 O1 O3 106.80(13) 2_456 5_454
O1 O1 O3 102.42(14) 2_466 5_454
O3 O1 O3 56.99(17) 6_554 5_454
Ga2 O1 O3 146.57(10) 2_566 2_564
La O1 O3 46.68(18) 2_565 2_564
La O1 O3 101.1(3) . 2_564
La O1 O3 67.3(2) 4_455 2_564
O2 O1 O3 46.0(2) 6 2_564
O2 O1 O3 64.1(2) 5_455 2_564
O2 O1 O3 16.05(19) 2_565 2_564
O2 O1 O3 135.55(17) 6_556 2_564
O2 O1 O3 163.60(19) 5_456 2_564
O2 O1 O3 117.34(19) 2_566 2_564
O3 O1 O3 110.8(2) 6 2_564
O3 O1 O3 62.10(17) 2_565 2_564
O3 O1 O3 110.8(2) 5_455 2_564
Ga2 O1 O3 33.43(10) 2_565 2_564
Ga3 O1 O3 116.20(14) 1_556 2_564
Ga3 O1 O3 140.57(19) 2_455 2_564
Ga3 O1 O3 85.99(11) 3_566 2_564
O2 O1 O3 88.11(19) 4 2_564
O2 O1 O3 133.1(3) 3_455 2_564
O2 O1 O3 78.48(18) 1_565 2_564
O3 O1 O3 85.6(2) . 2_564
O3 O1 O3 29.11(16) 3_565 2_564
O3 O1 O3 74.98(19) 4_455 2_564
Ga3 O1 O3 71.60(17) 2_454 2_564
Ga3 O1 O3 55.41(14) . 2_564
Ga3 O1 O3 16.77(8) 3_565 2_564
Ga1 O1 O3 93.80(17) . 2_564
Nb O1 O3 93.80(17) . 2_564
Ga1 O1 O3 98.91(18) 1_455 2_564
Nb O1 O3 98.91(18) 1_455 2_564
Ga1 O1 O3 45.81(9) 1_565 2_564
Nb O1 O3 45.81(9) 1_565 2_564
O2 O1 O3 70.36(13) 3_565 2_564
O2 O1 O3 127.3(2) . 2_564
O2 O1 O3 93.62(15) 4_455 2_564
La O1 O3 169.19(9) 1_556 2_564
La O1 O3 120.78(7) 2_566 2_564
La O1 O3 132.25(8) 4_456 2_564
O3 O1 O3 143.61(11) 1_556 2_564
O3 O1 O3 94.78(14) 3_566 2_564
O3 O1 O3 129.74(17) 4_456 2_564
O3 O1 O3 71.46(17) 4 2_564
O3 O1 O3 92.7(2) 3_455 2_564
O3 O1 O3 35.88(16) 1_565 2_564
Ga2 O1 O3 140.7(2) . 2_564
Ga2 O1 O3 86.93(10) 1_665 2_564
Ga2 O1 O3 91.86(10) 1_565 2_564
O1 O1 O3 102.1(3) 2_455 2_564
O1 O1 O3 53.2(2) 2_565 2_564
O1 O1 O3 59.0(2) 2_465 2_564
O1 O1 O3 33.43(10) 1_554 2_564
O1 O1 O3 146.57(10) 1_556 2_564
Ga3 O1 O3 129.65(16) 3_556 2_564
Ga3 O1 O3 75.77(8) 2_565 2_564
Ga3 O1 O3 112.10(12) 1_456 2_564
O3 O1 O3 120.19(16) 4_556 2_564
O3 O1 O3 147.08(12) 3_456 2_564
O3 O1 O3 92.81(13) 1_566 2_564
O3 O1 O3 97.41(18) 5 2_564
O3 O1 O3 118.5(2) 2_455 2_564
O3 O1 O3 62.29(9) 6_565 2_564
O2 O1 O3 39.65(15) 4_554 2_564
O2 O1 O3 71.47(18) 3_454 2_564
O2 O1 O3 28.93(14) 1_564 2_564
O1 O1 O3 102.42(14) 2_566 2_564
O1 O1 O3 158.0(3) 2_456 2_564
O1 O1 O3 106.80(13) 2_466 2_564
O3 O1 O3 56.99(17) 6_554 2_564
O3 O1 O3 56.99(17) 5_454 2_564
Ga2 O1 O3 87.01(13) 2_566 2
La O1 O3 87.29(8) 2_565 2
La O1 O3 40.84(9) . 2
La O1 O3 149.2(2) 4_455 2
O2 O1 O3 66.35(16) 6 2
O2 O1 O3 89.35(19) 5_455 2
O2 O1 O3 122.9(3) 2_565 2
O2 O1 O3 62.03(17) 6_556 2
O2 O1 O3 84.44(18) 5_456 2
O2 O1 O3 115.6(3) 2_566 2
O3 O1 O3 6.8(2) 6 2
O3 O1 O3 125.7(2) 2_565 2
O3 O1 O3 113.2(2) 5_455 2
Ga2 O1 O3 92.99(13) 2_565 2
Ga3 O1 O3 37.01(7) 1_556 2
Ga3 O1 O3 89.26(9) 2_455 2
Ga3 O1 O3 137.7(2) 3_566 2
O2 O1 O3 56.15(15) 4 2
O2 O1 O3 63.78(16) 3_455 2
O2 O1 O3 166.1(3) 1_565 2
O3 O1 O3 32.43(15) . 2
O3 O1 O3 112.13(11) 3_565 2
O3 O1 O3 122.88(10) 4_455 2
Ga3 O1 O3 92.68(11) 2_454 2
Ga3 O1 O3 56.49(8) . 2
Ga3 O1 O3 128.34(18) 3_565 2
Ga1 O1 O3 18.22(8) . 2
Nb O1 O3 18.22(8) . 2
Ga1 O1 O3 108.45(8) 1_455 2
Nb O1 O3 108.45(8) 1_455 2
Ga1 O1 O3 131.54(8) 1_565 2
Nb O1 O3 131.54(8) 1_565 2
O2 O1 O3 90.92(13) 3_565 2
O2 O1 O3 28.91(13) . 2
O2 O1 O3 146.98(14) 4_455 2
La O1 O3 62.61(9) 1_556 2
La O1 O3 85.40(12) 2_566 2
La O1 O3 113.89(18) 4_456 2
O3 O1 O3 35.09(15) 1_556 2
O3 O1 O3 106.63(11) 3_566 2
O3 O1 O3 115.89(14) 4_456 2
O3 O1 O3 41.77(15) 4 2
O3 O1 O3 89.98(15) 3_455 2
O3 O1 O3 144.47(16) 1_565 2
Ga2 O1 O3 49.44(8) . 2
Ga2 O1 O3 71.73(8) 1_665 2
Ga2 O1 O3 156.4(2) 1_565 2
O1 O1 O3 53.01(7) 2_455 2
O1 O1 O3 74.20(8) 2_565 2
O1 O1 O3 158.5(3) 2_465 2
O1 O1 O3 92.99(13) 1_554 2
O1 O1 O3 87.01(13) 1_556 2
Ga3 O1 O3 18.05(7) 3_556 2
Ga3 O1 O3 107.61(10) 2_565 2
Ga3 O1 O3 126.88(11) 1_456 2
O3 O1 O3 42.51(14) 4_556 2
O3 O1 O3 87.13(13) 3_456 2
O3 O1 O3 134.5(2) 1_566 2
O3 O1 O3 27.73(10) 5 2
O3 O1 O3 92.05(10) 2_455 2
O3 O1 O3 147.20(12) 6_565 2
O2 O1 O3 72.26(13) 4_554 2
O2 O1 O3 76.59(13) 3_454 2
O2 O1 O3 131.3(2) 1_564 2
O1 O1 O3 73.38(8) 2_566 2
O1 O1 O3 54.84(7) 2_456 2
O1 O1 O3 140.6(3) 2_466 2
O3 O1 O3 59.79(8) 6_554 2
O3 O1 O3 105.32(17) 5_454 2
O3 O1 O3 111.69(19) 2_564 2
Ga2 O1 O3 87.01(13) 2_566 5_565
La O1 O3 40.84(9) 2_565 5_565
La O1 O3 149.2(2) . 5_565
La O1 O3 87.29(8) 4_455 5_565
O2 O1 O3 89.35(19) 6 5_565
O2 O1 O3 122.9(3) 5_455 5_565
O2 O1 O3 66.35(16) 2_565 5_565
O2 O1 O3 84.44(18) 6_556 5_565
O2 O1 O3 115.6(3) 5_456 5_565
O2 O1 O3 62.03(17) 2_566 5_565
O3 O1 O3 113.2(2) 6 5_565
O3 O1 O3 6.8(2) 2_565 5_565
O3 O1 O3 125.7(2) 5_455 5_565
Ga2 O1 O3 92.99(13) 2_565 5_565
Ga3 O1 O3 89.26(9) 1_556 5_565
Ga3 O1 O3 137.7(2) 2_455 5_565
Ga3 O1 O3 37.01(7) 3_566 5_565
O2 O1 O3 63.78(16) 4 5_565
O2 O1 O3 166.1(3) 3_455 5_565
O2 O1 O3 56.15(15) 1_565 5_565
O3 O1 O3 122.88(10) . 5_565
O3 O1 O3 32.43(15) 3_565 5_565
O3 O1 O3 112.13(11) 4_455 5_565
Ga3 O1 O3 128.34(18) 2_454 5_565
Ga3 O1 O3 92.68(11) . 5_565
Ga3 O1 O3 56.49(8) 3_565 5_565
Ga1 O1 O3 108.45(8) . 5_565
Nb O1 O3 108.45(8) . 5_565
Ga1 O1 O3 131.54(8) 1_455 5_565
Nb O1 O3 131.54(8) 1_455 5_565
Ga1 O1 O3 18.22(8) 1_565 5_565
Nb O1 O3 18.22(8) 1_565 5_565
O2 O1 O3 28.91(13) 3_565 5_565
O2 O1 O3 146.98(14) . 5_565
O2 O1 O3 90.92(13) 4_455 5_565
La O1 O3 113.89(18) 1_556 5_565
La O1 O3 62.61(9) 2_566 5_565
La O1 O3 85.40(12) 4_456 5_565
O3 O1 O3 115.89(14) 1_556 5_565
O3 O1 O3 35.09(15) 3_566 5_565
O3 O1 O3 106.63(11) 4_456 5_565
O3 O1 O3 89.97(15) 4 5_565
O3 O1 O3 144.47(16) 3_455 5_565
O3 O1 O3 41.77(15) 1_565 5_565
Ga2 O1 O3 156.4(2) . 5_565
Ga2 O1 O3 49.44(8) 1_665 5_565
Ga2 O1 O3 71.73(8) 1_565 5_565
O1 O1 O3 158.5(3) 2_455 5_565
O1 O1 O3 53.01(7) 2_565 5_565
O1 O1 O3 74.20(8) 2_465 5_565
O1 O1 O3 92.99(13) 1_554 5_565
O1 O1 O3 87.01(13) 1_556 5_565
Ga3 O1 O3 126.88(11) 3_556 5_565
Ga3 O1 O3 18.05(7) 2_565 5_565
Ga3 O1 O3 107.61(10) 1_456 5_565
O3 O1 O3 87.13(13) 4_556 5_565
O3 O1 O3 134.5(2) 3_456 5_565
O3 O1 O3 42.51(14) 1_566 5_565
O3 O1 O3 92.05(10) 5 5_565
O3 O1 O3 147.20(12) 2_455 5_565
O3 O1 O3 27.73(10) 6_565 5_565
O2 O1 O3 76.59(13) 4_554 5_565
O2 O1 O3 131.3(2) 3_454 5_565
O2 O1 O3 72.26(13) 1_564 5_565
O1 O1 O3 54.84(7) 2_566 5_565
O1 O1 O3 140.6(3) 2_456 5_565
O1 O1 O3 73.38(8) 2_466 5_565
O3 O1 O3 105.32(17) 6_554 5_565
O3 O1 O3 111.69(19) 5_454 5_565
O3 O1 O3 59.79(8) 2_564 5_565
O3 O1 O3 119.73(2) 2 5_565
Ga2 O1 O3 87.01(13) 2_566 6_455
La O1 O3 149.2(2) 2_565 6_455
La O1 O3 87.29(8) . 6_455
La O1 O3 40.84(9) 4_455 6_455
O2 O1 O3 122.9(3) 6 6_455
O2 O1 O3 66.35(16) 5_455 6_455
O2 O1 O3 89.35(19) 2_565 6_455
O2 O1 O3 115.6(3) 6_556 6_455
O2 O1 O3 62.02(17) 5_456 6_455
O2 O1 O3 84.44(18) 2_566 6_455
O3 O1 O3 125.7(2) 6 6_455
O3 O1 O3 113.2(2) 2_565 6_455
O3 O1 O3 6.8(2) 5_455 6_455
Ga2 O1 O3 92.99(13) 2_565 6_455
Ga3 O1 O3 137.7(2) 1_556 6_455
Ga3 O1 O3 37.01(7) 2_455 6_455
Ga3 O1 O3 89.26(9) 3_566 6_455
O2 O1 O3 166.1(3) 4 6_455
O2 O1 O3 56.15(15) 3_455 6_455
O2 O1 O3 63.78(16) 1_565 6_455
O3 O1 O3 112.13(11) . 6_455
O3 O1 O3 122.88(10) 3_565 6_455
O3 O1 O3 32.43(15) 4_455 6_455
Ga3 O1 O3 56.49(8) 2_454 6_455
Ga3 O1 O3 128.34(18) . 6_455
Ga3 O1 O3 92.68(11) 3_565 6_455
Ga1 O1 O3 131.54(8) . 6_455
Nb O1 O3 131.54(8) . 6_455
Ga1 O1 O3 18.22(8) 1_455 6_455
Nb O1 O3 18.22(8) 1_455 6_455
Ga1 O1 O3 108.45(8) 1_565 6_455
Nb O1 O3 108.45(8) 1_565 6_455
O2 O1 O3 146.98(14) 3_565 6_455
O2 O1 O3 90.92(13) . 6_455
O2 O1 O3 28.91(13) 4_455 6_455
La O1 O3 85.39(12) 1_556 6_455
La O1 O3 113.89(18) 2_566 6_455
La O1 O3 62.61(9) 4_456 6_455
O3 O1 O3 106.63(11) 1_556 6_455
O3 O1 O3 115.89(14) 3_566 6_455
O3 O1 O3 35.09(15) 4_456 6_455
O3 O1 O3 144.47(16) 4 6_455
O3 O1 O3 41.77(15) 3_455 6_455
O3 O1 O3 89.97(15) 1_565 6_455
Ga2 O1 O3 71.73(8) . 6_455
Ga2 O1 O3 156.4(2) 1_665 6_455
Ga2 O1 O3 49.44(8) 1_565 6_455
O1 O1 O3 74.20(8) 2_455 6_455
O1 O1 O3 158.5(3) 2_565 6_455
O1 O1 O3 53.01(7) 2_465 6_455
O1 O1 O3 92.99(13) 1_554 6_455
O1 O1 O3 87.01(13) 1_556 6_455
Ga3 O1 O3 107.61(10) 3_556 6_455
Ga3 O1 O3 126.88(11) 2_565 6_455
Ga3 O1 O3 18.05(7) 1_456 6_455
O3 O1 O3 134.5(2) 4_556 6_455
O3 O1 O3 42.50(14) 3_456 6_455
O3 O1 O3 87.13(13) 1_566 6_455
O3 O1 O3 147.20(12) 5 6_455
O3 O1 O3 27.73(10) 2_455 6_455
O3 O1 O3 92.05(10) 6_565 6_455
O2 O1 O3 131.3(2) 4_554 6_455
O2 O1 O3 72.26(13) 3_454 6_455
O2 O1 O3 76.59(13) 1_564 6_455
O1 O1 O3 140.6(3) 2_566 6_455
O1 O1 O3 73.38(8) 2_456 6_455
O1 O1 O3 54.84(7) 2_466 6_455
O3 O1 O3 111.69(19) 6_554 6_455
O3 O1 O3 59.79(8) 5_454 6_455
O3 O1 O3 105.32(17) 2_564 6_455
O3 O1 O3 119.73(2) 2 6_455
O3 O1 O3 119.73(2) 5_565 6_455
Ga2 O1 La 98.85(11) 2_566 4
La O1 La 38.19(3) 2_565 4
La O1 La 79.74(6) . 4
La O1 La 143.3(3) 4_455 4
O2 O1 La 48.86(16) 6 4
O2 O1 La 103.8(2) 5_455 4
O2 O1 La 92.0(2) 2_565 4
O2 O1 La 68.00(15) 6_556 4
O2 O1 La 118.7(2) 5_456 4
O2 O1 La 106.65(19) 2_566 4
O3 O1 La 44.19(14) 6 4
O3 O1 La 79.15(15) 2_565 4
O3 O1 La 161.76(15) 5_455 4
Ga2 O1 La 81.16(11) 2_565 4
Ga3 O1 La 40.46(4) 1_556 4
Ga3 O1 La 137.17(10) 2_455 4
Ga3 O1 La 103.79(5) 3_566 4
O2 O1 La 20.75(12) 4 4
O2 O1 La 113.22(14) 3_455 4
O2 O1 La 128.61(14) 1_565 4
O3 O1 La 54.84(9) . 4
O3 O1 La 64.28(11) 3_565 4
O3 O1 La 141.9(3) 4_455 4
Ga3 O1 La 113.09(16) 2_454 4
Ga3 O1 La 41.72(2) . 4
Ga3 O1 La 90.86(10) 3_565 4
Ga1 O1 La 35.984(14) . 4
Nb O1 La 35.984(14) . 4
Ga1 O1 La 149.35(15) 1_455 4
Nb O1 La 149.35(15) 1_455 4
Ga1 O1 La 82.02(4) 1_565 4
Nb O1 La 82.02(4) 1_565 4
O2 O1 La 45.97(10) 3_565 4
O2 O1 La 78.41(10) . 4
O2 O1 La 163.20(11) 4_455 4
La O1 La 93.82(8) 1_556 4
La O1 La 75.00(5) 2_566 4
La O1 La 126.25(16) 4_456 4
O3 O1 La 68.90(9) 1_556 4
O3 O1 La 76.60(9) 3_566 4
O3 O1 La 150.8(2) 4_456 4
O3 O1 La 23.13(9) 4 4
O3 O1 La 125.69(17) 3_455 4
O3 O1 La 97.88(10) 1_565 4
Ga2 O1 La 98.783(18) . 4
Ga2 O1 La 35.125(17) 1_665 4
Ga2 O1 La 143.50(5) 1_565 4
O1 O1 La 92.78(8) 2_455 4
O1 O1 La 25.78(4) 2_565 4
O1 O1 La 133.3(2) 2_465 4
O1 O1 La 81.16(11) 1_554 4
O1 O1 La 98.85(11) 1_556 4
Ga3 O1 La 63.795(19) 3_556 4
Ga3 O1 La 66.160(19) 2_565 4
Ga3 O1 La 170.9(2) 1_456 4
O3 O1 La 45.49(8) 4_556 4
O3 O1 La 133.19(12) 3_456 4
O3 O1 La 105.84(10) 1_566 4
O3 O1 La 23.73(8) 5 4
O3 O1 La 140.34(9) 2_455 4
O3 O1 La 99.88(8) 6_565 4
O2 O1 La 43.26(9) 4_554 4
O2 O1 La 96.36(14) 3_454 4
O2 O1 La 104.82(17) 1_564 4
O1 O1 La 49.04(6) 2_566 4
O1 O1 La 100.34(5) 2_456 4
O1 O1 La 137.71(16) 2_466 4
O3 O1 La 57.77(9) 6_554 4
O3 O1 La 112.90(19) 5_454 4
O3 O1 La 76.07(12) 2_564 4
O3 O1 La 49.55(8) 2 4
O3 O1 La 72.46(8) 5_565 4
O3 O1 La 166.95(12) 6_455 4
Ga2 O1 La 98.85(11) 2_566 2_455
La O1 La 143.3(3) 2_565 2_455
La O1 La 38.19(3) . 2_455
La O1 La 79.74(6) 4_455 2_455
O2 O1 La 92.0(2) 6 2_455
O2 O1 La 48.86(16) 5_455 2_455
O2 O1 La 103.8(2) 2_565 2_455
O2 O1 La 106.65(19) 6_556 2_455
O2 O1 La 68.00(16) 5_456 2_455
O2 O1 La 118.7(2) 2_566 2_455
O3 O1 La 79.15(15) 6 2_455
O3 O1 La 161.76(15) 2_565 2_455
O3 O1 La 44.19(14) 5_455 2_455
Ga2 O1 La 81.15(11) 2_565 2_455
Ga3 O1 La 103.79(5) 1_556 2_455
Ga3 O1 La 40.46(4) 2_455 2_455
Ga3 O1 La 137.17(10) 3_566 2_455
O2 O1 La 128.61(14) 4 2_455
O2 O1 La 20.75(12) 3_455 2_455
O2 O1 La 113.22(14) 1_565 2_455
O3 O1 La 64.28(11) . 2_455
O3 O1 La 141.9(3) 3_565 2_455
O3 O1 La 54.84(9) 4_455 2_455
Ga3 O1 La 41.72(2) 2_454 2_455
Ga3 O1 La 90.86(10) . 2_455
Ga3 O1 La 113.09(16) 3_565 2_455
Ga1 O1 La 82.02(4) . 2_455
Nb O1 La 82.02(4) . 2_455
Ga1 O1 La 35.984(14) 1_455 2_455
Nb O1 La 35.984(14) 1_455 2_455
Ga1 O1 La 149.35(15) 1_565 2_455
Nb O1 La 149.35(15) 1_565 2_455
O2 O1 La 163.20(10) 3_565 2_455
O2 O1 La 45.97(10) . 2_455
O2 O1 La 78.41(10) 4_455 2_455
La O1 La 75.00(5) 1_556 2_455
La O1 La 126.25(16) 2_566 2_455
La O1 La 93.82(8) 4_456 2_455
O3 O1 La 76.60(9) 1_556 2_455
O3 O1 La 150.8(2) 3_566 2_455
O3 O1 La 68.90(9) 4_456 2_455
O3 O1 La 97.88(10) 4 2_455
O3 O1 La 23.13(9) 3_455 2_455
O3 O1 La 125.69(17) 1_565 2_455
Ga2 O1 La 35.125(17) . 2_455
Ga2 O1 La 143.51(5) 1_665 2_455
Ga2 O1 La 98.782(18) 1_565 2_455
O1 O1 La 25.78(4) 2_455 2_455
O1 O1 La 133.3(2) 2_565 2_455
O1 O1 La 92.78(8) 2_465 2_455
O1 O1 La 81.15(11) 1_554 2_455
O1 O1 La 98.85(11) 1_556 2_455
Ga3 O1 La 66.160(19) 3_556 2_455
Ga3 O1 La 170.9(2) 2_565 2_455
Ga3 O1 La 63.794(19) 1_456 2_455
O3 O1 La 105.84(10) 4_556 2_455
O3 O1 La 45.49(8) 3_456 2_455
O3 O1 La 133.19(12) 1_566 2_455
O3 O1 La 99.88(8) 5 2_455
O3 O1 La 23.73(8) 2_455 2_455
O3 O1 La 140.34(9) 6_565 2_455
O2 O1 La 104.82(17) 4_554 2_455
O2 O1 La 43.26(9) 3_454 2_455
O2 O1 La 96.36(14) 1_564 2_455
O1 O1 La 137.71(16) 2_566 2_455
O1 O1 La 49.04(6) 2_456 2_455
O1 O1 La 100.34(5) 2_466 2_455
O3 O1 La 76.07(12) 6_554 2_455
O3 O1 La 57.77(9) 5_454 2_455
O3 O1 La 112.90(19) 2_564 2_455
O3 O1 La 72.46(8) 2 2_455
O3 O1 La 166.95(12) 5_565 2_455
O3 O1 La 49.55(8) 6_455 2_455
La O1 La 117.68(6) 4 2_455
Ga2 O1 La 98.84(11) 2_566 1_565
La O1 La 79.74(6) 2_565 1_565
La O1 La 143.3(3) . 1_565
La O1 La 38.19(3) 4_455 1_565
O2 O1 La 103.8(2) 6 1_565
O2 O1 La 92.0(2) 5_455 1_565
O2 O1 La 48.86(16) 2_565 1_565
O2 O1 La 118.7(2) 6_556 1_565
O2 O1 La 106.65(19) 5_456 1_565
O2 O1 La 68.00(15) 2_566 1_565
O3 O1 La 161.76(15) 6 1_565
O3 O1 La 44.19(14) 2_565 1_565
O3 O1 La 79.15(15) 5_455 1_565
Ga2 O1 La 81.15(11) 2_565 1_565
Ga3 O1 La 137.17(10) 1_556 1_565
Ga3 O1 La 103.79(5) 2_455 1_565
Ga3 O1 La 40.46(4) 3_566 1_565
O2 O1 La 113.22(14) 4 1_565
O2 O1 La 128.61(14) 3_455 1_565
O2 O1 La 20.75(12) 1_565 1_565
O3 O1 La 141.9(3) . 1_565
O3 O1 La 54.84(9) 3_565 1_565
O3 O1 La 64.27(11) 4_455 1_565
Ga3 O1 La 90.86(10) 2_454 1_565
Ga3 O1 La 113.09(16) . 1_565
Ga3 O1 La 41.72(2) 3_565 1_565
Ga1 O1 La 149.35(15) . 1_565
Nb O1 La 149.35(15) . 1_565
Ga1 O1 La 82.02(4) 1_455 1_565
Nb O1 La 82.02(4) 1_455 1_565
Ga1 O1 La 35.984(14) 1_565 1_565
Nb O1 La 35.984(14) 1_565 1_565
O2 O1 La 78.41(10) 3_565 1_565
O2 O1 La 163.20(11) . 1_565
O2 O1 La 45.97(10) 4_455 1_565
La O1 La 126.25(16) 1_556 1_565
La O1 La 93.82(8) 2_566 1_565
La O1 La 75.00(5) 4_456 1_565
O3 O1 La 150.8(2) 1_556 1_565
O3 O1 La 68.90(9) 3_566 1_565
O3 O1 La 76.60(9) 4_456 1_565
O3 O1 La 125.69(17) 4 1_565
O3 O1 La 97.87(10) 3_455 1_565
O3 O1 La 23.13(9) 1_565 1_565
Ga2 O1 La 143.51(5) . 1_565
Ga2 O1 La 98.783(18) 1_665 1_565
Ga2 O1 La 35.125(17) 1_565 1_565
O1 O1 La 133.3(2) 2_455 1_565
O1 O1 La 92.78(8) 2_565 1_565
O1 O1 La 25.78(5) 2_465 1_565
O1 O1 La 81.15(11) 1_554 1_565
O1 O1 La 98.84(11) 1_556 1_565
Ga3 O1 La 170.9(2) 3_556 1_565
Ga3 O1 La 63.794(19) 2_565 1_565
Ga3 O1 La 66.160(19) 1_456 1_565
O3 O1 La 133.19(12) 4_556 1_565
O3 O1 La 105.84(10) 3_456 1_565
O3 O1 La 45.49(8) 1_566 1_565
O3 O1 La 140.34(9) 5 1_565
O3 O1 La 99.88(8) 2_455 1_565
O3 O1 La 23.73(8) 6_565 1_565
O2 O1 La 96.36(14) 4_554 1_565
O2 O1 La 104.82(17) 3_454 1_565
O2 O1 La 43.26(9) 1_564 1_565
O1 O1 La 100.34(5) 2_566 1_565
O1 O1 La 137.71(16) 2_456 1_565
O1 O1 La 49.04(6) 2_466 1_565
O3 O1 La 112.90(19) 6_554 1_565
O3 O1 La 76.07(12) 5_454 1_565
O3 O1 La 57.77(9) 2_564 1_565
O3 O1 La 166.95(12) 2 1_565
O3 O1 La 49.55(8) 5_565 1_565
O3 O1 La 72.46(8) 6_455 1_565
La O1 La 117.68(6) 4 1_565
La O1 La 117.68(6) 2_455 1_565
Ga2 O1 O3 30.34(8) 2_566 6_556
La O1 O3 102.6(2) 2_565 6_556
La O1 O3 86.7(2) . 6_556
La O1 O3 138.5(3) 4_455 6_556
O2 O1 O3 118.69(18) 6 6_556
O2 O1 O3 136.42(18) 5_455 6_556
O2 O1 O3 163.76(19) 2_565 6_556
O2 O1 O3 15.06(18) 6_556 6_556
O2 O1 O3 42.9(2) 5_456 6_556
O2 O1 O3 59.5(2) 2_566 6_556
O3 O1 O3 54.13(19) 6 6_556
O3 O1 O3 99.7(2) 2_565 6_556
O3 O1 O3 99.7(2) 5_455 6_556
Ga2 O1 O3 149.66(8) 2_565 6_556
Ga3 O1 O3 36.09(14) 1_556 6_556
Ga3 O1 O3 70.18(16) 2_455 6_556
Ga3 O1 O3 87.9(2) 3_566 6_556
O2 O1 O3 61.6(2) 4 6_556
O2 O1 O3 71.1(2) 3_455 6_556
O2 O1 O3 109.5(2) 1_565 6_556
O3 O1 O3 89.15(16) . 6_556
O3 O1 O3 123.27(18) 3_565 6_556
O3 O1 O3 135.76(15) 4_455 6_556
Ga3 O1 O3 132.58(9) 2_454 6_556
Ga3 O1 O3 108.62(8) . 6_556
Ga3 O1 O3 155.20(11) 3_565 6_556
Ga1 O1 O3 70.75(11) . 6_556
Nb O1 O3 70.75(11) . 6_556
Ga1 O1 O3 111.73(14) 1_455 6_556
Nb O1 O3 111.73(14) 1_455 6_556
Ga1 O1 O3 116.84(16) 1_565 6_556
Nb O1 O3 116.84(16) 1_565 6_556
O2 O1 O3 80.88(16) 3_565 6_556
O2 O1 O3 58.35(15) . 6_556
O2 O1 O3 109.82(19) 4_455 6_556
La O1 O3 20.00(8) 1_556 6_556
La O1 O3 37.59(10) 2_566 6_556
La O1 O3 59.45(12) 4_456 6_556
O3 O1 O3 23.50(17) 1_556 6_556
O3 O1 O3 65.97(14) 3_566 6_556
O3 O1 O3 75.20(17) 4_456 6_556
O3 O1 O3 87.71(15) 4 6_556
O3 O1 O3 114.30(16) 3_455 6_556
O3 O1 O3 138.27(15) 1_565 6_556
Ga2 O1 O3 57.40(12) . 6_556
Ga2 O1 O3 62.63(13) 1_665 6_556
Ga2 O1 O3 102.71(18) 1_565 6_556
O1 O1 O3 92.2(2) 2_455 6_556
O1 O1 O3 96.6(2) 2_565 6_556
O1 O1 O3 141.3(3) 2_465 6_556
O1 O1 O3 149.66(8) 1_554 6_556
O1 O1 O3 30.34(8) 1_556 6_556
Ga3 O1 O3 43.52(10) 3_556 6_556
Ga3 O1 O3 81.09(14) 2_565 6_556
Ga3 O1 O3 94.90(15) 1_456 6_556
O3 O1 O3 30.70(16) 4_556 6_556
O3 O1 O3 63.66(13) 3_456 6_556
O3 O1 O3 82.24(17) 1_566 6_556
O3 O1 O3 58.80(12) 5 6_556
O3 O1 O3 91.53(16) 2_455 6_556
O3 O1 O3 110.22(19) 6_565 6_556
O2 O1 O3 118.30(12) 4_554 6_556
O2 O1 O3 124.79(12) 3_454 6_556
O2 O1 O3 170.13(15) 1_564 6_556
O1 O1 O3 48.27(17) 2_566 6_556
O1 O1 O3 42.81(16) 2_456 6_556
O1 O1 O3 85.4(2) 2_466 6_556
O3 O1 O3 116.24(12) 6_554 6_556
O3 O1 O3 149.25(6) 5_454 6_556
O3 O1 O3 149.25(6) 2_564 6_556
O3 O1 O3 56.89(10) 2 6_556
O3 O1 O3 99.05(18) 5_565 6_556
O3 O1 O3 104.71(16) 6_455 6_556
La O1 O3 76.19(10) 4 6_556
La O1 O3 91.70(11) 2_455 6_556
La O1 O3 127.38(16) 1_565 6_556
Ga2 O1 O3 30.34(8) 2_566 2_566
La O1 O3 86.7(2) 2_565 2_566
La O1 O3 138.5(3) . 2_566
La O1 O3 102.6(2) 4_455 2_566
O2 O1 O3 136.42(18) 6 2_566
O2 O1 O3 163.76(19) 5_455 2_566
O2 O1 O3 118.69(18) 2_565 2_566
O2 O1 O3 42.9(2) 6_556 2_566
O2 O1 O3 59.5(2) 5_456 2_566
O2 O1 O3 15.06(18) 2_566 2_566
O3 O1 O3 99.7(2) 6 2_566
O3 O1 O3 54.13(19) 2_565 2_566
O3 O1 O3 99.7(2) 5_455 2_566
Ga2 O1 O3 149.66(8) 2_565 2_566
Ga3 O1 O3 70.17(16) 1_556 2_566
Ga3 O1 O3 87.9(2) 2_455 2_566
Ga3 O1 O3 36.09(14) 3_566 2_566
O2 O1 O3 71.1(2) 4 2_566
O2 O1 O3 109.5(2) 3_455 2_566
O2 O1 O3 61.6(2) 1_565 2_566
O3 O1 O3 135.76(15) . 2_566
O3 O1 O3 89.15(16) 3_565 2_566
O3 O1 O3 123.27(18) 4_455 2_566
Ga3 O1 O3 155.20(11) 2_454 2_566
Ga3 O1 O3 132.58(9) . 2_566
Ga3 O1 O3 108.62(8) 3_565 2_566
Ga1 O1 O3 111.73(14) . 2_566
Nb O1 O3 111.73(14) . 2_566
Ga1 O1 O3 116.84(16) 1_455 2_566
Nb O1 O3 116.84(16) 1_455 2_566
Ga1 O1 O3 70.75(11) 1_565 2_566
Nb O1 O3 70.75(11) 1_565 2_566
O2 O1 O3 58.35(15) 3_565 2_566
O2 O1 O3 109.82(19) . 2_566
O2 O1 O3 80.88(16) 4_455 2_566
La O1 O3 59.45(12) 1_556 2_566
La O1 O3 20.00(8) 2_566 2_566
La O1 O3 37.59(10) 4_456 2_566
O3 O1 O3 75.20(17) 1_556 2_566
O3 O1 O3 23.50(17) 3_566 2_566
O3 O1 O3 65.97(14) 4_456 2_566
O3 O1 O3 114.29(16) 4 2_566
O3 O1 O3 138.27(15) 3_455 2_566
O3 O1 O3 87.71(15) 1_565 2_566
Ga2 O1 O3 102.71(18) . 2_566
Ga2 O1 O3 57.40(12) 1_665 2_566
Ga2 O1 O3 62.63(13) 1_565 2_566
O1 O1 O3 141.3(3) 2_455 2_566
O1 O1 O3 92.2(2) 2_565 2_566
O1 O1 O3 96.6(2) 2_465 2_566
O1 O1 O3 149.66(8) 1_554 2_566
O1 O1 O3 30.34(8) 1_556 2_566
Ga3 O1 O3 94.90(15) 3_556 2_566
Ga3 O1 O3 43.52(10) 2_565 2_566
Ga3 O1 O3 81.09(14) 1_456 2_566
O3 O1 O3 63.66(13) 4_556 2_566
O3 O1 O3 82.23(17) 3_456 2_566
O3 O1 O3 30.70(16) 1_566 2_566
O3 O1 O3 91.53(16) 5 2_566
O3 O1 O3 110.22(19) 2_455 2_566
O3 O1 O3 58.80(12) 6_565 2_566
O2 O1 O3 124.79(12) 4_554 2_566
O2 O1 O3 170.13(15) 3_454 2_566
O2 O1 O3 118.30(12) 1_564 2_566
O1 O1 O3 42.81(16) 2_566 2_566
O1 O1 O3 85.4(2) 2_456 2_566
O1 O1 O3 48.27(17) 2_466 2_566
O3 O1 O3 149.25(6) 6_554 2_566
O3 O1 O3 149.25(6) 5_454 2_566
O3 O1 O3 116.24(12) 2_564 2_566
O3 O1 O3 104.71(16) 2 2_566
O3 O1 O3 56.89(10) 5_565 2_566
O3 O1 O3 99.05(17) 6_455 2_566
La O1 O3 91.70(11) 4 2_566
La O1 O3 127.38(16) 2_455 2_566
La O1 O3 76.19(10) 1_565 2_566
O3 O1 O3 51.88(13) 6_556 2_566
Ga2 O1 O3 30.34(8) 2_566 5_456
La O1 O3 138.5(3) 2_565 5_456
La O1 O3 102.6(2) . 5_456
La O1 O3 86.7(2) 4_455 5_456
O2 O1 O3 163.76(19) 6 5_456
O2 O1 O3 118.69(18) 5_455 5_456
O2 O1 O3 136.42(18) 2_565 5_456
O2 O1 O3 59.5(2) 6_556 5_456
O2 O1 O3 15.06(18) 5_456 5_456
O2 O1 O3 42.9(2) 2_566 5_456
O3 O1 O3 99.7(2) 6 5_456
O3 O1 O3 99.7(2) 2_565 5_456
O3 O1 O3 54.13(19) 5_455 5_456
Ga2 O1 O3 149.66(8) 2_565 5_456
Ga3 O1 O3 87.9(2) 1_556 5_456
Ga3 O1 O3 36.09(14) 2_455 5_456
Ga3 O1 O3 70.17(16) 3_566 5_456
O2 O1 O3 109.5(2) 4 5_456
O2 O1 O3 61.6(2) 3_455 5_456
O2 O1 O3 71.1(2) 1_565 5_456
O3 O1 O3 123.27(18) . 5_456
O3 O1 O3 135.76(15) 3_565 5_456
O3 O1 O3 89.15(16) 4_455 5_456
Ga3 O1 O3 108.62(8) 2_454 5_456
Ga3 O1 O3 155.20(11) . 5_456
Ga3 O1 O3 132.58(9) 3_565 5_456
Ga1 O1 O3 116.84(16) . 5_456
Nb O1 O3 116.84(16) . 5_456
Ga1 O1 O3 70.75(11) 1_455 5_456
Nb O1 O3 70.75(11) 1_455 5_456
Ga1 O1 O3 111.73(14) 1_565 5_456
Nb O1 O3 111.73(14) 1_565 5_456
O2 O1 O3 109.82(19) 3_565 5_456
O2 O1 O3 80.88(16) . 5_456
O2 O1 O3 58.35(15) 4_455 5_456
La O1 O3 37.59(10) 1_556 5_456
La O1 O3 59.45(12) 2_566 5_456
La O1 O3 20.00(8) 4_456 5_456
O3 O1 O3 65.97(14) 1_556 5_456
O3 O1 O3 75.20(17) 3_566 5_456
O3 O1 O3 23.50(17) 4_456 5_456
O3 O1 O3 138.27(15) 4 5_456
O3 O1 O3 87.71(15) 3_455 5_456
O3 O1 O3 114.29(16) 1_565 5_456
Ga2 O1 O3 62.63(13) . 5_456
Ga2 O1 O3 102.71(18) 1_665 5_456
Ga2 O1 O3 57.40(12) 1_565 5_456
O1 O1 O3 96.6(2) 2_455 5_456
O1 O1 O3 141.3(3) 2_565 5_456
O1 O1 O3 92.2(2) 2_465 5_456
O1 O1 O3 149.66(8) 1_554 5_456
O1 O1 O3 30.34(8) 1_556 5_456
Ga3 O1 O3 81.09(14) 3_556 5_456
Ga3 O1 O3 94.90(15) 2_565 5_456
Ga3 O1 O3 43.52(10) 1_456 5_456
O3 O1 O3 82.23(17) 4_556 5_456
O3 O1 O3 30.70(16) 3_456 5_456
O3 O1 O3 63.66(13) 1_566 5_456
O3 O1 O3 110.22(19) 5 5_456
O3 O1 O3 58.80(12) 2_455 5_456
O3 O1 O3 91.53(16) 6_565 5_456
O2 O1 O3 170.13(15) 4_554 5_456
O2 O1 O3 118.30(12) 3_454 5_456
O2 O1 O3 124.79(12) 1_564 5_456
O1 O1 O3 85.4(2) 2_566 5_456
O1 O1 O3 48.27(17) 2_456 5_456
O1 O1 O3 42.81(16) 2_466 5_456
O3 O1 O3 149.25(6) 6_554 5_456
O3 O1 O3 116.24(12) 5_454 5_456
O3 O1 O3 149.25(6) 2_564 5_456
O3 O1 O3 99.05(17) 2 5_456
O3 O1 O3 104.71(16) 5_565 5_456
O3 O1 O3 56.89(10) 6_455 5_456
La O1 O3 127.38(16) 4 5_456
La O1 O3 76.19(10) 2_455 5_456
La O1 O3 91.70(11) 1_565 5_456
O3 O1 O3 51.88(13) 6_556 5_456
O3 O1 O3 51.88(13) 2_566 5_456
Ga2 O1 O2 84.08(12) 2_566 1_665
La O1 O2 33.14(12) 2_565 1_665
La O1 O2 101.17(8) . 1_665
La O1 O2 138.80(12) 4_455 1_665
O2 O1 O2 67.3(2) 6 1_665
O2 O1 O2 124.0(2) 5_455 1_665
O2 O1 O2 95.0(2) 2_565 1_665
O2 O1 O2 57.35(18) 6_556 1_665
O2 O1 O2 111.3(3) 5_456 1_665
O2 O1 O2 85.0(2) 2_566 1_665
O3 O1 O2 59.03(16) 6 1_665
O3 O1 O2 60.31(16) 2_565 1_665
O3 O1 O2 168.5(3) 5_455 1_665
Ga2 O1 O2 95.93(12) 2_565 1_665
Ga3 O1 O2 40.61(7) 1_556 1_665
Ga3 O1 O2 139.8(2) 2_455 1_665
Ga3 O1 O2 81.60(10) 3_566 1_665
O2 O1 O2 10.49(17) 4 1_665
O2 O1 O2 127.23(19) 3_455 1_665
O2 O1 O2 108.82(19) 1_565 1_665
O3 O1 O2 77.34(12) . 1_665
O3 O1 O2 57.79(11) 3_565 1_665
O3 O1 O2 154.4(2) 4_455 1_665
Ga3 O1 O2 133.93(19) 2_454 1_665
Ga3 O1 O2 62.18(7) . 1_665
Ga3 O1 O2 90.03(9) 3_565 1_665
Ga1 O1 O2 56.26(8) . 1_665
Nb O1 O2 56.26(8) . 1_665
Ga1 O1 O2 172.17(17) 1_455 1_665
Nb O1 O2 172.17(17) 1_455 1_665
Ga1 O1 O2 67.89(7) 1_565 1_665
Nb O1 O2 67.89(7) 1_565 1_665
O2 O1 O2 25.50(14) 3_565 1_665
O2 O1 O2 93.53(13) . 1_665
O2 O1 O2 143.12(17) 4_455 1_665
La O1 O2 89.71(12) 1_556 1_665
La O1 O2 56.14(7) 2_566 1_665
La O1 O2 107.10(16) 4_456 1_665
O3 O1 O2 72.16(12) 1_556 1_665
O3 O1 O2 53.81(11) 3_566 1_665
O3 O1 O2 135.1(2) 4_456 1_665
O3 O1 O2 45.81(11) 4 1_665
O3 O1 O2 148.50(19) 3_455 1_665
O3 O1 O2 88.75(11) 1_565 1_665
Ga2 O1 O2 110.71(9) . 1_665
Ga2 O1 O2 13.01(7) 1_665 1_665
Ga2 O1 O2 121.84(12) 1_565 1_665
O1 O1 O2 114.42(9) 2_455 1_665
O1 O1 O2 27.74(15) 2_565 1_665
O1 O1 O2 125.69(10) 2_465 1_665
O1 O1 O2 95.93(12) 1_554 1_665
O1 O1 O2 84.07(12) 1_556 1_665
Ga3 O1 O2 75.01(8) 3_556 1_665
Ga3 O1 O2 44.43(8) 2_565 1_665
Ga3 O1 O2 151.37(19) 1_456 1_665
O3 O1 O2 42.19(10) 4_556 1_665
O3 O1 O2 133.43(19) 3_456 1_665
O3 O1 O2 83.19(13) 1_566 1_665
O3 O1 O2 37.90(11) 5 1_665
O3 O1 O2 156.14(13) 2_455 1_665
O3 O1 O2 81.78(12) 6_565 1_665
O2 O1 O2 58.14(6) 4_554 1_665
O2 O1 O2 118.33(19) 3_454 1_665
O2 O1 O2 107.23(15) 1_564 1_665
O1 O1 O2 29.47(10) 2_566 1_665
O1 O1 O2 105.78(14) 2_456 1_665
O1 O1 O2 114.93(17) 2_466 1_665
O3 O1 O2 78.87(12) 6_554 1_665
O3 O1 O2 129.4(2) 5_454 1_665
O3 O1 O2 79.49(11) 2_564 1_665
O3 O1 O2 65.54(11) 2 1_665
O3 O1 O2 54.19(11) 5_565 1_665
O3 O1 O2 169.4(2) 6_455 1_665
La O1 O2 22.81(8) 4 1_665
La O1 O2 137.71(8) 2_455 1_665
La O1 O2 103.27(7) 1_565 1_665
O3 O1 O2 69.81(12) 6_556 1_665
O3 O1 O2 70.40(13) 2_566 1_665
O3 O1 O2 114.41(16) 5_456 1_665
Ga2 O2 Ga3 119.4(4) . 3_556
Ga2 O2 La 105.7(4) . 4_445
Ga3 O2 La 120.6(4) 3_556 4_445
Ga2 O2 O2 39.72(15) . 4_445
Ga3 O2 O2 144.2(3) 3_556 4_445
La O2 O2 66.0(3) 4_445 4_445
Ga2 O2 O2 39.72(15) . 3_455
Ga3 O2 O2 128.3(4) 3_556 3_455
La O2 O2 111.1(3) 4_445 3_455
O2 O2 O2 60.0 4_445 3_455
Ga2 O2 La 90.4(3) . .
Ga3 O2 La 111.1(4) 3_556 .
La O2 La 104.7(2) 4_445 .
O2 O2 La 99.3(2) 4_445 .
O2 O2 La 50.7(3) 3_455 .
Ga2 O2 O3 158.5(4) . 2
Ga3 O2 O3 39.3(2) 3_556 2
La O2 O3 92.3(3) 4_445 2
O2 O2 O3 155.8(5) 4_445 2
O2 O2 O3 142.7(4) 3_455 2
La O2 O3 96.4(3) . 2
Ga2 O2 O3 115.9(4) . 6
Ga3 O2 O3 62.3(3) 3_556 6
La O2 O3 128.6(3) 4_445 6
O2 O2 O3 145.1(4) 4_445 6
O2 O2 O3 85.7(4) 3_455 6
La O2 O3 48.9(2) . 6
O3 O2 O3 57.1(3) 2 6
Ga2 O2 O2 101.7(3) . 2_556
Ga3 O2 O2 39.9(2) 3_556 2_556
La O2 O2 97.5(3) 4_445 2_556
O2 O2 O2 107.11(17) 4_445 2_556
O2 O2 O2 136.1(3) 3_455 2_556
La O2 O2 150.72(19) . 2_556
O3 O2 O2 63.5(3) 2 2_556
O3 O2 O2 102.1(2) 6 2_556
Ga2 O2 O1 84.1(3) . 2_455
Ga3 O2 O1 153.7(4) 3_556 2_455
La O2 O1 56.60(17) 4_445 2_455
O2 O2 O1 61.62(16) 4_445 2_455
O2 O2 O1 61.62(15) 3_455 2_455
La O2 O1 52.89(13) . 2_455
O3 O2 O1 116.2(3) 2 2_455
O3 O2 O1 98.0(3) 6 2_455
O2 O2 O1 153.9(3) 2_556 2_455
Ga2 O2 O3 88.9(3) . 1_556
Ga3 O2 O3 35.2(2) 3_556 1_556
La O2 O3 154.0(4) 4_445 1_556
O2 O2 O3 125.68(19) 4_445 1_556
O2 O2 O3 93.9(3) 3_455 1_556
La O2 O3 96.4(3) . 1_556
O3 O2 O3 70.1(3) 2 1_556
O3 O2 O3 57.8(3) 6 1_556
O2 O2 O3 57.8(2) 2_556 1_556
O1 O2 O3 148.3(3) 2_455 1_556
Ga2 O2 O1 31.04(17) . 2_456
Ga3 O2 O1 89.0(3) 3_556 2_456
La O2 O1 122.1(3) 4_445 2_456
O2 O2 O1 63.01(17) 4_445 2_456
O2 O2 O1 63.01(17) 3_455 2_456
La O2 O1 108.6(3) . 2_456
O3 O2 O1 128.2(3) 2 2_456
O3 O2 O1 109.0(3) 6 2_456
O2 O2 O1 73.7(3) 2_556 2_456
O1 O2 O1 115.1(3) 2_455 2_456
O3 O2 O1 62.68(19) 1_556 2_456
Ga2 O2 O3 132.6(4) . .
Ga3 O2 O3 93.9(3) 3_556 .
La O2 O3 80.6(2) 4_445 .
O2 O2 O3 121.44(17) 4_445 .
O2 O2 O3 93.5(3) 3_455 .
La O2 O3 43.96(18) . .
O3 O2 O3 61.1(3) 2 .
O3 O2 O3 49.2(3) 6 .
O2 O2 O3 124.4(3) 2_556 .
O1 O2 O3 59.9(2) 2_455 .
O3 O2 O3 105.6(3) 1_556 .
O1 O2 O3 151.2(3) 2_456 .
Ga2 O2 O1 128.6(3) . 1_545
Ga3 O2 O1 74.9(3) 3_556 1_545
La O2 O1 46.3(2) 4_445 1_545
O2 O2 O1 98.2(4) 4_445 1_545
O2 O2 O1 156.1(4) 3_455 1_545
La O2 O1 133.0(3) . 1_545
O3 O2 O1 57.8(2) 2 1_545
O3 O2 O1 114.0(3) 6 1_545
O2 O2 O1 55.8(3) 2_556 1_545
O1 O2 O1 100.6(2) 2_455 1_545
O3 O2 O1 107.8(3) 1_556 1_545
O1 O2 O1 118.2(2) 2_456 1_545
O3 O2 O1 90.1(3) . 1_545
Ga2 O2 Nb 148.2(4) . .
Ga3 O2 Nb 61.2(2) 3_556 .
La O2 Nb 98.6(2) 4_445 .
O2 O2 Nb 154.14(12) 4_445 .
O2 O2 Nb 112.0(4) 3_455 .
La O2 Nb 63.34(14) . .
O3 O2 Nb 33.10(16) 2 .
O3 O2 Nb 33.16(16) 6 .
O2 O2 Nb 95.0(2) 2_556 .
O1 O2 Nb 92.67(19) 2_455 .
O3 O2 Nb 77.4(2) 1_556 .
O1 O2 Nb 138.6(3) 2_456 .
O3 O2 Nb 32.81(14) . .
O1 O2 Nb 83.1(2) 1_545 .
Ga2 O2 Ga1 148.2(4) . .
Ga3 O2 Ga1 61.2(2) 3_556 .
La O2 Ga1 98.6(2) 4_445 .
O2 O2 Ga1 154.14(12) 4_445 .
O2 O2 Ga1 112.0(4) 3_455 .
La O2 Ga1 63.34(14) . .
O3 O2 Ga1 33.10(16) 2 .
O3 O2 Ga1 33.16(16) 6 .
O2 O2 Ga1 95.0(2) 2_556 .
O1 O2 Ga1 92.67(19) 2_455 .
O3 O2 Ga1 77.4(2) 1_556 .
O1 O2 Ga1 138.6(3) 2_456 .
O3 O2 Ga1 32.81(14) . .
O1 O2 Ga1 83.1(2) 1_545 .
Nb O2 Ga1 0.0 . .
Ga2 O2 Ga2 112.4(3) . 2_556
Ga3 O2 Ga2 59.5(2) 3_556 2_556
La O2 Ga2 69.02(19) 4_445 2_556
O2 O2 Ga2 97.9(4) 4_445 2_556
O2 O2 Ga2 152.1(3) 3_455 2_556
La O2 Ga2 157.1(3) . 2_556
O3 O2 Ga2 62.8(2) 2 2_556
O3 O2 Ga2 116.7(3) 6 2_556
O2 O2 Ga2 28.8(2) 2_556 2_556
O1 O2 Ga2 125.6(3) 2_455 2_556
O3 O2 Ga2 85.6(2) 1_556 2_556
O1 O2 Ga2 92.58(18) 2_456 2_556
O3 O2 Ga2 113.5(3) . 2_556
O1 O2 Ga2 28.42(19) 1_545 2_556
Nb O2 Ga2 95.2(2) . 2_556
Ga1 O2 Ga2 95.2(2) . 2_556
Ga2 O2 O2 141.4(3) . 2
Ga3 O2 O2 97.5(3) 3_556 2
La O2 O2 39.56(18) 4_445 2
O2 O2 O2 103.07(14) 4_445 2
O2 O2 O2 123.6(2) 3_455 2
La O2 O2 86.1(2) . 2
O3 O2 O2 59.7(3) 2 2
O3 O2 O2 90.1(2) 6 2
O2 O2 O2 99.8(5) 2_556 2
O1 O2 O2 63.4(2) 2_455 2
O3 O2 O2 129.7(3) 1_556 2
O1 O2 O2 160.64(19) 2_456 2
O3 O2 O2 46.9(2) . 2
O1 O2 O2 47.4(3) 1_545 2
Nb O2 O2 59.04(13) . 2
Ga1 O2 O2 59.04(13) . 2
Ga2 O2 O2 75.4(3) 2_556 2
Ga2 O2 O3 81.6(3) . 5_445
Ga3 O2 O3 114.0(3) 3_556 5_445
La O2 O3 35.98(15) 4_445 5_445
O2 O2 O3 48.0(3) 4_445 5_445
O2 O2 O3 107.8(3) 3_455 5_445
La O2 O3 132.0(3) . 5_445
O3 O2 O3 108.1(3) 2 5_445
O3 O2 O3 162.1(3) 6 5_445
O2 O2 O3 76.6(2) 2_556 5_445
O1 O2 O3 79.1(2) 2_455 5_445
O3 O2 O3 130.4(3) 1_556 5_445
O1 O2 O3 88.0(2) 2_456 5_445
O3 O2 O3 116.5(3) . 5_445
O1 O2 O3 50.25(16) 1_545 5_445
Nb O2 O3 128.9(3) . 5_445
Ga1 O2 O3 128.9(3) . 5_445
Ga2 O2 O3 54.85(16) 2_556 5_445
O2 O2 O3 72.72(18) 2 5_445
Ga2 O2 La 65.08(18) . 4_446
Ga3 O2 La 68.56(18) 3_556 4_446
La O2 La 102.1(2) 4_445 4_446
O2 O2 La 75.7(2) 4_445 4_446
O2 O2 La 102.62(13) 3_455 4_446
La O2 La 147.8(3) . 4_446
O3 O2 La 100.1(3) 2 4_446
O3 O2 La 121.9(3) 6 4_446
O2 O2 La 36.98(19) 2_556 4_446
O1 O2 La 136.9(3) 2_455 4_446
O3 O2 La 64.17(18) 1_556 4_446
O1 O2 La 40.33(11) 2_456 4_446
O3 O2 La 161.2(3) . 4_446
O1 O2 La 79.0(2) 1_545 4_446
Nb O2 La 129.4(2) . 4_446
Ga1 O2 La 129.4(2) . 4_446
Ga2 O2 La 52.29(9) 2_556 4_446
O2 O2 La 126.2(3) 2 4_446
O3 O2 La 67.70(16) 5_445 4_446
Ga2 O2 Ga3 106.8(3) . 1_556
Ga3 O2 Ga3 48.8(2) 3_556 1_556
La O2 Ga3 145.5(3) 4_445 1_556
O2 O2 Ga3 145.0(3) 4_445 1_556
O2 O2 Ga3 87.5(3) 3_455 1_556
La O2 Ga3 64.09(16) . 1_556
O3 O2 Ga3 59.1(2) 2 1_556
O3 O2 Ga3 20.34(17) 6 1_556
O2 O2 Ga3 86.81(11) 2_556 1_556
O1 O2 Ga3 116.2(2) 2_455 1_556
O3 O2 Ga3 37.56(18) 1_556 1_556
O1 O2 Ga3 92.0(2) 2_456 1_556
O3 O2 Ga3 69.2(2) . 1_556
O1 O2 Ga3 115.8(2) 1_545 1_556
Nb O2 Ga3 46.96(10) . 1_556
Ga1 O2 Ga3 46.96(10) . 1_556
Ga2 O2 Ga3 107.9(2) 2_556 1_556
O2 O2 Ga3 105.99(10) 2 1_556
O3 O2 Ga3 162.7(3) 5_445 1_556
La O2 Ga3 101.69(17) 4_446 1_556
Ga2 O2 Ga3 44.4(2) . 1_446
Ga3 O2 Ga3 125.0(3) 3_556 1_446
La O2 Ga3 66.50(19) 4_445 1_446
O2 O2 Ga3 20.4(2) 4_445 1_446
O2 O2 Ga3 75.7(2) 3_455 1_446
La O2 Ga3 119.3(3) . 1_446
O3 O2 Ga3 141.5(3) 2 1_446
O3 O2 Ga3 160.1(3) 6 1_446
O2 O2 Ga3 86.80(12) 2_556 1_446
O1 O2 Ga3 79.7(2) 2_455 1_446
O3 O2 Ga3 115.6(2) 1_556 1_446
O1 O2 Ga3 56.07(14) 2_456 1_446
O3 O2 Ga3 137.8(2) . 1_446
O1 O2 Ga3 85.74(17) 1_545 1_446
Nb O2 Ga3 165.1(2) . 1_446
Ga1 O2 Ga3 165.1(2) . 1_446
Ga2 O2 Ga3 79.32(14) 2_556 1_446
O2 O2 Ga3 106.05(11) 2 1_446
O3 O2 Ga3 37.26(13) 5_445 1_446
La O2 Ga3 57.26(9) 4_446 1_446
Ga3 O2 Ga3 147.94(19) 1_556 1_446
Ga2 O2 O3 53.5(2) . 4_446
Ga3 O2 O3 100.0(2) 3_556 4_446
La O2 O3 76.7(2) 4_445 4_446
O2 O2 O3 45.0(3) 4_445 4_446
O2 O2 O3 92.0(3) 3_455 4_446
La O2 O3 141.3(3) . 4_446
O3 O2 O3 122.3(3) 2 4_446
O3 O2 O3 153.6(3) 6 4_446
O2 O2 O3 62.25(16) 2_556 4_446
O1 O2 O3 104.1(3) 2_455 4_446
O3 O2 O3 96.2(2) 1_556 4_446
O1 O2 O3 48.07(14) 2_456 4_446
O3 O2 O3 157.0(3) . 4_446
O1 O2 O3 76.21(19) 1_545 4_446
Nb O2 O3 155.3(3) . 4_446
Ga1 O2 O3 155.3(3) . 4_446
Ga2 O2 O3 60.36(14) 2_556 4_446
O2 O2 O3 112.65(19) 2 4_446
O3 O2 O3 40.8(2) 5_445 4_446
La O2 O3 33.35(10) 4_446 4_446
Ga3 O2 O3 133.38(18) 1_556 4_446
Ga3 O2 O3 24.98(13) 1_446 4_446
Ga2 O2 La 57.2(2) . 1_556
Ga3 O2 La 67.1(2) 3_556 1_556
La O2 La 158.9(3) 4_445 1_556
O2 O2 La 96.19(15) 4_445 1_556
O2 O2 La 64.93(18) 3_455 1_556
La O2 La 88.7(2) . 1_556
O3 O2 La 102.5(3) 2 1_556
O3 O2 La 72.5(2) 6 1_556
O2 O2 La 76.3(3) 2_556 1_556
O1 O2 La 126.3(3) 2_455 1_556
O3 O2 La 32.63(16) 1_556 1_556
O1 O2 La 36.87(10) 2_456 1_556
O3 O2 La 119.8(3) . 1_556
O1 O2 La 132.1(2) 1_545 1_556
Nb O2 La 102.0(2) . 1_556
Ga1 O2 La 102.0(2) . 1_556
Ga2 O2 La 104.36(16) 2_556 1_556
O2 O2 La 160.61(15) 2 1_556
O3 O2 La 123.5(2) 5_445 1_556
La O2 La 60.84(10) 4_446 1_556
Ga3 O2 La 55.19(10) 1_556 1_556
Ga3 O2 La 92.79(14) 1_446 1_556
O3 O2 La 82.67(14) 4_446 1_556
Ga2 O2 La 48.8(2) . 2_455
Ga3 O2 La 167.4(3) 3_556 2_455
La O2 La 70.8(2) 4_445 2_455
O2 O2 La 31.63(14) 4_445 2_455
O2 O2 La 40.89(15) 3_455 2_455
La O2 La 68.13(16) . 2_455
O3 O2 La 152.1(3) 2 2_455
O3 O2 La 116.3(3) 6 2_455
O2 O2 La 138.70(14) 2_556 2_455
O1 O2 La 35.87(15) 2_455 2_455
O3 O2 La 132.5(3) 1_556 2_455
O1 O2 La 79.7(2) 2_456 2_455
O3 O2 La 93.47(19) . 2_455
O1 O2 La 115.3(2) 1_545 2_455
Nb O2 La 125.39(17) . 2_455
Ga1 O2 La 125.39(17) . 2_455
Ga2 O2 La 126.0(2) 2_556 2_455
O2 O2 La 95.0(2) 2 2_455
O3 O2 La 71.39(18) 5_445 2_455
La O2 La 104.99(18) 4_446 2_455
Ga3 O2 La 125.57(19) 1_556 2_455
Ga3 O2 La 51.99(11) 1_446 2_455
O3 O2 La 76.5(2) 4_446 2_455
La O2 La 100.33(17) 1_556 2_455
Ga2 O2 Ga3 137.8(3) . 3
Ga3 O2 Ga3 100.8(3) 3_556 3
La O2 Ga3 58.33(13) 4_445 3
O2 O2 Ga3 110.23(14) 4_445 3
O2 O2 Ga3 105.32(16) 3_455 3
La O2 Ga3 61.64(12) . 3
O3 O2 Ga3 62.1(2) 2 3
O3 O2 Ga3 70.5(2) 6 3
O2 O2 Ga3 118.1(4) 2_556 3
O1 O2 Ga3 54.11(16) 2_455 3
O3 O2 Ga3 122.9(3) 1_556 3
O1 O2 Ga3 168.1(3) 2_456 3
O3 O2 Ga3 22.77(14) . 3
O1 O2 Ga3 71.4(2) 1_545 3
Nb O2 Ga3 45.53(8) . 3
Ga1 O2 Ga3 45.53(8) . 3
Ga2 O2 Ga3 98.17(18) 2_556 3
O2 O2 Ga3 24.99(14) 2 3
O3 O2 Ga3 94.1(2) 5_445 3
La O2 Ga3 150.3(2) 4_446 3
Ga3 O2 Ga3 89.44(14) 1_556 3
Ga3 O2 Ga3 121.06(19) 1_446 3
O3 O2 Ga3 134.9(2) 4_446 3
La O2 Ga3 142.4(2) 1_556 3
La O2 Ga3 89.93(14) 2_455 3
Ga2 O2 Ga3 36.71(18) . 2_455
Ga3 O2 Ga3 115.0(3) 3_556 2_455
La O2 Ga3 124.2(3) 4_445 2_455
O2 O2 Ga3 66.8(2) 4_445 2_455
O2 O2 Ga3 14.22(12) 3_455 2_455
La O2 Ga3 56.61(15) . 2_455
O3 O2 Ga3 137.4(3) 2 2_455
O3 O2 Ga3 81.4(2) 6 2_455
O2 O2 Ga3 123.5(4) 2_556 2_455
O1 O2 Ga3 75.75(19) 2_455 2_455
O3 O2 Ga3 80.2(2) 1_556 2_455
O1 O2 Ga3 52.97(15) 2_456 2_455
O3 O2 Ga3 100.6(2) . 2_455
O1 O2 Ga3 164.6(2) 1_545 2_455
Nb O2 Ga3 111.89(19) . 2_455
Ga1 O2 Ga3 111.89(19) . 2_455
Ga2 O2 Ga3 145.49(18) 2_556 2_455
O2 O2 Ga3 136.7(3) 2 2_455
O3 O2 Ga3 114.5(2) 5_445 2_455
La O2 Ga3 93.31(15) 4_446 2_455
Ga3 O2 Ga3 78.70(14) 1_556 2_455
Ga3 O2 Ga3 78.85(14) 1_446 2_455
O3 O2 Ga3 89.99(19) 4_446 2_455
La O2 Ga3 50.72(9) 1_556 2_455
La O2 Ga3 53.43(10) 2_455 2_455
Ga3 O2 Ga3 115.97(16) 3 2_455
Ga2 O2 O3 87.6(3) . 4_445
Ga3 O2 O3 139.6(4) 3_556 4_445
La O2 O3 19.92(14) 4_445 4_445
O2 O2 O3 48.2(2) 4_445 4_445
O2 O2 O3 91.9(2) 3_455 4_445
La O2 O3 97.1(2) . 4_445
O3 O2 O3 111.7(3) 2 4_445
O3 O2 O3 135.4(2) 6 4_445
O2 O2 O3 109.8(3) 2_556 4_445
O1 O2 O3 44.47(15) 2_455 4_445
O3 O2 O3 166.0(3) 1_556 4_445
O1 O2 O3 109.3(3) 2_456 4_445
O3 O2 O3 86.6(2) . 4_445
O1 O2 O3 64.7(2) 1_545 4_445
Nb O2 O3 111.98(18) . 4_445
Ga1 O2 O3 111.98(18) . 4_445
Ga2 O2 O3 83.30(18) 2_556 4_445
O2 O2 O3 54.95(14) 2 4_445
O3 O2 O3 35.7(2) 5_445 4_445
La O2 O3 102.2(2) 4_446 4_445
Ga3 O2 O3 155.67(18) 1_556 4_445
Ga3 O2 O3 53.87(15) 1_446 4_445
O3 O2 O3 70.94(18) 4_446 4_445
La O2 O3 144.4(2) 1_556 4_445
La O2 O3 51.17(15) 2_455 4_445
Ga3 O2 O3 67.27(13) 3 4_445
Ga3 O2 O3 104.5(2) 2_455 4_445
Ga2 O2 O3 120.4(3) . 3_556
Ga3 O2 O3 1.63(18) 3_556 3_556
La O2 O3 119.0(3) 4_445 3_556
O2 O2 O3 144.1(2) 4_445 3_556
O2 O2 O3 129.9(3) 3_455 3_556
La O2 O3 112.1(2) . 3_556
O3 O2 O3 38.3(3) 2 3_556
O3 O2 O3 63.2(3) 6 3_556
O2 O2 O3 39.02(13) 2_556 3_556
O1 O2 O3 153.3(3) 2_455 3_556
O3 O2 O3 36.7(2) 1_556 3_556
O1 O2 O3 89.9(2) 2_456 3_556
O3 O2 O3 93.8(2) . 3_556
O1 O2 O3 73.3(2) 1_545 3_556
Nb O2 O3 61.06(16) . 3_556
Ga1 O2 O3 61.06(16) . 3_556
Ga2 O2 O3 58.05(16) 2_556 3_556
O2 O2 O3 96.2(3) 2 3_556
O3 O2 O3 112.7(2) 5_445 3_556
La O2 O3 68.51(15) 4_446 3_556
Ga3 O2 O3 50.10(13) 1_556 3_556
Ga3 O2 O3 124.60(17) 1_446 3_556
O3 O2 O3 99.6(2) 4_446 3_556
La O2 O3 68.57(14) 1_556 3_556
La O2 O3 168.8(2) 2_455 3_556
Ga3 O2 O3 100.04(19) 3 3_556
Ga3 O2 O3 116.63(19) 2_455 3_556
O3 O2 O3 137.9(2) 4_445 3_556
Ga2 O2 Ga2 96.5(3) . 1_554
Ga3 O2 Ga2 142.0(3) 3_556 1_554
La O2 Ga2 52.52(13) 4_445 1_554
O2 O2 Ga2 72.08(9) 4_445 1_554
O2 O2 Ga2 72.08(9) 3_455 1_554
La O2 Ga2 52.82(11) . 1_554
O3 O2 Ga2 103.8(2) 2 1_554
O3 O2 Ga2 92.5(2) 6 1_554
O2 O2 Ga2 148.5(4) 2_556 1_554
O1 O2 Ga2 12.47(13) 2_455 1_554
O3 O2 Ga2 148.6(3) 1_556 1_554
O1 O2 Ga2 127.6(3) 2_456 1_554
O3 O2 Ga2 49.58(14) . 1_554
O1 O2 Ga2 92.8(2) 1_545 1_554
Nb O2 Ga2 82.06(12) . 1_554
Ga1 O2 Ga2 82.06(12) . 1_554
Ga2 O2 Ga2 119.9(2) 2_556 1_554
O2 O2 Ga2 51.93(17) 2 1_554
O3 O2 Ga2 81.00(19) 5_445 1_554
La O2 Ga2 145.2(2) 4_446 1_554
Ga3 O2 Ga2 112.18(15) 1_556 1_554
Ga3 O2 Ga2 88.65(16) 1_446 1_554
O3 O2 Ga2 111.9(2) 4_446 1_554
La O2 Ga2 135.1(2) 1_556 1_554
La O2 Ga2 48.22(9) 2_455 1_554
Ga3 O2 Ga2 41.71(6) 3 1_554
Ga3 O2 Ga2 85.88(14) 2_455 1_554
O3 O2 Ga2 45.29(11) 4_445 1_554
O3 O2 Ga2 141.48(19) 3_556 1_554
Ga2 O2 La 162.6(3) . 2
Ga3 O2 La 59.5(2) 3_556 2
La O2 La 65.96(18) 4_445 2
O2 O2 La 129.7(4) 4_445 2
O2 O2 La 156.4(2) 3_455 2
La O2 La 106.3(2) . 2
O3 O2 La 26.69(17) 2 2
O3 O2 La 79.7(2) 6 2
O2 O2 La 65.9(3) 2_556 2
O1 O2 La 102.0(2) 2_455 2
O3 O2 La 93.9(2) 1_556 2
O1 O2 La 139.6(2) 2_456 2
O3 O2 La 62.95(17) . 2
O1 O2 La 34.56(10) 1_545 2
Nb O2 La 48.65(10) . 2
Ga1 O2 La 48.65(10) . 2
Ga2 O2 La 50.88(11) 2_556 2
O2 O2 La 38.85(17) 2 2
O3 O2 La 83.56(19) 5_445 2
La O2 La 100.81(17) 4_446 2
Ga3 O2 La 85.31(16) 1_556 2
Ga3 O2 La 120.12(19) 1_446 2
O3 O2 La 109.16(19) 4_446 2
La O2 La 126.4(2) 1_556 2
La O2 La 133.14(18) 2_455 2
Ga3 O2 La 52.28(9) 3 2
Ga3 O2 La 160.53(19) 2_455 2
O3 O2 La 85.65(17) 4_445 2
O3 O2 La 58.05(14) 3_556 2
Ga2 O2 La 89.99(13) 1_554 2
Ga2 O2 O2 90.8(3) . 5_446
Ga3 O2 O2 74.8(3) 3_556 5_446
La O2 O2 67.59(16) 4_445 5_446
O2 O2 O2 77.0(4) 4_445 5_446
O2 O2 O2 130.0(4) 3_455 5_446
La O2 O2 172.3(3) . 5_446
O3 O2 O2 85.2(3) 2 5_446
O3 O2 O2 136.4(4) 6 5_446
O2 O2 O2 35.9(2) 2_556 5_446
O1 O2 O2 119.7(3) 2_455 5_446
O3 O2 O2 91.2(3) 1_556 5_446
O1 O2 O2 75.9(2) 2_456 5_446
O3 O2 O2 132.5(3) . 5_446
O1 O2 O2 42.39(16) 1_545 5_446
Nb O2 O2 117.7(3) . 5_446
Ga1 O2 O2 117.7(3) . 5_446
Ga2 O2 O2 22.47(8) 2_556 5_446
O2 O2 O2 88.2(2) 2 5_446
O3 O2 O2 40.83(16) 5_445 5_446
La O2 O2 38.33(14) 4_446 5_446
Ga3 O2 O2 122.7(3) 1_556 5_446
Ga3 O2 O2 57.51(18) 1_446 5_446
O3 O2 O2 37.98(17) 4_446 5_446
La O2 O2 98.4(2) 1_556 5_446
La O2 O2 107.3(3) 2_455 5_446
Ga3 O2 O2 113.02(19) 3 5_446
Ga3 O2 O2 126.3(2) 2_455 5_446
O3 O2 O2 75.4(2) 4_445 5_446
O3 O2 O2 73.7(2) 3_556 5_446
Ga2 O2 O2 119.4(2) 1_554 5_446
La O2 O2 71.99(16) 2 5_446
Ga2 O2 O2 51.0(3) . 5_456
Ga3 O2 O2 91.4(4) 3_556 5_456
La O2 O2 148.0(4) 4_445 5_456
O2 O2 O2 87.8(3) 4_445 5_456
O2 O2 O2 37.0(2) 3_455 5_456
La O2 O2 60.02(9) . 5_456
O3 O2 O2 116.1(3) 2 5_456
O3 O2 O2 65.1(2) 6 5_456
O2 O2 O2 107.9(4) 2_556 5_456
O1 O2 O2 95.6(2) 2_455 5_456
O3 O2 O2 57.1(3) 1_556 5_456
O1 O2 O2 51.5(2) 2_456 5_456
O3 O2 O2 99.8(2) . 5_456
O1 O2 O2 163.7(3) 1_545 5_456
Nb O2 O2 98.2(2) . 5_456
Ga1 O2 O2 98.2(2) . 5_456
Ga2 O2 O2 135.8(3) 2_556 5_456
O2 O2 O2 145.8(3) 2 5_456
O3 O2 O2 132.6(3) 5_445 5_456
La O2 O2 87.8(2) 4_446 5_456
Ga3 O2 O2 57.20(17) 1_556 5_456
Ga3 O2 O2 95.3(3) 1_446 5_456
O3 O2 O2 98.0(3) 4_446 5_456
La O2 O2 31.63(15) 1_556 5_456
La O2 O2 77.3(2) 2_455 5_456
Ga3 O2 O2 120.87(17) 3 5_456
Ga3 O2 O2 23.92(12) 2_455 5_456
O3 O2 O2 128.4(3) 4_445 5_456
O3 O2 O2 93.0(3) 3_556 5_456
Ga2 O2 O2 103.55(19) 1_554 5_456
La O2 O2 142.5(3) 2 5_456
O2 O2 O2 126.0(3) 5_446 5_456
Ga2 O2 O3 167.1(3) . 3
Ga3 O2 O3 67.8(2) 3_556 3
La O2 O3 76.6(2) 4_445 3
O2 O2 O3 140.2(2) 4_445 3
O2 O2 O3 127.5(3) 3_455 3
La O2 O3 76.81(16) . 3
O3 O2 O3 29.3(2) 2 3
O3 O2 O3 56.4(2) 6 3
O2 O2 O3 90.4(3) 2_556 3
O1 O2 O3 86.92(19) 2_455 3
O3 O2 O3 94.0(2) 1_556 3
O1 O2 O3 156.3(3) 2_456 3
O3 O2 O3 34.70(19) . 3
O1 O2 O3 62.17(19) 1_545 3
Nb O2 O3 23.24(10) . 3
Ga1 O2 O3 23.24(10) . 3
Ga2 O2 O3 80.33(19) 2_556 3
O2 O2 O3 37.61(13) 2 3
O3 O2 O3 105.7(2) 5_445 3
La O2 O3 127.3(2) 4_446 3
Ga3 O2 O3 69.14(14) 1_556 3
Ga3 O2 O3 142.3(2) 1_446 3
O3 O2 O3 138.3(2) 4_446 3
La O2 O3 123.0(2) 1_556 3
La O2 O3 122.80(16) 2_455 3
Ga3 O2 O3 32.97(10) 3 3
Ga3 O2 O3 131.64(18) 2_455 3
O3 O2 O3 92.4(2) 4_445 3
O3 O2 O3 67.08(16) 3_556 3
Ga2 O2 O3 74.61(12) 1_554 3
La O2 O3 29.65(11) 2 3
O2 O2 O3 101.6(2) 5_446 3
O2 O2 O3 121.1(2) 5_456 3
Ga2 O2 O2 83.9(3) . 6_556
Ga3 O2 O2 61.9(3) 3_556 6_556
La O2 O2 164.3(3) 4_445 6_556
O2 O2 O2 122.4(2) 4_445 6_556
O2 O2 O2 68.3(3) 3_455 6_556
La O2 O2 62.08(18) . 6_556
O3 O2 O2 81.3(2) 2 6_556
O3 O2 O2 36.6(2) 6 6_556
O2 O2 O2 92.5(3) 2_556 6_556
O1 O2 O2 113.5(2) 2_455 6_556
O3 O2 O2 34.8(2) 1_556 6_556
O1 O2 O2 72.38(18) 2_456 6_556
O3 O2 O2 83.8(3) . 6_556
O1 O2 O2 135.65(16) 1_545 6_556
Nb O2 O2 68.37(15) . 6_556
Ga1 O2 O2 68.37(15) . 6_556
Ga2 O2 O2 119.39(18) 2_556 6_556
O2 O2 O2 126.68(15) 2 6_556
O3 O2 O2 159.7(3) 5_445 6_556
La O2 O2 93.2(2) 4_446 6_556
Ga3 O2 O2 22.93(11) 1_556 6_556
Ga3 O2 O2 126.41(17) 1_446 6_556
O3 O2 O2 118.9(2) 4_446 6_556
La O2 O2 36.26(11) 1_556 6_556
La O2 O2 108.91(12) 2_455 6_556
Ga3 O2 O2 106.2(2) 3 6_556
Ga3 O2 O2 57.51(11) 2_455 6_556
O3 O2 O2 157.30(19) 4_445 6_556
O3 O2 O2 63.44(14) 3_556 6_556
Ga2 O2 O2 114.9(2) 1_554 6_556
La O2 O2 107.89(12) 2 6_556
O2 O2 O2 125.6(3) 5_446 6_556
O2 O2 O2 34.7(2) 5_456 6_556
O3 O2 O2 91.28(15) 3 6_556
Ga2 O2 O1 81.7(3) . .
Ga3 O2 O1 94.4(3) 3_556 .
La O2 O1 130.4(2) 4_445 .
O2 O2 O1 106.3(3) 4_445 .
O2 O2 O1 47.0(3) 3_455 .
La O2 O1 25.73(16) . .
O3 O2 O1 95.8(2) 2 .
O3 O2 O1 38.94(18) 6 .
O2 O2 O1 129.6(2) 2_556 .
O1 O2 O1 76.21(19) 2_455 .
O3 O2 O1 72.2(3) 1_556 .
O1 O2 O1 89.5(2) 2_456 .
O3 O2 O1 61.7(2) . .
O1 O2 O1 149.5(3) 1_545 .
Nb O2 O1 66.91(13) . .
Ga1 O2 O1 66.91(13) . .
Ga2 O2 O1 153.7(2) 2_556 .
O2 O2 O1 108.0(2) 2 .
O3 O2 O1 151.4(3) 5_445 .
La O2 O1 124.2(2) 4_446 .
Ga3 O2 O1 45.80(10) 1_556 .
Ga3 O2 O1 122.6(2) 1_446 .
O3 O2 O1 134.3(2) 4_446 .
La O2 O1 63.60(18) 1_556 .
La O2 O1 80.15(14) 2_455 .
Ga3 O2 O1 83.05(17) 3 .
Ga3 O2 O1 45.02(10) 2_455 .
O3 O2 O1 120.54(19) 4_445 .
O3 O2 O1 95.81(18) 3_556 .
Ga2 O2 O1 78.07(16) 1_554 .
La O2 O1 115.51(17) 2 .
O2 O2 O1 161.8(3) 5_446 .
O2 O2 O1 38.11(14) 5_456 .
O3 O2 O1 87.29(16) 3 .
O2 O2 O1 37.34(16) 6_556 .
Ga2 O2 Ga1 98.9(3) . 1_556
Ga3 O2 Ga1 22.85(16) 3_556 1_556
La O2 Ga1 142.0(3) 4_445 1_556
O2 O2 Ga1 132.65(8) 4_445 1_556
O2 O2 Ga1 106.4(3) 3_455 1_556
La O2 Ga1 103.6(2) . 1_556
O3 O2 Ga1 59.6(2) 2 1_556
O3 O2 Ga1 59.6(2) 6 1_556
O2 O2 Ga1 48.59(13) 2_556 1_556
O1 O2 Ga1 156.4(2) 2_455 1_556
O3 O2 Ga1 12.47(16) 1_556 1_556
O1 O2 Ga1 70.51(18) 2_456 1_556
O3 O2 Ga1 103.5(2) . 1_556
O1 O2 Ga1 95.7(2) 1_545 1_556
Nb O2 Ga1 72.41(15) . 1_556
Ga1 O2 Ga1 72.41(15) . 1_556
Ga2 O2 Ga1 75.02(14) 2_556 1_556
O2 O2 Ga1 119.2(2) 2 1_556
O3 O2 Ga1 124.4(2) 5_445 1_556
La O2 Ga1 62.95(10) 4_446 1_556
Ga3 O2 Ga1 40.49(8) 1_556 1_556
Ga3 O2 Ga1 118.69(14) 1_446 1_556
O3 O2 Ga1 96.23(14) 4_446 1_556
La O2 Ga1 44.35(8) 1_556 1_556
La O2 Ga1 144.66(19) 2_455 1_556
Ga3 O2 Ga1 117.11(18) 3 1_556
Ga3 O2 Ga1 92.64(14) 2_455 1_556
O3 O2 Ga1 158.2(2) 4_445 1_556
O3 O2 Ga1 24.38(9) 3_556 1_556
Ga2 O2 Ga1 151.84(18) 1_554 1_556
La O2 Ga1 82.09(14) 2 1_556
O2 O2 Ga1 83.8(2) 5_446 1_556
O2 O2 Ga1 69.5(2) 5_456 1_556
O3 O2 Ga1 85.74(16) 3 1_556
O2 O2 Ga1 44.42(11) 6_556 1_556
O1 O2 Ga1 81.08(16) . 1_556
Ga2 O2 Nb 98.9(3) . 1_556
Ga3 O2 Nb 22.85(16) 3_556 1_556
La O2 Nb 142.0(3) 4_445 1_556
O2 O2 Nb 132.65(8) 4_445 1_556
O2 O2 Nb 106.4(3) 3_455 1_556
La O2 Nb 103.6(2) . 1_556
O3 O2 Nb 59.6(2) 2 1_556
O3 O2 Nb 59.6(2) 6 1_556
O2 O2 Nb 48.59(13) 2_556 1_556
O1 O2 Nb 156.4(2) 2_455 1_556
O3 O2 Nb 12.47(16) 1_556 1_556
O1 O2 Nb 70.51(18) 2_456 1_556
O3 O2 Nb 103.5(2) . 1_556
O1 O2 Nb 95.7(2) 1_545 1_556
Nb O2 Nb 72.41(15) . 1_556
Ga1 O2 Nb 72.41(15) . 1_556
Ga2 O2 Nb 75.02(14) 2_556 1_556
O2 O2 Nb 119.2(2) 2 1_556
O3 O2 Nb 124.4(2) 5_445 1_556
La O2 Nb 62.95(10) 4_446 1_556
Ga3 O2 Nb 40.49(8) 1_556 1_556
Ga3 O2 Nb 118.69(14) 1_446 1_556
O3 O2 Nb 96.23(14) 4_446 1_556
La O2 Nb 44.35(8) 1_556 1_556
La O2 Nb 144.66(19) 2_455 1_556
Ga3 O2 Nb 117.11(18) 3 1_556
Ga3 O2 Nb 92.64(14) 2_455 1_556
O3 O2 Nb 158.2(2) 4_445 1_556
O3 O2 Nb 24.38(9) 3_556 1_556
Ga2 O2 Nb 151.84(18) 1_554 1_556
La O2 Nb 82.09(14) 2 1_556
O2 O2 Nb 83.8(2) 5_446 1_556
O2 O2 Nb 69.5(2) 5_456 1_556
O3 O2 Nb 85.74(16) 3 1_556
O2 O2 Nb 44.42(11) 6_556 1_556
O1 O2 Nb 81.08(16) . 1_556
Ga1 O2 Nb 0.0 1_556 1_556
Ga2 O2 O3 139.0(4) . 5
Ga3 O2 O3 41.71(19) 3_556 5
La O2 O3 114.9(3) 4_445 5
O2 O2 O3 173.4(3) 4_445 5
O2 O2 O3 114.6(4) 3_455 5
La O2 O3 74.1(2) . 5
O3 O2 O3 28.56(18) 2 5
O3 O2 O3 28.98(19) 6 5
O2 O2 O3 79.43(16) 2_556 5
O1 O2 O3 112.9(2) 2_455 5
O3 O2 O3 56.7(2) 1_556 5
O1 O2 O3 119.1(3) 2_456 5
O3 O2 O3 53.4(2) . 5
O1 O2 O3 86.33(19) 1_545 5
Nb O2 O3 21.32(10) . 5
Ga1 O2 O3 21.32(10) . 5
Ga2 O2 O3 88.38(19) 2_556 5
O2 O2 O3 76.38(15) 2 5
O3 O2 O3 136.6(3) 5_445 5
La O2 O3 110.1(2) 4_446 5
Ga3 O2 O3 32.27(12) 1_556 5
Ga3 O2 O3 166.2(2) 1_446 5
O3 O2 O3 141.42(19) 4_446 5
La O2 O3 84.22(18) 1_556 5
La O2 O3 141.8(2) 2_455 5
Ga3 O2 O3 66.52(14) 3 5
Ga3 O2 O3 109.0(2) 2_455 5
O3 O2 O3 131.19(18) 4_445 5
O3 O2 O3 42.0(2) 3_556 5
Ga2 O2 O3 102.96(17) 1_554 5
La O2 O3 53.53(12) 2 5
O2 O2 O3 109.5(3) 5_446 5
O2 O2 O3 89.2(3) 5_456 5
O3 O2 O3 38.78(17) 3 5
O2 O2 O3 55.19(15) 6_556 5
O1 O2 O3 67.92(16) . 5
Ga1 O2 O3 51.08(13) 1_556 5
Nb O2 O3 51.08(13) 1_556 5
Ga2 O2 Ga2 72.0(3) . 2_566
Ga3 O2 Ga2 83.3(3) 3_556 2_566
La O2 Ga2 150.3(2) 4_445 2_566
O2 O2 Ga2 106.0(3) 4_445 2_566
O2 O2 Ga2 47.9(3) 3_455 2_566
La O2 Ga2 46.59(12) . 2_566
O3 O2 Ga2 98.1(2) 2 2_566
O3 O2 Ga2 43.88(19) 6 2_566
O2 O2 Ga2 112.1(2) 2_556 2_566
O1 O2 Ga2 93.97(19) 2_455 2_566
O3 O2 Ga2 54.6(2) 1_556 2_566
O1 O2 Ga2 71.52(15) 2_456 2_566
O3 O2 Ga2 80.3(2) . 2_566
O1 O2 Ga2 155.6(2) 1_545 2_566
Nb O2 Ga2 76.71(14) . 2_566
Ga1 O2 Ga2 76.71(14) . 2_566
Ga2 O2 Ga2 140.2(2) 2_556 2_566
O2 O2 Ga2 127.22(17) 2 2_566
O3 O2 Ga2 153.3(2) 5_445 2_566
La O2 Ga2 103.37(16) 4_446 2_566
Ga3 O2 Ga2 39.74(7) 1_556 2_566
Ga3 O2 Ga2 116.33(18) 1_446 2_566
O3 O2 Ga2 119.16(18) 4_446 2_566
La O2 Ga2 42.58(8) 1_556 2_566
La O2 Ga2 87.86(15) 2_455 2_566
Ga3 O2 Ga2 102.67(14) 3 2_566
Ga3 O2 Ga2 39.25(7) 2_455 2_566
O3 O2 Ga2 136.1(2) 4_445 2_566
O3 O2 Ga2 84.91(16) 3_556 2_566
Ga2 O2 Ga2 97.83(14) 1_554 2_566
La O2 Ga2 123.12(18) 2 2_566
O2 O2 Ga2 140.8(2) 5_446 2_566
O2 O2 Ga2 21.62(10) 5_456 2_566
O3 O2 Ga2 99.55(15) 3 2_566
O2 O2 Ga2 21.50(10) 6_556 2_566
O1 O2 Ga2 21.06(14) . 2_566
Ga1 O2 Ga2 65.30(11) 1_556 2_566
Nb O2 Ga2 65.30(11) 1_556 2_566
O3 O2 Ga2 69.89(16) 5 2_566
Ga2 O2 Ga3 136.4(3) . 2
Ga3 O2 Ga3 21.61(15) 3_556 2
La O2 Ga3 114.5(3) 4_445 2
O2 O2 Ga3 165.1(2) 4_445 2
O2 O2 Ga3 128.6(4) 3_455 2
La O2 Ga3 94.9(2) . 2
O3 O2 Ga3 22.80(17) 2 2
O3 O2 Ga3 47.26(18) 6 2
O2 O2 Ga3 58.05(12) 2_556 2
O1 O2 Ga3 132.1(2) 2_455 2
O3 O2 Ga3 47.55(17) 1_556 2
O1 O2 Ga3 108.2(2) 2_456 2
O3 O2 Ga3 72.34(18) . 2
O1 O2 Ga3 74.93(15) 1_545 2
Nb O2 Ga3 39.59(9) . 2
Ga1 O2 Ga3 39.59(9) . 2
Ga2 O2 Ga3 69.67(14) 2_556 2
O2 O2 Ga3 82.17(17) 2 2
O3 O2 Ga3 122.9(2) 5_445 2
La O2 Ga3 89.93(15) 4_446 2
Ga3 O2 Ga3 41.17(9) 1_556 2
Ga3 O2 Ga3 144.86(17) 1_446 2
O3 O2 Ga3 120.13(19) 4_446 2
La O2 Ga3 79.69(14) 1_556 2
La O2 Ga3 163.03(17) 2_455 2
Ga3 O2 Ga3 80.45(13) 3 2
Ga3 O2 Ga3 118.83(18) 2_455 2
O3 O2 Ga3 134.2(2) 4_445 2
O3 O2 Ga3 21.47(10) 3_556 2
Ga2 O2 Ga3 120.80(15) 1_554 2
La O2 Ga3 48.58(9) 2 2
O2 O2 Ga3 89.4(2) 5_446 2
O2 O2 Ga3 95.6(3) 5_456 2
O3 O2 Ga3 48.10(12) 3 2
O2 O2 Ga3 61.32(10) 6_556 2
O1 O2 Ga3 84.80(14) . 2
Ga1 O2 Ga3 37.83(7) 1_556 2
Nb O2 Ga3 37.83(7) 1_556 2
O3 O2 Ga3 21.38(10) 5 2
Ga2 O2 Ga3 80.74(13) 2_566 2
Ga2 O2 Ga3 82.7(2) . 2_445
Ga3 O2 Ga3 96.7(3) 3_556 2_445
La O2 Ga3 51.33(14) 4_445 2_445
O2 O2 Ga3 58.3(3) 4_445 2_445
O2 O2 Ga3 117.0(3) 3_455 2_445
La O2 Ga3 151.0(3) . 2_445
O3 O2 Ga3 100.3(2) 2 2_445
O3 O2 Ga3 156.5(3) 6 2_445
O2 O2 Ga3 57.97(13) 2_556 2_445
O1 O2 Ga3 98.3(2) 2_455 2_445
O3 O2 Ga3 111.4(2) 1_556 2_445
O1 O2 Ga3 78.98(14) 2_456 2_445
O3 O2 Ga3 128.9(2) . 2_445
O1 O2 Ga3 45.98(12) 1_545 2_445
Nb O2 Ga3 129.0(2) . 2_445
Ga1 O2 Ga3 129.0(2) . 2_445
Ga2 O2 Ga3 39.82(8) 2_556 2_445
O2 O2 Ga3 82.15(17) 2 2_445
O3 O2 Ga3 19.16(12) 5_445 2_445
La O2 Ga3 50.73(8) 4_446 2_445
Ga3 O2 Ga3 144.78(19) 1_556 2_445
Ga3 O2 Ga3 41.29(8) 1_446 2_445
O3 O2 Ga3 31.60(11) 4_446 2_445
La O2 Ga3 110.38(13) 1_556 2_445
La O2 Ga3 86.58(15) 2_455 2_445
Ga3 O2 Ga3 106.26(17) 3 2_445
Ga3 O2 Ga3 119.09(17) 2_455 2_445
O3 O2 Ga3 54.70(13) 4_445 2_445
O3 O2 Ga3 95.49(17) 3_556 2_445
Ga2 O2 Ga3 99.89(16) 1_554 2_445
La O2 Ga3 80.36(13) 2 2_445
O2 O2 Ga3 22.10(13) 5_446 2_445
O2 O2 Ga3 129.6(2) 5_456 2_445
O3 O2 Ga3 107.78(19) 3 2_445
O2 O2 Ga3 143.9(2) 6_556 2_445
O1 O2 Ga3 163.8(2) . 2_445
Ga1 O2 Ga3 105.30(13) 1_556 2_445
Nb O2 Ga3 105.30(13) 1_556 2_445
O3 O2 Ga3 127.7(2) 5 2_445
Ga2 O2 Ga3 150.50(16) 2_566 2_445
Ga3 O2 Ga3 109.46(15) 2 2_445
Ga2 O2 O2 117.4(2) . 1_554
Ga3 O2 O2 122.0(2) 3_556 1_554
La O2 O2 50.17(15) 4_445 1_554
O2 O2 O2 90.000(1) 4_445 1_554
O2 O2 O2 90.0 3_455 1_554
La O2 O2 57.12(15) . 1_554
O3 O2 O2 83.2(2) 2 1_554
O3 O2 O2 83.3(2) 6 1_554
O2 O2 O2 133.6(3) 2_556 1_554
O1 O2 O2 33.28(19) 2_455 1_554
O3 O2 O2 140.39(19) 1_556 1_554
O1 O2 O2 148.4(2) 2_456 1_554
O3 O2 O2 34.76(19) . 1_554
O1 O2 O2 79.6(2) 1_545 1_554
Nb O2 O2 64.70(12) . 1_554
Ga1 O2 O2 64.70(12) . 1_554
Ga2 O2 O2 108.04(11) 2_556 1_554
O2 O2 O2 33.8(2) 2 1_554
O3 O2 O2 84.98(16) 5_445 1_554
La O2 O2 152.23(12) 4_446 1_554
Ga3 O2 O2 103.52(9) 1_556 1_554
Ga3 O2 O2 103.57(10) 1_446 1_554
O3 O2 O2 123.09(14) 4_446 1_554
La O2 O2 145.80(10) 1_556 1_554
La O2 O2 68.89(9) 2_455 1_554
Ga3 O2 O2 21.19(12) 3 1_554
Ga3 O2 O2 102.85(8) 2_455 1_554
O3 O2 O2 52.15(12) 4_445 1_554
O3 O2 O2 121.22(11) 3_556 1_554
Ga2 O2 O2 20.81(11) 1_554 1_554
La O2 O2 70.04(9) 2 1_554
O2 O2 O2 115.74(15) 5_446 1_554
O2 O2 O2 115.74(15) 5_456 1_554
O3 O2 O2 54.14(12) 3 1_554
O2 O2 O2 114.47(15) 6_556 1_554
O1 O2 O2 82.36(15) . 1_554
Ga1 O2 O2 137.10(8) 1_556 1_554
Nb O2 O2 137.10(8) 1_556 1_554
O3 O2 O2 86.02(13) 5 1_554
Ga2 O2 O2 103.42(8) 2_566 1_554
Ga3 O2 O2 101.46(7) 2 1_554
Ga3 O2 O2 101.49(8) 2_445 1_554
Ga2 O2 O2 62.6(2) . 1_556
Ga3 O2 O2 58.0(2) 3_556 1_556
La O2 O2 129.83(15) 4_445 1_556
O2 O2 O2 90.000(1) 4_445 1_556
O2 O2 O2 90.0 3_455 1_556
La O2 O2 122.88(15) . 1_556
O3 O2 O2 96.8(2) 2 1_556
O3 O2 O2 96.7(2) 6 1_556
O2 O2 O2 46.4(3) 2_556 1_556
O1 O2 O2 146.72(19) 2_455 1_556
O3 O2 O2 39.61(19) 1_556 1_556
O1 O2 O2 31.6(2) 2_456 1_556
O3 O2 O2 145.24(19) . 1_556
O1 O2 O2 100.4(2) 1_545 1_556
Nb O2 O2 115.30(12) . 1_556
Ga1 O2 O2 115.30(12) . 1_556
Ga2 O2 O2 71.96(11) 2_556 1_556
O2 O2 O2 146.2(2) 2 1_556
O3 O2 O2 95.02(16) 5_445 1_556
La O2 O2 27.77(12) 4_446 1_556
Ga3 O2 O2 76.47(9) 1_556 1_556
Ga3 O2 O2 76.43(10) 1_446 1_556
O3 O2 O2 56.91(14) 4_446 1_556
La O2 O2 34.20(10) 1_556 1_556
La O2 O2 111.11(9) 2_455 1_556
Ga3 O2 O2 158.81(12) 3 1_556
Ga3 O2 O2 77.14(8) 2_455 1_556
O3 O2 O2 127.85(12) 4_445 1_556
O3 O2 O2 58.78(11) 3_556 1_556
Ga2 O2 O2 159.19(11) 1_554 1_556
La O2 O2 109.96(9) 2 1_556
O2 O2 O2 64.26(15) 5_446 1_556
O2 O2 O2 64.26(15) 5_456 1_556
O3 O2 O2 125.86(12) 3 1_556
O2 O2 O2 65.53(15) 6_556 1_556
O1 O2 O2 97.64(15) . 1_556
Ga1 O2 O2 42.90(9) 1_556 1_556
Nb O2 O2 42.90(9) 1_556 1_556
O3 O2 O2 93.98(13) 5 1_556
Ga2 O2 O2 76.58(8) 2_566 1_556
Ga3 O2 O2 78.54(8) 2 1_556
Ga3 O2 O2 78.51(8) 2_445 1_556
O2 O2 O2 179.999(2) 1_554 1_556
Ga2 O2 O2 117.8(4) . 5_445
Ga3 O2 O2 106.9(3) 3_556 5_445
La O2 O2 14.00(10) 4_445 5_445
O2 O2 O2 78.5(4) 4_445 5_445
O2 O2 O2 124.7(3) 3_455 5_445
La O2 O2 110.0(3) . 5_445
O3 O2 O2 78.9(3) 2 5_445
O3 O2 O2 121.7(3) 6 5_445
O2 O2 O2 87.9(3) 2_556 5_445
O1 O2 O2 67.2(2) 2_455 5_445
O3 O2 O2 141.2(3) 1_556 5_445
O1 O2 O2 128.7(3) 2_456 5_445
O3 O2 O2 77.7(2) . 5_445
O1 O2 O2 33.69(16) 1_545 5_445
Nb O2 O2 89.4(2) . 5_445
Ga1 O2 O2 89.4(2) . 5_445
Ga2 O2 O2 59.16(6) 2_556 5_445
O2 O2 O2 31.9(2) 2 5_445
O3 O2 O2 40.83(14) 5_445 5_445
La O2 O2 100.31(13) 4_446 5_445
Ga3 O2 O2 135.2(3) 1_556 5_445
Ga3 O2 O2 75.88(18) 1_446 5_445
O3 O2 O2 80.85(17) 4_446 5_445
La O2 O2 161.13(18) 1_556 5_445
La O2 O2 84.7(2) 2_455 5_445
Ga3 O2 O2 54.94(17) 3 5_445
Ga3 O2 O2 138.1(3) 2_455 5_445
O3 O2 O2 33.90(16) 4_445 5_445
O3 O2 O2 105.2(2) 3_556 5_445
Ga2 O2 O2 60.81(18) 1_554 5_445
La O2 O2 52.34(13) 2 5_445
O2 O2 O2 62.82(5) 5_446 5_445
O2 O2 O2 161.7(4) 5_456 5_445
O3 O2 O2 66.4(2) 3 5_445
O2 O2 O2 157.7(2) 6_556 5_445
O1 O2 O2 135.2(2) . 5_445
Ga1 O2 O2 128.9(2) 1_556 5_445
Nb O2 O2 128.9(2) 1_556 5_445
O3 O2 O2 103.2(2) 5 5_445
Ga2 O2 O2 156.29(19) 2_566 5_445
Ga3 O2 O2 100.8(2) 2 5_445
Ga3 O2 O2 51.40(8) 2_445 5_445
O2 O2 O2 52.93(12) 1_554 5_445
O2 O2 O2 127.07(12) 1_556 5_445
Ga2 O2 O2 84.1(3) . 5_455
Ga3 O2 O2 123.0(3) 3_556 5_455
La O2 O2 96.8(3) 4_445 5_455
O2 O2 O2 88.0(2) 4_445 5_455
O2 O2 O2 44.98(19) 3_455 5_455
La O2 O2 11.83(3) . 5_455
O3 O2 O2 105.8(3) 2 5_455
O3 O2 O2 60.7(2) 6 5_455
O2 O2 O2 162.40(19) 2_556 5_455
O1 O2 O2 42.36(17) 2_455 5_455
O3 O2 O2 106.2(3) 1_556 5_455
O1 O2 O2 106.8(2) 2_456 5_455
O3 O2 O2 48.6(2) . 5_455
O1 O2 O2 132.2(3) 1_545 5_455
Nb O2 O2 72.77(17) . 5_455
Ga1 O2 O2 72.77(17) . 5_455
Ga2 O2 O2 160.3(2) 2_556 5_455
O2 O2 O2 85.0(3) 2 5_455
O3 O2 O2 120.9(3) 5_445 5_455
La O2 O2 147.1(2) 4_446 5_455
Ga3 O2 O2 75.59(14) 1_556 5_455
Ga3 O2 O2 108.3(3) 1_446 5_455
O3 O2 O2 131.5(3) 4_446 5_455
La O2 O2 93.59(12) 1_556 5_455
La O2 O2 56.63(17) 2_455 5_455
Ga3 O2 O2 62.21(15) 3 5_455
Ga3 O2 O2 53.84(9) 2_455 5_455
O3 O2 O2 86.8(2) 4_445 5_455
O3 O2 O2 123.9(2) 3_556 5_455
Ga2 O2 O2 44.31(15) 1_554 5_455
La O2 O2 111.5(2) 2 5_455
O2 O2 O2 161.7(4) 5_446 5_455
O2 O2 O2 62.81(5) 5_456 5_455
O3 O2 O2 83.09(18) 3 5_455
O2 O2 O2 71.40(15) 6_556 5_455
O1 O2 O2 34.08(14) . 5_455
Ga1 O2 O2 114.37(19) 1_556 5_455
Nb O2 O2 114.37(19) 1_556 5_455
O3 O2 O2 85.3(2) 5 5_455
Ga2 O2 O2 53.54(6) 2_566 5_455
Ga3 O2 O2 106.4(2) 2 5_455
Ga3 O2 O2 139.6(3) 2_445 5_455
O2 O2 O2 52.93(12) 1_554 5_455
O2 O2 O2 127.07(12) 1_556 5_455
O2 O2 O2 104.2(2) 5_445 5_455
Ga2 O2 O3 18.1(2) . 3_456
Ga3 O2 O3 113.3(3) 3_556 3_456
La O2 O3 120.2(3) 4_445 3_456
O2 O2 O3 55.2(2) 4_445 3_456
O2 O2 O3 28.24(11) 3_455 3_456
La O2 O3 76.6(2) . 3_456
O3 O2 O3 147.5(3) 2 3_456
O3 O2 O3 97.8(3) 6 3_456
O2 O2 O3 108.3(3) 2_556 3_456
O1 O2 O3 85.1(2) 2_455 3_456
O3 O2 O3 79.0(2) 1_556 3_456
O1 O2 O3 34.78(16) 2_456 3_456
O3 O2 O3 120.5(2) . 3_456
O1 O2 O3 146.3(2) 1_545 3_456
Nb O2 O3 130.2(2) . 3_456
Ga1 O2 O3 130.2(2) . 3_456
Ga2 O2 O3 125.92(16) 2_556 3_456
O2 O2 O3 148.4(3) 2 3_456
O3 O2 O3 99.6(2) 5_445 3_456
La O2 O3 74.55(12) 4_446 3_456
Ga3 O2 O3 90.09(16) 1_556 3_456
Ga3 O2 O3 62.39(13) 1_446 3_456
O3 O2 O3 70.16(14) 4_446 3_456
La O2 O3 46.44(11) 1_556 3_456
La O2 O3 54.10(13) 2_455 3_456
Ga3 O2 O3 133.48(18) 3 3_456
Ga3 O2 O3 20.24(10) 2_455 3_456
O3 O2 O3 100.75(17) 4_445 3_456
O3 O2 O3 114.69(18) 3_556 3_456
Ga2 O2 O3 97.00(17) 1_554 3_456
La O2 O3 172.70(19) 2 3_456
O2 O2 O3 106.1(2) 5_446 3_456
O2 O2 O3 33.28(19) 5_456 3_456
O3 O2 O3 151.5(2) 3 3_456
O2 O2 O3 67.23(13) 6_556 3_456
O1 O2 O3 64.28(16) . 3_456
Ga1 O2 O3 90.73(14) 1_556 3_456
Nb O2 O3 90.73(14) 1_556 3_456
O3 O2 O3 122.29(17) 5 3_456
Ga2 O2 O3 53.94(12) 2_566 3_456
Ga3 O2 O3 125.02(17) 2 3_456
Ga3 O2 O3 100.40(14) 2_445 3_456
O2 O2 O3 116.66(10) 1_554 3_456
O2 O2 O3 63.34(10) 1_556 3_456
O2 O2 O3 133.5(3) 5_445 3_456
O2 O2 O3 72.70(17) 5_455 3_456
Ga2 O2 O3 109.3(3) . 4_556
Ga3 O2 O3 30.4(2) 3_556 4_556
La O2 O3 144.0(3) 4_445 4_556
O2 O2 O3 148.53(19) 4_445 4_556
O2 O2 O3 101.2(3) 3_455 4_556
La O2 O3 83.3(2) . 4_556
O3 O2 O3 51.7(2) 2 4_556
O3 O2 O3 37.1(2) 6 4_556
O2 O2 O3 67.57(11) 2_556 4_556
O1 O2 O3 134.9(2) 2_455 4_556
O3 O2 O3 24.30(14) 1_556 4_556
O1 O2 O3 86.3(2) 2_456 4_556
O3 O2 O3 82.00(19) . 4_556
O1 O2 O3 102.8(2) 1_545 4_556
Nb O2 O3 53.15(15) . 4_556
Ga1 O2 O3 53.15(15) . 4_556
Ga2 O2 O3 89.85(18) 2_556 4_556
O2 O2 O3 108.40(16) 2 4_556
O3 O2 O3 143.9(2) 5_445 4_556
La O2 O3 85.49(14) 4_446 4_556
Ga3 O2 O3 19.24(10) 1_556 4_556
Ga3 O2 O3 139.79(16) 1_446 4_556
O3 O2 O3 118.67(19) 4_446 4_556
La O2 O3 52.38(11) 1_556 4_556
La O2 O3 141.7(2) 2_455 4_556
Ga3 O2 O3 98.66(18) 3 4_556
Ga3 O2 O3 89.84(16) 2_455 4_556
O3 O2 O3 163.1(3) 4_445 4_556
O3 O2 O3 31.85(13) 3_556 4_556
Ga2 O2 O3 129.26(17) 1_554 4_556
La O2 O3 78.09(16) 2 4_556
O2 O2 O3 103.4(3) 5_446 4_556
O2 O2 O3 66.2(2) 5_456 4_556
O3 O2 O3 71.15(12) 3 4_556
O2 O2 O3 32.87(13) 6_556 4_556
O1 O2 O3 64.16(15) . 4_556
Ga1 O2 O3 22.60(8) 1_556 4_556
Nb O2 O3 22.60(8) 1_556 4_556
O3 O2 O3 32.76(17) 5 4_556
Ga2 O2 O3 53.84(12) 2_566 4_556
Ga3 O2 O3 29.60(10) 2 4_556
Ga3 O2 O3 125.54(17) 2_445 4_556
O2 O2 O3 116.58(10) 1_554 4_556
O2 O2 O3 63.42(10) 1_556 4_556
O2 O2 O3 130.4(3) 5_445 4_556
O2 O2 O3 94.84(19) 5_455 4_556
O3 O2 O3 95.8(2) 3_456 4_556
Ga2 O2 O2 117.5(3) . 6_546
Ga3 O2 O2 47.34(13) 3_556 6_546
La O2 O2 79.0(3) 4_445 6_546
O2 O2 O2 109.0(4) 4_445 6_546
O2 O2 O2 156.02(16) 3_455 6_546
La O2 O2 150.1(2) . 6_546
O3 O2 O2 53.74(15) 2 6_546
O3 O2 O2 105.2(2) 6 6_546
O2 O2 O2 21.7(2) 2_556 6_546
O1 O2 O2 135.0(3) 2_455 6_546
O3 O2 O2 75.1(2) 1_556 6_546
O1 O2 O2 93.1(2) 2_456 6_546
O3 O2 O2 109.87(19) . 6_546
O1 O2 O2 34.65(19) 1_545 6_546
Nb O2 O2 86.80(11) . 6_546
Ga1 O2 O2 86.80(11) . 6_546
Ga2 O2 O2 12.17(10) 2_556 6_546
O2 O2 O2 78.4(2) 2 6_546
O3 O2 O2 67.0(2) 5_445 6_546
La O2 O2 53.44(16) 4_446 6_546
Ga3 O2 O2 95.77(18) 1_556 6_546
Ga3 O2 O2 89.6(2) 1_446 6_546
O3 O2 O2 68.5(2) 4_446 6_546
La O2 O2 97.6(2) 1_556 6_546
La O2 O2 138.0(3) 2_455 6_546
Ga3 O2 O2 98.49(15) 3 6_546
Ga3 O2 O2 144.9(2) 2_455 6_546
O3 O2 O2 94.6(2) 4_445 6_546
O3 O2 O2 45.92(14) 3_556 6_546
Ga2 O2 O2 127.3(2) 1_554 6_546
La O2 O2 47.38(6) 2 6_546
O2 O2 O2 32.1(2) 5_446 6_546
O2 O2 O2 129.0(3) 5_456 6_546
O3 O2 O2 75.31(13) 3 6_546
O2 O2 O2 108.0(2) 6_556 6_546
O1 O2 O2 141.6(2) . 6_546
Ga1 O2 O2 63.94(14) 1_556 6_546
Nb O2 O2 63.94(14) 1_556 6_546
O3 O2 O2 77.50(13) 5 6_546
Ga2 O2 O2 129.2(2) 2_566 6_546
Ga3 O2 O2 58.00(9) 2 6_546
Ga3 O2 O2 51.51(16) 2_445 6_546
O2 O2 O2 112.13(15) 1_554 6_546
O2 O2 O2 67.87(15) 1_556 6_546
O2 O2 O2 67.78(10) 5_445 6_546
O2 O2 O2 158.4(2) 5_455 6_546
O3 O2 O2 127.81(19) 3_456 6_546
O3 O2 O2 77.75(17) 4_556 6_546
Ga2 O2 O2 25.40(10) . 6_446
Ga3 O2 O2 124.2(3) 3_556 6_446
La O2 O2 83.8(3) 4_445 6_446
O2 O2 O2 22.27(14) 4_445 6_446
O2 O2 O2 60.09(14) 3_455 6_446
La O2 O2 108.63(18) . 6_446
O3 O2 O2 154.9(3) 2 6_446
O3 O2 O2 141.3(3) 6 6_446
O2 O2 O2 92.3(2) 2_556 6_446
O1 O2 O2 82.17(19) 2_455 6_446
O3 O2 O2 103.8(2) 1_556 6_446
O1 O2 O2 41.26(15) 2_456 6_446
O3 O2 O2 141.5(2) . 6_446
O1 O2 O2 103.9(3) 1_545 6_446
Nb O2 O2 172.0(2) . 6_446
Ga1 O2 O2 172.0(2) . 6_446
Ga2 O2 O2 92.8(2) 2_556 6_446
O2 O2 O2 122.92(18) 2 6_446
O3 O2 O2 56.3(2) 5_445 6_446
La O2 O2 56.92(16) 4_446 6_446
Ga3 O2 O2 130.4(2) 1_556 6_446
Ga3 O2 O2 19.03(12) 1_446 6_446
O3 O2 O2 32.7(2) 4_446 6_446
La O2 O2 76.43(16) 1_556 6_446
La O2 O2 48.08(6) 2_455 6_446
Ga3 O2 O2 132.5(2) 3 6_446
Ga3 O2 O2 60.92(9) 2_455 6_446
O3 O2 O2 68.4(2) 4_445 6_446
O3 O2 O2 124.46(19) 3_556 6_446
Ga2 O2 O2 93.45(17) 1_554 6_446
La O2 O2 138.4(3) 2 6_446
O2 O2 O2 70.4(3) 5_446 6_446
O2 O2 O2 76.3(2) 5_456 6_446
O3 O2 O2 160.4(3) 3 6_446
O2 O2 O2 108.0(2) 6_556 6_446
O1 O2 O2 105.71(16) . 6_446
Ga1 O2 O2 110.4(2) 1_556 6_446
Nb O2 O2 110.4(2) 1_556 6_446
O3 O2 O2 160.3(3) 5 6_446
Ga2 O2 O2 97.41(17) 2_566 6_446
Ga3 O2 O2 145.7(2) 2 6_446
Ga3 O2 O2 58.23(18) 2_445 6_446
O2 O2 O2 112.13(15) 1_554 6_446
O2 O2 O2 67.87(15) 1_556 6_446
O2 O2 O2 94.3(3) 5_445 6_446
O2 O2 O2 99.35(17) 5_455 6_446
O3 O2 O2 43.50(13) 3_456 6_446
O3 O2 O2 127.6(2) 4_556 6_446
O2 O2 O2 101.2(2) 6_546 6_446
Ga2 O2 Ga2 135.2(3) . 2
Ga3 O2 Ga2 98.9(3) 3_556 2
La O2 Ga2 29.82(12) 4_445 2
O2 O2 Ga2 95.5(3) 4_445 2
O2 O2 Ga2 128.23(12) 3_455 2
La O2 Ga2 97.04(16) . 2
O3 O2 Ga2 64.2(2) 2 2
O3 O2 Ga2 101.7(2) 6 2
O2 O2 Ga2 92.9(3) 2_556 2
O1 O2 Ga2 66.60(17) 2_455 2
O3 O2 Ga2 133.5(3) 1_556 2
O1 O2 Ga2 148.4(2) 2_456 2
O3 O2 Ga2 59.24(17) . 2
O1 O2 Ga2 37.9(2) 1_545 2
Nb O2 Ga2 69.62(12) . 2
Ga1 O2 Ga2 69.62(12) . 2
Ga2 O2 Ga2 66.29(12) 2_556 2
O2 O2 Ga2 12.40(13) 2 2
O3 O2 Ga2 60.82(16) 5_445 2
La O2 Ga2 115.06(17) 4_446 2
Ga3 O2 Ga2 116.17(16) 1_556 2
Ga3 O2 Ga2 95.52(15) 1_446 2
O3 O2 Ga2 100.33(18) 4_446 2
La O2 Ga2 166.0(2) 1_556 2
La O2 Ga2 93.70(14) 2_455 2
Ga3 O2 Ga2 37.03(6) 3 2
Ga3 O2 Ga2 142.32(17) 2_455 2
O3 O2 Ga2 47.73(12) 4_445 2
O3 O2 Ga2 97.38(18) 3_556 2
Ga2 O2 Ga2 56.58(8) 1_554 2
La O2 Ga2 39.60(6) 2 2
O2 O2 Ga2 76.77(13) 5_446 2
O2 O2 Ga2 157.03(19) 5_456 2
O3 O2 Ga2 47.02(12) 3 2
O2 O2 Ga2 137.95(16) 6_556 2
O1 O2 Ga2 120.00(18) . 2
Ga1 O2 Ga2 121.63(17) 1_556 2
Nb O2 Ga2 121.63(17) 1_556 2
O3 O2 Ga2 85.03(15) 5 2
Ga2 O2 Ga2 139.58(14) 2_566 2
Ga3 O2 Ga2 87.02(13) 2 2
Ga3 O2 Ga2 69.75(11) 2_445 2
O2 O2 Ga2 41.75(8) 1_554 2
O2 O2 Ga2 138.25(8) 1_556 2
O2 O2 Ga2 20.03(11) 5_445 2
O2 O2 Ga2 94.52(17) 5_455 2
O3 O2 Ga2 147.46(19) 3_456 2
O3 O2 Ga2 115.40(18) 4_556 2
O2 O2 Ga2 71.23(15) 6_546 2
O2 O2 Ga2 113.4(2) 6_446 2
Ga2 O2 O2 110.0(3) . 6
Ga3 O2 O2 94.7(3) 3_556 6
La O2 O2 104.6(2) 4_445 6
O2 O2 O2 118.61(17) 4_445 6
O2 O2 O2 70.7(3) 3_455 6
La O2 O2 20.75(18) . 6
O3 O2 O2 75.7(2) 2 6
O3 O2 O2 33.96(19) 6 6
O2 O2 O2 134.04(6) 2_556 6
O1 O2 O2 63.99(14) 2_455 6
O3 O2 O2 89.9(3) 1_556 6
O1 O2 O2 122.6(3) 2_456 6
O3 O2 O2 28.56(18) . 6
O1 O2 O2 117.9(2) 1_545 6
Nb O2 O2 42.59(13) . 6
Ga1 O2 O2 42.59(13) . 6
Ga2 O2 O2 137.19(12) 2_556 6
O2 O2 O2 75.2(2) 2 6
O3 O2 O2 139.1(3) 5_445 6
La O2 O2 153.1(3) 4_446 6
Ga3 O2 O2 53.03(14) 1_556 6
Ga3 O2 O2 138.96(13) 1_446 6
O3 O2 O2 162.07(16) 4_446 6
La O2 O2 93.7(2) 1_556 6
La O2 O2 86.99(10) 2_455 6
Ga3 O2 O2 50.40(11) 3 6
Ga3 O2 O2 74.40(13) 2_455 6
O3 O2 O2 103.99(19) 4_445 6
O3 O2 O2 95.34(17) 3_556 6
Ga2 O2 O2 59.18(12) 1_554 6
La O2 O2 87.15(9) 2 6
O2 O2 O2 159.13(19) 5_446 6
O2 O2 O2 71.21(16) 5_456 6
O3 O2 O2 57.51(12) 3 6
O2 O2 O2 59.96(18) 6_556 6
O1 O2 O2 33.11(16) . 6
Ga1 O2 O2 93.31(19) 1_556 6
Nb O2 O2 93.31(19) 1_556 6
O3 O2 O2 54.79(14) 5 6
Ga2 O2 O2 52.30(14) 2_566 6
Ga3 O2 O2 76.10(11) 2 6
Ga3 O2 O2 155.8(2) 2_445 6
O2 O2 O2 54.51(17) 1_554 6
O2 O2 O2 125.49(17) 1_556 6
O2 O2 O2 104.7(2) 5_445 6
O2 O2 O2 30.84(18) 5_455 6
O3 O2 O2 94.62(15) 3_456 6
O3 O2 O2 70.98(18) 4_556 6
O2 O2 O2 129.38(12) 6_546 6
O2 O2 O2 129.38(12) 6_446 6
Ga2 O2 O2 87.41(15) 2 6
Ga2 O2 O3 61.4(2) . 3_455
Ga3 O2 O3 151.6(3) 3_556 3_455
La O2 O3 83.0(2) 4_445 3_455
O2 O2 O3 56.8(2) 4_445 3_455
O2 O2 O3 32.24(10) 3_455 3_455
La O2 O3 42.69(16) . 3_455
O3 O2 O3 134.2(2) 2 3_455
O3 O2 O3 91.1(2) 6 3_455
O2 O2 O3 162.3(2) 2_556 3_455
O1 O2 O3 29.43(14) 2_455 3_455
O3 O2 O3 123.0(2) 1_556 3_455
O1 O2 O3 90.9(2) 2_456 3_455
O3 O2 O3 73.23(18) . 3_455
O1 O2 O3 128.9(2) 1_545 3_455
Nb O2 O3 102.46(15) . 3_455
Ga1 O2 O3 102.46(15) . 3_455
Ga2 O2 O3 148.8(2) 2_556 3_455
O2 O2 O3 91.9(2) 2 3_455
O3 O2 O3 94.4(2) 5_445 3_455
La O2 O3 125.46(19) 4_446 3_455
Ga3 O2 O3 102.85(16) 1_556 3_455
Ga3 O2 O3 77.10(16) 1_446 3_455
O3 O2 O3 100.95(17) 4_446 3_455
La O2 O3 96.87(17) 1_556 3_455
La O2 O3 25.44(10) 2_455 3_455
Ga3 O2 O3 77.28(12) 3 3_455
Ga3 O2 O3 46.32(11) 2_455 3_455
O3 O2 O3 66.38(14) 4_445 3_455
O3 O2 O3 152.9(2) 3_556 3_455
Ga2 O2 O3 40.00(9) 1_554 3_455
La O2 O3 129.04(14) 2 3_455
O2 O2 O3 132.5(3) 5_446 3_455
O2 O2 O3 66.90(19) 5_456 3_455
O3 O2 O3 106.90(15) 3 3_455
O2 O2 O3 91.13(14) 6_556 3_455
O1 O2 O3 57.17(14) . 3_455
Ga1 O2 O3 134.76(18) 1_556 3_455
Nb O2 O3 134.76(18) 1_556 3_455
O3 O2 O3 116.57(14) 5 3_455
Ga2 O2 O3 69.77(13) 2_566 3_455
Ga3 O2 O3 137.62(16) 2 3_455
Ga3 O2 O3 111.19(17) 2_445 3_455
O2 O2 O3 59.09(10) 1_554 3_455
O2 O2 O3 120.91(10) 1_556 3_455
O2 O2 O3 95.2(2) 5_445 3_455
O2 O2 O3 31.25(17) 5_455 3_455
O3 O2 O3 57.58(12) 3_456 3_455
O3 O2 O3 121.28(19) 4_556 3_455
O2 O2 O3 160.8(3) 6_546 3_455
O2 O2 O3 70.09(12) 6_446 3_455
Ga2 O2 O3 96.01(13) 2 3_455
O2 O2 O3 61.90(10) 6 3_455
Ga2 O2 O3 56.0(2) . 6_445
Ga3 O2 O3 136.3(3) 3_556 6_445
La O2 O3 50.80(18) 4_445 6_445
O2 O2 O3 18.8(2) 4_445 6_445
O2 O2 O3 78.5(3) 3_455 6_445
La O2 O3 112.3(2) . 6_445
O3 O2 O3 137.1(3) 2 6_445
O3 O2 O3 161.1(3) 6 6_445
O2 O2 O3 96.49(11) 2_556 6_445
O1 O2 O3 65.42(18) 2_455 6_445
O3 O2 O3 133.0(2) 1_556 6_445
O1 O2 O3 72.97(19) 2_456 6_445
O3 O2 O3 121.0(2) . 6_445
O1 O2 O3 79.36(17) 1_545 6_445
Nb O2 O3 148.5(2) . 6_445
Ga1 O2 O3 148.5(2) . 6_445
Ga2 O2 O3 81.50(16) 2_556 6_445
O2 O2 O3 90.04(12) 2 6_445
O3 O2 O3 29.31(19) 5_445 6_445
La O2 O3 72.36(14) 4_446 6_445
Ga3 O2 O3 162.9(2) 1_556 6_445
Ga3 O2 O3 17.48(8) 1_446 6_445
O3 O2 O3 39.02(19) 4_446 6_445
La O2 O3 109.20(17) 1_556 6_445
La O2 O3 44.92(11) 2_455 6_445
Ga3 O2 O3 103.59(19) 3 6_445
Ga3 O2 O3 85.55(16) 2_455 6_445
O3 O2 O3 36.52(18) 4_445 6_445
O3 O2 O3 135.50(17) 3_556 6_445
Ga2 O2 O3 72.89(15) 1_554 6_445
La O2 O3 111.39(18) 2 6_445
O2 O2 O3 62.5(2) 5_446 6_445
O2 O2 O3 106.0(3) 5_456 6_445
O3 O2 O3 127.43(19) 3 6_445
O2 O2 O3 139.97(15) 6_556 6_445
O1 O2 O3 123.93(18) . 6_445
Ga1 O2 O3 135.10(16) 1_556 6_445
Nb O2 O3 135.10(16) 1_556 6_445
O3 O2 O3 164.8(2) 5 6_445
Ga2 O2 O3 124.80(18) 2_566 6_445
Ga3 O2 O3 151.16(18) 2 6_445
Ga3 O2 O3 41.76(10) 2_445 6_445
O2 O2 O3 86.37(11) 1_554 6_445
O2 O2 O3 93.63(11) 1_556 6_445
O2 O2 O3 61.87(19) 5_445 6_445
O2 O2 O3 100.5(3) 5_455 6_445
O3 O2 O3 72.91(15) 3_456 6_445
O3 O2 O3 157.03(14) 4_556 6_445
O2 O2 O3 93.3(2) 6_546 6_445
O2 O2 O3 32.97(14) 6_446 6_445
Ga2 O2 O3 80.53(15) 2 6_445
O2 O2 O3 128.67(18) 6 6_445
O3 O2 O3 70.01(15) 3_455 6_445
Ga2 O2 La 14.76(15) . 2_456
Ga3 O2 La 106.4(2) 3_556 2_456
La O2 La 110.1(2) 4_445 2_456
O2 O2 La 46.72(9) 4_445 2_456
O2 O2 La 52.50(13) 3_455 2_456
La O2 La 102.5(2) . 2_456
O3 O2 La 145.5(3) 2 2_456
O3 O2 La 117.9(3) 6 2_456
O2 O2 La 87.1(3) 2_556 2_456
O1 O2 La 98.1(2) 2_455 2_456
O3 O2 La 79.18(18) 1_556 2_456
O1 O2 La 17.49(14) 2_456 2_456
O3 O2 La 146.0(3) . 2_456
O1 O2 La 121.0(2) 1_545 2_456
Nb O2 La 150.7(2) . 2_456
Ga1 O2 La 150.7(2) . 2_456
Ga2 O2 La 100.29(13) 2_556 2_456
O2 O2 La 149.27(11) 2 2_456
O3 O2 La 79.99(17) 5_445 2_456
La O2 La 50.78(8) 4_446 2_456
Ga3 O2 La 104.25(15) 1_556 2_456
Ga3 O2 La 44.04(8) 1_446 2_456
O3 O2 La 44.98(13) 4_446 2_456
La O2 La 50.11(8) 1_556 2_456
La O2 La 62.41(11) 2_455 2_456
Ga3 O2 La 152.2(2) 3 2_456
Ga3 O2 La 46.28(7) 2_455 2_456
O3 O2 La 94.48(19) 4_445 2_456
O3 O2 La 107.30(14) 3_556 2_456
Ga2 O2 La 110.58(17) 1_554 2_456
La O2 La 151.03(16) 2 2_456
O2 O2 La 80.01(19) 5_446 2_456
O2 O2 La 53.88(18) 5_456 2_456
O3 O2 La 173.1(2) 3 2_456
O2 O2 La 82.39(13) 6_556 2_456
O1 O2 La 89.34(16) . 2_456
Ga1 O2 La 87.76(11) 1_556 2_456
Nb O2 La 87.76(11) 1_556 2_456
O3 O2 La 134.3(2) 5 2_456
Ga2 O2 La 75.49(11) 2_566 2_456
Ga3 O2 La 125.54(15) 2 2_456
Ga3 O2 La 76.27(10) 2_445 2_456
O2 O2 La 131.30(9) 1_554 2_456
O2 O2 La 48.69(9) 1_556 2_456
O2 O2 La 119.9(2) 5_445 2_456
O2 O2 La 97.45(19) 5_455 2_456
O3 O2 La 26.04(9) 3_456 2_456
O3 O2 La 101.94(14) 4_556 2_456
O2 O2 La 103.91(17) 6_546 2_456
O2 O2 La 26.38(10) 6_446 2_456
Ga2 O2 La 139.53(17) 2 2_456
O2 O2 La 120.61(15) 6 2_456
O3 O2 La 76.17(14) 3_455 2_456
O3 O2 La 59.33(12) 6_445 2_456
Ga2 O2 Nb 77.5(3) . 1_445
Ga3 O2 Nb 130.3(3) 3_556 1_445
La O2 Nb 30.01(12) 4_445 1_445
O2 O2 Nb 39.0(2) 4_445 1_445
O2 O2 Nb 95.5(3) 3_455 1_445
La O2 Nb 115.3(2) . 1_445
O3 O2 Nb 117.1(3) 2 1_445
O3 O2 Nb 156.4(3) 6 1_445
O2 O2 Nb 93.40(15) 2_556 1_445
O1 O2 Nb 62.70(15) 2_455 1_445
O3 O2 Nb 145.1(2) 1_556 1_445
O1 O2 Nb 92.33(19) 2_456 1_445
O3 O2 Nb 107.2(2) . 1_445
O1 O2 Nb 60.97(13) 1_545 1_445
Nb O2 Nb 128.60(18) . 1_445
Ga1 O2 Nb 128.60(18) . 1_445
Ga2 O2 Nb 70.81(13) 2_556 1_445
O2 O2 Nb 69.56(8) 2 1_445
O3 O2 Nb 16.79(12) 5_445 1_445
La O2 Nb 81.02(13) 4_446 1_445
Ga3 O2 Nb 175.53(18) 1_556 1_445
Ga3 O2 Nb 36.49(7) 1_446 1_445
O3 O2 Nb 50.05(13) 4_446 1_445
La O2 Nb 129.18(16) 1_556 1_445
La O2 Nb 56.41(10) 2_455 1_445
Ga3 O2 Nb 86.52(13) 3 1_445
Ga3 O2 Nb 104.81(17) 2_455 1_445
O3 O2 Nb 21.19(10) 4_445 1_445
O3 O2 Nb 128.86(19) 3_556 1_445
Ga2 O2 Nb 65.73(11) 1_554 1_445
La O2 Nb 90.70(14) 2 1_445
O2 O2 Nb 57.58(17) 5_446 1_445
O2 O2 Nb 126.8(3) 5_456 1_445
O3 O2 Nb 106.39(16) 3 1_445
O2 O2 Nb 161.30(11) 6_556 1_445
O1 O2 Nb 135.28(18) . 1_445
Ga1 O2 Nb 140.86(15) 1_556 1_445
Nb O2 Nb 140.86(15) 1_556 1_445
O3 O2 Nb 143.5(2) 5 1_445
Ga2 O2 Nb 143.37(19) 2_566 1_445
Ga3 O2 Nb 135.89(17) 2 1_445
Ga3 O2 Nb 35.68(6) 2_445 1_445
O2 O2 Nb 73.14(7) 1_554 1_445
O2 O2 Nb 106.86(7) 1_556 1_445
O2 O2 Nb 40.41(13) 5_445 1_445
O2 O2 Nb 104.1(2) 5_455 1_445
O3 O2 Nb 94.08(15) 3_456 1_445
O3 O2 Nb 160.54(18) 4_556 1_445
O2 O2 Nb 83.0(2) 6_546 1_445
O2 O2 Nb 54.07(17) 6_446 1_445
Ga2 O2 Nb 59.36(9) 2 1_445
O2 O2 Nb 124.9(2) 6 1_445
O3 O2 Nb 78.13(13) 3_455 1_445
O3 O2 Nb 21.47(9) 6_445 1_445
La O2 Nb 80.22(12) 2_456 1_445
Ga2 O2 Ga1 77.5(3) . 1_445
Ga3 O2 Ga1 130.3(3) 3_556 1_445
La O2 Ga1 30.01(12) 4_445 1_445
O2 O2 Ga1 39.0(2) 4_445 1_445
O2 O2 Ga1 95.5(3) 3_455 1_445
La O2 Ga1 115.3(2) . 1_445
O3 O2 Ga1 117.1(3) 2 1_445
O3 O2 Ga1 156.4(3) 6 1_445
O2 O2 Ga1 93.40(15) 2_556 1_445
O1 O2 Ga1 62.70(15) 2_455 1_445
O3 O2 Ga1 145.1(2) 1_556 1_445
O1 O2 Ga1 92.33(19) 2_456 1_445
O3 O2 Ga1 107.2(2) . 1_445
O1 O2 Ga1 60.97(13) 1_545 1_445
Nb O2 Ga1 128.60(18) . 1_445
Ga1 O2 Ga1 128.60(18) . 1_445
Ga2 O2 Ga1 70.81(13) 2_556 1_445
O2 O2 Ga1 69.56(8) 2 1_445
O3 O2 Ga1 16.79(12) 5_445 1_445
La O2 Ga1 81.02(13) 4_446 1_445
Ga3 O2 Ga1 175.53(18) 1_556 1_445
Ga3 O2 Ga1 36.49(7) 1_446 1_445
O3 O2 Ga1 50.05(13) 4_446 1_445
La O2 Ga1 129.18(16) 1_556 1_445
La O2 Ga1 56.41(10) 2_455 1_445
Ga3 O2 Ga1 86.52(13) 3 1_445
Ga3 O2 Ga1 104.81(17) 2_455 1_445
O3 O2 Ga1 21.19(10) 4_445 1_445
O3 O2 Ga1 128.86(19) 3_556 1_445
Ga2 O2 Ga1 65.73(11) 1_554 1_445
La O2 Ga1 90.70(14) 2 1_445
O2 O2 Ga1 57.58(17) 5_446 1_445
O2 O2 Ga1 126.8(3) 5_456 1_445
O3 O2 Ga1 106.39(16) 3 1_445
O2 O2 Ga1 161.30(11) 6_556 1_445
O1 O2 Ga1 135.28(18) . 1_445
Ga1 O2 Ga1 140.86(15) 1_556 1_445
Nb O2 Ga1 140.86(15) 1_556 1_445
O3 O2 Ga1 143.5(2) 5 1_445
Ga2 O2 Ga1 143.37(19) 2_566 1_445
Ga3 O2 Ga1 135.89(17) 2 1_445
Ga3 O2 Ga1 35.68(6) 2_445 1_445
O2 O2 Ga1 73.14(7) 1_554 1_445
O2 O2 Ga1 106.86(7) 1_556 1_445
O2 O2 Ga1 40.41(13) 5_445 1_445
O2 O2 Ga1 104.1(2) 5_455 1_445
O3 O2 Ga1 94.08(15) 3_456 1_445
O3 O2 Ga1 160.54(18) 4_556 1_445
O2 O2 Ga1 83.0(2) 6_546 1_445
O2 O2 Ga1 54.07(17) 6_446 1_445
Ga2 O2 Ga1 59.36(9) 2 1_445
O2 O2 Ga1 124.9(2) 6 1_445
O3 O2 Ga1 78.13(13) 3_455 1_445
O3 O2 Ga1 21.47(9) 6_445 1_445
La O2 Ga1 80.22(12) 2_456 1_445
Nb O2 Ga1 0.0 1_445 1_445
Ga2 O2 O3 138.6(3) . 4
Ga3 O2 O3 70.8(3) 3_556 4
La O2 O3 100.01(19) 4_445 4
O2 O2 O3 144.99(16) 4_445 4
O2 O2 O3 100.7(3) 3_455 4
La O2 O3 51.46(14) . 4
O3 O2 O3 45.0(2) 2 4
O3 O2 O3 28.7(2) 6 4
O2 O2 O3 106.5(2) 2_556 4
O1 O2 O3 83.69(16) 2_455 4
O3 O2 O3 81.4(2) 1_556 4
O1 O2 O3 137.8(2) 2_456 4
O3 O2 O3 24.83(13) . 4
O1 O2 O3 92.5(2) 1_545 4
Nb O2 O3 11.93(10) . 4
Ga1 O2 O3 11.93(10) . 4
Ga2 O2 O3 106.8(2) 2_556 4
O2 O2 O3 61.35(11) 2 4
O3 O2 O3 133.91(19) 5_445 4
La O2 O3 139.3(2) 4_446 4
Ga3 O2 O3 46.66(11) 1_556 4
Ga3 O2 O3 162.64(18) 1_446 4
O3 O2 O3 167.2(3) 4_446 4
La O2 O3 101.12(17) 1_556 4
La O2 O3 114.48(14) 2_455 4
Ga3 O2 O3 42.81(9) 3 4
Ga3 O2 O3 101.94(15) 2_455 4
O3 O2 O3 109.93(16) 4_445 4
O3 O2 O3 70.89(12) 3_556 4
Ga2 O2 O3 74.17(10) 1_554 4
La O2 O3 58.69(13) 2 4
O2 O2 O3 129.2(3) 5_446 4
O2 O2 O3 91.23(19) 5_456 4
O3 O2 O3 30.45(12) 3 4
O2 O2 O3 65.39(15) 6_556 4
O1 O2 O3 57.06(12) . 4
Ga1 O2 O3 78.67(15) 1_556 4
Nb O2 O3 78.67(15) 1_556 4
O3 O2 O3 29.20(18) 5 4
Ga2 O2 O3 69.64(12) 2_566 4
Ga3 O2 O3 49.63(12) 2 4
Ga3 O2 O3 138.23(19) 2_445 4
O2 O2 O3 59.18(11) 1_554 4
O2 O2 O3 120.82(11) 1_556 4
O2 O2 O3 93.1(2) 5_445 4
O2 O2 O3 60.87(16) 5_455 4
O3 O2 O3 121.28(19) 3_456 4
O3 O2 O3 57.39(13) 4_556 4
O2 O2 O3 98.69(15) 6_546 4
O2 O2 O3 160.09(18) 6_446 4
Ga2 O2 O3 73.10(11) 2 4
O2 O2 O3 30.71(12) 6 4
O3 O2 O3 90.84(18) 3_455 4
O3 O2 O3 145.54(16) 6_445 4
La O2 O3 145.12(18) 2_456 4
Nb O2 O3 129.21(14) 1_445 4
Ga1 O2 O3 129.21(14) 1_445 4
Ga2 O2 O3 33.26(19) . 2_455
Ga3 O2 O3 142.7(3) 3_556 2_455
La O2 O3 95.8(2) 4_445 2_455
O2 O2 O3 42.8(2) 4_445 2_455
O2 O2 O3 17.7(2) 3_455 2_455
La O2 O3 61.77(18) . 2_455
O3 O2 O3 158.0(3) 2 2_455
O3 O2 O3 102.5(2) 6 2_455
O2 O2 O3 135.0(3) 2_556 2_455
O1 O2 O3 54.09(18) 2_455 2_455
O3 O2 O3 107.6(2) 1_556 2_455
O1 O2 O3 62.8(2) 2_456 2_455
O3 O2 O3 100.1(2) . 2_455
O1 O2 O3 138.7(2) 1_545 2_455
Nb O2 O3 125.10(19) . 2_455
Ga1 O2 O3 125.10(19) . 2_455
Ga2 O2 O3 139.2(2) 2_556 2_455
O2 O2 O3 117.3(3) 2 2_455
O3 O2 O3 90.18(17) 5_445 2_455
La O2 O3 98.10(17) 4_446 2_455
Ga3 O2 O3 105.15(18) 1_556 2_455
Ga3 O2 O3 60.01(13) 1_446 2_455
O3 O2 O3 79.6(2) 4_446 2_455
La O2 O3 75.98(16) 1_556 2_455
La O2 O3 25.14(8) 2_455 2_455
Ga3 O2 O3 105.47(17) 3 2_455
Ga3 O2 O3 28.51(9) 2_455 2_455
O3 O2 O3 76.04(19) 4_445 2_455
O3 O2 O3 144.3(2) 3_556 2_455
Ga2 O2 O3 66.15(13) 1_554 2_455
La O2 O3 156.04(19) 2 2_455
O2 O2 O3 116.8(3) 5_446 2_455
O2 O2 O3 52.4(2) 5_456 2_455
O3 O2 O3 134.61(17) 3 2_455
O2 O2 O3 85.46(12) 6_556 2_455
O1 O2 O3 63.59(13) . 2_455
Ga1 O2 O3 119.92(18) 1_556 2_455
Nb O2 O3 119.92(18) 1_556 2_455
O3 O2 O3 131.5(2) 5 2_455
Ga2 O2 O3 65.55(13) 2_566 2_455
Ga3 O2 O3 146.28(19) 2 2_455
Ga3 O2 O3 100.77(16) 2_445 2_455
O2 O2 O3 86.42(11) 1_554 2_455
O2 O2 O3 93.58(11) 1_556 2_455
O2 O2 O3 109.8(3) 5_445 2_455
O2 O2 O3 53.00(17) 5_455 2_455
O3 O2 O3 31.14(16) 3_456 2_455
O3 O2 O3 118.16(17) 4_556 2_455
O2 O2 O3 148.1(2) 6_546 2_455
O2 O2 O3 46.86(9) 6_446 2_455
Ga2 O2 O3 118.01(17) 2 2_455
O2 O2 O3 82.52(11) 6 2_455
O3 O2 O3 28.28(16) 3_455 2_455
O3 O2 O3 61.00(17) 6_445 2_455
La O2 O3 47.96(11) 2_456 2_455
Nb O2 O3 77.83(14) 1_445 2_455
Ga1 O2 O3 77.83(14) 1_445 2_455
O3 O2 O3 113.23(14) 4 2_455
Ga2 O2 O3 50.7(2) . 5_455
Ga3 O2 O3 121.4(3) 3_556 5_455
La O2 O3 116.7(3) 4_445 5_455
O2 O2 O3 71.7(2) 4_445 5_455
O2 O2 O3 12.2(2) 3_455 5_455
La O2 O3 40.21(14) . 5_455
O3 O2 O3 130.6(2) 2 5_455
O3 O2 O3 73.8(3) 6 5_455
O2 O2 O3 139.6(4) 2_556 5_455
O1 O2 O3 62.59(18) 2_455 5_455
O3 O2 O3 89.2(3) 1_556 5_455
O1 O2 O3 70.2(2) 2_456 5_455
O3 O2 O3 84.0(2) . 5_455
O1 O2 O3 162.9(3) 1_545 5_455
Nb O2 O3 100.01(18) . 5_455
Ga1 O2 O3 100.01(18) . 5_455
Ga2 O2 O3 162.5(2) 2_556 5_455
O2 O2 O3 120.1(3) 2 5_455
O3 O2 O3 119.0(3) 5_445 5_455
La O2 O3 110.54(19) 4_446 5_455
Ga3 O2 O3 76.98(15) 1_556 5_455
Ga3 O2 O3 87.91(18) 1_446 5_455
O3 O2 O3 103.7(2) 4_446 5_455
La O2 O3 64.02(14) 1_556 5_455
La O2 O3 49.42(12) 2_455 5_455
Ga3 O2 O3 98.69(15) 3 5_455
Ga3 O2 O3 17.28(8) 2_455 5_455
O3 O2 O3 98.9(2) 4_445 5_455
O3 O2 O3 123.03(17) 3_556 5_455
Ga2 O2 O3 71.21(13) 1_554 5_455
La O2 O3 146.40(18) 2 5_455
O2 O2 O3 141.5(3) 5_446 5_455
O2 O2 O3 33.05(13) 5_456 5_455
O3 O2 O3 116.78(13) 3 5_455
O2 O2 O3 59.72(13) 6_556 5_455
O1 O2 O3 34.86(10) . 5_455
Ga1 O2 O3 101.27(17) 1_556 5_455
Nb O2 O3 101.27(17) 1_556 5_455
O3 O2 O3 102.7(2) 5 5_455
Ga2 O2 O3 38.46(10) 2_566 5_455
Ga3 O2 O3 118.00(18) 2 5_455
Ga3 O2 O3 129.2(2) 2_445 5_455
O2 O2 O3 86.48(11) 1_554 5_455
O2 O2 O3 93.51(11) 1_556 5_455
O2 O2 O3 129.2(3) 5_445 5_455
O2 O2 O3 36.58(10) 5_455 5_455
O3 O2 O3 36.55(17) 3_456 5_455
O3 O2 O3 92.30(18) 4_556 5_455
O2 O2 O3 161.3(3) 6_546 5_455
O2 O2 O3 72.15(12) 6_446 5_455
Ga2 O2 O3 127.50(16) 2 5_455
O2 O2 O3 59.38(13) 6 5_455
O3 O2 O3 33.99(16) 3_455 5_455
O3 O2 O3 89.93(14) 6_445 5_455
La O2 O3 62.25(13) 2_456 5_455
Nb O2 O3 105.52(18) 1_445 5_455
Ga1 O2 O3 105.52(18) 1_445 5_455
O3 O2 O3 88.90(16) 4 5_455
O3 O2 O3 28.97(15) 2_455 5_455
Ga2 O2 O3 93.2(3) . 2_556
Ga3 O2 O3 27.59(15) 3_556 2_556
La O2 O3 127.6(3) 4_445 2_556
O2 O2 O3 118.04(16) 4_445 2_556
O2 O2 O3 114.20(18) 3_455 2_556
La O2 O3 123.9(2) . 2_556
O3 O2 O3 66.1(2) 2 2_556
O3 O2 O3 80.1(2) 6 2_556
O2 O2 O3 30.17(18) 2_556 2_556
O1 O2 O3 175.6(3) 2_455 2_556
O3 O2 O3 27.9(2) 1_556 2_556
O1 O2 O3 62.25(19) 2_456 2_556
O3 O2 O3 120.5(3) . 2_556
O1 O2 O3 83.8(2) 1_545 2_556
Nb O2 O3 87.81(18) . 2_556
Ga1 O2 O3 87.81(18) . 2_556
Ga2 O2 O3 58.62(13) 2_556 2_556
O2 O2 O3 120.3(3) 2 2_556
O3 O2 O3 103.9(2) 5_445 2_556
La O2 O3 43.63(12) 4_446 2_556
Ga3 O2 O3 61.31(12) 1_556 2_556
Ga3 O2 O3 100.79(15) 1_446 2_556
O3 O2 O3 76.86(13) 4_446 2_556
La O2 O3 49.45(11) 1_556 2_556
La O2 O3 141.9(2) 2_455 2_556
Ga3 O2 O3 128.1(2) 3 2_556
Ga3 O2 O3 100.04(16) 2_455 2_556
O3 O2 O3 139.03(17) 4_445 2_556
O3 O2 O3 28.18(17) 3_556 2_556
Ga2 O2 O3 169.6(2) 1_554 2_556
La O2 O3 81.60(16) 2 2_556
O2 O2 O3 63.7(2) 5_446 2_556
O2 O2 O3 80.0(2) 5_456 2_556
O3 O2 O3 95.17(19) 3 2_556
O2 O2 O3 62.69(15) 6_556 2_556
O1 O2 O3 100.02(18) . 2_556
Ga1 O2 O3 20.81(8) 1_556 2_556
Nb O2 O3 20.81(8) 1_556 2_556
O3 O2 O3 67.13(13) 5 2_556
Ga2 O2 O3 81.91(14) 2_566 2_556
Ga3 O2 O3 48.86(11) 2 2_556
Ga3 O2 O3 84.75(13) 2_445 2_556
O2 O2 O3 149.23(13) 1_554 2_556
O2 O2 O3 30.77(13) 1_556 2_556
O2 O2 O3 117.12(18) 5_445 2_556
O2 O2 O3 134.0(2) 5_455 2_556
O3 O2 O3 91.22(15) 3_456 2_556
O3 O2 O3 43.03(15) 4_556 2_556
O2 O2 O3 49.34(15) 6_546 2_556
O2 O2 O3 96.9(2) 6_446 2_556
Ga2 O2 O3 117.57(18) 2 2_556
O2 O2 O3 114.0(2) 6 2_556
O3 O2 O3 146.3(2) 3_455 2_556
O3 O2 O3 115.81(17) 6_445 2_556
La O2 O3 79.46(13) 2_456 2_556
Nb O2 O3 120.12(15) 1_445 2_556
Ga1 O2 O3 120.12(15) 1_445 2_556
O3 O2 O3 96.2(2) 4 2_556
O3 O2 O3 122.4(2) 2_455 2_556
O3 O2 O3 113.04(18) 5_455 2_556
Ga2 O2 O3 78.8(3) . 6_556
Ga3 O2 O3 43.3(2) 3_556 6_556
La O2 O3 155.7(3) 4_445 6_556
O2 O2 O3 115.25(13) 4_445 6_556
O2 O2 O3 87.8(2) 3_455 6_556
La O2 O3 99.0(2) . 6_556
O3 O2 O3 80.0(2) 2 6_556
O3 O2 O3 65.7(2) 6 6_556
O2 O2 O3 58.4(2) 2_556 6_556
O1 O2 O3 147.0(2) 2_455 6_556
O3 O2 O3 10.43(14) 1_556 6_556
O1 O2 O3 52.26(17) 2_456 6_556
O3 O2 O3 114.5(2) . 6_556
O1 O2 O3 112.1(2) 1_545 6_556
Nb O2 O3 87.53(17) . 6_556
Ga1 O2 O3 87.53(17) . 6_556
Ga2 O2 O3 87.12(16) 2_556 6_556
O2 O2 O3 139.7(2) 2 6_556
O3 O2 O3 125.1(2) 5_445 6_556
La O2 O3 57.49(12) 4_446 6_556
Ga3 O2 O3 45.41(10) 1_556 6_556
Ga3 O2 O3 105.88(15) 1_446 6_556
O3 O2 O3 87.98(14) 4_446 6_556
La O2 O3 23.83(9) 1_556 6_556
La O2 O3 124.10(18) 2_455 6_556
Ga3 O2 O3 132.98(19) 3 6_556
Ga3 O2 O3 73.65(13) 2_455 6_556
O3 O2 O3 158.90(17) 4_445 6_556
O3 O2 O3 44.76(16) 3_556 6_556
Ga2 O2 O3 151.66(19) 1_554 6_556
La O2 O3 102.74(16) 2 6_556
O2 O2 O3 88.7(2) 5_446 6_556
O2 O2 O3 51.9(2) 5_456 6_556
O3 O2 O3 104.4(2) 3 6_556
O2 O2 O3 37.14(13) 6_556 6_556
O1 O2 O3 73.60(19) . 6_556
Ga1 O2 O3 20.70(8) 1_556 6_556
Nb O2 O3 20.70(8) 1_556 6_556
O3 O2 O3 66.98(13) 5 6_556
Ga2 O2 O3 54.01(11) 2_566 6_556
Ga3 O2 O3 57.64(11) 2 6_556
Ga3 O2 O3 107.09(13) 2_445 6_556
O2 O2 O3 148.92(10) 1_554 6_556
O2 O2 O3 31.08(10) 1_556 6_556
O2 O2 O3 145.7(2) 5_445 6_556
O2 O2 O3 107.40(16) 5_455 6_556
O3 O2 O3 70.06(13) 3_456 6_556
O3 O2 O3 34.39(15) 4_556 6_556
O2 O2 O3 77.94(18) 6_546 6_556
O2 O2 O3 93.4(2) 6_446 6_556
Ga2 O2 O3 142.14(18) 2 6_556
O2 O2 O3 95.8(2) 6 6_556
O3 O2 O3 118.78(16) 3_455 6_556
O3 O2 O3 123.36(18) 6_445 6_556
La O2 O3 68.77(12) 2_456 6_556
Nb O2 O3 137.93(14) 1_445 6_556
Ga1 O2 O3 137.93(14) 1_445 6_556
O3 O2 O3 90.82(16) 4 6_556
O3 O2 O3 99.78(16) 2_455 6_556
O3 O2 O3 84.88(17) 5_455 6_556
O3 O2 O3 28.63(14) 2_556 6_556
Ga2 O2 La 111.2(2) . 2_556
Ga3 O2 La 25.56(16) 3_556 2_556
La O2 La 104.7(2) 4_445 2_556
O2 O2 La 121.6(3) 4_445 2_556
O2 O2 La 138.73(14) 3_455 2_556
La O2 La 136.7(3) . 2_556
O3 O2 La 51.4(2) 2 2_556
O3 O2 La 87.8(2) 6 2_556
O2 O2 La 14.60(10) 2_556 2_556
O1 O2 La 159.5(3) 2_455 2_556
O3 O2 La 49.40(19) 1_556 2_556
O1 O2 La 80.98(18) 2_456 2_556
O3 O2 La 112.4(2) . 2_556
O1 O2 La 59.33(18) 1_545 2_556
Nb O2 La 81.39(15) . 2_556
Ga1 O2 La 81.39(15) . 2_556
Ga2 O2 La 36.74(8) 2_556 2_556
O2 O2 La 97.1(3) 2 2_556
O3 O2 La 89.33(18) 5_445 2_556
La O2 La 48.88(8) 4_446 2_556
Ga3 O2 La 73.65(13) 1_556 2_556
Ga3 O2 La 101.32(13) 1_446 2_556
O3 O2 La 76.61(14) 4_446 2_556
La O2 La 74.24(11) 1_556 2_556
La O2 La 152.99(16) 2_455 2_556
Ga3 O2 La 110.70(17) 3 2_556
Ga3 O2 La 124.68(15) 2_455 2_556
O3 O2 La 120.04(18) 4_445 2_556
O3 O2 La 24.60(11) 3_556 2_556
Ga2 O2 La 149.00(18) 1_554 2_556
La O2 La 59.54(10) 2 2_556
O2 O2 La 49.32(17) 5_446 2_556
O2 O2 La 104.6(2) 5_456 2_556
O3 O2 La 79.90(16) 3 2_556
O2 O2 La 82.65(12) 6_556 2_556
O1 O2 La 118.36(18) . 2_556
Ga1 O2 La 38.32(6) 1_556 2_556
Nb O2 La 38.32(6) 1_556 2_556
O3 O2 La 64.93(14) 5 2_556
Ga2 O2 La 103.60(14) 2_566 2_556
Ga3 O2 La 43.55(7) 2 2_556
Ga3 O2 La 71.33(10) 2_445 2_556
O2 O2 La 129.58(8) 1_554 2_556
O2 O2 La 50.42(8) 1_556 2_556
O2 O2 La 92.97(14) 5_445 2_556
O2 O2 La 148.5(3) 5_455 2_556
O3 O2 La 113.69(13) 3_456 2_556
O3 O2 La 54.58(12) 4_556 2_556
O2 O2 La 25.75(10) 6_546 2_556
O2 O2 La 105.54(17) 6_446 2_556
Ga2 O2 La 93.00(13) 2 2_556
O2 O2 La 119.45(14) 6 2_556
O3 O2 La 170.96(17) 3_455 2_556
O3 O2 La 110.92(15) 6_445 2_556
La O2 La 96.44(10) 2_456 2_556
Nb O2 La 106.02(13) 1_445 2_556
Ga1 O2 La 106.02(13) 1_445 2_556
O3 O2 La 92.50(17) 4 2_556
O3 O2 La 143.76(17) 2_455 2_556
O3 O2 La 137.66(18) 5_455 2_556
O3 O2 La 24.80(9) 2_556 2_556
O3 O2 La 52.80(10) 6_556 2_556
Ga2 O2 O1 88.9(2) . 1_546
Ga3 O2 O1 50.22(17) 3_556 1_546
La O2 O1 98.0(2) 4_445 1_546
O2 O2 O1 95.1(2) 4_445 1_546
O2 O2 O1 125.23(12) 3_455 1_546
La O2 O1 156.6(3) . 1_546
O3 O2 O1 76.7(2) 2 1_546
O3 O2 O1 111.2(3) 6 1_546
O2 O2 O1 13.22(17) 2_556 1_546
O1 O2 O1 150.1(2) 2_455 1_546
O3 O2 O1 60.12(19) 1_556 1_546
O1 O2 O1 62.22(12) 2_456 1_546
O3 O2 O1 137.6(3) . 1_546
O1 O2 O1 62.00(14) 1_545 1_546
Nb O2 O1 107.92(19) . 1_546
Ga1 O2 O1 107.92(19) . 1_546
Ga2 O2 O1 33.58(10) 2_556 1_546
O2 O2 O1 108.6(3) 2 1_546
O3 O2 O1 71.04(17) 5_445 1_546
La O2 O1 23.92(7) 4_446 1_546
Ga3 O2 O1 93.73(14) 1_556 1_546
Ga3 O2 O1 75.08(10) 1_446 1_546
O3 O2 O1 50.17(12) 4_446 1_546
La O2 O1 71.38(11) 1_556 1_546
La O2 O1 126.37(16) 2_455 1_546
Ga3 O2 O1 129.4(2) 3 1_546
Ga3 O2 O1 114.12(15) 2_455 1_546
O3 O2 O1 106.31(18) 4_445 1_546
O3 O2 O1 49.68(12) 3_556 1_546
Ga2 O2 O1 150.41(19) 1_554 1_546
La O2 O1 77.68(14) 2 1_546
O2 O2 O1 31.13(15) 5_446 1_546
O2 O2 O1 102.5(2) 5_456 1_546
O3 O2 O1 103.37(19) 3 1_546
O2 O2 O1 94.56(17) 6_556 1_546
O1 O2 O1 131.5(2) . 1_546
Ga1 O2 O1 53.49(8) 1_556 1_546
Nb O2 O1 53.49(8) 1_556 1_546
O3 O2 O1 91.26(16) 5 1_546
Ga2 O2 O1 111.48(15) 2_566 1_546
Ga3 O2 O1 69.97(10) 2 1_546
Ga3 O2 O1 51.87(8) 2_445 1_546
O2 O2 O1 141.63(11) 1_554 1_546
O2 O2 O1 38.37(11) 1_556 1_546
O2 O2 O1 90.92(12) 5_445 1_546
O2 O2 O1 164.9(2) 5_455 1_546
O3 O2 O1 97.00(13) 3_456 1_546
O3 O2 O1 74.81(12) 4_556 1_546
O2 O2 O1 30.98(14) 6_546 1_546
O2 O2 O1 79.23(16) 6_446 1_546
Ga2 O2 O1 99.87(16) 2 1_546
O2 O2 O1 144.76(18) 6 1_546
O3 O2 O1 149.05(17) 3_455 1_546
O3 O2 O1 86.57(13) 6_445 1_546
La O2 O1 74.49(10) 2_456 1_546
Nb O2 O1 87.37(11) 1_445 1_546
Ga1 O2 O1 87.37(11) 1_445 1_546
O3 O2 O1 119.13(19) 4 1_546
O3 O2 O1 122.02(17) 2_455 1_546
O3 O2 O1 131.17(18) 5_455 1_546
O3 O2 O1 32.88(10) 2_556 1_546
O3 O2 O1 57.92(11) 6_556 1_546
La O2 O1 26.63(4) 2_556 1_546
Ga2 O2 O2 152.1(2) . 3
Ga3 O2 O2 32.8(2) 3_556 3
La O2 O2 95.8(3) 4_445 3
O2 O2 O2 155.5(4) 4_445 3
O2 O2 O2 144.5(4) 3_455 3
La O2 O2 101.24(17) . 3
O3 O2 O2 6.9(2) 2 3
O3 O2 O2 59.01(16) 6 3
O2 O2 O2 57.2(3) 2_556 3
O1 O2 O2 123.11(18) 2_455 3
O3 O2 O2 64.91(16) 1_556 3
O1 O2 O2 121.4(2) 2_456 3
O3 O2 O2 67.71(16) . 3
O1 O2 O2 57.8(2) 1_545 3
Nb O2 O2 38.47(7) . 3
Ga1 O2 O2 38.47(7) . 3
Ga2 O2 O2 59.0(2) 2_556 3
O2 O2 O2 65.4(2) 2 3
O3 O2 O2 107.6(3) 5_445 3
La O2 O2 93.51(17) 4_446 3
Ga3 O2 O2 58.12(7) 1_556 3
Ga3 O2 O2 138.3(2) 1_446 3
O3 O2 O2 117.2(2) 4_446 3
La O2 O2 97.50(11) 1_556 3
La O2 O2 158.89(9) 2_455 3
Ga3 O2 O2 69.00(11) 3 3
Ga3 O2 O2 136.78(19) 2_455 3
O3 O2 O2 115.5(2) 4_445 3
O3 O2 O2 31.71(11) 3_556 3
Ga2 O2 O2 110.71(10) 1_554 3
La O2 O2 29.88(13) 2 3
O2 O2 O2 81.0(3) 5_446 3
O2 O2 O2 114.1(2) 5_456 3
O3 O2 O2 36.27(11) 3 3
O2 O2 O2 79.52(13) 6_556 3
O1 O2 O2 97.95(14) . 3
Ga1 O2 O2 53.88(7) 1_556 3
Nb O2 O2 53.88(7) 1_556 3
O3 O2 O2 30.03(11) 5 3
Ga2 O2 O2 97.80(14) 2_566 3
Ga3 O2 O2 18.75(6) 2 3
Ga3 O2 O2 97.7(2) 2_445 3
O2 O2 O2 90.0 1_554 3
O2 O2 O2 90.0 1_556 3
O2 O2 O2 82.0(2) 5_445 3
O2 O2 O2 111.19(19) 5_455 3
O3 O2 O2 143.53(15) 3_456 3
O3 O2 O2 48.34(11) 4_556 3
O2 O2 O2 49.07(10) 6_546 3
O2 O2 O2 149.24(18) 6_446 3
Ga2 O2 O2 68.86(15) 2 3
O2 O2 O2 80.63(13) 6 3
O3 O2 O2 140.54(13) 3_455 3
O3 O2 O2 136.9(2) 6_445 3
La O2 O2 138.69(9) 2_456 3
Nb O2 O2 118.4(2) 1_445 3
Ga1 O2 O2 118.4(2) 1_445 3
O3 O2 O2 50.34(11) 4 3
O3 O2 O2 161.5(2) 2_455 3
O3 O2 O2 132.7(2) 5_455 3
O3 O2 O2 59.24(13) 2_556 3
O3 O2 O2 74.47(9) 6_556 3
La O2 O2 44.69(11) 2_556 3
O1 O2 O2 70.35(15) 1_546 3
Ga2 O2 O2 111.6(4) . 4
Ga3 O2 O2 58.88(17) 3_556 4
La O2 O2 135.22(18) 4_445 4
O2 O2 O2 144.5(4) 4_445 4
O2 O2 O2 84.5(4) 3_455 4
La O2 O2 52.4(2) . 4
O3 O2 O2 59.00(16) 2 4
O3 O2 O2 6.9(2) 6 4
O2 O2 O2 98.32(7) 2_556 4
O1 O2 O2 103.1(2) 2_455 4
O3 O2 O2 51.37(19) 1_556 4
O1 O2 O2 102.5(2) 2_456 4
O3 O2 O2 56.06(19) . 4
O1 O2 O2 116.7(2) 1_545 4
Nb O2 O2 38.47(7) . 4
Ga1 O2 O2 38.47(7) . 4
Ga2 O2 O2 115.76(19) 2_556 4
O2 O2 O2 96.39(5) 2 4
O3 O2 O2 166.7(3) 5_445 4
La O2 O2 115.51(12) 4_446 4
Ga3 O2 O2 13.83(8) 1_556 4
Ga3 O2 O2 155.8(2) 1_446 4
O3 O2 O2 146.78(14) 4_446 4
La O2 O2 65.91(13) 1_556 4
La O2 O2 118.1(2) 2_455 4
Ga3 O2 O2 77.28(10) 3 4
Ga3 O2 O2 78.7(2) 2_455 4
O3 O2 O2 142.04(12) 4_445 4
O3 O2 O2 59.95(11) 3_556 4
Ga2 O2 O2 98.47(13) 1_554 4
La O2 O2 83.15(12) 2 4
O2 O2 O2 133.6(3) 5_446 4
O2 O2 O2 60.6(2) 5_456 4
O3 O2 O2 61.67(11) 3 4
O2 O2 O2 30.31(16) 6_556 4
O1 O2 O2 38.66(14) . 4
Ga1 O2 O2 53.88(7) 1_556 4
Nb O2 O2 53.88(7) 1_556 4
O3 O2 O2 30.45(10) 5 4
Ga2 O2 O2 39.98(13) 2_566 4
Ga3 O2 O2 46.20(6) 2 4
Ga3 O2 O2 155.2(2) 2_445 4
O2 O2 O2 90.0 1_554 4
O2 O2 O2 90.0 1_556 4
O2 O2 O2 127.7(2) 5_445 4
O2 O2 O2 64.20(19) 5_455 4
O3 O2 O2 93.7(2) 3_456 4
O3 O2 O2 31.73(9) 4_556 4
O2 O2 O2 103.86(11) 6_546 4
O2 O2 O2 136.8(3) 6_446 4
Ga2 O2 O2 107.72(11) 2 4
O2 O2 O2 39.44(18) 6 4
O3 O2 O2 93.56(19) 3_455 4
O3 O2 O2 162.6(2) 6_445 4
La O2 O2 112.31(17) 2_456 4
Nb O2 O2 163.14(7) 1_445 4
Ga1 O2 O2 163.14(7) 1_445 4
O3 O2 O2 35.24(9) 4 4
O3 O2 O2 101.8(2) 2_455 4
O3 O2 O2 72.8(2) 5_455 4
O3 O2 O2 74.61(10) 2_556 4
O3 O2 O2 58.93(10) 6_556 4
La O2 O2 84.39(10) 2_556 4
O1 O2 O2 106.49(10) 1_546 4
O2 O2 O2 60.0 3 4
Ga2 O2 O2 145.6(4) . 6_545
Ga3 O2 O2 81.33(18) 3_556 6_545
La O2 O2 42.5(2) 4_445 6_545
O2 O2 O2 107.2(4) 4_445 6_545
O2 O2 O2 146.28(14) 3_455 6_545
La O2 O2 108.1(2) . 6_545
O3 O2 O2 49.98(16) 2 6_545
O3 O2 O2 97.8(2) 6 6_545
O2 O2 O2 76.2(3) 2_556 6_545
O1 O2 O2 84.7(2) 2_455 6_545
O3 O2 O2 116.4(2) 1_556 6_545
O1 O2 O2 143.0(3) 2_456 6_545
O3 O2 O2 65.55(18) . 6_545
O1 O2 O2 24.84(17) 1_545 6_545
Nb O2 O2 64.71(10) . 6_545
Ga1 O2 O2 64.71(10) . 6_545
Ga2 O2 O2 51.89(10) 2_556 6_545
O2 O2 O2 23.8(2) 2 6_545
O3 O2 O2 64.4(2) 5_445 6_545
La O2 O2 103.69(19) 4_446 6_545
Ga3 O2 O2 107.30(15) 1_556 6_545
Ga3 O2 O2 101.6(2) 1_446 6_545
O3 O2 O2 98.5(2) 4_446 6_545
La O2 O2 148.02(18) 1_556 6_545
La O2 O2 111.1(2) 2_455 6_545
Ga3 O2 O2 46.64(11) 3 6_545
Ga3 O2 O2 160.11(19) 2_455 6_545
O3 O2 O2 62.2(2) 4_445 6_545
O3 O2 O2 79.81(12) 3_556 6_545
Ga2 O2 O2 74.27(17) 1_554 6_545
La O2 O2 23.52(5) 2 6_545
O2 O2 O2 67.13(12) 5_446 6_545
O2 O2 O2 162.9(3) 5_456 6_545
O3 O2 O2 41.71(12) 3 6_545
O2 O2 O2 130.22(16) 6_556 6_545
O1 O2 O2 126.6(2) . 6_545
Ga1 O2 O2 104.18(11) 1_556 6_545
Nb O2 O2 104.18(11) 1_556 6_545
O3 O2 O2 75.04(12) 5 6_545
Ga2 O2 O2 141.3(2) 2_566 6_545
Ga3 O2 O2 72.10(6) 2 6_545
Ga3 O2 O2 66.97(16) 2_445 6_545
O2 O2 O2 57.49(11) 1_554 6_545
O2 O2 O2 122.51(11) 1_556 6_545
O2 O2 O2 28.95(17) 5_445 6_545
O2 O2 O2 108.4(2) 5_455 6_545
O3 O2 O2 162.4(2) 3_456 6_545
O3 O2 O2 101.58(15) 4_556 6_545
O2 O2 O2 54.64(9) 6_546 6_545
O2 O2 O2 120.6(3) 6_446 6_545
Ga2 O2 O2 18.23(10) 2 6_545
O2 O2 O2 93.81(16) 6 6_545
O3 O2 O2 114.04(18) 3_455 6_545
O3 O2 O2 89.8(2) 6_445 6_545
La O2 O2 143.1(2) 2_456 6_545
Nb O2 O2 68.46(17) 1_445 6_545
Ga1 O2 O2 68.46(17) 1_445 6_545
O3 O2 O2 71.73(14) 4 6_545
O3 O2 O2 135.9(2) 2_455 6_545
O3 O2 O2 143.9(2) 5_455 6_545
O3 O2 O2 99.40(13) 2_556 6_545
O3 O2 O2 124.32(14) 6_556 6_545
La O2 O2 74.99(8) 2_556 6_545
O1 O2 O2 84.82(15) 1_546 6_545
O2 O2 O2 53.39(10) 3 6_545
O2 O2 O2 102.60(10) 4 6_545
Ga2 O2 O2 65.30(18) . 6_445
Ga3 O2 O2 167.8(4) 3_556 6_445
La O2 O2 48.5(2) 4_445 6_445
O2 O2 O2 32.60(11) 4_445 6_445
O2 O2 O2 63.00(12) 3_455 6_445
La O2 O2 79.22(17) . 6_445
O3 O2 O2 136.0(3) 2 6_445
O3 O2 O2 127.4(3) 6 6_445
O2 O2 O2 130.06(16) 2_556 6_445
O1 O2 O2 30.68(12) 2_455 6_445
O3 O2 O2 153.6(2) 1_556 6_445
O1 O2 O2 93.76(19) 2_456 6_445
O3 O2 O2 89.4(2) . 6_445
O1 O2 O2 93.4(3) 1_545 6_445
Nb O2 O2 121.7(2) . 6_445
Ga1 O2 O2 121.7(2) . 6_445
Ga2 O2 O2 108.5(3) 2_556 6_445
O2 O2 O2 76.3(2) 2 6_445
O3 O2 O2 54.4(2) 5_445 6_445
La O2 O2 106.4(2) 4_446 6_445
Ga3 O2 O2 142.7(2) 1_556 6_445
Ga3 O2 O2 49.15(11) 1_446 6_445
O3 O2 O2 73.4(2) 4_446 6_445
La O2 O2 120.97(14) 1_556 6_445
La O2 O2 22.30(5) 2_455 6_445
Ga3 O2 O2 78.12(18) 3 6_445
Ga3 O2 O2 75.72(7) 2_455 6_445
O3 O2 O2 28.92(18) 4_445 6_445
O3 O2 O2 166.3(2) 3_556 6_445
Ga2 O2 O2 39.80(11) 1_554 6_445
La O2 O2 112.4(2) 2 6_445
O2 O2 O2 94.4(3) 5_446 6_445
O2 O2 O2 99.61(17) 5_456 6_445
O3 O2 O2 110.0(2) 3 6_445
O2 O2 O2 130.22(16) 6_556 6_445
O1 O2 O2 97.43(15) . 6_445
Ga1 O2 O2 164.16(17) 1_556 6_445
Nb O2 O2 164.16(17) 1_556 6_445
O3 O2 O2 142.8(2) 5 6_445
Ga2 O2 O2 108.78(14) 2_566 6_445
Ga3 O2 O2 158.00(18) 2 6_445
Ga3 O2 O2 72.31(18) 2_445 6_445
O2 O2 O2 57.49(11) 1_554 6_445
O2 O2 O2 122.51(11) 1_556 6_445
O2 O2 O2 62.4(3) 5_445 6_445
O2 O2 O2 67.49(19) 5_455 6_445
O3 O2 O2 74.62(10) 3_456 6_445
O3 O2 O2 161.6(2) 4_556 6_445
O2 O2 O2 120.6(3) 6_546 6_445
O2 O2 O2 54.64(9) 6_446 6_445
Ga2 O2 O2 72.84(18) 2 6_445
O2 O2 O2 93.81(16) 6 6_445
O3 O2 O2 40.33(11) 3_455 6_445
O3 O2 O2 34.97(12) 6_445 6_445
La O2 O2 76.44(8) 2_456 6_445
Nb O2 O2 37.86(13) 1_445 6_445
Ga1 O2 O2 37.86(13) 1_445 6_445
O3 O2 O2 113.88(17) 4 6_445
O3 O2 O2 47.36(8) 2_455 6_445
O3 O2 O2 70.55(10) 5_455 6_445
O3 O2 O2 149.9(2) 2_556 6_445
O3 O2 O2 143.97(16) 6_556 6_445
La O2 O2 143.6(2) 2_556 6_445
O1 O2 O2 121.3(2) 1_546 6_445
O2 O2 O2 141.47(15) 3 6_445
O2 O2 O2 131.6(2) 4 6_445
O2 O2 O2 89.4(2) 6_545 6_445
Ga2 O2 O2 91.8(3) . 4_444
Ga3 O2 O2 148.8(3) 3_556 4_444
La O2 O2 40.75(18) 4_445 4_444
O2 O2 O2 61.19(13) 4_445 4_444
O2 O2 O2 76.05(6) 3_455 4_444
La O2 O2 66.55(9) . 4_444
O3 O2 O2 109.6(3) 2 4_444
O3 O2 O2 107.0(2) 6 4_444
O2 O2 O2 138.3(3) 2_556 4_444
O1 O2 O2 15.94(9) 2_455 4_444
O3 O2 O2 163.0(3) 1_556 4_444
O1 O2 O2 121.8(3) 2_456 4_444
O3 O2 O2 62.07(14) . 4_444
O1 O2 O2 84.9(3) 1_545 4_444
Nb O2 O2 93.40(12) . 4_444
Ga1 O2 O2 93.40(12) . 4_444
Ga2 O2 O2 109.7(2) 2_556 4_444
O2 O2 O2 51.77(11) 2 4_444
O3 O2 O2 66.5(2) 5_445 4_444
La O2 O2 131.0(3) 4_446 4_444
Ga3 O2 O2 126.84(16) 1_556 4_444
Ga3 O2 O2 75.7(2) 1_446 4_444
O3 O2 O2 97.9(3) 4_446 4_444
La O2 O2 141.0(2) 1_556 4_444
La O2 O2 43.46(11) 2_455 4_444
Ga3 O2 O2 49.43(8) 3 4_444
Ga3 O2 O2 90.27(16) 2_455 4_444
O3 O2 O2 30.81(15) 4_445 4_444
O3 O2 O2 147.6(2) 3_556 4_444
Ga2 O2 O2 14.69(6) 1_554 4_444
La O2 O2 90.50(16) 2 4_444
O2 O2 O2 105.8(3) 5_446 4_444
O2 O2 O2 111.2(2) 5_456 4_444
O3 O2 O2 81.77(14) 3 4_444
O2 O2 O2 128.4(2) 6_556 4_444
O1 O2 O2 91.09(16) . 4_444
Ga1 O2 O2 165.6(2) 1_556 4_444
Nb O2 O2 165.6(2) 1_556 4_444
O3 O2 O2 114.71(17) 5 4_444
Ga2 O2 O2 109.65(15) 2_566 4_444
Ga3 O2 O2 129.79(17) 2 4_444
Ga3 O2 O2 85.5(2) 2_445 4_444
O2 O2 O2 28.82(13) 1_554 4_444
O2 O2 O2 151.18(13) 1_556 4_444
O2 O2 O2 51.4(2) 5_445 4_444
O2 O2 O2 57.00(13) 5_455 4_444
O3 O2 O2 96.79(19) 3_456 4_444
O3 O2 O2 143.43(19) 4_556 4_444
O2 O2 O2 119.1(3) 6_546 4_444
O2 O2 O2 83.3(2) 6_446 4_444
Ga2 O2 O2 52.61(12) 2 4_444
O2 O2 O2 73.87(13) 6 4_444
O3 O2 O2 44.44(11) 3_455 4_444
O3 O2 O2 59.23(18) 6_445 4_444
La O2 O2 104.4(2) 2_456 4_444
Nb O2 O2 51.04(16) 1_445 4_444
Ga1 O2 O2 51.04(16) 1_445 4_444
O3 O2 O2 86.90(11) 4 4_444
O3 O2 O2 65.89(15) 2_455 4_444
O3 O2 O2 78.18(14) 5_455 4_444
O3 O2 O2 168.4(2) 2_556 4_444
O3 O2 O2 162.9(2) 6_556 4_444
La O2 O2 144.2(2) 2_556 4_444
O1 O2 O2 136.9(2) 1_546 4_444
O2 O2 O2 116.02(16) 3 4_444
O2 O2 O2 113.10(15) 4 4_444
O2 O2 O2 70.83(19) 6_545 4_444
O2 O2 O2 28.72(18) 6_445 4_444
Ga2 O2 O2 39.35(18) . 4_446
Ga3 O2 O2 85.83(18) 3_556 4_446
La O2 O2 111.4(3) 4_445 4_446
O2 O2 O2 61.18(13) 4_445 4_446
O2 O2 O2 76.05(6) 3_455 4_446
La O2 O2 123.6(3) . 4_446
O3 O2 O2 122.9(3) 2 4_446
O3 O2 O2 119.9(3) 6 4_446
O2 O2 O2 62.45(18) 2_556 4_446
O1 O2 O2 120.2(3) 2_455 4_446
O3 O2 O2 66.80(15) 1_556 4_446
O1 O2 O2 15.21(8) 2_456 4_446
O3 O2 O2 166.2(3) . 4_446
O1 O2 O2 103.1(3) 1_545 4_446
Nb O2 O2 143.9(2) . 4_446
Ga1 O2 O2 143.9(2) . 4_446
Ga2 O2 O2 78.16(16) 2_556 4_446
O2 O2 O2 146.8(2) 2 4_446
O3 O2 O2 75.8(2) 5_445 4_446
La O2 O2 26.57(9) 4_446 4_446
Ga3 O2 O2 100.94(14) 1_556 4_446
Ga3 O2 O2 48.89(14) 1_446 4_446
O3 O2 O2 34.99(14) 4_446 4_446
La O2 O2 47.72(6) 1_556 4_446
La O2 O2 84.56(18) 2_455 4_446
Ga3 O2 O2 169.6(2) 3 4_446
Ga3 O2 O2 67.35(13) 2_455 4_446
O3 O2 O2 102.5(2) 4_445 4_446
O3 O2 O2 86.35(14) 3_556 4_446
Ga2 O2 O2 132.1(2) 1_554 4_446
La O2 O2 127.36(19) 2 4_446
O2 O2 O2 60.7(2) 5_446 4_446
O2 O2 O2 66.48(19) 5_456 4_446
O3 O2 O2 152.1(2) 3 4_446
O2 O2 O2 83.98(17) 6_556 4_446
O1 O2 O2 104.6(2) . 4_446
Ga1 O2 O2 71.62(9) 1_556 4_446
Nb O2 O2 71.62(9) 1_556 4_446
O3 O2 O2 122.65(19) 5 4_446
Ga2 O2 O2 85.96(13) 2_566 4_446
Ga3 O2 O2 106.96(14) 2 4_446
Ga3 O2 O2 64.68(15) 2_445 4_446
O2 O2 O2 151.19(13) 1_554 4_446
O2 O2 O2 28.82(13) 1_556 4_446
O2 O2 O2 115.6(2) 5_445 4_446
O2 O2 O2 120.8(2) 5_455 4_446
O3 O2 O2 48.08(13) 3_456 4_446
O3 O2 O2 91.09(13) 4_556 4_446
O2 O2 O2 80.00(19) 6_546 4_446
O2 O2 O2 39.09(19) 6_446 4_446
Ga2 O2 O2 134.4(2) 2 4_446
O2 O2 O2 137.7(3) 6 4_446
O3 O2 O2 100.73(19) 3_455 4_446
O3 O2 O2 66.37(18) 6_445 4_446
La O2 O2 24.66(9) 2_456 4_446
Nb O2 O2 83.08(17) 1_445 4_446
Ga1 O2 O2 83.08(17) 1_445 4_446
O3 O2 O2 147.5(2) 4 4_446
O3 O2 O2 72.60(17) 2_455 4_446
O3 O2 O2 84.41(17) 5_455 4_446
O3 O2 O2 58.24(12) 2_556 4_446
O3 O2 O2 56.99(11) 6_556 4_446
La O2 O2 72.19(11) 2_556 4_446
O1 O2 O2 49.93(12) 1_546 4_446
O2 O2 O2 116.02(16) 3 4_446
O2 O2 O2 113.10(15) 4 4_446
O2 O2 O2 127.8(3) 6_545 4_446
O2 O2 O2 93.72(17) 6_445 4_446
O2 O2 O2 122.4(3) 4_444 4_446
Ga2 O2 O2 91.8(3) . 3_454
Ga3 O2 O2 139.7(3) 3_556 3_454
La O2 O2 67.19(10) 4_445 3_454
O2 O2 O2 76.05(6) 4_445 3_454
O2 O2 O2 61.18(13) 3_455 3_454
La O2 O2 38.66(16) . 3_454
O3 O2 O2 106.2(2) 2 3_454
O3 O2 O2 82.0(3) 6 3_454
O2 O2 O2 162.1(4) 2_556 3_454
O1 O2 O2 15.94(9) 2_455 3_454
O3 O2 O2 135.1(3) 1_556 3_454
O1 O2 O2 121.8(3) 2_456 3_454
O3 O2 O2 46.35(16) . 3_454
O1 O2 O2 106.4(2) 1_545 3_454
Nb O2 O2 78.82(14) . 3_454
Ga1 O2 O2 78.82(14) . 3_454
Ga2 O2 O2 134.2(2) 2_556 3_454
O2 O2 O2 62.54(15) 2 3_454
O3 O2 O2 94.0(2) 5_445 3_454
La O2 O2 151.7(3) 4_446 3_454
Ga3 O2 O2 100.58(19) 1_556 3_454
Ga3 O2 O2 94.98(19) 1_446 3_454
O3 O2 O2 119.7(2) 4_446 3_454
La O2 O2 121.4(2) 1_556 3_454
La O2 O2 47.17(12) 2_455 3_454
Ga3 O2 O2 46.40(8) 3 3_454
Ga3 O2 O2 74.20(18) 2_455 3_454
O3 O2 O2 58.56(12) 4_445 3_454
O3 O2 O2 139.8(2) 3_556 3_454
Ga2 O2 O2 14.69(6) 1_554 3_454
La O2 O2 98.20(13) 2 3_454
O2 O2 O2 133.7(2) 5_446 3_454
O2 O2 O2 89.7(2) 5_456 3_454
O3 O2 O2 77.29(14) 3 3_454
O2 O2 O2 100.6(2) 6_556 3_454
O1 O2 O2 63.54(19) . 3_454
Ga1 O2 O2 141.1(2) 1_556 3_454
Nb O2 O2 141.1(2) 1_556 3_454
O3 O2 O2 98.05(19) 5 3_454
Ga2 O2 O2 83.14(18) 2_566 3_454
Ga3 O2 O2 118.36(18) 2 3_454
Ga3 O2 O2 113.17(17) 2_445 3_454
O2 O2 O2 28.81(13) 1_554 3_454
O2 O2 O2 151.18(13) 1_556 3_454
O2 O2 O2 75.29(17) 5_445 3_454
O2 O2 O2 29.6(2) 5_455 3_454
O3 O2 O2 88.2(2) 3_456 3_454
O3 O2 O2 119.0(2) 4_556 3_454
O2 O2 O2 140.4(2) 6_546 3_454
O2 O2 O2 95.15(18) 6_446 3_454
Ga2 O2 O2 69.18(8) 2 3_454
O2 O2 O2 48.07(10) 6 3_454
O3 O2 O2 30.93(13) 3_455 3_454
O3 O2 O2 81.28(17) 6_445 3_454
La O2 O2 106.6(2) 2_456 3_454
Nb O2 O2 77.97(12) 1_445 3_454
Ga1 O2 O2 77.97(12) 1_445 3_454
O3 O2 O2 68.94(14) 4 3_454
O3 O2 O2 59.08(17) 2_455 3_454
O3 O2 O2 58.34(17) 5_455 3_454
O3 O2 O2 161.9(2) 2_556 3_454
O3 O2 O2 137.0(2) 6_556 3_454
La O2 O2 157.00(19) 2_556 3_454
O1 O2 O2 164.8(2) 1_546 3_454
O2 O2 O2 113.10(15) 3 3_454
O2 O2 O2 87.3(2) 4 3_454
O2 O2 O2 85.99(17) 6_545 3_454
O2 O2 O2 46.39(10) 6_445 3_454
O2 O2 O2 27.89(12) 4_444 3_454
O2 O2 O2 130.7(2) 4_446 3_454
Ga2 O2 O2 39.35(18) . 3_456
Ga3 O2 O2 80.5(2) 3_556 3_456
La O2 O2 137.3(3) 4_445 3_456
O2 O2 O2 76.05(6) 4_445 3_456
O2 O2 O2 61.18(13) 3_455 3_456
La O2 O2 99.8(3) . 3_456
O3 O2 O2 119.2(3) 2 3_456
O3 O2 O2 93.9(3) 6 3_456
O2 O2 O2 75.1(3) 2_556 3_456
O1 O2 O2 120.2(3) 2_455 3_456
O3 O2 O2 50.07(19) 1_556 3_456
O1 O2 O2 15.21(9) 2_456 3_456
O3 O2 O2 138.5(3) . 3_456
O1 O2 O2 126.8(2) 1_545 3_456
Nb O2 O2 123.7(3) . 3_456
Ga1 O2 O2 123.7(3) . 3_456
Ga2 O2 O2 98.89(13) 2_556 3_456
O2 O2 O2 174.1(3) 2 3_456
O3 O2 O2 102.93(18) 5_445 3_456
La O2 O2 47.94(6) 4_446 3_456
Ga3 O2 O2 76.92(18) 1_556 3_456
Ga3 O2 O2 71.07(11) 1_446 3_456
O3 O2 O2 62.53(12) 4_446 3_456
La O2 O2 21.73(10) 1_556 3_456
La O2 O2 87.20(17) 2_455 3_456
Ga3 O2 O2 160.8(2) 3 3_456
Ga3 O2 O2 48.53(14) 2_455 3_456
O3 O2 O2 123.6(2) 4_445 3_456
O3 O2 O2 81.68(16) 3_556 3_456
Ga2 O2 O2 132.1(2) 1_554 3_456
La O2 O2 137.8(2) 2 3_456
O2 O2 O2 85.94(17) 5_446 3_456
O2 O2 O2 40.1(2) 5_456 3_456
O3 O2 O2 143.8(2) 3 3_456
O2 O2 O2 57.24(15) 6_556 3_456
O1 O2 O2 77.7(2) . 3_456
Ga1 O2 O2 59.61(12) 1_556 3_456
Nb O2 O2 59.61(12) 1_556 3_456
O3 O2 O2 105.2(2) 5 3_456
Ga2 O2 O2 58.24(16) 2_566 3_456
Ga3 O2 O2 97.28(17) 2 3_456
Ga3 O2 O2 92.54(11) 2_445 3_456
O2 O2 O2 151.18(13) 1_554 3_456
O2 O2 O2 28.81(13) 1_556 3_456
O2 O2 O2 143.37(19) 5_445 3_456
O2 O2 O2 100.8(2) 5_455 3_456
O3 O2 O2 35.13(12) 3_456 3_456
O3 O2 O2 72.62(16) 4_556 3_456
O2 O2 O2 96.3(2) 6_546 3_456
O2 O2 O2 55.22(12) 6_446 3_456
Ga2 O2 O2 162.15(19) 2 3_456
O2 O2 O2 110.4(2) 6 3_456
O3 O2 O2 92.43(19) 3_455 3_456
O3 O2 O2 87.67(15) 6_445 3_456
La O2 O2 29.34(8) 2_456 3_456
Nb O2 O2 107.45(15) 1_445 3_456
Ga1 O2 O2 107.45(15) 1_445 3_456
O3 O2 O2 122.6(2) 4 3_456
O3 O2 O2 66.14(17) 2_455 3_456
O3 O2 O2 65.33(18) 5_455 3_456
O3 O2 O2 56.27(12) 2_556 3_456
O3 O2 O2 39.74(14) 6_556 3_456
La O2 O2 78.70(11) 2_556 3_456
O1 O2 O2 65.86(11) 1_546 3_456
O2 O2 O2 113.10(15) 3 3_456
O2 O2 O2 87.3(2) 4 3_456
O2 O2 O2 150.67(18) 6_545 3_456
O2 O2 O2 104.60(15) 6_445 3_456
O2 O2 O2 130.7(2) 4_444 3_456
O2 O2 O2 27.89(12) 4_446 3_456
O2 O2 O2 122.4(3) 3_454 3_456
Ga2 O2 La 119.8(3) . 1_545
Ga3 O2 La 87.3(3) 3_556 1_545
La O2 La 34.82(14) 4_445 1_545
O2 O2 La 86.2(3) 4_445 1_545
O2 O2 La 143.2(3) 3_455 1_545
La O2 La 131.50(19) . 1_545
O3 O2 La 69.6(2) 2 1_545
O3 O2 La 124.2(3) 6 1_545
O2 O2 La 64.0(3) 2_556 1_545
O1 O2 La 90.84(19) 2_455 1_545
O3 O2 La 119.2(3) 1_556 1_545
O1 O2 La 116.41(18) 2_456 1_545
O3 O2 La 92.4(2) . 1_545
O1 O2 La 12.83(9) 1_545 1_545
Nb O2 La 91.80(16) . 1_545
Ga1 O2 La 91.80(16) . 1_545
Ga2 O2 La 35.29(8) 2_556 1_545
O2 O2 La 46.23(17) 2 1_545
O3 O2 La 38.92(14) 5_445 1_545
La O2 La 80.46(13) 4_446 1_545
Ga3 O2 La 128.29(19) 1_556 1_545
Ga3 O2 La 75.66(12) 1_446 1_545
O3 O2 La 70.33(14) 4_446 1_545
La O2 La 138.96(15) 1_556 1_545
La O2 La 102.54(15) 2_455 1_545
Ga3 O2 La 71.21(11) 3 1_545
Ga3 O2 La 152.96(19) 2_455 1_545
O3 O2 La 52.28(13) 4_445 1_545
O3 O2 La 85.72(16) 3_556 1_545
Ga2 O2 La 84.65(12) 1_554 1_545
La O2 La 44.66(7) 2 1_545
O2 O2 La 42.15(9) 5_446 1_545
O2 O2 La 167.8(2) 5_456 1_545
O3 O2 La 69.39(14) 3 1_545
O2 O2 La 148.47(9) 6_556 1_545
O1 O2 La 154.05(19) . 1_545
Ga1 O2 La 107.39(14) 1_556 1_545
Nb O2 La 107.39(14) 1_556 1_545
O3 O2 La 97.82(16) 5 1_545
Ga2 O2 La 167.71(18) 2_566 1_545
Ga3 O2 La 87.64(13) 2 1_545
Ga3 O2 La 38.79(6) 2_445 1_545
O2 O2 La 74.87(6) 1_554 1_545
O2 O2 La 105.13(6) 1_556 1_545
O2 O2 La 23.87(7) 5_445 1_545
O2 O2 La 127.45(18) 5_455 1_545
O3 O2 La 137.92(16) 3_456 1_545
O3 O2 La 115.60(18) 4_556 1_545
O2 O2 La 44.30(14) 6_546 1_545
O2 O2 La 94.4(2) 6_446 1_545
Ga2 O2 La 34.61(5) 2 1_545
O2 O2 La 120.95(16) 6 1_545
O3 O2 La 117.77(15) 3_455 1_545
O3 O2 La 67.45(12) 6_445 1_545
La O2 La 115.02(13) 2_456 1_545
Nb O2 La 48.34(7) 1_445 1_545
Ga1 O2 La 48.34(7) 1_445 1_545
O3 O2 La 99.73(15) 4 1_545
O3 O2 La 125.92(17) 2_455 1_545
O3 O2 La 151.15(19) 5_455 1_545
O3 O2 La 93.49(14) 2_556 1_545
O3 O2 La 122.12(15) 6_556 1_545
La O2 La 69.89(9) 2_556 1_545
O1 O2 La 67.60(11) 1_546 1_545
O2 O2 La 70.17(18) 3 1_545
O2 O2 La 127.81(17) 4 1_545
O2 O2 La 28.19(10) 6_545 1_545
O2 O2 La 80.83(19) 6_445 1_545
O2 O2 La 74.90(17) 4_444 1_545
O2 O2 La 101.36(18) 4_446 1_545
O2 O2 La 99.06(12) 3_454 1_545
O2 O2 La 127.94(15) 3_456 1_545
Ga2 O2 O3 61.66(19) . 5_446
Ga3 O2 O3 79.4(2) 3_556 5_446
La O2 O3 91.2(2) 4_445 5_446
O2 O2 O3 65.0(2) 4_445 5_446
O2 O2 O3 101.13(17) 3_455 5_446
La O2 O3 151.0(2) . 5_446
O3 O2 O3 107.2(3) 2 5_446
O3 O2 O3 134.4(3) 6 5_446
O2 O2 O3 43.93(17) 2_556 5_446
O1 O2 O3 125.2(2) 2_455 5_446
O3 O2 O3 76.61(18) 1_556 5_446
O1 O2 O3 43.03(12) 2_456 5_446
O3 O2 O3 165.0(3) . 5_446
O1 O2 O3 75.3(2) 1_545 5_446
Nb O2 O3 138.8(2) . 5_446
Ga1 O2 O3 138.8(2) . 5_446
Ga2 O2 O3 51.55(11) 2_556 5_446
O2 O2 O3 120.2(2) 2 5_446
O3 O2 O3 55.98(14) 5_445 5_446
La O2 O3 12.53(7) 4_446 5_446
Ga3 O2 O3 114.16(16) 1_556 5_446
Ga3 O2 O3 45.69(9) 1_446 5_446
O3 O2 O3 21.13(12) 4_446 5_446
La O2 O3 70.17(11) 1_556 5_446
La O2 O3 95.61(15) 2_455 5_446
Ga3 O2 O3 145.2(2) 3 5_446
Ga3 O2 O3 94.39(13) 2_455 5_446
O3 O2 O3 89.8(2) 4_445 5_446
O3 O2 O3 79.18(14) 3_556 5_446
Ga2 O2 O3 132.8(2) 1_554 5_446
La O2 O3 102.30(16) 2 5_446
O2 O2 O3 32.88(15) 5_446 5_446
O2 O2 O3 93.8(2) 5_456 5_446
O3 O2 O3 131.2(2) 3 5_446
O2 O2 O3 104.4(2) 6_556 5_446
O1 O2 O3 131.7(2) . 5_446
Ga1 O2 O3 75.40(11) 1_556 5_446
Nb O2 O3 75.40(11) 1_556 5_446
O3 O2 O3 121.1(2) 5 5_446
Ga2 O2 O3 111.83(15) 2_566 5_446
Ga3 O2 O3 100.27(14) 2 5_446
Ga3 O2 O3 40.27(9) 2_445 5_446
O2 O2 O3 140.96(11) 1_554 5_446
O2 O2 O3 39.04(11) 1_556 5_446
O2 O2 O3 91.33(14) 5_445 5_446
O2 O2 O3 145.7(2) 5_455 5_446
O3 O2 O3 74.43(13) 3_456 5_446
O3 O2 O3 97.97(11) 4_556 5_446
O2 O2 O3 55.92(16) 6_546 5_446
O2 O2 O3 48.36(15) 6_446 5_446
Ga2 O2 O3 108.21(16) 2 5_446
O2 O2 O3 163.9(3) 6 5_446
O3 O2 O3 118.42(19) 3_455 5_446
O3 O2 O3 60.09(12) 6_445 5_446
La O2 O3 48.77(9) 2_456 5_446
Nb O2 O3 68.66(12) 1_445 5_446
Ga1 O2 O3 68.66(12) 1_445 5_446
O3 O2 O3 149.86(19) 4 5_446
O3 O2 O3 93.09(13) 2_455 5_446
O3 O2 O3 110.94(18) 5_455 5_446
O3 O2 O3 55.74(15) 2_556 5_446
O3 O2 O3 69.57(15) 6_556 5_446
La O2 O3 57.48(10) 2_556 5_446
O1 O2 O3 30.93(8) 1_546 5_446
O2 O2 O3 101.02(17) 3 5_446
O2 O2 O3 127.98(11) 4 5_446
O2 O2 O3 100.00(19) 6_545 5_446
O2 O2 O3 94.53(18) 6_445 5_446
O2 O2 O3 118.5(2) 4_444 5_446
O2 O2 O3 27.83(12) 4_446 5_446
O2 O2 O3 140.7(2) 3_454 5_446
O2 O2 O3 54.02(10) 3_456 5_446
La O2 O3 74.05(12) 1_545 5_446
Ga2 O2 O3 144.6(3) . 2_554
Ga3 O2 O3 94.6(3) 3_556 2_554
La O2 O3 59.09(16) 4_445 2_554
O2 O2 O3 115.13(15) 4_445 2_554
O2 O2 O3 111.73(15) 3_455 2_554
La O2 O3 66.45(14) . 2_554
O3 O2 O3 55.65(19) 2 2_554
O3 O2 O3 69.5(2) 6 2_554
O2 O2 O3 111.5(3) 2_556 2_554
O1 O2 O3 60.69(18) 2_455 2_554
O3 O2 O3 118.9(3) 1_556 2_554
O1 O2 O3 174.7(3) 2_456 2_554
O3 O2 O3 24.76(18) . 2_554
O1 O2 O3 66.6(2) 1_545 2_554
Nb O2 O3 41.82(10) . 2_554
Ga1 O2 O3 41.82(10) . 2_554
Ga2 O2 O3 92.57(17) 2_556 2_554
O2 O2 O3 22.25(13) 2 2_554
O3 O2 O3 94.1(2) 5_445 2_554
La O2 O3 144.8(2) 4_446 2_554
Ga3 O2 O3 87.43(13) 1_556 2_554
Ga3 O2 O3 124.01(18) 1_446 2_554
O3 O2 O3 134.63(18) 4_446 2_554
La O2 O3 142.02(19) 1_556 2_554
La O2 O3 96.41(14) 2_455 2_554
Ga3 O2 O3 6.84(8) 3 2_554
Ga3 O2 O3 121.83(14) 2_455 2_554
O3 O2 O3 70.22(13) 4_445 2_554
O3 O2 O3 93.77(17) 3_556 2_554
Ga2 O2 O3 48.24(9) 1_554 2_554
La O2 O3 45.60(10) 2 2_554
O2 O2 O3 108.78(19) 5_446 2_554
O2 O2 O3 124.45(17) 5_456 2_554
O3 O2 O3 26.77(15) 3 2_554
O2 O2 O3 105.92(18) 6_556 2_554
O1 O2 O3 86.34(17) . 2_554
Ga1 O2 O3 111.96(17) 1_556 2_554
Nb O2 O3 111.96(17) 1_556 2_554
O3 O2 O3 62.19(12) 5 2_554
Ga2 O2 O3 105.00(13) 2_566 2_554
Ga3 O2 O3 74.71(13) 2 2_554
Ga3 O2 O3 104.40(15) 2_445 2_554
O2 O2 O3 27.52(11) 1_554 2_554
O2 O2 O3 152.48(11) 1_556 2_554
O2 O2 O3 53.79(17) 5_445 2_554
O2 O2 O3 67.99(15) 5_455 2_554
O3 O2 O3 139.96(18) 3_456 2_554
O3 O2 O3 94.80(18) 4_556 2_554
O2 O2 O3 92.18(15) 6_546 2_554
O2 O2 O3 137.3(2) 6_446 2_554
Ga2 O2 O3 34.65(8) 2 2_554
O2 O2 O3 53.27(13) 6 2_554
O3 O2 O3 84.11(13) 3_455 2_554
O3 O2 O3 106.75(18) 6_445 2_554
La O2 O3 158.82(18) 2_456 2_554
Nb O2 O3 88.33(13) 1_445 2_554
Ga1 O2 O3 88.33(13) 1_445 2_554
O3 O2 O3 40.98(14) 4 2_554
O3 O2 O3 112.31(17) 2_455 2_554
O3 O2 O3 104.57(14) 5_455 2_554
O3 O2 O3 121.7(2) 2_556 2_554
O3 O2 O3 129.15(16) 6_556 2_554
La O2 O3 103.86(16) 2_556 2_554
O1 O2 O3 123.04(18) 1_546 2_554
O2 O2 O3 62.48(11) 3 2_554
O2 O2 O3 76.13(9) 4 2_554
O2 O2 O3 41.74(13) 6_545 2_554
O2 O2 O3 83.57(17) 6_445 2_554
O2 O2 O3 55.08(12) 4_444 2_554
O2 O2 O3 169.0(2) 4_446 2_554
O2 O2 O3 53.23(10) 3_454 2_554
O2 O2 O3 162.8(2) 3_456 2_554
La O2 O3 67.72(11) 1_545 2_554
O3 O2 O3 141.55(17) 5_446 2_554
Ga2 O2 O2 97.4(3) . 3_445
Ga3 O2 O2 94.0(2) 3_556 3_445
La O2 O2 40.94(16) 4_445 3_445
O2 O2 O2 68.3(4) 4_445 3_445
O2 O2 O2 128.3(4) 3_455 3_445
La O2 O2 145.63(19) . 3_445
O3 O2 O2 88.5(2) 2 3_445
O3 O2 O2 145.4(3) 6 3_445
O2 O2 O2 59.6(2) 2_556 3_445
O1 O2 O2 94.5(2) 2_455 3_445
O3 O2 O2 117.0(2) 1_556 3_445
O1 O2 O2 94.3(2) 2_456 3_445
O3 O2 O2 114.00(19) . 3_445
O1 O2 O2 31.58(6) 1_545 3_445
Nb O2 O2 114.41(17) . 3_445
Ga1 O2 O2 114.41(17) . 3_445
Ga2 O2 O2 34.57(5) 2_556 3_445
O2 O2 O2 67.11(18) 2 3_445
O3 O2 O2 21.05(16) 5_445 3_445
La O2 O2 62.72(13) 4_446 3_445
Ga3 O2 O2 142.1(2) 1_556 3_445
Ga3 O2 O2 54.19(17) 1_446 3_445
O3 O2 O2 47.25(17) 4_446 3_445
La O2 O2 123.53(10) 1_556 3_445
La O2 O2 92.3(2) 2_455 3_445
Ga3 O2 O2 91.71(10) 3 3_445
Ga3 O2 O2 133.0(2) 2_455 3_445
O3 O2 O2 50.23(15) 4_445 3_445
O3 O2 O2 92.60(16) 3_556 3_445
Ga2 O2 O2 92.94(13) 1_554 3_445
La O2 O2 66.12(8) 2 3_445
O2 O2 O2 26.66(15) 5_446 3_445
O2 O2 O2 145.3(2) 5_456 3_445
O3 O2 O2 92.46(15) 3 3_445
O2 O2 O2 151.87(13) 6_556 3_445
O1 O2 O2 170.76(19) . 3_445
Ga1 O2 O2 108.13(11) 1_556 3_445
Nb O2 O2 108.13(11) 1_556 3_445
O3 O2 O2 116.92(19) 5 3_445
Ga2 O2 O2 165.61(11) 2_566 3_445
Ga3 O2 O2 101.89(15) 2 3_445
Ga3 O2 O2 15.65(10) 2_445 3_445
O2 O2 O2 90.0 1_554 3_445
O2 O2 O2 90.0 1_556 3_445
O2 O2 O2 37.67(12) 5_445 3_445
O2 O2 O2 136.7(2) 5_455 3_445
O3 O2 O2 115.4(2) 3_456 3_445
O3 O2 O2 124.42(18) 4_556 3_445
O2 O2 O2 46.68(13) 6_546 3_445
O2 O2 O2 72.3(3) 6_446 3_445
Ga2 O2 O2 54.78(6) 2 3_445
O2 O2 O2 142.08(14) 6 3_445
O3 O2 O2 114.29(19) 3_455 3_445
O3 O2 O2 49.93(17) 6_445 3_445
La O2 O2 91.83(17) 2_456 3_445
Nb O2 O2 36.28(11) 1_445 3_445
Ga1 O2 O2 36.28(11) 1_445 3_445
O3 O2 O2 122.87(16) 4 3_445
O3 O2 O2 110.9(2) 2_455 3_445
O3 O2 O2 139.9(3) 5_455 3_445
O3 O2 O2 89.21(11) 2_556 3_445
O3 O2 O2 115.33(11) 6_556 3_445
La O2 O2 70.61(8) 2_556 3_445
O1 O2 O2 57.48(9) 1_546 3_445
O2 O2 O2 87.2(2) 3 3_445
O2 O2 O2 147.2(2) 4 3_445
O2 O2 O2 51.35(11) 6_545 3_445
O2 O2 O2 74.0(2) 6_445 3_445
O2 O2 O2 79.7(2) 4_444 3_445
O2 O2 O2 79.7(2) 4_446 3_445
O2 O2 O2 107.38(15) 3_454 3_445
O2 O2 O2 107.38(15) 3_456 3_445
La O2 O2 23.19(6) 1_545 3_445
O3 O2 O2 53.84(13) 5_446 3_445
O3 O2 O2 89.28(10) 2_554 3_445
Ga2 O2 O2 145.6(2) . 4_545
Ga3 O2 O2 45.8(3) 3_556 4_545
La O2 O2 75.04(15) 4_445 4_545
O2 O2 O2 128.3(4) 4_445 4_545
O2 O2 O2 171.7(4) 3_455 4_545
La O2 O2 123.1(3) . 4_545
O3 O2 O2 29.2(2) 2 4_545
O3 O2 O2 86.0(3) 6 4_545
O2 O2 O2 45.4(3) 2_556 4_545
O1 O2 O2 120.66(18) 2_455 4_545
O3 O2 O2 80.8(2) 1_556 4_545
O1 O2 O2 119.14(18) 2_456 4_545
O3 O2 O2 81.8(2) . 4_545
O1 O2 O2 31.59(6) 1_545 4_545
Nb O2 O2 60.68(19) . 4_545
Ga1 O2 O2 60.68(19) . 4_545
Ga2 O2 O2 34.57(5) 2_556 4_545
O2 O2 O2 57.4(2) 2 4_545
O3 O2 O2 80.51(16) 5_445 4_545
La O2 O2 80.99(10) 4_446 4_545
Ga3 O2 O2 84.5(2) 1_556 4_545
Ga3 O2 O2 112.32(16) 1_446 4_545
O3 O2 O2 94.93(15) 4_446 4_545
La O2 O2 111.46(17) 1_556 4_545
La O2 O2 145.80(18) 2_455 4_545
Ga3 O2 O2 72.72(13) 3 4_545
Ga3 O2 O2 160.8(2) 2_455 4_545
O3 O2 O2 94.65(14) 4_445 4_545
O3 O2 O2 44.20(17) 3_556 4_545
Ga2 O2 O2 109.27(10) 1_554 4_545
La O2 O2 20.44(9) 2 4_545
O2 O2 O2 57.00(10) 5_446 4_545
O2 O2 O2 136.9(3) 5_456 4_545
O3 O2 O2 47.20(16) 3 4_545
O2 O2 O2 104.23(13) 6_556 4_545
O1 O2 O2 124.9(2) . 4_545
Ga1 O2 O2 68.36(15) 1_556 4_545
Nb O2 O2 68.36(15) 1_556 4_545
O3 O2 O2 57.08(19) 5 4_545
Ga2 O2 O2 124.1(2) 2_566 4_545
Ga3 O2 O2 43.38(15) 2 4_545
Ga3 O2 O2 71.10(9) 2_445 4_545
O2 O2 O2 90.0 1_554 4_545
O2 O2 O2 90.000(1) 1_556 4_545
O2 O2 O2 61.16(9) 5_445 4_545
O2 O2 O2 130.3(2) 5_455 4_545
O3 O2 O2 153.30(10) 3_456 4_545
O3 O2 O2 71.5(2) 4_556 4_545
O2 O2 O2 28.11(12) 6_546 4_545
O2 O2 O2 127.3(2) 6_446 4_545
Ga2 O2 O2 54.78(6) 2 4_545
O2 O2 O2 102.70(10) 6 4_545
O3 O2 O2 149.06(10) 3_455 4_545
O3 O2 O2 109.79(17) 6_445 4_545
La O2 O2 131.76(9) 2_456 4_545
Nb O2 O2 92.50(12) 1_445 4_545
Ga1 O2 O2 92.50(12) 1_445 4_545
O3 O2 O2 72.2(2) 4 4_545
O3 O2 O2 170.3(2) 2_455 4_545
O3 O2 O2 159.7(2) 5_455 4_545
O3 O2 O2 63.27(15) 2_556 4_545
O3 O2 O2 87.92(15) 6_556 4_545
La O2 O2 39.79(8) 2_556 4_545
O1 O2 O2 57.48(9) 1_546 4_545
O2 O2 O2 27.2(2) 3 4_545
O2 O2 O2 87.2(2) 4 4_545
O2 O2 O2 36.58(10) 6_545 4_545
O2 O2 O2 123.5(2) 6_445 4_545
O2 O2 O2 107.38(15) 4_444 4_545
O2 O2 O2 107.38(15) 4_446 4_545
O2 O2 O2 118.49(14) 3_454 4_545
O2 O2 O2 118.48(14) 3_456 4_545
La O2 O2 44.37(6) 1_545 4_545
O3 O2 O2 84.01(11) 5_446 4_545
O3 O2 O2 66.03(13) 2_554 4_545
O2 O2 O2 60.0 3_445 4_545
Ga2 O2 O3 125.9(3) . 6_554
Ga3 O2 O3 102.7(2) 3_556 6_554
La O2 O3 76.21(18) 4_445 6_554
O2 O2 O3 112.68(12) 4_445 6_554
O2 O2 O3 88.0(2) 3_455 6_554
La O2 O3 40.63(12) . 6_554
O3 O2 O3 69.3(2) 2 6_554
O3 O2 O3 55.44(16) 6 6_554
O2 O2 O3 132.1(3) 2_556 6_554
O1 O2 O3 51.08(18) 2_455 6_554
O3 O2 O3 112.9(2) 1_556 6_554
O1 O2 O3 149.2(2) 2_456 6_554
O3 O2 O3 8.80(13) . 6_554
O1 O2 O3 92.4(2) 1_545 6_554
Nb O2 O3 41.60(9) . 6_554
Ga1 O2 O3 41.60(9) . 6_554
Ga2 O2 O3 117.92(18) 2_556 6_554
O2 O2 O3 46.50(17) 2 6_554
O3 O2 O3 112.0(2) 5_445 6_554
La O2 O3 169.0(2) 4_446 6_554
Ga3 O2 O3 75.72(11) 1_556 6_554
Ga3 O2 O3 129.53(18) 1_446 6_554
O3 O2 O3 150.88(19) 4_446 6_554
La O2 O3 123.02(17) 1_556 6_554
La O2 O3 84.81(13) 2_455 6_554
Ga3 O2 O3 21.52(8) 3 6_554
Ga3 O2 O3 96.58(14) 2_455 6_554
O3 O2 O3 79.95(14) 4_445 6_554
O3 O2 O3 102.59(19) 3_556 6_554
Ga2 O2 O3 40.99(10) 1_554 6_554
La O2 O3 68.48(11) 2 6_554
O2 O2 O3 134.4(2) 5_446 6_554
O2 O2 O3 99.35(15) 5_456 6_554
O3 O2 O3 41.75(14) 3 6_554
O2 O2 O3 88.08(17) 6_556 6_554
O1 O2 O3 61.59(15) . 6_554
Ga1 O2 O3 111.68(15) 1_556 6_554
Nb O2 O3 111.68(15) 1_556 6_554
O3 O2 O3 62.06(10) 5 6_554
Ga2 O2 O3 81.60(12) 2_566 6_554
Ga3 O2 O3 81.14(11) 2 6_554
Ga3 O2 O3 126.59(17) 2_445 6_554
O2 O2 O3 27.82(11) 1_554 6_554
O2 O2 O3 152.18(11) 1_556 6_554
O2 O2 O3 75.34(19) 5_445 6_554
O2 O2 O3 43.15(14) 5_455 6_554
O3 O2 O3 115.85(15) 3_456 6_554
O3 O2 O3 89.78(15) 4_556 6_554
O2 O2 O3 115.85(15) 6_546 6_554
O2 O2 O3 132.78(18) 6_446 6_554
Ga2 O2 O3 58.42(10) 2 6_554
O2 O2 O3 29.40(12) 6 6_554
O3 O2 O3 65.36(11) 3_455 6_554
O3 O2 O3 113.09(19) 6_445 6_554
La O2 O3 140.12(16) 2_456 6_554
Nb O2 O3 100.94(14) 1_445 6_554
Ga1 O2 O3 100.94(14) 1_445 6_554
O3 O2 O3 33.20(14) 4 6_554
O3 O2 O3 92.87(14) 2_455 6_554
O3 O2 O3 79.50(15) 5_455 6_554
O3 O2 O3 129.18(16) 2_556 6_554
O3 O2 O3 121.10(18) 6_556 6_554
La O2 O3 120.68(15) 2_556 6_554
O1 O2 O3 145.11(18) 1_546 6_554
O2 O2 O3 76.00(9) 3 6_554
O2 O2 O3 62.19(11) 4 6_554
O2 O2 O3 67.56(14) 6_545 6_554
O2 O2 O3 80.77(17) 6_445 6_554
O2 O2 O3 53.91(12) 4_444 6_554
O2 O2 O3 163.9(2) 4_446 6_554
O2 O2 O3 37.65(13) 3_454 6_554
O2 O2 O3 139.3(2) 3_456 6_554
La O2 O3 92.73(13) 1_545 6_554
O3 O2 O3 166.58(18) 5_446 6_554
O3 O2 O3 25.82(12) 2_554 6_554
O2 O2 O3 112.75(10) 3_445 6_554
O2 O2 O3 88.12(14) 4_545 6_554
Ga2 O2 O1 37.5(2) . 1_445
Ga3 O2 O1 153.6(3) 3_556 1_445
La O2 O1 70.9(2) 4_445 1_445
O2 O2 O1 13.5(2) 4_445 1_445
O2 O2 O1 48.2(2) 3_455 1_445
La O2 O1 85.93(19) . 1_445
O3 O2 O1 163.1(3) 2 1_445
O3 O2 O1 132.0(3) 6 1_445
O2 O2 O1 119.69(15) 2_556 1_445
O1 O2 O1 52.7(2) 2_455 1_445
O3 O2 O1 126.4(3) 1_556 1_445
O1 O2 O1 65.9(3) 2_456 1_445
O3 O2 O1 112.0(2) . 1_445
O1 O2 O1 108.82(19) 1_545 1_445
Nb O2 O1 144.39(18) . 1_445
Ga1 O2 O1 144.39(18) . 1_445
Ga2 O2 O1 111.21(17) 2_556 1_445
O2 O2 O1 103.90(17) 2 1_445
O3 O2 O1 59.64(16) 5_445 1_445
La O2 O1 86.17(17) 4_446 1_445
Ga3 O2 O1 135.35(18) 1_556 1_445
Ga3 O2 O1 33.48(10) 1_446 1_445
O3 O2 O1 57.46(18) 4_446 1_445
La O2 O1 94.32(17) 1_556 1_445
La O2 O1 19.14(9) 2_455 1_445
Ga3 O2 O1 105.19(17) 3 1_445
Ga3 O2 O1 56.86(11) 2_455 1_445
O3 O2 O1 51.44(16) 4_445 1_445
O3 O2 O1 153.97(18) 3_556 1_445
Ga2 O2 O1 64.36(14) 1_554 1_445
La O2 O1 136.85(18) 2 1_445
O2 O2 O1 90.4(2) 5_446 1_445
O2 O2 O1 79.6(2) 5_456 1_445
O3 O2 O1 137.76(19) 3 1_445
O2 O2 O1 114.20(9) 6_556 1_445
O1 O2 O1 93.52(13) . 1_445
Ga1 O2 O1 136.13(18) 1_556 1_445
Nb O2 O1 136.13(18) 1_556 1_445
O3 O2 O1 160.00(19) 5 1_445
Ga2 O2 O1 95.61(14) 2_566 1_445
Ga3 O2 O1 173.92(18) 2 1_445
Ga3 O2 O1 71.49(11) 2_445 1_445
O2 O2 O1 84.07(12) 1_554 1_445
O2 O2 O1 95.93(12) 1_556 1_445
O2 O2 O1 84.5(2) 5_445 1_445
O2 O2 O1 74.8(2) 5_455 1_445
O3 O2 O1 49.33(13) 3_456 1_445
O3 O2 O1 145.05(19) 4_556 1_445
O2 O2 O1 122.4(2) 6_546 1_445
O2 O2 O1 29.57(12) 6_446 1_445
Ga2 O2 O1 98.85(15) 2 1_445
O2 O2 O1 105.57(10) 6 1_445
O3 O2 O1 43.68(12) 3_455 1_445
O3 O2 O1 30.55(9) 6_445 1_445
La O2 O1 48.50(13) 2_456 1_445
Nb O2 O1 47.98(8) 1_445 1_445
Ga1 O2 O1 47.98(8) 1_445 1_445
O3 O2 O1 133.62(16) 4 1_445
O3 O2 O1 30.54(9) 2_455 1_445
O3 O2 O1 59.41(12) 5_455 1_445
O3 O2 O1 126.01(19) 2_556 1_445
O3 O2 O1 116.28(18) 6_556 1_445
La O2 O1 133.86(15) 2_556 1_445
O1 O2 O1 107.23(15) 1_546 1_445
O2 O2 O1 166.3(2) 3 1_445
O2 O2 O1 132.1(2) 4 1_445
O2 O2 O1 113.4(2) 6_545 1_445
O2 O2 O1 28.03(11) 6_445 1_445
O2 O2 O1 56.00(16) 4_444 1_445
O2 O2 O1 67.77(19) 4_446 1_445
O2 O2 O1 65.68(16) 3_454 1_445
O2 O2 O1 76.65(17) 3_456 1_445
La O2 O1 96.30(12) 1_545 1_445
O3 O2 O1 76.49(14) 5_446 1_445
O3 O2 O1 111.06(17) 2_554 1_445
O2 O2 O1 80.46(18) 3_445 1_445
O2 O2 O1 140.04(18) 4_545 1_445
O3 O2 O1 103.23(15) 6_554 1_445
Ga2 O2 O3 71.8(2) . 3_446
Ga3 O2 O3 96.7(2) 3_556 3_446
La O2 O3 61.71(16) 4_445 3_446
O2 O2 O3 53.2(3) 4_445 3_446
O2 O2 O3 108.6(3) 3_455 3_446
La O2 O3 151.9(3) . 3_446
O3 O2 O3 108.1(3) 2 3_446
O3 O2 O3 158.9(3) 6 3_446
O2 O2 O3 56.80(10) 2_556 3_446
O1 O2 O3 102.5(2) 2_455 3_446
O3 O2 O3 104.5(2) 1_556 3_446
O1 O2 O3 66.67(14) 2_456 3_446
O3 O2 O3 140.9(3) . 3_446
O1 O2 O3 57.11(16) 1_545 3_446
Nb O2 O3 139.2(2) . 3_446
Ga1 O2 O3 139.2(2) . 3_446
Ga2 O2 O3 45.44(11) 2_556 3_446
O2 O2 O3 94.38(17) 2 3_446
O3 O2 O3 26.53(17) 5_445 3_446
La O2 O3 41.17(10) 4_446 3_446
Ga3 O2 O3 141.11(16) 1_556 3_446
Ga3 O2 O3 33.91(9) 1_446 3_446
O3 O2 O3 19.44(14) 4_446 3_446
La O2 O3 98.96(12) 1_556 3_446
La O2 O3 83.90(14) 2_455 3_446
Ga3 O2 O3 118.19(16) 3 3_446
Ga3 O2 O3 108.55(15) 2_455 3_446
O3 O2 O3 61.54(12) 4_445 3_446
O3 O2 O3 95.78(16) 3_556 3_446
Ga2 O2 O3 106.50(15) 1_554 3_446
La O2 O3 90.87(14) 2 3_446
O2 O2 O3 23.75(17) 5_446 3_446
O2 O2 O3 117.4(2) 5_456 3_446
O3 O2 O3 119.3(2) 3 3_446
O2 O2 O3 133.94(19) 6_556 3_446
O1 O2 O3 153.43(19) . 3_446
Ga1 O2 O3 100.63(12) 1_556 3_446
Nb O2 O3 100.63(12) 1_556 3_446
O3 O2 O3 133.3(2) 5 3_446
Ga2 O2 O3 138.18(14) 2_566 3_446
Ga3 O2 O3 112.95(15) 2 3_446
Ga3 O2 O3 12.33(7) 2_445 3_446
O2 O2 O3 111.43(8) 1_554 3_446
O2 O2 O3 68.57(8) 1_556 3_446
O2 O2 O3 63.25(12) 5_445 3_446
O2 O2 O3 140.2(3) 5_455 3_446
O3 O2 O3 89.15(14) 3_456 3_446
O3 O2 O3 122.61(15) 4_556 3_446
O2 O2 O3 55.82(17) 6_546 3_446
O2 O2 O3 48.55(17) 6_446 3_446
Ga2 O2 O3 81.97(12) 2 3_446
O2 O2 O3 165.5(2) 6 3_446
O3 O2 O3 109.32(18) 3_455 3_446
O3 O2 O3 39.74(14) 6_445 3_446
La O2 O3 64.37(10) 2_456 3_446
Nb O2 O3 40.77(8) 1_445 3_446
Ga1 O2 O3 40.77(8) 1_445 3_446
O3 O2 O3 149.49(17) 4 3_446
O3 O2 O3 93.77(12) 2_455 3_446
O3 O2 O3 120.7(2) 5_455 3_446
O3 O2 O3 79.84(14) 2_556 3_446
O3 O2 O3 98.61(10) 6_556 3_446
La O2 O3 71.19(11) 2_556 3_446
O1 O2 O3 47.88(9) 1_546 3_446
O2 O2 O3 104.4(2) 3 3_446
O2 O2 O3 154.34(13) 4 3_446
O2 O2 O3 79.06(18) 6_545 3_446
O2 O2 O3 73.68(17) 6_445 3_446
O2 O2 O3 91.8(2) 4_444 3_446
O2 O2 O3 52.51(15) 4_446 3_446
O2 O2 O3 118.26(18) 3_454 3_446
O2 O2 O3 80.40(12) 3_456 3_446
La O2 O3 50.90(9) 1_545 3_446
O3 O2 O3 29.58(13) 5_446 3_446
O3 O2 O3 116.62(17) 2_554 3_446
O2 O2 O3 27.91(11) 3_445 3_446
O2 O2 O3 79.14(12) 4_545 3_446
O3 O2 O3 137.84(15) 6_554 3_446
O1 O2 O3 66.68(11) 1_445 3_446
Ga3 O3 Nb 112.6(4) 3 .
Ga3 O3 Ga1 112.6(4) 3 .
Nb O3 Ga1 0.0 . .
Ga3 O3 La 138.5(4) 3 .
Nb O3 La 104.8(3) . .
Ga1 O3 La 104.8(3) . .
Ga3 O3 Ga3 95.2(3) 3 .
Nb O3 Ga3 86.5(3) . .
Ga1 O3 Ga3 86.5(3) . .
La O3 Ga3 104.5(3) . .
Ga3 O3 O3 155.7(4) 3 6
Nb O3 O3 48.5(2) . 6
Ga1 O3 O3 48.5(2) . 6
La O3 O3 56.29(17) . 6
Ga3 O3 O3 98.2(4) . 6
Ga3 O3 O3 66.1(3) 3 3
Nb O3 O3 46.62(15) . 3
Ga1 O3 O3 46.62(15) . 3
La O3 O3 149.09(16) . 3
Ga3 O3 O3 87.5(2) . 3
O3 O3 O3 94.25(7) 6 3
Ga3 O3 O3 106.2(3) 3 4
Nb O3 O3 46.62(15) . 4
Ga1 O3 O3 46.62(15) . 4
La O3 O3 112.3(4) . 4
Ga3 O3 O3 40.0(2) . 4
O3 O3 O3 72.8(3) 6 4
O3 O3 O3 60.001(1) 3 4
Ga3 O3 O2 40.3(2) 3 2
Nb O3 O2 95.6(3) . 2
Ga1 O3 O2 95.6(3) . 2
La O3 O2 120.8(3) . 2
Ga3 O3 O2 132.1(3) . 2
O3 O3 O2 118.8(4) 6 2
O3 O3 O2 62.1(4) 3 2
O3 O3 O2 121.6(4) 4 2
Ga3 O3 O2 126.5(4) 3 6
Nb O3 O2 94.6(3) . 6
Ga1 O3 O2 94.6(3) . 6
La O3 O2 65.0(3) . 6
Ga3 O3 O2 39.5(2) . 6
O3 O3 O2 75.0(4) 6 6
O3 O3 O2 120.4(4) 3 6
O3 O3 O2 60.8(4) 4 6
O2 O3 O2 166.2(4) 2 6
Ga3 O3 O3 63.2(3) 3 6_554
Nb O3 O3 118.3(3) . 6_554
Ga1 O3 O3 118.3(3) . 6_554
La O3 O3 113.4(2) . 6_554
Ga3 O3 O3 38.9(2) . 6_554
O3 O3 O3 135.6(6) 6 6_554
O3 O3 O3 93.93(6) 3 6_554
O3 O3 O3 74.1(3) 4 6_554
O2 O3 O3 103.5(4) 2 6_554
O2 O3 O3 63.3(3) 6 6_554
Ga3 O3 O2 36.0(2) 3 1_554
Nb O3 O2 148.5(4) . 1_554
Ga1 O3 O2 148.5(4) . 1_554
La O3 O2 104.3(3) . 1_554
Ga3 O3 O2 97.7(2) . 1_554
O3 O3 O2 157.6(3) 6 1_554
O3 O3 O2 102.2(3) 3 1_554
O3 O3 O2 128.79(17) 4 1_554
O2 O3 O2 58.7(3) 2 1_554
O2 O3 O2 108.5(3) 6 1_554
O3 O3 O2 58.8(3) 6_554 1_554
Ga3 O3 O1 87.0(3) 3 2_455
Nb O3 O1 134.3(4) . 2_455
Ga1 O3 O1 134.3(4) . 2_455
La O3 O1 53.3(2) . 2_455
Ga3 O3 O1 134.3(3) . 2_455
O3 O3 O1 97.9(3) 6 2_455
O3 O3 O1 133.4(4) 3 2_455
O3 O3 O1 165.3(4) 4 2_455
O2 O3 O1 72.7(2) 2 2_455
O2 O3 O1 106.2(3) 6 2_455
O3 O3 O1 107.4(3) 6_554 2_455
O2 O3 O1 59.8(3) 1_554 2_455
Ga3 O3 O3 100.7(4) 3 2
Nb O3 O3 36.8(2) . 2
Ga1 O3 O3 36.8(2) . 2
La O3 O3 98.6(3) . 2
Ga3 O3 O3 122.93(17) . 2
O3 O3 O3 55.0(3) 6 2
O3 O3 O3 52.2(3) 3 2
O3 O3 O3 83.0(2) 4 2
O2 O3 O3 67.5(2) 2 2
O2 O3 O3 125.5(3) 6 2
O3 O3 O3 145.8(2) 6_554 2
O2 O3 O3 126.0(3) 1_554 2
O1 O3 O3 101.2(2) 2_455 2
Ga3 O3 O2 111.9(4) 3 .
Nb O3 O2 80.9(2) . .
Ga1 O3 O2 80.9(2) . .
La O3 O2 56.60(19) . .
Ga3 O3 O2 152.8(3) . .
O3 O3 O2 55.8(3) 6 .
O3 O3 O2 100.8(3) 3 .
O3 O3 O2 124.07(17) 4 .
O2 O3 O2 73.4(3) 2 .
O2 O3 O2 117.5(3) 6 .
O3 O3 O2 160.8(3) 6_554 .
O2 O3 O2 105.6(3) 1_554 .
O1 O3 O2 53.4(3) 2_455 .
O3 O3 O2 51.4(2) 2 .
Ga3 O3 O3 23.2(2) 3 2_554
Nb O3 O3 99.3(3) . 2_554
Ga1 O3 O3 99.3(3) . 2_554
La O3 O3 155.8(3) . 2_554
Ga3 O3 O3 75.20(19) . 2_554
O3 O3 O3 147.82(18) 6 2_554
O3 O3 O3 54.5(3) 3 2_554
O3 O3 O3 83.3(2) 4 2_554
O2 O3 O3 57.2(2) 2 2_554
O2 O3 O3 111.9(3) 6 2_554
O3 O3 O3 51.4(3) 6_554 2_554
O2 O3 O3 52.6(2) 1_554 2_554
O1 O3 O3 109.3(2) 2_455 2_554
O3 O3 O3 101.7(4) 2 2_554
O2 O3 O3 130.5(3) . 2_554
Ga3 O3 Ga2 65.2(2) 3 1_554
Nb O3 Ga2 161.4(3) . 1_554
Ga1 O3 Ga2 161.4(3) . 1_554
La O3 Ga2 73.63(17) . 1_554
Ga3 O3 Ga2 111.9(2) . 1_554
O3 O3 Ga2 126.67(18) 6 1_554
O3 O3 Ga2 128.7(4) 3 1_554
O3 O3 Ga2 151.5(2) 4 1_554
O2 O3 Ga2 70.6(2) 2 1_554
O2 O3 Ga2 101.2(3) 6 1_554
O3 O3 Ga2 78.1(2) 6_554 1_554
O2 O3 Ga2 31.43(17) 1_554 1_554
O1 O3 Ga2 30.7(2) 2_455 1_554
O3 O3 Ga2 124.61(12) 2 1_554
O2 O3 Ga2 83.1(2) . 1_554
O3 O3 Ga2 83.99(17) 2_554 1_554
Ga3 O3 Ga3 63.7(2) 3 2_554
Nb O3 Ga3 59.44(18) . 2_554
Ga1 O3 Ga3 59.44(18) . 2_554
La O3 Ga3 157.0(3) . 2_554
Ga3 O3 Ga3 60.65(15) . 2_554
O3 O3 Ga3 106.02(16) 6 2_554
O3 O3 Ga3 28.43(13) 3 2_554
O3 O3 Ga3 44.79(15) 4 2_554
O2 O3 Ga3 79.6(2) 2 2_554
O2 O3 Ga3 97.8(2) 6 2_554
O3 O3 Ga3 67.29(11) 6_554 2_554
O2 O3 Ga3 95.5(2) 1_554 2_554
O1 O3 Ga3 149.7(3) 2_455 2_554
O3 O3 Ga3 78.5(2) 2 2_554
O2 O3 Ga3 129.0(3) . 2_554
O3 O3 Ga3 42.98(15) 2_554 2_554
Ga2 O3 Ga3 126.9(2) 1_554 2_554
Ga3 O3 La 73.8(2) 3 4_445
Nb O3 La 102.1(3) . 4_445
Ga1 O3 La 102.1(3) . 4_445
La O3 La 81.71(19) . 4_445
Ga3 O3 La 167.9(3) . 4_445
O3 O3 La 93.9(3) 6 4_445
O3 O3 La 92.3(4) 3 4_445
O3 O3 La 147.2(3) 4 4_445
O2 O3 La 39.4(2) 2 4_445
O2 O3 La 145.7(3) 6 4_445
O3 O3 La 129.1(4) 6_554 4_445
O2 O3 La 70.5(2) 1_554 4_445
O1 O3 La 42.22(13) 2_455 4_445
O3 O3 La 65.27(11) 2 4_445
O2 O3 La 38.83(17) . 4_445
O3 O3 La 94.85(17) 2_554 4_445
Ga2 O3 La 59.34(12) 1_554 4_445
Ga3 O3 La 116.5(2) 2_554 4_445
Ga3 O3 O2 117.0(3) 3 5_455
Nb O3 O2 129.2(3) . 5_455
Ga1 O3 O2 129.2(3) . 5_455
La O3 O2 36.79(15) . 5_455
Ga3 O3 O2 78.8(2) . 5_455
O3 O3 O2 85.6(2) 6 5_455
O3 O3 O2 166.1(4) 3 5_455
O3 O3 O2 107.0(4) 4 5_455
O2 O3 O2 129.8(3) 2 5_455
O2 O3 O2 46.2(3) 6 5_455
O3 O3 O2 76.83(18) 6_554 5_455
O2 O3 O2 82.1(2) 1_554 5_455
O1 O3 O2 60.14(19) 2_455 5_455
O3 O3 O2 135.2(4) 2 5_455
O2 O3 O2 90.5(2) . 5_455
O3 O3 O2 122.6(3) 2_554 5_455
Ga2 O3 O2 60.16(18) 1_554 5_455
Ga3 O3 O2 138.8(2) 2_554 5_455
La O3 O2 101.5(2) 4_445 5_455
Ga3 O3 Ga3 118.0(3) 3 3_556
Nb O3 Ga3 52.84(16) . 3_556
Ga1 O3 Ga3 52.84(16) . 3_556
La O3 Ga3 72.00(17) . 3_556
Ga3 O3 Ga3 134.1(3) . 3_556
O3 O3 Ga3 40.6(2) 6 3_556
O3 O3 Ga3 79.21(16) 3 3_556
O3 O3 Ga3 97.42(10) 4 3_556
O2 O3 Ga3 78.5(2) 2 3_556
O2 O3 Ga3 115.2(3) 6 3_556
O3 O3 Ga3 171.1(2) 6_554 3_556
O2 O3 Ga3 128.0(3) 1_554 3_556
O1 O3 Ga3 81.5(3) 2_455 3_556
O3 O3 Ga3 27.01(18) 2 3_556
O2 O3 Ga3 28.11(16) . 3_556
O3 O3 Ga3 126.0(3) 2_554 3_556
Ga2 O3 Ga3 110.62(18) 1_554 3_556
Ga3 O3 Ga3 104.87(17) 2_554 3_556
La O3 Ga3 57.47(10) 4_445 3_556
O2 O3 Ga3 108.8(2) 5_455 3_556
Ga3 O3 O3 119.5(3) 3 5
Nb O3 O3 8.6(2) . 5
Ga1 O3 O3 8.6(2) . 5
La O3 O3 99.6(2) . 5
Ga3 O3 O3 81.1(2) . 5
O3 O3 O3 43.85(16) 6 5
O3 O3 O3 53.5(2) 3 5
O3 O3 O3 41.9(2) 4 5
O2 O3 O3 104.3(2) 2 5
O2 O3 O3 86.1(2) 6 5
O3 O3 O3 115.5(3) 6_554 5
O2 O3 O3 155.5(3) 1_554 5
O1 O3 O3 136.1(4) 2_455 5
O3 O3 O3 43.58(15) 2 5
O2 O3 O3 83.3(3) . 5
O3 O3 O3 104.1(2) 2_554 5
Ga2 O3 O3 166.4(3) 1_554 5
Ga3 O3 O3 62.43(17) 2_554 5
La O3 O3 108.45(19) 4_445 5
O2 O3 O3 121.11(19) 5_455 5
Ga3 O3 O3 55.74(16) 3_556 5
Ga3 O3 Ga2 114.7(3) 3 2_565
Nb O3 Ga2 118.1(3) . 2_565
Ga1 O3 Ga2 118.1(3) . 2_565
La O3 Ga2 57.49(16) . 2_565
Ga3 O3 Ga2 52.28(14) . 2_565
O3 O3 Ga2 89.4(3) 6 2_565
O3 O3 Ga2 139.6(3) 3 2_565
O3 O3 Ga2 83.1(3) 4 2_565
O2 O3 Ga2 145.9(3) 2 2_565
O2 O3 Ga2 23.99(18) 6 2_565
O3 O3 Ga2 58.0(2) 6_554 2_565
O2 O3 Ga2 87.9(2) 1_554 2_565
O1 O3 Ga2 85.44(17) 2_455 2_565
O3 O3 Ga2 144.3(3) 2 2_565
O2 O3 Ga2 114.0(2) . 2_565
O3 O3 Ga2 109.2(3) 2_554 2_565
Ga2 O3 Ga2 77.18(14) 1_554 2_565
Ga3 O3 Ga2 112.63(18) 2_554 2_565
La O3 Ga2 127.54(19) 4_445 2_565
O2 O3 Ga2 26.56(13) 5_455 2_565
Ga3 O3 Ga2 124.6(2) 3_556 2_565
O3 O3 Ga2 109.59(11) 5 2_565
Ga3 O3 O3 64.7(2) 3 5_554
Nb O3 O3 78.7(3) . 5_554
Ga1 O3 O3 78.7(3) . 5_554
La O3 O3 142.81(18) . 5_554
Ga3 O3 O3 38.35(18) . 5_554
O3 O3 O3 116.7(3) 6 5_554
O3 O3 O3 55.0(2) 3 5_554
O3 O3 O3 44.14(19) 4 5_554
O2 O3 O3 95.1(2) 2 5_554
O2 O3 O3 77.8(2) 6 5_554
O3 O3 O3 41.93(15) 6_554 5_554
O2 O3 O3 85.4(2) 1_554 5_554
O1 O3 O3 144.6(4) 2_455 5_554
O3 O3 O3 104.4(2) 2 5_554
O2 O3 O3 155.5(3) . 5_554
O3 O3 O3 41.71(15) 2_554 5_554
Ga2 O3 O3 114.0(3) 1_554 5_554
Ga3 O3 O3 26.62(12) 2_554 5_554
La O3 O3 134.55(14) 4_445 5_554
O2 O3 O3 112.9(2) 5_455 5_554
Ga3 O3 O3 129.6(3) 3_556 5_554
O3 O3 O3 78.6(3) 5 5_554
Ga2 O3 O3 87.72(12) 2_565 5_554
Ga3 O3 Ga1 45.64(17) 3 1_554
Nb O3 Ga1 105.3(2) . 1_554
Ga1 O3 Ga1 105.3(2) . 1_554
La O3 Ga1 138.0(3) . 1_554
Ga3 O3 Ga1 49.53(12) . 1_554
O3 O3 Ga1 143.4(3) 6 1_554
O3 O3 Ga1 70.90(8) 3 1_554
O3 O3 Ga1 70.90(8) 4 1_554
O2 O3 Ga1 84.4(2) 2 1_554
O2 O3 Ga1 84.0(2) 6 1_554
O3 O3 Ga1 24.82(14) 6_554 1_554
O2 O3 Ga1 57.95(17) 1_554 1_554
O1 O3 Ga1 116.8(3) 2_455 1_554
O3 O3 Ga1 123.0(3) 2 1_554
O2 O3 Ga1 157.5(3) . 1_554
O3 O3 Ga1 28.05(14) 2_554 1_554
Ga2 O3 Ga1 86.22(15) 1_554 1_554
Ga3 O3 Ga1 47.18(8) 2_554 1_554
La O3 Ga1 119.2(2) 4_445 1_554
O2 O3 Ga1 101.21(19) 5_455 1_554
Ga3 O3 Ga1 149.9(2) 3_556 1_554
O3 O3 Ga1 106.2(2) 5 1_554
Ga2 O3 Ga1 82.53(13) 2_565 1_554
O3 O3 Ga1 27.86(12) 5_554 1_554
Ga3 O3 Nb 45.64(17) 3 1_554
Nb O3 Nb 105.3(2) . 1_554
Ga1 O3 Nb 105.3(2) . 1_554
La O3 Nb 138.0(3) . 1_554
Ga3 O3 Nb 49.53(12) . 1_554
O3 O3 Nb 143.4(3) 6 1_554
O3 O3 Nb 70.90(8) 3 1_554
O3 O3 Nb 70.90(8) 4 1_554
O2 O3 Nb 84.4(2) 2 1_554
O2 O3 Nb 84.0(2) 6 1_554
O3 O3 Nb 24.82(14) 6_554 1_554
O2 O3 Nb 57.95(17) 1_554 1_554
O1 O3 Nb 116.8(3) 2_455 1_554
O3 O3 Nb 123.0(3) 2 1_554
O2 O3 Nb 157.5(3) . 1_554
O3 O3 Nb 28.05(14) 2_554 1_554
Ga2 O3 Nb 86.22(15) 1_554 1_554
Ga3 O3 Nb 47.18(8) 2_554 1_554
La O3 Nb 119.2(2) 4_445 1_554
O2 O3 Nb 101.21(19) 5_455 1_554
Ga3 O3 Nb 149.9(2) 3_556 1_554
O3 O3 Nb 106.2(2) 5 1_554
Ga2 O3 Nb 82.53(13) 2_565 1_554
O3 O3 Nb 27.86(12) 5_554 1_554
Ga1 O3 Nb 0.0 1_554 1_554
Ga3 O3 La 67.7(2) 3 2
Nb O3 La 53.79(19) . 2
Ga1 O3 La 53.79(19) . 2
La O3 La 127.8(2) . 2
Ga3 O3 La 118.6(2) . 2
O3 O3 La 88.1(2) 6 2
O3 O3 La 31.1(2) 3 2
O3 O3 La 86.9(2) 4 2
O2 O3 La 41.92(16) 2 2
O2 O3 La 146.6(3) 6 2
O3 O3 La 118.6(2) 6_554 2
O2 O3 La 98.1(3) 1_554 2
O1 O3 La 104.5(2) 2_455 2
O3 O3 La 33.6(2) 2 2
O2 O3 La 72.2(2) . 2
O3 O3 La 69.0(2) 2_554 2
Ga2 O3 La 112.0(2) 1_554 2
Ga3 O3 La 58.96(11) 2_554 2
La O3 La 62.35(12) 4_445 2
O2 O3 La 162.2(2) 5_455 2
Ga3 O3 La 57.20(10) 3_556 2
O3 O3 La 62.40(10) 5 2
Ga2 O3 La 170.0(2) 2_565 2
O3 O3 La 84.75(13) 5_554 2
Ga1 O3 La 93.76(16) 1_554 2
Nb O3 La 93.76(16) 1_554 2
Ga3 O3 O2 76.7(2) 3 3_454
Nb O3 O2 170.2(4) . 3_454
Ga1 O3 O2 170.2(4) . 3_454
La O3 O2 67.4(2) . 3_454
Ga3 O3 O2 89.7(2) . 3_454
O3 O3 O2 123.40(16) 6 3_454
O3 O3 O2 142.2(3) 3 3_454
O3 O3 O2 129.5(3) 4 3_454
O2 O3 O2 93.6(2) 2 3_454
O2 O3 O2 76.91(18) 6 3_454
O3 O3 O2 62.34(16) 6_554 3_454
O2 O3 O2 41.1(3) 1_554 3_454
O1 O3 O2 46.3(2) 2_455 3_454
O3 O3 O2 147.26(16) 2 3_454
O2 O3 O2 98.7(2) . 3_454
O3 O3 O2 88.4(2) 2_554 3_454
Ga2 O3 O2 24.78(13) 1_554 3_454
Ga3 O3 O2 125.82(19) 2_554 3_454
La O3 O2 83.04(18) 4_445 3_454
O2 O3 O2 41.1(2) 5_455 3_454
Ga3 O3 O2 126.5(2) 3_556 3_454
O3 O3 O2 161.83(17) 5 3_454
Ga2 O3 O2 53.04(15) 2_565 3_454
O3 O3 O2 103.7(2) 5_554 3_454
Ga1 O3 O2 78.79(14) 1_554 3_454
Nb O3 O2 78.79(14) 1_554 3_454
La O3 O2 135.5(2) 2 3_454
Ga3 O3 Ga3 153.8(3) 3 1_556
Nb O3 Ga3 41.92(16) . 1_556
Ga1 O3 Ga3 41.92(16) . 1_556
La O3 Ga3 63.58(16) . 1_556
Ga3 O3 Ga3 89.9(2) . 1_556
O3 O3 Ga3 9.91(19) 6 1_556
O3 O3 Ga3 88.49(12) 3 1_556
O3 O3 Ga3 62.86(14) 4 1_556
O2 O3 Ga3 122.5(3) 2 1_556
O2 O3 Ga3 71.1(2) 6 1_556
O3 O3 Ga3 128.3(4) 6_554 1_556
O2 O3 Ga3 167.2(3) 1_554 1_556
O1 O3 Ga3 107.7(3) 2_455 1_556
O3 O3 Ga3 55.86(19) 2 1_556
O2 O3 Ga3 64.83(18) . 1_556
O3 O3 Ga3 139.9(2) 2_554 1_556
Ga2 O3 Ga3 135.8(2) 1_554 1_556
Ga3 O3 Ga3 97.26(15) 2_554 1_556
La O3 Ga3 102.25(15) 4_445 1_556
O2 O3 Ga3 89.2(2) 5_455 1_556
Ga3 O3 Ga3 46.56(9) 3_556 1_556
O3 O3 Ga3 36.04(12) 5 1_556
Ga2 O3 Ga3 88.56(16) 2_565 1_556
O3 O3 Ga3 106.8(2) 5_554 1_556
Ga1 O3 Ga3 133.62(18) 1_554 1_556
Nb O3 Ga3 133.62(18) 1_554 1_556
La O3 Ga3 87.30(13) 2 1_556
O2 O3 Ga3 129.2(2) 3_454 1_556
Ga3 O3 La 64.2(2) 3 1_554
Nb O3 La 147.8(3) . 1_554
Ga1 O3 La 147.8(3) . 1_554
La O3 La 92.9(2) . 1_554
Ga3 O3 La 62.81(14) . 1_554
O3 O3 La 140.1(3) 6 1_554
O3 O3 La 117.77(9) 3 1_554
O3 O3 La 101.9(2) 4 1_554
O2 O3 La 98.0(2) 2 1_554
O2 O3 La 68.6(2) 6 1_554
O3 O3 La 29.89(14) 6_554 1_554
O2 O3 La 40.46(17) 1_554 1_554
O1 O3 La 77.7(2) 2_455 1_554
O3 O3 La 164.8(3) 2 1_554
O2 O3 La 130.9(2) . 1_554
O3 O3 La 65.1(2) 2_554 1_554
Ga2 O3 La 49.65(9) 1_554 1_554
Ga3 O3 La 94.70(15) 2_554 1_554
La O3 La 106.95(16) 4_445 1_554
O2 O3 La 57.55(14) 5_455 1_554
Ga3 O3 La 158.98(19) 3_556 1_554
O3 O3 La 143.7(2) 5 1_554
Ga2 O3 La 50.90(9) 2_565 1_554
O3 O3 La 71.16(18) 5_554 1_554
Ga1 O3 La 47.77(8) 1_554 1_554
Nb O3 La 47.77(8) 1_554 1_554
La O3 La 131.64(19) 2 1_554
O2 O3 La 32.58(11) 3_454 1_554
Ga3 O3 La 139.1(2) 1_556 1_554
Ga3 O3 O1 158.0(3) 3 .
Nb O3 O1 88.6(3) . .
Ga1 O3 O1 88.6(3) . .
La O3 O1 28.96(12) . .
Ga3 O3 O1 79.8(2) . .
O3 O3 O1 45.6(2) 6 .
O3 O3 O1 134.2(3) 3 .
O3 O3 O1 83.7(3) 4 .
O2 O3 O1 147.9(3) 2 .
O2 O3 O1 41.6(2) 6 .
O3 O3 O1 102.3(3) 6_554 .
O2 O3 O1 122.9(3) 1_554 .
O1 O3 O1 81.7(2) 2_455 .
O3 O3 O1 99.9(3) 2 .
O2 O3 O1 75.9(2) . .
O3 O3 O1 153.2(3) 2_554 .
Ga2 O3 O1 96.66(19) 1_554 .
Ga3 O3 O1 128.47(19) 2_554 .
La O3 O1 108.60(17) 4_445 .
O2 O3 O1 41.13(18) 5_455 .
Ga3 O3 O1 78.98(18) 3_556 .
O3 O3 O1 81.08(15) 5 .
Ga2 O3 O1 45.84(16) 2_565 .
O3 O3 O1 116.83(12) 5_554 .
Ga1 O3 O1 125.1(2) 1_554 .
Nb O3 O1 125.1(2) 1_554 .
La O3 O1 133.4(2) 2 .
O2 O3 O1 81.9(2) 3_454 .
Ga3 O3 O1 48.15(14) 1_556 .
La O3 O1 94.9(2) 1_554 .
Ga3 O3 O2 127.0(3) 3 3_455
Nb O3 O2 104.0(2) . 3_455
Ga1 O3 O2 104.0(2) . 3_455
La O3 O2 20.32(15) . 3_455
Ga3 O3 O2 124.8(3) . 3_455
O3 O3 O2 58.73(16) 6 3_455
O3 O3 O2 138.2(2) 3 3_455
O3 O3 O2 126.8(3) 4 3_455
O2 O3 O2 101.1(2) 2 3_455
O2 O3 O2 85.4(2) 6 3_455
O3 O3 O2 127.87(15) 6_554 3_455
O2 O3 O2 99.1(2) 1_554 3_455
O1 O3 O2 40.6(2) 2_455 3_455
O3 O3 O2 86.2(2) 2 3_455
O2 O3 O2 38.3(2) . 3_455
O3 O3 O2 149.78(14) 2_554 3_455
Ga2 O3 O2 67.94(15) 1_554 3_455
Ga3 O3 O2 163.2(2) 2_554 3_455
La O3 O2 61.74(14) 4_445 3_455
O2 O3 O2 52.3(2) 5_455 3_455
Ga3 O3 O2 59.37(12) 3_556 3_455
O3 O3 O2 101.6(2) 5 3_455
Ga2 O3 O2 76.26(18) 2_565 3_455
O3 O3 O2 163.12(15) 5_554 3_455
Ga1 O3 O2 149.5(2) 1_554 3_455
Nb O3 O2 149.5(2) 1_554 3_455
La O3 O2 110.48(18) 2 3_455
O2 O3 O2 70.94(18) 3_454 3_455
Ga3 O3 O2 68.06(13) 1_556 3_455
La O3 O2 101.75(18) 1_554 3_455
O1 O3 O2 47.34(15) . 3_455
Ga3 O3 O2 95.1(3) 3 4_554
Nb O3 O2 87.6(3) . 4_554
Ga1 O3 O2 87.6(3) . 4_554
La O3 O2 103.8(2) . 4_554
Ga3 O3 O2 1.17(13) . 4_554
O3 O3 O2 98.6(4) 6 4_554
O3 O3 O2 88.5(2) 3 4_554
O3 O3 O2 41.1(2) 4 4_554
O2 O3 O2 132.4(3) 2 4_554
O2 O3 O2 38.9(2) 6 4_554
O3 O3 O2 38.2(3) 6_554 4_554
O2 O3 O2 96.9(2) 1_554 4_554
O1 O3 O2 133.1(2) 2_455 4_554
O3 O3 O2 124.06(15) 2 4_554
O2 O3 O2 153.0(3) . 4_554
O3 O3 O2 75.39(16) 2_554 4_554
Ga2 O3 O2 110.79(19) 1_554 4_554
Ga3 O3 O2 61.59(15) 2_554 4_554
La O3 O2 167.3(2) 4_445 4_554
O2 O3 O2 77.80(17) 5_455 4_554
Ga3 O3 O2 134.9(2) 3_556 4_554
O3 O3 O2 82.1(2) 5 4_554
Ga2 O3 O2 51.27(13) 2_565 4_554
O3 O3 O2 39.01(12) 5_554 4_554
Ga1 O3 O2 49.46(11) 1_554 4_554
Nb O3 O2 49.46(11) 1_554 4_554
La O3 O2 119.62(19) 2 4_554
O2 O3 O2 88.5(2) 3_454 4_554
Ga3 O3 O2 90.41(16) 1_556 4_554
La O3 O2 61.80(13) 1_554 4_554
O1 O3 O2 79.39(17) . 4_554
O2 O3 O2 124.1(2) 3_455 4_554
Ga3 O3 Ga2 32.02(17) 3 2
Nb O3 Ga2 98.5(3) . 2
Ga1 O3 Ga2 98.5(3) . 2
La O3 Ga2 126.8(2) . 2
Ga3 O3 Ga2 124.2(2) . 2
O3 O3 Ga2 126.3(4) 6 2
O3 O3 Ga2 60.6(3) 3 2
O3 O3 Ga2 118.4(3) 4 2
O2 O3 Ga2 8.36(17) 2 2
O2 O3 Ga2 158.4(3) 6 2
O3 O3 Ga2 95.3(3) 6_554 2
O2 O3 Ga2 53.5(2) 1_554 2
O1 O3 Ga2 76.32(16) 2_455 2
O3 O3 Ga2 73.5(2) 2 2
O2 O3 Ga2 81.7(2) . 2
O3 O3 Ga2 49.11(14) 2_554 2
Ga2 O3 Ga2 69.73(13) 1_554 2
Ga3 O3 Ga2 74.64(14) 2_554 2
La O3 Ga2 46.63(9) 4_445 2
O2 O3 Ga2 129.9(2) 5_455 2
Ga3 O3 Ga2 86.36(15) 3_556 2
O3 O3 Ga2 107.10(9) 5 2
Ga2 O3 Ga2 141.37(18) 2_565 2
O3 O3 Ga2 88.00(11) 5_554 2
Ga1 O3 Ga2 76.08(13) 1_554 2
Nb O3 Ga2 76.08(13) 1_554 2
La O3 Ga2 45.04(8) 2 2
O2 O3 Ga2 91.03(18) 3_454 2
Ga3 O3 Ga2 129.25(17) 1_556 2
La O3 Ga2 91.62(14) 1_554 2
O1 O3 Ga2 155.11(18) . 2
O2 O3 Ga2 107.80(18) 3_455 2
O2 O3 Ga2 124.48(17) 4_554 2
Ga3 O3 O2 150.0(3) 3 4
Nb O3 O2 46.0(2) . 4
Ga1 O3 O2 46.0(2) . 4
La O3 O2 71.1(2) . 4
Ga3 O3 O2 66.54(19) . 4
O3 O3 O2 31.9(3) 6 4
O3 O3 O2 88.6(2) 3 4
O3 O3 O2 44.4(2) 4 4
O2 O3 O2 140.1(3) 2 4
O2 O3 O2 52.3(3) 6 4
O3 O3 O2 105.0(4) 6_554 4
O2 O3 O2 160.7(3) 1_554 4
O1 O3 O2 122.9(3) 2_455 4
O3 O3 O2 73.21(18) 2 4
O2 O3 O2 87.7(2) . 4
O3 O3 O2 127.65(14) 2_554 4
Ga2 O3 O2 142.6(2) 1_554 4
Ga3 O3 O2 86.36(17) 2_554 4
La O3 O2 125.57(18) 4_445 4
O2 O3 O2 83.9(2) 5_455 4
Ga3 O3 O2 69.41(14) 3_556 4
O3 O3 O2 37.51(13) 5 4
Ga2 O3 O2 73.81(16) 2_565 4
O3 O3 O2 87.9(2) 5_554 4
Ga1 O3 O2 112.41(18) 1_554 4
Nb O3 O2 112.41(18) 1_554 4
La O3 O2 99.26(16) 2 4
O2 O3 O2 124.3(2) 3_454 4
Ga3 O3 O2 23.34(10) 1_556 4
La O3 O2 120.31(19) 1_554 4
O1 O3 O2 46.01(13) . 4
O2 O3 O2 82.6(2) 3_455 4
O2 O3 O2 67.08(16) 4_554 4
Ga2 O3 O2 144.30(18) 2 4
Ga3 O3 Ga2 117.7(3) 3 .
Nb O3 Ga2 92.5(2) . .
Ga1 O3 Ga2 92.5(2) . .
La O3 Ga2 41.62(12) . .
Ga3 O3 Ga2 144.4(3) . .
O3 O3 Ga2 57.2(2) 6 .
O3 O3 Ga2 117.1(2) 3 .
O3 O3 Ga2 129.81(13) 4 .
O2 O3 Ga2 83.4(2) 2 .
O2 O3 Ga2 105.4(3) 6 .
O3 O3 Ga2 147.09(10) 6_554 .
O2 O3 Ga2 101.4(2) 1_554 .
O1 O3 Ga2 43.2(2) 2_455 .
O3 O3 Ga2 66.7(2) 2 .
O2 O3 Ga2 16.24(15) . .
O3 O3 Ga2 139.63(16) 2_554 .
Ga2 O3 Ga2 73.97(12) 1_554 .
Ga3 O3 Ga2 145.02(19) 2_554 .
La O3 Ga2 44.81(7) 4_445 .
O2 O3 Ga2 74.37(18) 5_455 .
Ga3 O3 Ga2 41.36(7) 3_556 .
O3 O3 Ga2 93.1(2) 5 .
Ga2 O3 Ga2 98.53(15) 2_565 .
O3 O3 Ga2 170.9(3) 5_554 .
Ga1 O3 Ga2 159.29(19) 1_554 .
Nb O3 Ga2 159.29(19) 1_554 .
La O3 Ga2 88.25(13) 2 .
O2 O3 Ga2 85.34(16) 3_454 .
Ga3 O3 Ga2 67.03(10) 1_556 .
La O3 Ga2 117.89(15) 1_554 .
O1 O3 Ga2 64.63(13) . .
O2 O3 Ga2 22.30(10) 3_455 .
O2 O3 Ga2 144.00(19) 4_554 .
Ga2 O3 Ga2 91.12(13) 2 .
O2 O3 Ga2 87.51(15) 4 .
Ga3 O3 La 145.9(3) 3 2_565
Nb O3 La 74.3(2) . 2_565
Ga1 O3 La 74.3(2) . 2_565
La O3 La 61.19(17) . 2_565
Ga3 O3 La 51.01(14) . 2_565
O3 O3 La 52.7(3) 6 2_565
O3 O3 La 110.6(3) 3 2_565
O3 O3 La 52.8(3) 4 2_565
O2 O3 La 169.7(3) 2 2_565
O2 O3 La 23.34(17) 6 2_565
O3 O3 La 83.8(3) 6_554 2_565
O2 O3 La 131.6(3) 1_554 2_565
O1 O3 La 112.5(2) 2_455 2_565
O3 O3 La 102.3(2) 2 2_565
O2 O3 La 102.1(2) . 2_565
O3 O3 La 125.83(14) 2_554 2_565
Ga2 O3 La 118.57(19) 1_554 2_565
Ga3 O3 La 96.85(15) 2_554 2_565
La O3 La 139.32(19) 4_445 2_565
O2 O3 La 58.65(17) 5_455 2_565
Ga3 O3 La 93.27(15) 3_556 2_565
O3 O3 La 65.68(9) 5 2_565
Ga2 O3 La 44.38(8) 2_565 2_565
O3 O3 La 85.33(11) 5_554 2_565
Ga1 O3 La 100.35(15) 1_554 2_565
Nb O3 La 100.35(15) 1_554 2_565
La O3 La 128.08(16) 2 2_565
O2 O3 La 96.4(2) 3_454 2_565
Ga3 O3 La 47.95(8) 1_556 2_565
La O3 La 91.90(14) 1_554 2_565
O1 O3 La 32.37(7) . 2_565
O2 O3 La 79.52(17) 3_455 2_565
O2 O3 La 50.97(11) 4_554 2_565
Ga2 O3 La 171.03(17) 2 2_565
O2 O3 La 29.53(11) 4 2_565
Ga2 O3 La 94.52(14) . 2_565
Ga3 O3 O1 94.6(3) 3 1_554
Nb O3 O1 128.0(3) . 1_554
Ga1 O3 O1 128.0(3) . 1_554
La O3 O1 75.1(2) . 1_554
Ga3 O3 O1 45.99(12) . 1_554
O3 O3 O1 109.3(3) 6 1_554
O3 O3 O1 129.1(2) 3 1_554
O3 O3 O1 84.3(3) 4 1_554
O2 O3 O1 130.0(3) 2 1_554
O2 O3 O1 36.86(19) 6 1_554
O3 O3 O1 38.52(16) 6_554 1_554
O2 O3 O1 71.7(2) 1_554 1_554
O1 O3 O1 88.27(19) 2_455 1_554
O3 O3 O1 162.3(2) 2 1_554
O2 O3 O1 129.8(2) . 1_554
O3 O3 O1 88.9(3) 2_554 1_554
Ga2 O3 O1 70.08(13) 1_554 1_554
Ga3 O3 O1 100.73(16) 2_554 1_554
La O3 O1 128.46(17) 4_445 1_554
O2 O3 O1 39.36(14) 5_455 1_554
Ga3 O3 O1 145.1(2) 3_556 1_554
O3 O3 O1 120.31(15) 5 1_554
Ga2 O3 O1 20.63(11) 2_565 1_554
O3 O3 O1 74.18(15) 5_554 1_554
Ga1 O3 O1 63.33(14) 1_554 1_554
Nb O3 O1 63.33(14) 1_554 1_554
La O3 O1 157.05(19) 2 1_554
O2 O3 O1 45.64(13) 3_454 1_554
Ga3 O3 O1 107.19(19) 1_556 1_554
La O3 O1 31.98(11) 1_554 1_554
O1 O3 O1 66.47(11) . 1_554
O2 O3 O1 91.68(19) 3_455 1_554
O2 O3 O1 44.82(12) 4_554 1_554
Ga2 O3 O1 123.56(18) 2 1_554
O2 O3 O1 89.14(18) 4 1_554
Ga2 O3 O1 113.58(16) . 1_554
La O3 O1 60.10(13) 2_565 1_554
Ga3 O3 O2 82.7(3) 3 5
Nb O3 O2 41.51(16) . 5
Ga1 O3 O2 41.51(16) . 5
La O3 O2 138.8(3) . 5
Ga3 O3 O2 60.23(17) . 5
O3 O3 O2 86.48(17) 6 5
O3 O3 O2 29.8(2) 3 5
O3 O3 O2 30.7(2) 4 5
O2 O3 O2 90.97(19) 2 5
O2 O3 O2 90.55(19) 6 5
O3 O3 O2 79.60(15) 6_554 5
O2 O3 O2 115.2(3) 1_554 5
O1 O3 O2 163.2(3) 2_455 5
O3 O3 O2 68.01(19) 2 5
O2 O3 O2 119.0(2) . 5
O3 O3 O2 62.65(18) 2_554 5
Ga2 O3 O2 146.6(2) 1_554 5
Ga3 O3 O2 19.69(9) 2_554 5
La O3 O2 121.6(2) 4_445 5
O2 O3 O2 136.6(3) 5_455 5
Ga3 O3 O2 91.72(17) 3_556 5
O3 O3 O2 43.31(16) 5 5
Ga2 O3 O2 110.87(19) 2_565 5
O3 O3 O2 37.99(15) 5_554 5
Ga1 O3 O2 63.82(13) 1_554 5
Nb O3 O2 63.82(13) 1_554 5
La O3 O2 59.29(14) 2 5
O2 O3 O2 141.68(17) 3_454 5
Ga3 O3 O2 77.58(14) 1_556 5
La O3 O2 109.13(18) 1_554 5
O1 O3 O2 112.22(19) . 5
O2 O3 O2 144.86(18) 3_455 5
O2 O3 O2 61.4(2) 4_554 5
Ga2 O3 O2 88.02(17) 2 5
O2 O3 O2 67.7(2) 4 5
Ga2 O3 O2 132.97(19) . 5
La O3 O2 83.04(15) 2_565 5
O1 O3 O2 105.64(17) 1_554 5
Ga3 O3 O1 72.3(3) 3 1_545
Nb O3 O1 74.3(2) . 1_545
Ga1 O3 O1 74.3(2) . 1_545
La O3 O1 102.5(2) . 1_545
Ga3 O3 O1 150.1(2) . 1_545
O3 O3 O1 86.3(3) 6 1_545
O3 O3 O1 62.7(3) 3 1_545
O3 O3 O1 116.3(3) 4 1_545
O2 O3 O1 32.5(2) 2 1_545
O2 O3 O1 161.2(3) 6 1_545
O3 O3 O1 135.3(4) 6_554 1_545
O2 O3 O1 87.8(3) 1_554 1_545
O1 O3 O1 73.42(17) 2_455 1_545
O3 O3 O1 39.23(16) 2 1_545
O2 O3 O1 46.7(2) . 1_545
O3 O3 O1 85.3(2) 2_554 1_545
Ga2 O3 O1 87.83(17) 1_554 1_545
Ga3 O3 O1 89.66(16) 2_554 1_545
La O3 O1 31.33(6) 4_445 1_545
O2 O3 O1 131.1(2) 5_455 1_545
Ga3 O3 O1 45.98(15) 3_556 1_545
O3 O3 O1 82.03(14) 5 1_545
Ga2 O3 O1 157.60(18) 2_565 1_545
O3 O3 O1 113.80(11) 5_554 1_545
Ga1 O3 O1 113.3(2) 1_554 1_545
Nb O3 O1 113.3(2) 1_554 1_545
La O3 O1 31.71(6) 2 1_545
O2 O3 O1 112.5(2) 3_454 1_545
Ga3 O3 O1 90.83(17) 1_556 1_545
La O3 O1 128.3(2) 1_554 1_545
O1 O3 O1 121.5(3) . 1_545
O2 O3 O1 82.75(16) 3_455 1_545
O2 O3 O1 151.13(19) 4_554 1_545
Ga2 O3 O1 40.40(14) 2 1_545
O2 O3 O1 111.41(19) 4 1_545
Ga2 O3 O1 60.92(11) . 1_545
La O3 O1 138.7(2) 2_565 1_545
O1 O3 O1 157.7(2) 1_554 1_545
O2 O3 O1 90.82(16) 5 1_545
Ga3 O3 Ga3 98.6(2) 3 2_454
Nb O3 Ga3 148.7(3) . 2_454
Ga1 O3 Ga3 148.7(3) . 2_454
La O3 Ga3 47.04(13) . 2_454
Ga3 O3 Ga3 88.38(19) . 2_454
O3 O3 Ga3 101.93(12) 6 2_454
O3 O3 Ga3 163.71(15) 3 2_454
O3 O3 Ga3 123.2(4) 4 2_454
O2 O3 Ga3 110.4(2) 2 2_454
O2 O3 Ga3 63.2(2) 6 2_454
O3 O3 Ga3 73.19(8) 6_554 2_454
O2 O3 Ga3 62.8(2) 1_554 2_454
O1 O3 Ga3 46.38(12) 2_455 2_454
O3 O3 Ga3 141.0(3) 2 2_454
O2 O3 Ga3 89.9(2) . 2_454
O3 O3 Ga3 109.2(3) 2_554 2_454
Ga2 O3 Ga3 40.05(8) 1_554 2_454
Ga3 O3 Ga3 140.48(18) 2_554 2_454
La O3 Ga3 88.44(13) 4_445 2_454
O2 O3 Ga3 20.29(13) 5_455 2_454
Ga3 O3 Ga3 114.53(16) 3_556 2_454
O3 O3 Ga3 141.05(15) 5 2_454
Ga2 O3 Ga3 40.09(7) 2_565 2_454
O3 O3 Ga3 114.49(19) 5_554 2_454
Ga1 O3 Ga3 94.55(13) 1_554 2_454
Nb O3 Ga3 94.55(13) 1_554 2_454
La O3 Ga3 149.88(18) 2 2_454
O2 O3 Ga3 21.94(12) 3_454 2_454
Ga3 O3 Ga3 107.25(16) 1_556 2_454
La O3 Ga3 46.91(7) 1_554 2_454
O1 O3 Ga3 60.12(14) . 2_454
O2 O3 Ga3 55.24(13) 3_455 2_454
O2 O3 Ga3 87.23(15) 4_554 2_454
Ga2 O3 Ga3 109.76(14) 2 2_454
O2 O3 Ga3 104.15(17) 4 2_454
Ga2 O3 Ga3 74.27(10) . 2_454
La O3 Ga3 78.54(12) 2_565 2_454
O1 O3 Ga3 42.86(7) 1_554 2_454
O2 O3 Ga3 148.5(2) 5 2_454
O1 O3 Ga3 119.75(15) 1_545 2_454
Ga3 O3 La 115.6(3) 3 4
Nb O3 La 34.29(15) . 4
Ga1 O3 La 34.29(15) . 4
La O3 La 105.3(2) . 4
Ga3 O3 La 52.71(13) . 4
O3 O3 La 59.6(2) 6 4
O3 O3 La 59.5(2) 3 4
O3 O3 La 14.34(8) 4 4
O2 O3 La 121.0(2) 2 4
O2 O3 La 65.2(2) 6 4
O3 O3 La 88.3(3) 6_554 4
O2 O3 La 142.5(2) 1_554 4
O1 O3 La 156.9(3) 2_455 4
O3 O3 La 71.13(8) 2 4
O2 O3 La 109.7(2) . 4
O3 O3 La 93.75(13) 2_554 4
Ga2 O3 La 164.2(2) 1_554 4
Ga3 O3 La 52.01(9) 2_554 4
La O3 La 136.40(17) 4_445 4
O2 O3 La 109.3(2) 5_455 4
Ga3 O3 La 83.33(13) 3_556 4
O3 O3 La 28.39(12) 5 4
Ga2 O3 La 88.95(14) 2_565 4
O3 O3 La 57.18(16) 5_554 4
Ga1 O3 La 84.59(12) 1_554 4
Nb O3 La 84.59(12) 1_554 4
La O3 La 81.42(11) 2 4
O2 O3 La 139.9(2) 3_454 4
Ga3 O3 La 49.68(8) 1_556 4
La O3 La 115.41(15) 1_554 4
O1 O3 La 78.38(13) . 4
O2 O3 La 116.31(17) 3_455 4
O2 O3 La 53.76(13) 4_554 4
Ga2 O3 La 120.02(16) 2 4
O2 O3 La 34.37(11) 4 4
Ga2 O3 La 116.06(15) . 4
La O3 La 51.10(8) 2_565 4
O1 O3 La 94.33(14) 1_554 4
O2 O3 La 33.90(10) 5 4
O1 O3 La 107.56(15) 1_545 4
Ga3 O3 La 128.19(17) 2_454 4
Ga3 O3 O3 43.5(2) 3 1_554
Nb O3 O3 127.5(2) . 1_554
Ga1 O3 O3 127.5(2) . 1_554
La O3 O3 120.70(17) . 1_554
Ga3 O3 O3 59.33(16) . 1_554
O3 O3 O3 156.9(3) 6 1_554
O3 O3 O3 90.001(1) 3 1_554
O3 O3 O3 90.000(1) 4 1_554
O2 O3 O3 83.2(2) 2 1_554
O2 O3 O3 83.3(2) 6 1_554
O3 O3 O3 21.3(3) 6_554 1_554
O2 O3 O3 39.61(19) 1_554 1_554
O1 O3 O3 95.5(2) 2_455 1_554
O3 O3 O3 139.6(3) 2 1_554
O2 O3 O3 145.24(19) . 1_554
O3 O3 O3 37.9(2) 2_554 1_554
Ga2 O3 O3 64.81(12) 1_554 1_554
Ga3 O3 O3 68.92(11) 2_554 1_554
La O3 O3 108.57(11) 4_445 1_554
O2 O3 O3 84.98(16) 5_455 1_554
Ga3 O3 O3 161.45(12) 3_556 1_554
O3 O3 O3 128.0(2) 5 1_554
Ga2 O3 O3 73.04(10) 2_565 1_554
O3 O3 O3 49.4(2) 5_554 1_554
Ga1 O3 O3 22.20(10) 1_554 1_554
Nb O3 O3 22.20(10) 1_554 1_554
La O3 O3 106.58(10) 2 1_554
O2 O3 O3 56.91(14) 3_454 1_554
Ga3 O3 O3 149.19(10) 1_556 1_554
La O3 O3 27.83(10) 1_554 1_554
O1 O3 O3 118.87(16) . 1_554
O2 O3 O3 127.85(12) 3_455 1_554
O2 O3 O3 58.78(12) 4_554 1_554
Ga2 O3 O3 75.17(9) 2 1_554
O2 O3 O3 125.86(12) 4 1_554
Ga2 O3 O3 138.78(9) . 1_554
La O3 O3 104.70(8) 2_565 1_554
O1 O3 O3 52.40(14) 1_554 1_554
O2 O3 O3 86.02(13) 5 1_554
O1 O3 O3 115.58(15) 1_545 1_554
Ga3 O3 O3 74.36(8) 2_454 1_554
La O3 O3 104.25(8) 4 1_554
Ga3 O3 O3 136.5(2) 3 1_556
Nb O3 O3 52.5(2) . 1_556
Ga1 O3 O3 52.5(2) . 1_556
La O3 O3 59.30(17) . 1_556
Ga3 O3 O3 120.67(16) . 1_556
O3 O3 O3 23.1(3) 6 1_556
O3 O3 O3 90.0 3 1_556
O3 O3 O3 90.000(1) 4 1_556
O2 O3 O3 96.8(2) 2 1_556
O2 O3 O3 96.7(2) 6 1_556
O3 O3 O3 158.7(3) 6_554 1_556
O2 O3 O3 140.39(19) 1_554 1_556
O1 O3 O3 84.5(2) 2_455 1_556
O3 O3 O3 40.4(3) 2 1_556
O2 O3 O3 34.76(19) . 1_556
O3 O3 O3 142.1(2) 2_554 1_556
Ga2 O3 O3 115.19(12) 1_554 1_556
Ga3 O3 O3 111.08(11) 2_554 1_556
La O3 O3 71.43(11) 4_445 1_556
O2 O3 O3 95.02(16) 5_455 1_556
Ga3 O3 O3 18.55(12) 3_556 1_556
O3 O3 O3 52.0(2) 5 1_556
Ga2 O3 O3 106.96(10) 2_565 1_556
O3 O3 O3 130.6(2) 5_554 1_556
Ga1 O3 O3 157.80(10) 1_554 1_556
Nb O3 O3 157.80(10) 1_554 1_556
La O3 O3 73.42(10) 2 1_556
O2 O3 O3 123.09(14) 3_454 1_556
Ga3 O3 O3 30.81(10) 1_556 1_556
La O3 O3 152.17(10) 1_554 1_556
O1 O3 O3 61.13(16) . 1_556
O2 O3 O3 52.15(12) 3_455 1_556
O2 O3 O3 121.22(12) 4_554 1_556
Ga2 O3 O3 104.83(9) 2 1_556
O2 O3 O3 54.14(12) 4 1_556
Ga2 O3 O3 41.22(9) . 1_556
La O3 O3 75.30(8) 2_565 1_556
O1 O3 O3 127.60(14) 1_554 1_556
O2 O3 O3 93.98(13) 5 1_556
O1 O3 O3 64.43(15) 1_545 1_556
Ga3 O3 O3 105.64(8) 2_454 1_556
La O3 O3 75.75(8) 4 1_556
O3 O3 O3 179.998(1) 1_554 1_556
Ga3 O3 Ga3 113.7(3) 3 2
Nb O3 Ga3 12.56(13) . 2
Ga1 O3 Ga3 12.56(13) . 2
La O3 Ga3 99.1(2) . 2
Ga3 O3 Ga3 98.84(19) . 2
O3 O3 Ga3 44.14(10) 6 2
O3 O3 Ga3 50.41(7) 3 2
O3 O3 Ga3 59.05(11) 4 2
O2 O3 Ga3 89.3(2) 2 2
O2 O3 Ga3 102.4(3) 6 2
O3 O3 Ga3 130.53(19) 6_554 2
O2 O3 Ga3 146.9(3) 1_554 2
O1 O3 Ga3 122.0(3) 2_455 2
O3 O3 Ga3 25.40(8) 2 2
O2 O3 Ga3 68.66(18) . 2
O3 O3 Ga3 104.9(3) 2_554 2
Ga2 O3 Ga3 149.28(19) 1_554 2
Ga3 O3 Ga3 68.54(11) 2_554 2
La O3 Ga3 90.31(13) 4_445 2
O2 O3 Ga3 129.2(2) 5_455 2
Ga3 O3 Ga3 40.56(8) 3_556 2
O3 O3 Ga3 18.22(11) 5 2
Ga2 O3 Ga3 124.74(18) 2_565 2
O3 O3 Ga3 90.1(2) 5_554 2
Ga1 O3 Ga3 115.53(15) 1_554 2
Nb O3 Ga3 115.53(15) 1_554 2
La O3 Ga3 48.83(7) 2 2
O2 O3 Ga3 165.6(2) 3_454 2
Ga3 O3 Ga3 40.08(7) 1_556 2
La O3 Ga3 160.31(17) 1_554 2
O1 O3 Ga3 88.23(17) . 2
O2 O3 Ga3 94.69(14) 3_455 2
O2 O3 Ga3 99.92(17) 4_554 2
Ga2 O3 Ga3 93.63(13) 2 2
O2 O3 Ga3 50.93(12) 4 2
Ga2 O3 Ga3 80.99(11) . 2
La O3 Ga3 80.40(11) 2_565 2
O1 O3 Ga3 138.03(18) 1_554 2
O2 O3 Ga3 52.19(11) 5 2
O1 O3 Ga3 64.22(12) 1_545 2
Ga3 O3 Ga3 145.87(17) 2_454 2
La O3 Ga3 46.24(6) 4 2
O3 O3 Ga3 137.46(8) 1_554 2
O3 O3 Ga3 42.54(8) 1_556 2
Ga3 O3 O2 57.2(2) 3 4_444
Nb O3 O2 155.1(3) . 4_444
Ga1 O3 O2 155.1(3) . 4_444
La O3 O2 81.31(19) . 4_444
Ga3 O3 O2 115.7(2) . 4_444
O3 O3 O2 131.6(2) 6 4_444
O3 O3 O2 119.5(3) 3 4_444
O3 O3 O2 153.13(12) 4 4_444
O2 O3 O2 61.56(18) 2 4_444
O2 O3 O2 109.6(2) 6 4_444
O3 O3 O2 79.3(3) 6_554 4_444
O2 O3 O2 26.08(17) 1_554 4_444
O1 O3 O2 33.7(2) 2_455 4_444
O3 O3 O2 119.01(13) 2 4_444
O2 O3 O2 82.80(16) . 4_444
O3 O3 O2 77.39(14) 2_554 4_444
Ga2 O3 O2 9.33(11) 1_554 4_444
Ga3 O3 O2 120.27(18) 2_554 4_444
La O3 O2 54.29(14) 4_445 4_444
O2 O3 O2 69.49(18) 5_455 4_444
Ga3 O3 O2 109.01(18) 3_556 4_444
O3 O3 O2 162.59(19) 5 4_444
Ga2 O3 O2 85.71(14) 2_565 4_444
O3 O3 O2 111.2(2) 5_554 4_444
Ga1 O3 O2 83.49(13) 1_554 4_444
Nb O3 O2 83.49(13) 1_554 4_444
La O3 O2 103.18(17) 2 4_444
O2 O3 O2 32.74(16) 3_454 4_444
Ga3 O3 O2 141.25(17) 1_556 4_444
La O3 O2 52.89(11) 1_554 4_444
O1 O3 O2 105.55(17) . 4_444
O2 O3 O2 73.36(10) 3_455 4_444
O2 O3 O2 114.69(18) 4_554 4_444
Ga2 O3 O2 60.42(12) 2 4_444
O2 O3 O2 151.5(2) 4 4_444
Ga2 O3 O2 76.00(13) . 4_444
La O3 O2 127.81(17) 2_565 4_444
O1 O3 O2 76.86(14) 1_554 4_444
O2 O3 O2 139.74(17) 5 4_444
O1 O3 O2 80.81(16) 1_545 4_444
Ga3 O3 O2 49.34(11) 2_454 4_444
La O3 O2 167.47(17) 4 4_444
O3 O3 O2 63.34(10) 1_554 4_444
O3 O3 O2 116.66(10) 1_556 4_444
Ga3 O3 O2 144.38(18) 2 4_444
Ga3 O3 O2 49.7(2) 3 3_554
Nb O3 O2 68.5(2) . 3_554
Ga1 O3 O2 68.5(2) . 3_554
La O3 O2 171.7(3) . 3_554
Ga3 O3 O2 70.93(17) . 3_554
O3 O3 O2 116.81(10) 6 3_554
O3 O3 O2 26.92(9) 3 3_554
O3 O3 O2 59.6(2) 4 3_554
O2 O3 O2 65.8(3) 2 3_554
O2 O3 O2 109.8(3) 6 3_554
O3 O3 O2 67.65(12) 6_554 3_554
O2 O3 O2 83.4(2) 1_554 3_554
O1 O3 O2 134.9(3) 2_455 3_554
O3 O3 O2 79.0(3) 2 3_554
O2 O3 O2 124.9(2) . 3_554
O3 O3 O2 31.05(16) 2_554 3_554
Ga2 O3 O2 114.33(19) 1_554 3_554
Ga3 O3 O2 14.85(10) 2_554 3_554
La O3 O2 104.1(2) 4_445 3_554
O2 O3 O2 144.20(18) 5_455 3_554
Ga3 O3 O2 105.96(18) 3_556 3_554
O3 O3 O2 73.09(19) 5 3_554
Ga2 O3 O2 120.60(17) 2_565 3_554
O3 O3 O2 33.15(13) 5_554 3_554
Ga1 O3 O2 44.02(9) 1_554 3_554
Nb O3 O2 44.02(9) 1_554 3_554
La O3 O2 52.71(13) 2 3_554
O2 O3 O2 118.67(19) 3_454 3_554
Ga3 O3 O2 109.00(16) 1_556 3_554
La O3 O2 91.01(12) 1_554 3_554
O1 O3 O2 143.28(19) . 3_554
O2 O3 O2 163.1(3) 3_455 3_554
O2 O3 O2 71.70(13) 4_554 3_554
Ga2 O3 O2 60.30(13) 2 3_554
O2 O3 O2 100.62(13) 4 3_554
Ga2 O3 O2 140.82(19) . 3_554
La O3 O2 111.39(16) 2_565 3_554
O1 O3 O2 104.88(15) 1_554 3_554
O2 O3 O2 33.00(17) 5 3_554
O1 O3 O2 80.65(17) 1_545 3_554
Ga3 O3 O2 137.79(15) 2_454 3_554
La O3 O2 66.44(12) 4 3_554
O3 O3 O2 63.42(10) 1_554 3_554
O3 O3 O2 116.58(10) 1_556 3_554
Ga3 O3 O2 75.28(13) 2 3_554
O2 O3 O2 106.83(19) 4_444 3_554
Ga3 O3 La 26.13(16) 3 4_444
Nb O3 La 137.4(3) . 4_444
Ga1 O3 La 137.4(3) . 4_444
La O3 La 112.7(2) . 4_444
Ga3 O3 La 102.35(19) . 4_444
O3 O3 La 158.9(4) 6 4_444
O3 O3 La 91.7(3) 3 4_444
O3 O3 La 127.24(13) 4 4_444
O2 O3 La 47.92(19) 2 4_444
O2 O3 La 118.8(3) 6 4_444
O3 O3 La 63.9(3) 6_554 4_444
O2 O3 La 11.58(17) 1_554 4_444
O1 O3 La 63.9(2) 2_455 4_444
O3 O3 La 115.4(2) 2 4_444
O2 O3 La 103.2(2) . 4_444
O3 O3 La 45.83(11) 2_554 4_444
Ga2 O3 La 39.13(9) 1_554 4_444
Ga3 O3 La 88.60(14) 2_554 4_444
La O3 La 65.54(11) 4_445 4_444
O2 O3 La 93.43(19) 5_455 4_444
Ga3 O3 La 121.55(18) 3_556 4_444
O3 O3 La 145.03(16) 5 4_444
Ga2 O3 La 99.11(13) 2_565 4_444
O3 O3 La 83.13(18) 5_554 4_444
Ga1 O3 La 57.43(9) 1_554 4_444
Nb O3 La 57.43(9) 1_554 4_444
La O3 La 86.56(14) 2 4_444
O2 O3 La 52.30(14) 3_454 4_444
Ga3 O3 La 167.78(17) 1_556 4_444
La O3 La 50.26(8) 1_554 4_444
O1 O3 La 133.89(19) . 4_444
O2 O3 La 104.38(16) 3_455 4_444
O2 O3 La 101.80(14) 4_554 4_444
Ga2 O3 La 42.27(7) 2 4_444
O2 O3 La 168.87(18) 4 4_444
Ga2 O3 La 102.22(13) . 4_444
La O3 La 142.14(15) 2_565 4_444
O1 O3 La 82.06(14) 1_554 4_444
O2 O3 La 108.09(17) 5 4_444
O1 O3 La 78.44(16) 1_545 4_444
Ga3 O3 La 73.84(10) 2_454 4_444
La O3 La 139.26(15) 4 4_444
O3 O3 La 43.03(8) 1_554 4_444
O3 O3 La 136.97(8) 1_556 4_444
Ga3 O3 La 135.35(17) 2 4_444
O2 O3 La 31.68(8) 4_444 4_444
O2 O3 La 75.30(12) 3_554 4_444
Ga3 O3 O1 13.42(19) 3 1_544
Nb O3 O1 109.4(3) . 1_544
Ga1 O3 O1 109.4(3) . 1_544
La O3 O1 133.4(2) . 1_544
Ga3 O3 O1 108.2(2) . 1_544
O3 O3 O1 144.9(4) 6 1_544
O3 O3 O1 65.0(3) 3 1_544
O3 O3 O1 114.1(2) 4 1_544
O2 O3 O1 27.0(2) 2 1_544
O2 O3 O1 139.5(3) 6 1_544
O3 O3 O1 76.5(3) 6_554 1_544
O2 O3 O1 39.7(2) 1_554 1_544
O1 O3 O1 80.1(2) 2_455 1_544
O3 O3 O1 90.7(3) 2 1_544
O2 O3 O1 98.7(2) . 1_544
O3 O3 O1 34.12(10) 2_554 1_544
Ga2 O3 O1 63.85(13) 1_554 1_544
Ga3 O3 O1 69.60(12) 2_554 1_544
La O3 O1 61.07(14) 4_445 1_544
O2 O3 O1 121.5(2) 5_455 1_544
Ga3 O3 O1 105.28(19) 3_556 1_544
O3 O3 O1 117.37(14) 5 1_544
Ga2 O3 O1 125.03(18) 2_565 1_544
O3 O3 O1 75.63(14) 5_554 1_544
Ga1 O3 O1 58.83(13) 1_554 1_544
Nb O3 O1 58.83(13) 1_554 1_544
La O3 O1 59.21(13) 2 1_544
O2 O3 O1 80.35(18) 3_454 1_544
Ga3 O3 O1 146.3(2) 1_556 1_544
La O3 O1 74.19(15) 1_554 1_544
O1 O3 O1 160.43(19) . 1_544
O2 O3 O1 117.96(18) 3_455 1_544
O2 O3 O1 108.24(16) 4_554 1_544
Ga2 O3 O1 18.93(11) 2 1_544
O2 O3 O1 153.51(19) 4 1_544
Ga2 O3 O1 105.62(15) . 1_544
La O3 O1 159.18(17) 2_565 1_544
O1 O3 O1 105.7(2) 1_554 1_544
O2 O3 O1 86.96(15) 5 1_544
O1 O3 O1 59.33(9) 1_545 1_544
Ga3 O3 O1 101.56(14) 2_454 1_544
La O3 O1 120.86(14) 4 1_544
O3 O3 O1 56.25(13) 1_554 1_544
O3 O3 O1 123.76(13) 1_556 1_544
Ga3 O3 O1 107.56(17) 2 1_544
O2 O3 O1 54.89(11) 4_444 1_544
O2 O3 O1 54.81(12) 3_554 1_544
La O3 O1 28.15(8) 4_444 1_544
Ga3 O3 O2 99.5(3) 3 4_445
Nb O3 O2 107.2(2) . 4_445
Ga1 O3 O2 107.2(2) . 4_445
La O3 O2 51.15(16) . 4_445
Ga3 O3 O2 153.9(3) . 4_445
O3 O3 O2 76.6(3) 6 4_445
O3 O3 O2 118.2(3) 3 4_445
O3 O3 O2 148.91(11) 4 4_445
O2 O3 O2 69.8(2) 2 4_445
O2 O3 O2 115.7(3) 6 4_445
O3 O3 O2 134.5(2) 6_554 4_445
O2 O3 O2 82.27(17) 1_554 4_445
O1 O3 O2 27.1(2) 2_455 4_445
O3 O3 O2 75.32(16) 2 4_445
O2 O3 O2 26.32(16) . 4_445
O3 O3 O2 122.40(11) 2_554 4_445
Ga2 O3 O2 56.96(13) 1_554 4_445
Ga3 O3 O2 145.5(2) 2_554 4_445
La O3 O2 30.56(11) 4_445 4_445
O2 O3 O2 75.3(2) 5_455 4_445
Ga3 O3 O2 54.35(11) 3_556 4_445
O3 O3 O2 109.5(2) 5 4_445
Ga2 O3 O2 101.76(16) 2_565 4_445
O3 O3 O2 164.06(17) 5_554 4_445
Ga1 O3 O2 139.96(18) 1_554 4_445
Nb O3 O2 139.96(18) 1_554 4_445
La O3 O2 87.09(14) 2 4_445
O2 O3 O2 73.04(10) 3_454 4_445
Ga3 O3 O2 86.42(12) 1_556 4_445
La O3 O2 104.84(15) 1_554 4_445
O1 O3 O2 78.54(13) . 4_445
O2 O3 O2 31.29(15) 3_455 4_445
O2 O3 O2 152.9(2) 4_554 4_445
Ga2 O3 O2 76.58(13) 2 4_445
O2 O3 O2 106.90(15) 4 4_445
Ga2 O3 O2 19.48(8) . 4_445
La O3 O2 110.42(15) 2_565 4_445
O1 O3 O2 110.98(15) 1_554 4_445
O2 O3 O2 142.96(15) 5 4_445
O1 O3 O2 55.87(12) 1_545 4_445
Ga3 O3 O2 68.23(12) 2_454 4_445
La O3 O2 134.80(15) 4 4_445
O3 O3 O2 120.91(10) 1_554 4_445
O3 O3 O2 59.09(10) 1_556 4_445
Ga3 O3 O2 94.84(13) 2 4_445
O2 O3 O2 57.58(12) 4_444 4_445
O2 O3 O2 134.5(2) 3_554 4_445
La O3 O2 82.73(13) 4_444 4_445
O1 O3 O2 88.44(14) 1_544 4_445
Ga3 O3 O2 43.8(2) 3 6_545
Nb O3 O2 79.3(2) . 6_545
Ga1 O3 O2 79.3(2) . 6_545
La O3 O2 133.7(2) . 6_545
Ga3 O3 O2 121.8(2) . 6_545
O3 O3 O2 112.1(3) 6 6_545
O3 O3 O2 43.7(3) 3 6_545
O3 O3 O2 103.6(3) 4 6_545
O2 O3 O2 18.5(2) 2 6_545
O2 O3 O2 161.1(3) 6 6_545
O3 O3 O2 103.6(3) 6_554 6_545
O2 O3 O2 71.9(2) 1_554 6_545
O1 O3 O2 90.42(19) 2_455 6_545
O3 O3 O2 57.3(2) 2 6_545
O2 O3 O2 79.5(2) . 6_545
O3 O3 O2 52.6(2) 2_554 6_545
Ga2 O3 O2 88.52(18) 1_554 6_545
Ga3 O3 O2 63.66(15) 2_554 6_545
La O3 O2 52.98(13) 4_445 6_545
O2 O3 O2 148.2(2) 5_455 6_545
Ga3 O3 O2 75.39(14) 3_556 6_545
O3 O3 O2 87.91(12) 5 6_545
Ga2 O3 O2 158.5(2) 2_565 6_545
O3 O3 O2 83.46(11) 5_554 6_545
Ga1 O3 O2 80.50(16) 1_554 6_545
Nb O3 O2 80.50(16) 1_554 6_545
La O3 O2 26.20(9) 2 6_545
O2 O3 O2 110.2(2) 3_454 6_545
Ga3 O3 O2 112.80(17) 1_556 6_545
La O3 O2 107.57(18) 1_554 6_545
O1 O3 O2 154.0(2) . 6_545
O2 O3 O2 113.4(2) 3_455 6_545
O2 O3 O2 122.47(16) 4_554 6_545
Ga2 O3 O2 19.20(10) 2 6_545
O2 O3 O2 125.23(15) 4 6_545
Ga2 O3 O2 92.78(14) . 6_545
La O3 O2 152.90(18) 2_565 6_545
O1 O3 O2 138.3(2) 1_554 6_545
O2 O3 O2 73.0(2) 5 6_545
O1 O3 O2 32.99(13) 1_545 6_545
Ga3 O3 O2 128.54(18) 2_454 6_545
La O3 O2 102.51(16) 4 6_545
O3 O3 O2 86.37(11) 1_554 6_545
O3 O3 O2 93.63(11) 1_556 6_545
Ga3 O3 O2 75.03(13) 2 6_545
O2 O3 O2 79.28(18) 4_444 6_545
O2 O3 O2 51.30(10) 3_554 6_545
La O3 O2 60.38(13) 4_444 6_545
O1 O3 O2 33.54(13) 1_544 6_545
O2 O3 O2 83.18(16) 4_445 6_545
Ga3 O3 O2 93.5(3) 3 3
Nb O3 O2 22.12(18) . 3
Ga1 O3 O2 22.12(18) . 3
La O3 O2 118.0(2) . 3
Ga3 O3 O2 99.6(2) . 3
O3 O3 O2 64.32(13) 6 3
O3 O3 O2 31.10(10) 3 3
O3 O3 O2 61.0(2) 4 3
O2 O3 O2 73.6(2) 2 3
O2 O3 O2 115.9(3) 6 3
O3 O3 O2 120.83(11) 6_554 3
O2 O3 O2 127.9(2) 1_554 3
O1 O3 O2 125.9(2) 2_455 3
O3 O3 O2 25.76(18) 2 3
O2 O3 O2 77.0(2) . 3
O3 O3 O2 85.4(3) 2_554 3
Ga2 O3 O2 142.8(2) 1_554 3
Ga3 O3 O2 53.89(13) 2_554 3
La O3 O2 86.25(15) 4_445 3
O2 O3 O2 149.5(2) 5_455 3
Ga3 O3 O2 51.03(11) 3_556 3
O3 O3 O2 30.73(12) 5 3
Ga2 O3 O2 139.8(2) 2_565 3
O3 O3 O2 79.0(2) 5_554 3
Ga1 O3 O2 100.46(16) 1_554 3
Nb O3 O2 100.46(16) 1_554 3
La O3 O2 31.72(10) 2 3
O2 O3 O2 167.2(3) 3_454 3
Ga3 O3 O2 60.24(11) 1_556 3
La O3 O2 148.20(18) 1_554 3
O1 O3 O2 108.4(2) . 3
O2 O3 O2 109.93(16) 3_455 3
O2 O3 O2 100.76(13) 4_554 3
Ga2 O3 O2 76.42(15) 2 3
O2 O3 O2 67.99(14) 4 3
Ga2 O3 O2 92.05(13) . 3
La O3 O2 96.38(15) 2_565 3
O1 O3 O2 145.22(18) 1_554 3
O2 O3 O2 42.27(19) 5 3
O1 O3 O2 55.77(12) 1_545 3
Ga3 O3 O2 164.82(17) 2_454 3
La O3 O2 51.99(11) 4 3
O3 O3 O2 120.82(11) 1_554 3
O3 O3 O2 59.18(11) 1_556 3
Ga3 O3 O2 20.27(9) 2 3
O2 O3 O2 134.5(2) 4_444 3
O2 O3 O2 57.39(13) 3_554 3
La O3 O2 116.42(17) 4_444 3
O1 O3 O2 88.28(16) 1_544 3
O2 O3 O2 100.89(19) 4_445 3
O2 O3 O2 57.26(11) 6_545 3
Ga3 O3 O2 128.9(3) 3 2_565
Nb O3 O2 106.0(3) . 2_565
Ga1 O3 O2 106.0(3) . 2_565
La O3 O2 50.37(17) . 2_565
Ga3 O3 O2 54.68(18) . 2_565
O3 O3 O2 75.1(3) 6 2_565
O3 O3 O2 137.4(3) 3 2_565
O3 O3 O2 77.6(3) 4 2_565
O2 O3 O2 158.0(3) 2 2_565
O2 O3 O2 17.2(2) 6 2_565
O3 O3 O2 69.6(2) 6_554 2_565
O2 O3 O2 101.7(2) 1_554 2_565
O1 O3 O2 89.14(17) 2_455 2_565
O3 O3 O2 129.9(3) 2 2_565
O2 O3 O2 106.0(2) . 2_565
O3 O3 O2 120.9(3) 2_554 2_565
Ga2 O3 O2 87.39(15) 1_554 2_565
Ga3 O3 O2 114.5(2) 2_554 2_565
La O3 O2 128.90(19) 4_445 2_565
O2 O3 O2 29.45(16) 5_455 2_565
Ga3 O3 O2 111.73(19) 3_556 2_565
O3 O3 O2 97.43(11) 5 2_565
Ga2 O3 O2 14.35(7) 2_565 2_565
O3 O3 O2 92.69(12) 5_554 2_565
Ga1 O3 O2 93.20(16) 1_554 2_565
Nb O3 O2 93.20(16) 1_554 2_565
La O3 O2 159.80(19) 2 2_565
O2 O3 O2 64.59(17) 3_454 2_565
Ga3 O3 O2 74.23(15) 1_556 2_565
La O3 O2 65.24(11) 1_554 2_565
O1 O3 O2 32.85(16) . 2_565
O2 O3 O2 70.49(19) 3_455 2_565
O2 O3 O2 53.89(11) 4_554 2_565
Ga2 O3 O2 155.08(17) 2 2_565
O2 O3 O2 60.58(14) 4 2_565
Ga2 O3 O2 91.90(15) . 2_565
La O3 O2 31.78(10) 2_565 2_565
O1 O3 O2 34.36(13) 1_554 2_565
O2 O3 O2 107.6(2) 5 2_565
O1 O3 O2 152.6(2) 1_545 2_565
Ga3 O3 O2 47.86(10) 2_454 2_565
La O3 O2 80.39(15) 4 2_565
O3 O3 O2 86.42(11) 1_554 2_565
O3 O3 O2 93.58(11) 1_556 2_565
Ga3 O3 O2 111.28(17) 2 2_565
O2 O3 O2 96.44(18) 4_444 2_565
O2 O3 O2 125.60(17) 3_554 2_565
La O3 O2 113.08(14) 4_444 2_565
O1 O3 O2 139.38(19) 1_544 2_565
O2 O3 O2 99.6(2) 4_445 2_565
O2 O3 O2 172.7(2) 6_545 2_565
O2 O3 O2 128.15(18) 3 2_565
Ga3 O3 O3 63.6(3) 3 4_445
Nb O3 O3 123.2(3) . 4_445
Ga1 O3 O3 123.2(3) . 4_445
La O3 O3 81.49(13) . 4_445
Ga3 O3 O3 147.68(16) . 4_445
O3 O3 O3 110.9(3) 6 4_445
O3 O3 O3 103.7(4) 3 4_445
O3 O3 O3 163.7(4) 4 4_445
O2 O3 O3 42.2(2) 2 4_445
O2 O3 O3 135.3(3) 6 4_445
O3 O3 O3 109.3(3) 6_554 4_445
O2 O3 O3 50.62(18) 1_554 4_445
O1 O3 O3 30.46(4) 2_455 4_445
O3 O3 O3 86.48(11) 2 4_445
O2 O3 O3 55.43(19) . 4_445
O3 O3 O3 86.67(11) 2_554 4_445
Ga2 O3 O3 38.40(7) 1_554 4_445
Ga3 O3 O3 120.7(3) 2_554 4_445
La O3 O3 21.58(12) 4_445 4_445
O2 O3 O3 89.29(19) 5_455 4_445
Ga3 O3 O3 78.13(14) 3_556 4_445
O3 O3 O3 129.93(15) 5 4_445
Ga2 O3 O3 112.43(16) 2_565 4_445
O3 O3 O3 128.24(16) 5_554 4_445
Ga1 O3 O3 105.13(14) 1_554 4_445
Nb O3 O3 105.13(14) 1_554 4_445
La O3 O3 77.5(2) 2 4_445
O2 O3 O3 62.84(13) 3_454 4_445
Ga3 O3 O3 120.22(9) 1_556 4_445
La O3 O3 85.39(8) 1_554 4_445
O1 O3 O3 110.45(13) . 4_445
O2 O3 O3 64.52(12) 3_455 4_445
O2 O3 O3 146.79(13) 4_554 4_445
Ga2 O3 O3 46.17(15) 2 4_445
O2 O3 O3 142.46(12) 4 4_445
Ga2 O3 O3 55.20(7) . 4_445
La O3 O3 142.43(18) 2_565 4_445
O1 O3 O3 108.43(12) 1_554 4_445
O2 O3 O3 133.1(3) 5 4_445
O1 O3 O3 49.75(16) 1_545 4_445
Ga3 O3 O3 72.38(9) 2_454 4_445
La O3 O3 157.24(19) 4 4_445
O3 O3 O3 90.0 1_554 4_445
O3 O3 O3 90.0 1_556 4_445
Ga3 O3 O3 111.73(16) 2 4_445
O2 O3 O3 32.74(11) 4_444 4_445
O2 O3 O3 106.1(2) 3_554 4_445
La O3 O3 47.98(9) 4_444 4_445
O1 O3 O3 53.45(14) 1_544 4_445
O2 O3 O3 36.15(9) 4_445 4_445
O2 O3 O3 60.14(19) 6_545 4_445
O2 O3 O3 105.5(2) 3 4_445
O2 O3 O3 118.73(17) 2_565 4_445
Ga3 O3 O3 103.4(2) 3 3_455
Nb O3 O3 140.4(2) . 3_455
Ga1 O3 O3 140.4(2) . 3_455
La O3 O3 36.15(17) . 3_455
Ga3 O3 O3 106.5(3) . 3_455
O3 O3 O3 92.13(4) 6 3_455
O3 O3 O3 163.7(4) 3 3_455
O3 O3 O3 136.3(4) 4 3_455
O2 O3 O3 101.7(2) 2 3_455
O2 O3 O3 75.8(3) 6 3_455
O3 O3 O3 91.97(3) 6_554 3_455
O2 O3 O3 68.22(18) 1_554 3_455
O1 O3 O3 30.46(4) 2_455 3_455
O3 O3 O3 121.91(16) 2 3_455
O2 O3 O3 70.62(17) . 3_455
O3 O3 O3 120.03(14) 2_554 3_455
Ga2 O3 O3 38.40(7) 1_554 3_455
Ga3 O3 O3 158.69(11) 2_554 3_455
La O3 O3 72.22(9) 4_445 3_455
O2 O3 O3 29.68(19) 5_455 3_455
Ga3 O3 O3 96.16(9) 3_556 3_455
O3 O3 O3 135.75(18) 5 3_455
Ga2 O3 O3 55.34(17) 2_565 3_455
O3 O3 O3 133.69(17) 5_554 3_455
Ga1 O3 O3 111.54(11) 1_554 3_455
Nb O3 O3 111.54(11) 1_554 3_455
La O3 O3 134.45(18) 2 3_455
O2 O3 O3 33.21(13) 3_454 3_455
Ga3 O3 O3 99.73(15) 1_556 3_455
La O3 O3 63.99(11) 1_554 3_455
O1 O3 O3 58.62(17) . 3_455
O2 O3 O3 37.95(12) 3_455 3_455
O2 O3 O3 105.4(2) 4_554 3_455
Ga2 O3 O3 103.76(14) 2 3_455
O2 O3 O3 104.6(2) 4 3_455
Ga2 O3 O3 55.20(7) . 3_455
La O3 O3 85.2(2) 2_565 3_455
O1 O3 O3 61.89(15) 1_554 3_455
O2 O3 O3 166.2(3) 5 3_455
O1 O3 O3 102.83(13) 1_545 3_455
Ga3 O3 O3 19.43(10) 2_454 3_455
La O3 O3 136.0(2) 4 3_455
O3 O3 O3 90.0 1_554 3_455
O3 O3 O3 90.0 1_556 3_455
Ga3 O3 O3 132.46(9) 2 3_455
O2 O3 O3 47.00(11) 4_444 3_455
O2 O3 O3 151.06(11) 3_554 3_455
La O3 O3 77.30(8) 4_444 3_455
O1 O3 O3 101.81(12) 1_544 3_455
O2 O3 O3 49.10(11) 4_445 3_455
O2 O3 O3 120.01(19) 6_545 3_455
O2 O3 O3 147.18(11) 3 3_455
O2 O3 O3 58.86(17) 2_565 3_455
O3 O3 O3 60.0 4_445 3_455
Ga3 O3 O1 123.9(3) 3 2_565
Nb O3 O1 60.7(2) . 2_565
Ga1 O3 O1 60.7(2) . 2_565
La O3 O1 89.5(2) . 2_565
Ga3 O3 O1 33.96(17) . 2_565
O3 O3 O1 64.7(3) 6 2_565
O3 O3 O1 84.9(3) 3 2_565
O3 O3 O1 25.1(2) 4 2_565
O2 O3 O1 146.7(3) 2 2_565
O2 O3 O1 37.0(2) 6 2_565
O3 O3 O1 72.8(3) 6_554 2_565
O2 O3 O1 131.3(3) 1_554 2_565
O1 O3 O1 140.5(2) 2_455 2_565
O3 O3 O1 96.54(13) 2 2_565
O2 O3 O1 120.4(2) . 2_565
O3 O3 O1 101.12(13) 2_554 2_565
Ga2 O3 O1 136.9(2) 1_554 2_565
Ga3 O3 O1 68.41(13) 2_554 2_565
La O3 O1 158.1(2) 4_445 2_565
O2 O3 O1 82.46(18) 5_455 2_565
Ga3 O3 O1 100.71(18) 3_556 2_565
O3 O3 O1 53.11(13) 5 2_565
Ga2 O3 O1 60.60(11) 2_565 2_565
O3 O3 O1 59.42(17) 5_554 2_565
Ga1 O3 O1 80.51(17) 1_554 2_565
Nb O3 O1 80.51(17) 1_554 2_565
La O3 O1 109.67(14) 2 2_565
O2 O3 O1 112.1(2) 3_454 2_565
Ga3 O3 O1 55.98(14) 1_556 2_565
La O3 O1 93.47(17) 1_554 2_565
O1 O3 O1 60.55(13) . 2_565
O2 O3 O1 107.0(2) 3_455 2_565
O2 O3 O1 34.60(16) 4_554 2_565
Ga2 O3 O1 142.99(17) 2 2_565
O2 O3 O1 32.78(16) 4 2_565
Ga2 O3 O1 118.16(19) . 2_565
La O3 O1 28.44(6) 2_565 2_565
O1 O3 O1 67.30(16) 1_554 2_565
O2 O3 O1 55.76(13) 5 2_565
O1 O3 O1 135.02(14) 1_545 2_565
Ga3 O3 O1 100.24(14) 2_454 2_565
La O3 O1 28.38(6) 4 2_565
O3 O3 O1 93.23(14) 1_554 2_565
O3 O3 O1 86.77(14) 1_556 2_565
Ga3 O3 O1 71.17(12) 2 2_565
O2 O3 O1 144.16(17) 4_444 2_565
O2 O3 O1 82.96(15) 3_554 2_565
La O3 O1 136.19(19) 4_444 2_565
O1 O3 O1 134.88(15) 1_544 2_565
O2 O3 O1 136.48(19) 4_445 2_565
O2 O3 O1 128.60(16) 6_545 2_565
O2 O3 O1 80.17(13) 3 2_565
O2 O3 O1 53.04(12) 2_565 2_565
O3 O3 O1 170.8(2) 4_445 2_565
O3 O3 O1 111.4(2) 3_455 2_565
Ga3 O3 Ga2 168.3(3) 3 2_566
Nb O3 Ga2 77.4(2) . 2_566
Ga1 O3 Ga2 77.4(2) . 2_566
La O3 Ga2 29.86(12) . 2_566
Ga3 O3 Ga2 91.4(2) . 2_566
O3 O3 Ga2 30.64(12) 6 2_566
O3 O3 Ga2 123.96(15) 3 2_566
O3 O3 Ga2 85.0(2) 4 2_566
O2 O3 Ga2 135.8(3) 2 2_566
O2 O3 Ga2 55.9(2) 6 2_566
O3 O3 Ga2 118.4(3) 6_554 2_566
O2 O3 Ga2 133.4(2) 1_554 2_566
O1 O3 Ga2 81.5(2) 2_455 2_566
O3 O3 Ga2 83.7(3) 2 2_566
O2 O3 Ga2 62.44(18) . 2_566
O3 O3 Ga2 166.41(14) 2_554 2_566
Ga2 O3 Ga2 103.40(16) 1_554 2_566
Ga3 O3 Ga2 127.99(17) 2_554 2_566
La O3 Ga2 98.72(14) 4_445 2_566
O2 O3 Ga2 54.92(15) 5_455 2_566
Ga3 O3 Ga2 62.47(10) 3_556 2_566
O3 O3 Ga2 71.03(14) 5 2_566
Ga2 O3 Ga2 62.43(11) 2_565 2_566
O3 O3 Ga2 125.01(15) 5_554 2_566
Ga1 O3 Ga2 139.70(18) 1_554 2_566
Nb O3 Ga2 139.70(18) 1_554 2_566
La O3 Ga2 117.23(14) 2 2_566
O2 O3 Ga2 93.73(18) 3_454 2_566
Ga3 O3 Ga2 35.47(6) 1_556 2_566
La O3 Ga2 110.92(15) 1_554 2_566
O1 O3 Ga2 16.59(13) . 2_566
O2 O3 Ga2 42.03(12) 3_455 2_566
O2 O3 Ga2 91.24(15) 4_554 2_566
Ga2 O3 Ga2 144.09(15) 2 2_566
O2 O3 Ga2 41.64(11) 4 2_566
Ga2 O3 Ga2 53.96(8) . 2_566
La O3 Ga2 40.60(6) 2_565 2_566
O1 O3 Ga2 83.06(16) 1_554 2_566
O2 O3 Ga2 109.00(17) 5 2_566
O1 O3 Ga2 106.13(16) 1_545 2_566
Ga3 O3 Ga2 71.87(10) 2_454 2_566
La O3 Ga2 76.02(11) 4 2_566
O3 O3 Ga2 135.47(8) 1_554 2_566
O3 O3 Ga2 44.53(8) 1_556 2_566
Ga3 O3 Ga2 74.63(10) 2 2_566
O2 O3 Ga2 111.16(14) 4_444 2_566
O2 O3 Ga2 141.99(16) 3_554 2_566
La O3 Ga2 142.53(15) 4_444 2_566
O1 O3 Ga2 159.36(15) 1_544 2_566
O2 O3 Ga2 70.93(10) 4_445 2_566
O2 O3 Ga2 137.79(16) 6_545 2_566
O2 O3 Ga2 94.88(13) 3 2_566
O2 O3 Ga2 49.27(11) 2_565 2_566
O3 O3 Ga2 106.25(10) 4_445 2_566
O3 O3 Ga2 65.35(13) 3_455 2_566
O1 O3 Ga2 65.66(13) 2_565 2_566
Ga3 O3 O2 46.2(2) 3 5_445
Nb O3 O2 102.8(3) . 5_445
Ga1 O3 O2 102.8(3) . 5_445
La O3 O2 109.2(2) . 5_445
Ga3 O3 O2 141.1(3) . 5_445
O3 O3 O2 116.5(4) 6 5_445
O3 O3 O2 73.5(4) 3 5_445
O3 O3 O2 133.4(4) 4 5_445
O2 O3 O2 12.0(2) 2 5_445
O2 O3 O2 162.6(3) 6 5_445
O3 O3 O2 107.6(4) 6_554 5_445
O2 O3 O2 55.7(2) 1_554 5_445
O1 O3 O2 60.83(15) 2_455 5_445
O3 O3 O2 70.69(18) 2 5_445
O2 O3 O2 65.7(2) . 5_445
O3 O3 O2 66.06(16) 2_554 5_445
Ga2 O3 O2 61.67(14) 1_554 5_445
Ga3 O3 O2 91.50(19) 2_554 5_445
La O3 O2 28.96(8) 4_445 5_445
O2 O3 O2 119.0(3) 5_455 5_445
Ga3 O3 O2 76.04(14) 3_556 5_445
O3 O3 O2 111.21(13) 5 5_445
Ga2 O3 O2 138.8(2) 2_565 5_445
O3 O3 O2 105.82(14) 5_554 5_445
Ga1 O3 O2 91.78(17) 1_554 5_445
Nb O3 O2 91.78(17) 1_554 5_445
La O3 O2 50.33(13) 2 5_445
O2 O3 O2 85.75(18) 3_454 5_445
Ga3 O3 O2 122.32(17) 1_556 5_445
La O3 O2 96.18(16) 1_554 5_445
O1 O3 O2 137.26(18) . 5_445
O2 O3 O2 89.96(16) 3_455 5_445
O2 O3 O2 141.14(17) 4_554 5_445
Ga2 O3 O2 17.85(8) 2 5_445
O2 O3 O2 143.51(15) 4 5_445
Ga2 O3 O2 73.71(12) . 5_445
La O3 O2 167.88(18) 2_565 5_445
O1 O3 O2 126.9(2) 1_554 5_445
O2 O3 O2 102.7(2) 5 5_445
O1 O3 O2 32.11(14) 1_545 5_445
Ga3 O3 O2 100.48(16) 2_454 5_445
La O3 O2 131.33(19) 4 5_445
O3 O3 O2 86.49(11) 1_554 5_445
O3 O3 O2 93.52(11) 1_556 5_445
Ga3 O3 O2 94.60(16) 2 5_445
O2 O3 O2 53.1(2) 4_444 5_445
O2 O3 O2 77.58(18) 3_554 5_445
La O3 O2 46.48(11) 4_444 5_445
O1 O3 O2 32.94(13) 1_544 5_445
O2 O3 O2 58.72(17) 4_445 5_445
O2 O3 O2 29.78(14) 6_545 5_445
O2 O3 O2 81.45(18) 3 5_445
O2 O3 O2 148.24(15) 2_565 5_445
O3 O3 O2 30.42(14) 4_445 5_445
O3 O3 O2 90.23(14) 3_455 5_445
O1 O3 O2 158.38(19) 2_565 5_445
Ga2 O3 O2 127.46(15) 2_566 5_445
Ga3 O3 O2 105.9(3) 3 2_556
Nb O3 O2 59.33(19) . 2_556
Ga1 O3 O2 59.33(19) . 2_556
La O3 O2 78.1(2) . 2_556
Ga3 O3 O2 144.6(2) . 2_556
O3 O3 O2 53.2(3) 6 2_556
O3 O3 O2 76.1(2) 3 2_556
O3 O3 O2 105.68(13) 4 2_556
O2 O3 O2 66.1(2) 2 2_556
O2 O3 O2 127.5(3) 6 2_556
O3 O3 O2 168.0(3) 6_554 2_556
O2 O3 O2 116.2(3) 1_554 2_556
O1 O3 O2 76.0(2) 2_455 2_556
O3 O3 O2 26.17(17) 2 2_556
O2 O3 O2 25.4(2) . 2_556
O3 O3 O2 116.6(3) 2_554 2_556
Ga2 O3 O2 102.77(18) 1_554 2_556
Ga3 O3 O2 103.76(17) 2_554 2_556
La O3 O2 46.29(11) 4_445 2_556
O2 O3 O2 114.2(2) 5_455 2_556
Ga3 O3 O2 12.63(9) 3_556 2_556
O3 O3 O2 63.88(18) 5 2_556
Ga2 O3 O2 134.0(2) 2_565 2_556
O3 O3 O2 130.2(2) 5_554 2_556
Ga1 O3 O2 143.3(2) 1_554 2_556
Nb O3 O2 143.3(2) 1_554 2_556
La O3 O2 49.75(11) 2 2_556
O2 O3 O2 122.31(16) 3_454 2_556
Ga3 O3 O2 59.10(12) 1_556 2_556
La O3 O2 152.38(18) 1_554 2_556
O1 O3 O2 89.5(2) . 2_556
O2 O3 O2 62.25(13) 3_455 2_556
O2 O3 O2 145.57(19) 4_554 2_556
Ga2 O3 O2 74.09(14) 2 2_556
O2 O3 O2 81.73(18) 4 2_556
Ga2 O3 O2 41.27(11) . 2_556
La O3 O2 105.86(16) 2_565 2_556
O1 O3 O2 153.2(2) 1_554 2_556
O2 O3 O2 94.16(13) 5 2_556
O1 O3 O2 33.70(15) 1_545 2_556
Ga3 O3 O2 115.33(16) 2_454 2_556
La O3 O2 92.20(13) 4 2_556
O3 O3 O2 149.23(13) 1_554 2_556
O3 O3 O2 30.77(13) 1_556 2_556
Ga3 O3 O2 46.78(10) 2 2_556
O2 O3 O2 99.66(15) 4_444 2_556
O2 O3 O2 101.6(2) 3_554 2_556
La O3 O2 109.13(17) 4_444 2_556
O1 O3 O2 93.01(18) 1_544 2_556
O2 O3 O2 49.41(8) 4_445 2_556
O2 O3 O2 64.51(13) 6_545 2_556
O2 O3 O2 51.92(17) 3 2_556
O2 O3 O2 122.4(2) 2_565 2_556
O3 O3 O2 67.58(15) 4_445 2_556
O3 O3 O2 96.00(12) 3_455 2_556
O1 O3 O2 112.27(18) 2_565 2_556
Ga2 O3 O2 73.35(13) 2_566 2_556
O2 O3 O2 63.41(13) 5_445 2_556
Ga3 O3 O2 167.2(3) 3 6_556
Nb O3 O2 58.8(2) . 6_556
Ga1 O3 O2 58.8(2) . 6_556
La O3 O2 46.54(16) . 6_556
Ga3 O3 O2 93.8(2) . 6_556
O3 O3 O2 11.92(17) 6 6_556
O3 O3 O2 105.23(15) 3 6_556
O3 O3 O2 75.31(19) 4 6_556
O2 O3 O2 127.9(3) 2 6_556
O2 O3 O2 65.7(2) 6 6_556
O3 O3 O2 128.4(4) 6_554 6_556
O2 O3 O2 150.7(3) 1_554 6_556
O1 O3 O2 93.3(3) 2_455 6_556
O3 O3 O2 66.6(3) 2 6_556
O2 O3 O2 59.1(2) . 6_556
O3 O3 O2 156.6(2) 2_554 6_556
Ga2 O3 O2 119.42(19) 1_554 6_556
Ga3 O3 O2 113.61(18) 2_554 6_556
La O3 O2 97.90(16) 4_445 6_556
O2 O3 O2 73.77(19) 5_455 6_556
Ga3 O3 O2 49.57(12) 3_556 6_556
O3 O3 O2 53.10(17) 5 6_556
Ga2 O3 O2 78.04(13) 2_565 6_556
O3 O3 O2 119.1(2) 5_554 6_556
Ga1 O3 O2 142.65(18) 1_554 6_556
Nb O3 O2 142.65(18) 1_554 6_556
La O3 O2 99.91(15) 2 6_556
O2 O3 O2 112.53(17) 3_454 6_556
Ga3 O3 O2 17.06(10) 1_556 6_556
La O3 O2 128.41(17) 1_554 6_556
O1 O3 O2 33.69(15) . 6_556
O2 O3 O2 52.77(8) 3_455 6_556
O2 O3 O2 94.06(18) 4_554 6_556
Ga2 O3 O2 135.91(16) 2 6_556
O2 O3 O2 31.21(17) 4 6_556
Ga2 O3 O2 56.50(11) . 6_556
La O3 O2 44.75(9) 2_565 6_556
O1 O3 O2 98.27(17) 1_554 6_556
O2 O3 O2 93.93(15) 5 6_556
O1 O3 O2 95.51(18) 1_545 6_556
Ga3 O3 O2 90.76(14) 2_454 6_556
La O3 O2 63.63(12) 4 6_556
O3 O3 O2 148.92(10) 1_554 6_556
O3 O3 O2 31.08(10) 1_556 6_556
Ga3 O3 O2 55.66(12) 2 6_556
O2 O3 O2 125.91(14) 4_444 6_556
O2 O3 O2 125.93(19) 3_554 6_556
La O3 O2 157.12(17) 4_444 6_556
O1 O3 O2 154.84(19) 1_544 6_556
O2 O3 O2 75.76(14) 4_445 6_556
O2 O3 O2 123.36(18) 6_545 6_556
O2 O3 O2 75.92(17) 3 6_556
O2 O3 O2 63.93(12) 2_565 6_556
O3 O3 O2 111.70(11) 4_445 6_556
O3 O3 O2 82.69(15) 3_455 6_556
O1 O3 O2 62.17(15) 2_565 6_556
Ga2 O3 O2 18.97(9) 2_566 6_556
O2 O3 O2 123.53(18) 5_445 6_556
O2 O3 O2 61.83(17) 2_556 6_556
Ga3 O3 La 97.8(3) 3 2_455
Nb O3 La 129.5(2) . 2_455
Ga1 O3 La 129.5(2) . 2_455
La O3 La 42.43(13) . 2_455
Ga3 O3 La 131.2(2) . 2_455
O3 O3 La 88.56(17) 6 2_455
O3 O3 La 140.5(4) 3 2_455
O3 O3 La 154.7(3) 4 2_455
O2 O3 La 82.1(2) 2 2_455
O2 O3 La 98.5(2) 6 2_455
O3 O3 La 111.19(14) 6_554 2_455
O2 O3 La 69.12(19) 1_554 2_455
O1 O3 La 10.88(15) 2_455 2_455
O3 O3 La 100.46(17) 2 2_455
O2 O3 La 49.87(17) . 2_455
O3 O3 La 119.84(11) 2_554 2_455
Ga2 O3 La 38.55(8) 1_554 2_455
Ga3 O3 La 160.5(2) 2_554 2_455
La O3 La 48.14(8) 4_445 2_455
O2 O3 La 53.41(16) 5_455 2_455
Ga3 O3 La 77.64(11) 3_556 2_455
O3 O3 La 129.4(3) 5 2_455
Ga2 O3 La 79.71(12) 2_565 2_455
O3 O3 La 151.8(3) 5_554 2_455
Ga1 O3 La 124.42(15) 1_554 2_455
Nb O3 La 124.42(15) 1_554 2_455
La O3 La 109.92(14) 2 2_455
O2 O3 La 48.84(13) 3_454 2_455
Ga3 O3 La 98.12(13) 1_556 2_455
La O3 La 81.36(11) 1_554 2_455
O1 O3 La 71.01(10) . 2_455
O2 O3 La 30.28(10) 3_455 2_455
O2 O3 La 130.06(18) 4_554 2_455
Ga2 O3 La 86.34(11) 2 2_455
O2 O3 La 112.19(16) 4 2_455
Ga2 O3 La 37.00(5) . 2_455
La O3 La 102.35(14) 2_565 2_455
O1 O3 La 86.07(11) 1_554 2_455
O2 O3 La 168.24(19) 5 2_455
O1 O3 La 78.22(10) 1_545 2_455
Ga3 O3 La 43.21(6) 2_454 2_455
La O3 La 146.40(16) 4 2_455
O3 O3 La 102.46(7) 1_554 2_455
O3 O3 La 77.54(7) 1_556 2_455
Ga3 O3 La 117.90(13) 2 2_455
O2 O3 La 43.16(9) 4_444 2_455
O2 O3 La 145.65(18) 3_554 2_455
La O3 La 74.15(9) 4_444 2_455
O1 O3 La 91.00(11) 1_544 2_455
O2 O3 La 25.30(9) 4_445 2_455
O2 O3 La 99.15(14) 6_545 2_455
O2 O3 La 126.13(14) 3 2_455
O2 O3 La 81.32(13) 2_565 2_455
O3 O3 La 40.17(6) 4_445 2_455
O3 O3 La 24.69(7) 3_455 2_455
O1 O3 La 130.67(16) 2_565 2_455
Ga2 O3 La 70.68(9) 2_566 2_455
O2 O3 La 70.11(12) 5_445 2_455
O2 O3 La 74.36(12) 2_556 2_455
O2 O3 La 83.03(13) 6_556 2_455
Ga3 O3 La 19.38(17) 3 2_554
Nb O3 La 96.0(2) . 2_554
Ga1 O3 La 96.0(2) . 2_554
La O3 La 157.8(2) . 2_554
Ga3 O3 La 84.27(17) . 2_554
O3 O3 La 143.81(11) 6 2_554
O3 O3 La 49.64(15) 3 2_554
O3 O3 La 87.63(18) 4 2_554
O2 O3 La 47.9(2) 2 2_554
O2 O3 La 121.7(2) 6 2_554
O3 O3 La 61.2(2) 6_554 2_554
O2 O3 La 53.80(19) 1_554 2_554
O1 O3 La 106.1(2) 2_455 2_554
O3 O3 La 93.3(3) 2 2_554
O2 O3 La 120.8(2) . 2_554
O3 O3 La 9.98(15) 2_554 2_554
Ga2 O3 La 84.15(15) 1_554 2_554
Ga3 O3 La 44.31(9) 2_554 2_554
La O3 La 86.38(14) 4_445 2_554
O2 O3 La 129.9(2) 5_455 2_554
Ga3 O3 La 116.61(17) 3_556 2_554
O3 O3 La 101.94(18) 5 2_554
Ga2 O3 La 118.75(15) 2_565 2_554
O3 O3 La 48.88(10) 5_554 2_554
Ga1 O3 La 38.01(7) 1_554 2_554
Nb O3 La 38.01(7) 1_554 2_554
La O3 La 60.11(10) 2 2_554
O2 O3 La 92.60(16) 3_454 2_554
Ga3 O3 La 137.84(16) 1_556 2_554
La O3 La 72.70(10) 1_554 2_554
O1 O3 La 163.1(2) . 2_554
O2 O3 La 145.07(19) 3_455 2_554
O2 O3 La 84.55(13) 4_554 2_554
Ga2 O3 La 40.00(6) 2 2_554
O2 O3 La 130.67(17) 4 2_554
Ga2 O3 La 131.09(16) . 2_554
La O3 La 134.12(14) 2_565 2_554
O1 O3 La 98.32(16) 1_554 2_554
O2 O3 La 63.31(13) 5 2_554
O1 O3 La 75.34(15) 1_545 2_554
Ga3 O3 La 114.24(13) 2_454 2_554
La O3 La 96.30(12) 4 2_554
O3 O3 La 46.47(7) 1_554 2_554
O3 O3 La 133.53(7) 1_556 2_554
Ga3 O3 La 99.70(13) 2 2_554
O2 O3 La 76.50(12) 4_444 2_554
O2 O3 La 30.34(9) 3_554 2_554
La O3 La 45.03(6) 4_444 2_554
O1 O3 La 27.13(6) 1_544 2_554
O2 O3 La 115.24(15) 4_445 2_554
O2 O3 La 42.61(10) 6_545 2_554
O2 O3 La 79.63(14) 3 2_554
O2 O3 La 130.81(16) 2_565 2_554
O3 O3 La 80.58(16) 4_445 2_554
O3 O3 La 121.99(11) 3_455 2_554
O1 O3 La 107.80(15) 2_565 2_554
Ga2 O3 La 172.30(15) 2_566 2_554
O2 O3 La 57.43(12) 5_445 2_554
O2 O3 La 106.77(16) 2_556 2_554
O2 O3 La 154.81(16) 6_556 2_554
La O3 La 116.92(13) 2_455 2_554
Ga3 O3 Ga2 108.0(3) 3 1_664
Nb O3 Ga2 73.8(2) . 1_664
Ga1 O3 Ga2 73.8(2) . 1_664
La O3 Ga2 98.9(2) . 1_664
Ga3 O3 Ga2 15.49(9) . 1_664
O3 O3 Ga2 83.1(3) 6 1_664
O3 O3 Ga2 85.1(2) 3 1_664
O3 O3 Ga2 29.0(2) 4 1_664
O2 O3 Ga2 140.3(3) 2 1_664
O2 O3 Ga2 36.01(19) 6 1_664
O3 O3 Ga2 54.4(3) 6_554 1_664
O2 O3 Ga2 113.1(2) 1_554 1_664
O1 O3 Ga2 140.9(2) 2_455 1_664
O3 O3 Ga2 110.64(7) 2 1_664
O2 O3 Ga2 138.6(2) . 1_664
O3 O3 Ga2 86.27(11) 2_554 1_664
Ga2 O3 Ga2 124.74(17) 1_554 1_664
Ga3 O3 Ga2 61.97(10) 2_554 1_664
La O3 Ga2 175.89(18) 4_445 1_664
O2 O3 Ga2 81.10(18) 5_455 1_664
Ga3 O3 Ga2 118.78(16) 3_556 1_664
O3 O3 Ga2 67.44(14) 5 1_664
Ga2 O3 Ga2 55.45(9) 2_565 1_664
O3 O3 Ga2 45.68(9) 5_554 1_664
Ga1 O3 Ga2 62.99(9) 1_554 1_664
Nb O3 Ga2 62.99(9) 1_554 1_664
La O3 Ga2 114.59(14) 2 1_664
O2 O3 Ga2 100.96(17) 3_454 1_664
Ga3 O3 Ga2 74.52(11) 1_556 1_664
La O3 Ga2 77.11(11) 1_554 1_664
O1 O3 Ga2 71.26(13) . 1_664
O2 O3 Ga2 118.5(2) 3_455 1_664
O2 O3 Ga2 16.20(10) 4_554 1_664
Ga2 O3 Ga2 133.62(15) 2 1_664
O2 O3 Ga2 51.27(12) 4 1_664
Ga2 O3 Ga2 134.07(17) . 1_664
La O3 Ga2 39.77(6) 2_565 1_664
O1 O3 Ga2 55.45(8) 1_554 1_664
O2 O3 Ga2 55.55(13) 5 1_664
O1 O3 Ga2 145.16(15) 1_545 1_664
Ga3 O3 Ga2 94.93(12) 2_454 1_664
La O3 Ga2 39.51(6) 4 1_664
O3 O3 Ga2 74.69(8) 1_554 1_664
O3 O3 Ga2 105.31(8) 1_556 1_664
Ga3 O3 Ga2 85.58(11) 2 1_664
O2 O3 Ga2 129.81(15) 4_444 1_664
O2 O3 Ga2 74.88(13) 3_554 1_664
La O3 Ga2 117.67(13) 4_444 1_664
O1 O3 Ga2 120.31(14) 1_544 1_664
O2 O3 Ga2 149.78(17) 4_445 1_664
O2 O3 Ga2 125.63(16) 6_545 1_664
O2 O3 Ga2 89.90(14) 3 1_664
O2 O3 Ga2 53.08(12) 2_565 1_664
O3 O3 Ga2 162.50(11) 4_445 1_664
O3 O3 Ga2 110.6(2) 3_455 1_664
O1 O3 Ga2 18.54(13) 2_565 1_664
Ga2 O3 Ga2 80.15(11) 2_566 1_664
O2 O3 Ga2 151.47(18) 5_445 1_664
O2 O3 Ga2 129.77(16) 2_556 1_664
O2 O3 Ga2 79.73(12) 6_556 1_664
La O3 Ga2 134.29(15) 2_455 1_664
La O3 Ga2 94.35(10) 2_554 1_664
Ga3 O3 O1 47.69(18) 3 2_454
Nb O3 O1 158.1(3) . 2_454
Ga1 O3 O1 158.1(3) . 2_454
La O3 O1 97.0(2) . 2_454
Ga3 O3 O1 86.17(17) . 2_454
O3 O3 O1 153.25(10) 6 2_454
O3 O3 O1 112.4(2) 3 2_454
O3 O3 O1 122.36(12) 4 2_454
O2 O3 O1 74.3(2) 2 2_454
O2 O3 O1 92.9(2) 6 2_454
O3 O3 O1 48.6(2) 6_554 2_454
O2 O3 O1 15.67(17) 1_554 2_454
O1 O3 O1 62.10(17) 2_455 2_454
O3 O3 O1 141.6(2) 2 2_454
O2 O3 O1 113.6(2) . 2_454
O3 O3 O1 58.81(18) 2_554 2_454
Ga2 O3 O1 31.38(10) 1_554 2_454
Ga3 O3 O1 99.12(15) 2_554 2_454
La O3 O1 82.69(14) 4_445 2_454
O2 O3 O1 69.31(16) 5_455 2_454
Ga3 O3 O1 139.46(19) 3_556 2_454
O3 O3 O1 161.1(3) 5 2_454
Ga2 O3 O1 72.36(10) 2_565 2_454
O3 O3 O1 82.7(2) 5_554 2_454
Ga1 O3 O1 55.04(10) 1_554 2_454
Nb O3 O1 55.04(10) 1_554 2_454
La O3 O1 113.09(16) 2 2_454
O2 O3 O1 29.90(13) 3_454 2_454
Ga3 O3 O1 158.53(18) 1_556 2_454
La O3 O1 25.44(5) 1_554 2_454
O1 O3 O1 110.4(2) . 2_454
O2 O3 O1 97.15(17) 3_455 2_454
O2 O3 O1 85.29(14) 4_554 2_454
Ga2 O3 O1 69.01(10) 2 2_454
O2 O3 O1 145.18(18) 4 2_454
Ga2 O3 O1 105.35(15) . 2_454
La O3 O1 115.92(14) 2_565 2_454
O1 O3 O1 56.05(10) 1_554 2_454
O2 O3 O1 117.92(18) 5 2_454
O1 O3 O1 103.03(19) 1_545 2_454
Ga3 O3 O1 51.60(8) 2_454 2_454
La O3 O1 136.68(16) 4 2_454
O3 O3 O1 33.43(10) 1_554 2_454
O3 O3 O1 146.57(10) 1_556 2_454
Ga3 O3 O1 161.33(18) 2 2_454
O2 O3 O1 30.80(11) 4_444 2_454
O2 O3 O1 89.62(13) 3_554 2_454
La O3 O1 26.76(4) 4_444 2_454
O1 O3 O1 53.98(10) 1_544 2_454
O2 O3 O1 87.92(15) 4_445 2_454
O2 O3 O1 87.01(15) 6_545 2_454
O2 O3 O1 141.23(18) 3 2_454
O2 O3 O1 86.35(12) 2_565 2_454
O3 O3 O1 61.51(8) 4_445 2_454
O3 O3 O1 61.51(8) 3_455 2_454
O1 O3 O1 118.5(2) 2_565 2_454
Ga2 O3 O1 123.46(15) 2_566 2_454
O2 O3 O1 71.08(13) 5_445 2_454
O2 O3 O1 128.98(18) 2_556 2_454
O2 O3 O1 142.36(17) 6_556 2_454
La O3 O1 69.39(11) 2_455 2_454
La O3 O1 62.72(9) 2_554 2_454
Ga2 O3 O1 101.24(12) 1_664 2_454
Ga3 O3 O3 33.82(19) 3 3_554
Nb O3 O3 102.2(3) . 3_554
Ga1 O3 O3 102.2(3) . 3_554
La O3 O3 148.9(2) . 3_554
Ga3 O3 O3 61.96(11) . 3_554
O3 O3 O3 147.7(3) 6 3_554
O3 O3 O3 61.71(11) 3 3_554
O3 O3 O3 76.29(5) 4 3_554
O2 O3 O3 71.0(3) 2 3_554
O2 O3 O3 97.8(2) 6 3_554
O3 O3 O3 37.99(19) 6_554 3_554
O2 O3 O3 54.64(18) 1_554 3_554
O1 O3 O3 114.2(3) 2_455 3_554
O3 O3 O3 112.3(4) 2 3_554
O2 O3 O3 144.4(3) . 3_554
O3 O3 O3 14.09(12) 2_554 3_554
Ga2 O3 O3 85.49(17) 1_554 3_554
Ga3 O3 O3 42.82(12) 2_554 3_554
La O3 O3 107.4(2) 4_445 3_554
O2 O3 O3 112.52(18) 5_455 3_554
Ga3 O3 O3 138.3(2) 3_556 3_554
O3 O3 O3 105.1(3) 5 3_554
Ga2 O3 O3 95.98(12) 2_565 3_554
O3 O3 O3 32.34(17) 5_554 3_554
Ga1 O3 O3 13.98(5) 1_554 3_554
Nb O3 O3 13.98(5) 1_554 3_554
La O3 O3 81.12(18) 2 3_554
O2 O3 O3 83.91(15) 3_454 3_554
Ga3 O3 O3 138.06(19) 1_556 3_554
La O3 O3 56.09(7) 1_554 3_554
O1 O3 O3 139.1(2) . 3_554
O2 O3 O3 153.3(2) 3_455 3_554
O2 O3 O3 62.05(13) 4_554 3_554
Ga2 O3 O3 62.72(16) 2 3_554
O2 O3 O3 120.3(2) 4 3_554
Ga2 O3 O3 151.4(2) . 3_554
La O3 O3 112.95(16) 2_565 3_554
O1 O3 O3 76.22(14) 1_554 3_554
O2 O3 O3 61.81(15) 5 3_554
O1 O3 O3 99.4(2) 1_545 3_554
Ga3 O3 O3 102.57(12) 2_454 3_554
La O3 O3 88.63(14) 4 3_554
O3 O3 O3 28.29(11) 1_554 3_554
O3 O3 O3 151.71(11) 1_556 3_554
Ga3 O3 O3 110.29(17) 2 3_554
O2 O3 O3 80.69(15) 4_444 3_554
O2 O3 O3 35.26(11) 3_554 3_554
La O3 O3 50.97(12) 4_444 3_554
O1 O3 O3 46.40(15) 1_544 3_554
O2 O3 O3 132.6(2) 4_445 3_554
O2 O3 O3 66.54(18) 6_545 3_554
O2 O3 O3 92.60(18) 3 3_554
O2 O3 O3 107.09(16) 2_565 3_554
O3 O3 O3 96.4(2) 4_445 3_554
O3 O3 O3 117.05(11) 3_455 3_554
O1 O3 O3 90.43(18) 2_565 3_554
Ga2 O3 O3 153.2(2) 2_566 3_554
O2 O3 O3 79.1(2) 5_445 3_554
O2 O3 O3 130.0(2) 2_556 3_554
O2 O3 O3 151.5(2) 6_556 3_554
La O3 O3 123.75(17) 2_455 3_554
La O3 O3 24.03(10) 2_554 3_554
Ga2 O3 O3 74.14(11) 1_664 3_554
O1 O3 O3 56.32(11) 2_454 3_554
Ga3 O3 O3 116.6(3) 3 3_556
Nb O3 O3 30.47(15) . 3_556
Ga1 O3 O3 30.47(15) . 3_556
La O3 O3 87.53(15) . 3_556
Ga3 O3 O3 115.4(2) . 3_556
O3 O3 O3 39.2(2) 6 3_556
O3 O3 O3 61.71(11) 3 3_556
O3 O3 O3 76.29(5) 4 3_556
O2 O3 O3 83.3(3) 2 3_556
O2 O3 O3 110.1(3) 6 3_556
O3 O3 O3 148.5(3) 6_554 3_556
O2 O3 O3 141.1(3) 1_554 3_556
O1 O3 O3 103.9(3) 2_455 3_556
O3 O3 O3 16.12(15) 2 3_556
O2 O3 O3 50.64(17) . 3_556
O3 O3 O3 114.8(3) 2_554 3_556
Ga2 O3 O3 132.1(2) 1_554 3_556
Ga3 O3 O3 84.26(17) 2_554 3_556
La O3 O3 74.87(16) 4_445 3_556
O2 O3 O3 122.5(2) 5_455 3_556
Ga3 O3 O3 22.55(8) 3_556 3_556
O3 O3 O3 34.44(19) 5 3_556
Ga2 O3 O3 128.17(19) 2_565 3_556
O3 O3 O3 107.5(3) 5_554 3_556
Ga1 O3 O3 131.31(19) 1_554 3_556
Nb O3 O3 131.31(19) 1_554 3_556
La O3 O3 48.93(13) 2 3_556
O2 O3 O3 148.8(2) 3_454 3_556
Ga3 O3 O3 39.76(6) 1_556 3_556
La O3 O3 178.2(2) 1_554 3_556
O1 O3 O3 84.57(15) . 3_556
O2 O3 O3 79.21(13) 3_455 3_556
O2 O3 O3 116.4(2) 4_554 3_556
Ga2 O3 O3 89.56(19) 2 3_556
O2 O3 O3 58.16(14) 4 3_556
Ga2 O3 O3 63.47(10) . 3_556
La O3 O3 86.73(13) 2_565 3_556
O1 O3 O3 146.8(2) 1_554 3_556
O2 O3 O3 69.51(17) 5 3_556
O1 O3 O3 53.31(18) 1_545 3_556
Ga3 O3 O3 133.81(15) 2_454 3_556
La O3 O3 62.77(12) 4 3_556
O3 O3 O3 151.71(11) 1_554 3_556
O3 O3 O3 28.29(11) 1_556 3_556
Ga3 O3 O3 18.05(9) 2 3_556
O2 O3 O3 128.9(2) 4_444 3_556
O2 O3 O3 88.36(17) 3_554 3_556
La O3 O3 131.1(2) 4_444 3_556
O1 O3 O3 106.8(2) 1_544 3_556
O2 O3 O3 76.80(15) 4_445 3_556
O2 O3 O3 73.34(17) 6_545 3_556
O2 O3 O3 31.03(12) 3 3_556
O2 O3 O3 113.82(18) 2_565 3_556
O3 O3 O3 96.4(2) 4_445 3_556
O3 O3 O3 117.05(11) 3_455 3_556
O1 O3 O3 84.74(17) 2_565 3_556
Ga2 O3 O3 68.72(8) 2_566 3_556
O2 O3 O3 85.4(2) 5_445 3_556
O2 O3 O3 29.44(11) 2_556 3_556
O2 O3 O3 50.98(11) 6_556 3_556
La O3 O3 100.12(14) 2_455 3_556
La O3 O3 107.43(17) 2_554 3_556
Ga2 O3 O3 101.06(16) 1_664 3_556
O1 O3 O3 156.2(2) 2_454 3_556
O3 O3 O3 123.4(2) 3_554 3_556
Ga3 O3 O3 59.57(15) 3 4_554
Nb O3 O3 102.2(3) . 4_554
Ga1 O3 O3 102.2(3) . 4_554
La O3 O3 129.0(3) . 4_554
Ga3 O3 O3 35.69(16) . 4_554
O3 O3 O3 132.0(4) 6 4_554
O3 O3 O3 76.29(5) 3 4_554
O3 O3 O3 61.71(11) 4 4_554
O2 O3 O3 98.3(2) 2 4_554
O2 O3 O3 70.5(2) 6 4_554
O3 O3 O3 18.09(14) 6_554 4_554
O2 O3 O3 67.57(17) 1_554 4_554
O1 O3 O3 122.9(2) 2_455 4_554
O3 O3 O3 127.7(3) 2 4_554
O2 O3 O3 171.5(3) . 4_554
O3 O3 O3 41.42(17) 2_554 4_554
Ga2 O3 O3 92.40(13) 1_554 4_554
Ga3 O3 O3 49.22(12) 2_554 4_554
La O3 O3 132.75(18) 4_445 4_554
O2 O3 O3 93.5(2) 5_455 4_554
Ga3 O3 O3 153.6(2) 3_556 4_554
O3 O3 O3 100.9(3) 5 4_554
Ga2 O3 O3 71.72(16) 2_565 4_554
O3 O3 O3 24.09(19) 5_554 4_554
Ga1 O3 O3 13.98(5) 1_554 4_554
Nb O3 O3 13.98(5) 1_554 4_554
La O3 O3 103.03(18) 2 4_554
O2 O3 O3 79.65(15) 3_454 4_554
Ga3 O3 O3 122.69(19) 1_556 4_554
La O3 O3 47.08(9) 1_554 4_554
O1 O3 O3 111.9(2) . 4_554
O2 O3 O3 145.5(2) 3_455 4_554
O2 O3 O3 35.57(13) 4_554 4_554
Ga2 O3 O3 89.99(13) 2 4_554
O2 O3 O3 100.2(2) 4 4_554
Ga2 O3 O3 164.97(19) . 4_554
La O3 O3 86.38(17) 2_565 4_554
O1 O3 O3 54.25(15) 1_554 4_554
O2 O3 O3 62.05(17) 5 4_554
O1 O3 O3 126.2(2) 1_545 4_554
Ga3 O3 O3 91.26(15) 2_454 4_554
La O3 O3 75.97(15) 4 4_554
O3 O3 O3 28.29(11) 1_554 4_554
O3 O3 O3 151.71(11) 1_556 4_554
Ga3 O3 O3 113.90(17) 2 4_554
O2 O3 O3 91.58(12) 4_444 4_554
O2 O3 O3 50.69(12) 3_554 4_554
La O3 O3 69.09(7) 4_444 4_554
O1 O3 O3 72.80(14) 1_544 4_554
O2 O3 O3 149.12(17) 4_445 4_554
O2 O3 O3 93.19(17) 6_545 4_554
O2 O3 O3 102.77(19) 3 4_554
O2 O3 O3 80.96(19) 2_565 4_554
O3 O3 O3 117.05(11) 4_445 4_554
O3 O3 O3 110.04(18) 3_455 4_554
O1 O3 O3 67.7(2) 2_565 4_554
Ga2 O3 O3 125.9(2) 2_566 4_554
O2 O3 O3 105.74(17) 5_445 4_554
O2 O3 O3 152.2(2) 2_556 4_554
O2 O3 O3 129.3(2) 6_556 4_554
La O3 O3 128.20(15) 2_455 4_554
La O3 O3 51.24(8) 2_554 4_554
Ga2 O3 O3 49.67(12) 1_664 4_554
O1 O3 O3 61.23(9) 2_454 4_554
O3 O3 O3 27.41(10) 3_554 4_554
O3 O3 O3 131.54(18) 3_556 4_554
Ga3 O3 O3 140.5(3) 3 4_556
Nb O3 O3 30.47(15) . 4_556
Ga1 O3 O3 30.47(15) . 4_556
La O3 O3 74.4(2) . 4_556
Ga3 O3 O3 94.9(2) . 4_556
O3 O3 O3 18.10(12) 6 4_556
O3 O3 O3 76.29(5) 3 4_556
O3 O3 O3 61.71(11) 4 4_556
O2 O3 O3 110.7(2) 2 4_556
O2 O3 O3 82.7(3) 6 4_556
O3 O3 O3 133.7(4) 6_554 4_556
O2 O3 O3 167.2(3) 1_554 4_556
O1 O3 O3 111.9(3) 2_455 4_556
O3 O3 O3 43.26(18) 2 4_556
O2 O3 O3 62.74(17) . 4_556
O3 O3 O3 129.8(3) 2_554 4_556
Ga2 O3 O3 142.3(2) 1_554 4_556
Ga3 O3 O3 88.88(17) 2_554 4_556
La O3 O3 96.78(12) 4_445 4_556
O2 O3 O3 102.4(2) 5_455 4_556
Ga3 O3 O3 39.32(6) 3_556 4_556
O3 O3 O3 26.46(18) 5 4_556
Ga2 O3 O3 101.5(2) 2_565 4_556
O3 O3 O3 103.5(3) 5_554 4_556
Ga1 O3 O3 131.31(19) 1_554 4_556
Nb O3 O3 131.31(19) 1_554 4_556
La O3 O3 73.91(11) 2 4_556
O2 O3 O3 141.4(3) 3_454 4_556
Ga3 O3 O3 13.48(8) 1_556 4_556
La O3 O3 151.2(2) 1_554 4_556
O1 O3 O3 61.50(19) . 4_556
O2 O3 O3 75.14(14) 3_455 4_556
O2 O3 O3 95.7(2) 4_554 4_556
Ga2 O3 O3 116.78(17) 2 4_556
O2 O3 O3 31.33(14) 4 4_556
Ga2 O3 O3 68.96(10) . 4_556
La O3 O3 59.33(15) 2_565 4_556
O1 O3 O3 119.4(2) 1_554 4_556
O2 O3 O3 69.73(16) 5 4_556
O1 O3 O3 80.21(14) 1_545 4_556
Ga3 O3 O3 119.8(2) 2_454 4_556
La O3 O3 47.47(12) 4 4_556
O3 O3 O3 151.71(11) 1_554 4_556
O3 O3 O3 28.29(11) 1_556 4_556
Ga3 O3 O3 26.81(7) 2 4_556
O2 O3 O3 144.88(17) 4_444 4_556
O2 O3 O3 98.88(18) 3_554 4_556
La O3 O3 158.5(2) 4_444 4_556
O1 O3 O3 133.1(2) 1_544 4_556
O2 O3 O3 87.33(12) 4_445 4_556
O2 O3 O3 99.61(16) 6_545 4_556
O2 O3 O3 47.07(12) 3 4_556
O2 O3 O3 87.3(2) 2_565 4_556
O3 O3 O3 117.05(11) 4_445 4_556
O3 O3 O3 110.04(18) 3_455 4_556
O1 O3 O3 61.40(16) 2_565 4_556
Ga2 O3 O3 47.98(12) 2_566 4_556
O2 O3 O3 112.29(16) 5_445 4_556
O2 O3 O3 51.06(11) 2_556 4_556
O2 O3 O3 29.04(14) 6_556 4_556
La O3 O3 103.80(14) 2_455 4_556
La O3 O3 125.94(18) 2_554 4_556
Ga2 O3 O3 79.51(15) 1_664 4_556
O1 O3 O3 171.3(2) 2_454 4_556
O3 O3 O3 131.54(18) 3_554 4_556
O3 O3 O3 27.41(10) 3_556 4_556
O3 O3 O3 123.4(2) 4_554 4_556
Ga3 O3 O1 64.3(2) 3 2
Nb O3 O1 48.6(2) . 2
Ga1 O3 O1 48.6(2) . 2
La O3 O1 146.1(2) . 2
Ga3 O3 O1 95.3(2) . 2
O3 O3 O1 94.27(16) 6 2
O3 O3 O1 7.9(2) 3 2
O3 O3 O1 67.4(2) 4 2
O2 O3 O1 55.34(19) 2 2
O2 O3 O1 128.0(3) 6 2
O3 O3 O1 99.32(15) 6_554 2
O2 O3 O1 99.9(3) 1_554 2
O1 O3 O1 125.7(2) 2_455 2
O3 O3 O1 47.6(2) 2 2
O2 O3 O1 94.3(2) . 2
O3 O3 O1 56.0(3) 2_554 2
Ga2 O3 O1 123.9(2) 1_554 2
Ga3 O3 O1 35.65(11) 2_554 2
La O3 O1 84.45(14) 4_445 2
O2 O3 O1 174.0(2) 5_455 2
Ga3 O3 O1 74.48(14) 3_556 2
O3 O3 O1 56.20(12) 5 2
Ga2 O3 O1 147.52(18) 2_565 2
O3 O3 O1 61.87(15) 5_554 2
Ga1 O3 O1 75.42(17) 1_554 2
Nb O3 O1 75.42(17) 1_554 2
La O3 O1 23.42(7) 2 2
O2 O3 O1 140.9(2) 3_454 2
Ga3 O3 O1 89.67(14) 1_556 2
La O3 O1 120.76(19) 1_554 2
O1 O3 O1 137.15(15) . 2
O2 O3 O1 132.3(2) 3_455 2
O2 O3 O1 96.33(17) 4_554 2
Ga2 O3 O1 54.58(10) 2 2
O2 O3 O1 92.77(15) 4 2
Ga2 O3 O1 110.54(15) . 2
La O3 O1 116.71(13) 2_565 2
O1 O3 O1 135.89(14) 1_554 2
O2 O3 O1 37.52(12) 5 2
O1 O3 O1 54.84(11) 1_545 2
Ga3 O3 O1 162.72(18) 2_454 2
La O3 O1 65.74(8) 4 2
O3 O3 O1 92.99(13) 1_554 2
O3 O3 O1 87.01(13) 1_556 2
Ga3 O3 O1 50.15(11) 2 2
O2 O3 O1 114.59(17) 4_444 2
O2 O3 O1 31.67(14) 3_554 2
La O3 O1 88.88(15) 4_444 2
O1 O3 O1 61.25(15) 1_544 2
O2 O3 O1 110.50(15) 4_445 2
O2 O3 O1 36.86(11) 6_545 2
O2 O3 O1 29.96(14) 3 2
O2 O3 O1 144.91(17) 2_565 2
O3 O3 O1 96.3(2) 4_445 2
O3 O3 O1 156.2(2) 3_455 2
O1 O3 O1 92.05(10) 2_565 2
Ga2 O3 O1 124.76(15) 2_566 2
O2 O3 O1 66.41(14) 5_445 2
O2 O3 O1 70.06(15) 2_556 2
O2 O3 O1 105.79(16) 6_556 2
La O3 O1 132.58(15) 2_455 2
La O3 O1 49.68(13) 2_554 2
Ga2 O3 O1 92.93(11) 1_664 2
O1 O3 O1 111.69(19) 2_454 2
O3 O3 O1 64.95(19) 3_554 2
O3 O3 O1 58.98(15) 3_556 2
O3 O3 O1 82.16(18) 4_554 2
O3 O3 O1 76.80(15) 4_556 2
Ga3 O3 La 92.6(2) 3 2_564
Nb O3 La 107.4(2) . 2_564
Ga1 O3 La 107.4(2) . 2_564
La O3 La 92.8(2) . 2_564
Ga3 O3 La 21.74(10) . 2_564
O3 O3 La 107.1(4) 6 2_564
O3 O3 La 106.2(2) 3 2_564
O3 O3 La 61.3(2) 4 2_564
O2 O3 La 132.8(3) 2 2_564
O2 O3 La 34.21(18) 6 2_564
O3 O3 La 29.3(2) 6_554 2_564
O2 O3 La 82.9(2) 1_554 2_564
O1 O3 La 112.6(2) 2_455 2_564
O3 O3 La 144.18(7) 2 2_564
O2 O3 La 149.2(3) . 2_564
O3 O3 La 78.40(19) 2_554 2_564
Ga2 O3 La 91.17(14) 1_554 2_564
Ga3 O3 La 77.95(12) 2_554 2_564
La O3 La 150.42(17) 4_445 2_564
O2 O3 La 60.90(15) 5_455 2_564
Ga3 O3 La 147.60(19) 3_556 2_564
O3 O3 La 101.12(16) 5 2_564
Ga2 O3 La 35.65(6) 2_565 2_564
O3 O3 La 52.21(10) 5_554 2_564
Ga1 O3 La 50.35(8) 1_554 2_564
Nb O3 La 50.35(8) 1_554 2_564
La O3 La 136.85(15) 2 2_564
O2 O3 La 68.14(14) 3_454 2_564
Ga3 O3 La 101.12(14) 1_556 2_564
La O3 La 44.01(7) 1_554 2_564
O1 O3 La 74.77(16) . 2_564
O2 O3 La 111.91(19) 3_455 2_564
O2 O3 La 20.58(11) 4_554 2_564
Ga2 O3 La 124.57(14) 2 2_564
O2 O3 La 78.69(14) 4 2_564
Ga2 O3 La 134.15(16) . 2_564
La O3 La 54.62(8) 2_565 2_564
O1 O3 La 24.55(4) 1_554 2_564
O2 O3 La 81.10(14) 5 2_564
O1 O3 La 163.69(19) 1_545 2_564
Ga3 O3 La 67.38(9) 2_454 2_564
La O3 La 73.12(9) 4 2_564
O3 O3 La 50.08(7) 1_554 2_564
O3 O3 La 129.92(7) 1_556 2_564
Ga3 O3 La 119.27(13) 2 2_564
O2 O3 La 96.19(13) 4_444 2_564
O2 O3 La 84.95(12) 3_554 2_564
La O3 La 90.56(10) 4_444 2_564
O1 O3 La 105.82(15) 1_544 2_564
O2 O3 La 135.21(15) 4_445 2_564
O2 O3 La 130.73(16) 6_545 2_564
O2 O3 La 121.33(15) 3 2_564
O2 O3 La 43.39(10) 2_565 2_564
O3 O3 La 128.93(10) 4_445 2_564
O3 O3 La 86.19(16) 3_455 2_564
O1 O3 La 49.48(13) 2_565 2_564
Ga2 O3 La 89.94(12) 2_566 2_564
O2 O3 La 136.34(16) 5_445 2_564
O2 O3 La 160.21(18) 2_556 2_564
O2 O3 La 99.14(13) 6_556 2_564
La O3 La 110.57(12) 2_455 2_564
La O3 La 88.36(9) 2_554 2_564
Ga2 O3 La 33.69(4) 1_664 2_564
O1 O3 La 69.09(9) 2_454 2_564
O3 O3 La 64.33(8) 3_554 2_564
O3 O3 La 134.19(18) 3_556 2_564
O3 O3 La 37.59(11) 4_554 2_564
O3 O3 La 109.74(18) 4_556 2_564
O1 O3 La 113.60(15) 2 2_564
Ga3 O3 O2 153.0(3) 3 5_456
Nb O3 O2 83.8(2) . 5_456
Ga1 O3 O2 83.8(2) . 5_456
La O3 O2 21.38(13) . 5_456
Ga3 O3 O2 107.6(2) . 5_456
O3 O3 O2 35.47(12) 6 5_456
O3 O3 O2 127.86(11) 3 5_456
O3 O3 O2 100.6(2) 4 5_456
O2 O3 O2 120.2(3) 2 5_456
O2 O3 O2 70.1(2) 6 5_456
O3 O3 O2 129.1(3) 6_554 5_456
O2 O3 O2 123.7(2) 1_554 5_456
O1 O3 O2 66.7(2) 2_455 5_456
O3 O3 O2 79.3(3) 2 5_456
O2 O3 O2 47.35(12) . 5_456
O3 O3 O2 176.02(14) 2_554 5_456
Ga2 O3 O2 92.26(17) 1_554 5_456
Ga3 O3 O2 140.81(19) 2_554 5_456
La O3 O2 82.04(15) 4_445 5_456
O2 O3 O2 55.98(14) 5_455 5_456
Ga3 O3 O2 54.19(12) 3_556 5_456
O3 O3 O2 79.3(2) 5 5_456
Ga2 O3 O2 71.17(14) 2_565 5_456
O3 O3 O2 141.94(18) 5_554 5_456
Ga1 O3 O2 153.3(2) 1_554 5_456
Nb O3 O2 153.3(2) 1_554 5_456
La O3 O2 111.39(16) 2 5_456
O2 O3 O2 88.7(2) 3_454 5_456
Ga3 O3 O2 43.68(10) 1_556 5_456
La O3 O2 113.36(17) 1_554 5_456
O1 O3 O2 28.59(13) . 5_456
O2 O3 O2 26.24(17) 3_455 5_456
O2 O3 O2 107.32(17) 4_554 5_456
Ga2 O3 O2 128.19(17) 2 5_456
O2 O3 O2 56.33(10) 4 5_456
Ga2 O3 O2 37.23(10) . 5_456
La O3 O2 57.31(11) 2_565 5_456
O1 O3 O2 91.07(17) 1_554 5_456
O2 O3 O2 121.1(2) 5 5_456
O1 O3 O2 93.21(17) 1_545 5_456
Ga3 O3 O2 68.36(13) 2_454 5_456
La O3 O2 90.22(14) 4 5_456
O3 O3 O2 140.96(11) 1_554 5_456
O3 O3 O2 39.04(11) 1_556 5_456
Ga3 O3 O2 77.70(13) 2 5_456
O2 O3 O2 98.73(17) 4_444 5_456
O2 O3 O2 152.26(18) 3_554 5_456
La O3 O2 130.25(16) 4_444 5_456
O1 O3 O2 142.40(17) 1_544 5_456
O2 O3 O2 53.99(10) 4_445 5_456
O2 O3 O2 126.16(18) 6_545 5_456
O2 O3 O2 96.79(11) 3 5_456
O2 O3 O2 60.09(10) 2_565 5_456
O3 O3 O2 89.55(12) 4_445 5_456
O3 O3 O2 56.68(14) 3_455 5_456
O1 O3 O2 82.54(16) 2_565 5_456
Ga2 O3 O2 16.96(8) 2_566 5_456
O2 O3 O2 110.94(18) 5_445 5_456
O2 O3 O2 62.89(18) 2_556 5_456
O2 O3 O2 27.22(16) 6_556 5_456
La O3 O2 56.19(11) 2_455 5_456
La O3 O2 168.09(17) 2_554 5_456
Ga2 O3 O2 97.00(14) 1_664 5_456
O1 O3 O2 118.10(17) 2_454 5_456
O3 O3 O2 167.1(2) 3_554 5_456
O3 O3 O2 66.86(11) 3_556 5_456
O3 O3 O2 140.5(2) 4_554 5_456
O3 O3 O2 53.38(13) 4_556 5_456
O1 O3 O2 125.84(18) 2 5_456
La O3 O2 103.09(14) 2_564 5_456
Ga3 O3 O2 16.58(17) 3 2_554
Nb O3 O2 123.5(3) . 2_554
Ga1 O3 O2 123.5(3) . 2_554
La O3 O2 131.5(2) . 2_554
Ga3 O3 O2 83.57(19) . 2_554
O3 O3 O2 171.45(18) 6 2_554
O3 O3 O2 77.42(18) 3 2_554
O3 O3 O2 104.13(13) 4 2_554
O2 O3 O2 55.65(19) 2 2_554
O2 O3 O2 110.8(3) 6 2_554
O3 O3 O2 48.2(3) 6_554 2_554
O2 O3 O2 28.03(19) 1_554 2_554
O1 O3 O2 86.7(2) 2_455 2_554
O3 O3 O2 117.1(3) 2 2_554
O2 O3 O2 123.4(3) . 2_554
O3 O3 O2 24.75(16) 2_554 2_554
Ga2 O3 O2 59.46(13) 1_554 2_554
Ga3 O3 O2 67.45(13) 2_554 2_554
La O3 O2 84.57(16) 4_445 2_554
O2 O3 O2 103.0(2) 5_455 2_554
Ga3 O3 O2 134.0(2) 3_556 2_554
O3 O3 O2 128.8(2) 5 2_554
Ga2 O3 O2 98.21(15) 2_565 2_554
O3 O3 O2 60.05(18) 5_554 2_554
Ga1 O3 O2 35.38(10) 1_554 2_554
Nb O3 O2 35.38(10) 1_554 2_554
La O3 O2 83.74(15) 2 2_554
O2 O3 O2 64.84(14) 3_454 2_554
Ga3 O3 O2 164.67(17) 1_556 2_554
La O3 O2 47.91(11) 1_554 2_554
O1 O3 O2 142.7(2) . 2_554
O2 O3 O2 126.86(15) 3_455 2_554
O2 O3 O2 83.28(16) 4_554 2_554
Ga2 O3 O2 47.68(11) 2 2_554
O2 O3 O2 147.60(17) 4 2_554
Ga2 O3 O2 124.88(17) . 2_554
La O3 O2 131.98(17) 2_565 2_554
O1 O3 O2 77.97(16) 1_554 2_554
O2 O3 O2 87.14(15) 5 2_554
O1 O3 O2 88.07(19) 1_545 2_554
Ga3 O3 O2 86.46(13) 2_454 2_554
La O3 O2 116.37(15) 4 2_554
O3 O3 O2 27.52(11) 1_554 2_554
O3 O3 O2 152.48(11) 1_556 2_554
Ga3 O3 O2 127.36(16) 2 2_554
O2 O3 O2 53.51(9) 4_444 2_554
O2 O3 O2 55.75(15) 3_554 2_554
La O3 O2 23.11(9) 4_444 2_554
O1 O3 O2 28.76(14) 1_544 2_554
O2 O3 O2 105.47(15) 4_445 2_554
O2 O3 O2 60.40(14) 6_545 2_554
O2 O3 O2 107.15(19) 3 2_554
O2 O3 O2 112.31(17) 2_565 2_554
O3 O3 O2 69.85(13) 4_445 2_554
O3 O3 O2 95.42(10) 3_455 2_554
O1 O3 O2 115.8(2) 2_565 2_554
Ga2 O3 O2 157.91(16) 2_566 2_554
O2 O3 O2 59.59(13) 5_445 2_554
O2 O3 O2 121.7(2) 2_556 2_554
O2 O3 O2 176.24(16) 6_556 2_554
La O3 O2 96.62(13) 2_455 2_554
La O3 O2 27.79(8) 2_554 2_554
Ga2 O3 O2 97.97(14) 1_664 2_554
O1 O3 O2 34.95(10) 2_454 2_554
O3 O3 O2 27.86(12) 3_554 2_554
O3 O3 O2 132.7(2) 3_556 2_554
O3 O3 O2 48.30(11) 4_554 2_554
O3 O3 O2 153.7(2) 4_556 2_554
O1 O3 O2 77.21(16) 2 2_554
La O3 O2 77.45(12) 2_564 2_554
O2 O3 O2 151.65(16) 5_456 2_554
Ga3 O3 O3 78.2(2) 3 5_445
Nb O3 O3 99.1(2) . 5_445
Ga1 O3 O3 99.1(2) . 5_445
La O3 O3 78.9(2) . 5_445
Ga3 O3 O3 172.5(3) . 5_445
O3 O3 O3 89.2(4) 6 5_445
O3 O3 O3 92.9(3) 3 5_445
O3 O3 O3 145.1(2) 4 5_445
O2 O3 O3 42.88(17) 2 5_445
O2 O3 O3 143.6(3) 6 5_445
O3 O3 O3 133.7(4) 6_554 5_445
O2 O3 O3 75.0(2) 1_554 5_445
O1 O3 O3 42.81(19) 2_455 5_445
O3 O3 O3 62.38(13) 2 5_445
O2 O3 O3 34.2(2) . 5_445
O3 O3 O3 99.00(12) 2_554 5_445
Ga2 O3 O3 62.32(15) 1_554 5_445
Ga3 O3 O3 118.22(13) 2_554 5_445
La O3 O3 4.71(4) 4_445 5_445
O2 O3 O3 101.0(2) 5_455 5_445
Ga3 O3 O3 53.11(12) 3_556 5_445
O3 O3 O3 105.1(2) 5 5_445
Ga2 O3 O3 127.35(19) 2_565 5_445
O3 O3 O3 137.91(10) 5_554 5_445
Ga1 O3 O3 123.73(17) 1_554 5_445
Nb O3 O3 123.73(17) 1_554 5_445
La O3 O3 62.33(5) 2 5_445
O2 O3 O3 85.4(2) 3_454 5_445
Ga3 O3 O3 97.59(17) 1_556 5_445
La O3 O3 110.68(19) 1_554 5_445
O1 O3 O3 105.05(18) . 5_445
O2 O3 O3 58.67(18) 3_455 5_445
O2 O3 O3 171.9(2) 4_554 5_445
Ga2 O3 O3 50.38(4) 2 5_445
O2 O3 O3 120.9(2) 4 5_445
Ga2 O3 O3 40.79(12) . 5_445
La O3 O3 135.14(18) 2_565 5_445
O1 O3 O3 130.38(19) 1_554 5_445
O2 O3 O3 121.56(17) 5 5_445
O1 O3 O3 30.75(4) 1_545 5_445
Ga3 O3 O3 89.19(17) 2_454 5_445
La O3 O3 133.33(18) 4 5_445
O3 O3 O3 113.23(12) 1_554 5_445
O3 O3 O3 66.77(12) 1_556 5_445
Ga3 O3 O3 87.09(13) 2 5_445
O2 O3 O3 57.83(16) 4_444 5_445
O2 O3 O3 106.57(14) 3_554 5_445
La O3 O3 70.20(12) 4_444 5_445
O1 O3 O3 65.41(10) 1_544 5_445
O2 O3 O3 27.91(13) 4_445 5_445
O2 O3 O3 55.27(8) 6_545 5_445
O2 O3 O3 84.40(13) 3 5_445
O2 O3 O3 127.25(18) 2_565 5_445
O3 O3 O3 25.37(14) 4_445 5_445
O3 O3 O3 72.13(16) 3_455 5_445
O1 O3 O3 153.5(2) 2_565 5_445
Ga2 O3 O3 94.55(15) 2_566 5_445
O2 O3 O3 32.95(8) 5_445 5_445
O2 O3 O3 42.22(12) 2_556 5_445
O2 O3 O3 93.25(17) 6_556 5_445
La O3 O3 47.64(12) 2_455 5_445
La O3 O3 90.31(9) 2_554 5_445
Ga2 O3 O3 171.9(2) 1_664 5_445
O1 O3 O3 86.80(16) 2_454 5_445
O3 O3 O3 111.81(18) 3_554 5_445
O3 O3 O3 71.15(16) 3_556 5_445
O3 O3 O3 137.39(17) 4_554 5_445
O3 O3 O3 92.38(13) 4_556 5_445
O1 O3 O3 85.02(8) 2 5_445
La O3 O3 153.44(19) 2_564 5_445
O2 O3 O3 78.00(17) 5_456 5_445
O2 O3 O3 89.25(14) 2_554 5_445
Ga3 O3 O3 134.6(3) 3 5_455
Nb O3 O3 110.9(3) . 5_455
Ga1 O3 O3 110.9(3) . 5_455
La O3 O3 7.56(9) . 5_455
Ga3 O3 O3 99.93(14) . 5_455
O3 O3 O3 62.51(13) 6 5_455
O3 O3 O3 156.26(15) 3 5_455
O3 O3 O3 112.8(3) 4 5_455
O2 O3 O3 123.1(3) 2 5_455
O2 O3 O3 60.98(17) 6 5_455
O3 O3 O3 106.02(13) 6_554 5_455
O2 O3 O3 99.2(3) 1_554 5_455
O1 O3 O3 52.5(2) 2_455 5_455
O3 O3 O3 106.1(4) 2 5_455
O2 O3 O3 63.1(2) . 5_455
O3 O3 O3 149.2(3) 2_554 5_455
Ga2 O3 O3 69.42(17) 1_554 5_455
Ga3 O3 O3 157.19(18) 2_554 5_455
La O3 O3 85.02(19) 4_445 5_455
O2 O3 O3 29.29(10) 5_455 5_455
Ga3 O3 O3 79.52(18) 3_556 5_455
O3 O3 O3 105.1(2) 5 5_455
Ga2 O3 O3 51.02(4) 2_565 5_455
O3 O3 O3 137.91(10) 5_554 5_455
Ga1 O3 O3 130.50(17) 1_554 5_455
Nb O3 O3 130.50(17) 1_554 5_455
La O3 O3 134.89(19) 2 5_455
O2 O3 O3 60.92(18) 3_454 5_455
Ga3 O3 O3 69.16(13) 1_556 5_455
La O3 O3 85.40(13) 1_554 5_455
O1 O3 O3 29.35(4) . 5_455
O2 O3 O3 25.45(17) 3_455 5_455
O2 O3 O3 99.17(12) 4_554 5_455
Ga2 O3 O3 128.17(18) 2 5_455
O2 O3 O3 74.11(14) 4 5_455
Ga2 O3 O3 47.56(14) . 5_455
La O3 O3 60.38(5) 2_565 5_455
O1 O3 O3 67.93(11) 1_554 5_455
O2 O3 O3 141.4(2) 5 5_455
O1 O3 O3 108.20(18) 1_545 5_455
Ga3 O3 O3 39.99(8) 2_454 5_455
La O3 O3 107.54(14) 4 5_455
O3 O3 O3 113.22(12) 1_554 5_455
O3 O3 O3 66.77(12) 1_556 5_455
Ga3 O3 O3 105.93(18) 2 5_455
O2 O3 O3 77.67(16) 4_444 5_455
O2 O3 O3 170.80(17) 3_554 5_455
La O3 O3 108.43(18) 4_444 5_455
O1 O3 O3 131.60(18) 1_544 5_455
O2 O3 O3 54.72(15) 4_445 5_455
O2 O3 O3 137.90(18) 6_545 5_455
O2 O3 O3 125.20(19) 3 5_455
O2 O3 O3 45.29(9) 2_565 5_455
O3 O3 O3 82.06(17) 4_445 5_455
O3 O3 O3 31.14(16) 3_455 5_455
O1 O3 O3 88.79(9) 2_565 5_455
Ga2 O3 O3 34.24(7) 2_566 5_455
O2 O3 O3 111.19(19) 5_445 5_455
O2 O3 O3 85.31(19) 2_556 5_455
O2 O3 O3 52.12(13) 6_556 5_455
La O3 O3 42.01(12) 2_455 5_455
La O3 O3 153.0(2) 2_554 5_455
Ga2 O3 O3 96.04(8) 1_664 5_455
O1 O3 O3 90.74(16) 2_454 5_455
O3 O3 O3 141.36(18) 3_554 5_455
O3 O3 O3 94.97(14) 3_556 5_455
O3 O3 O3 122.08(17) 4_554 5_455
O3 O3 O3 80.59(18) 4_556 5_455
O1 O3 O3 153.7(2) 2 5_455
La O3 O3 86.59(7) 2_564 5_455
O2 O3 O3 28.41(11) 5_456 5_455
O2 O3 O3 125.58(19) 2_554 5_455
O3 O3 O3 82.62(17) 5_445 5_455
Ga3 O3 O2 71.2(2) 3 6_554
Nb O3 O2 122.9(3) . 6_554
Ga1 O3 O2 122.9(3) . 6_554
La O3 O2 103.0(2) . 6_554
Ga3 O3 O2 38.21(13) . 6_554
O3 O3 O2 129.9(4) 6 6_554
O3 O3 O2 103.74(14) 3 6_554
O3 O3 O2 76.75(18) 4 6_554
O2 O3 O2 111.0(3) 2 6_554
O2 O3 O2 55.44(16) 6 6_554
O3 O3 O2 10.40(15) 6_554 6_554
O2 O3 O2 60.7(2) 1_554 6_554
O1 O3 O2 102.2(2) 2_455 6_554
O3 O3 O2 154.7(3) 2 6_554
O2 O3 O2 153.9(3) . 6_554
O3 O3 O2 61.4(2) 2_554 6_554
Ga2 O3 O2 74.81(15) 1_554 6_554
Ga3 O3 O2 76.43(14) 2_554 6_554
La O3 O2 130.72(19) 4_445 6_554
O2 O3 O2 66.56(17) 5_455 6_554
Ga3 O3 O2 170.5(2) 3_556 6_554
O3 O3 O2 118.6(2) 5 6_554
Ga2 O3 O2 47.84(11) 2_565 6_554
O3 O3 O2 50.31(16) 5_554 6_554
Ga1 O3 O2 35.21(11) 1_554 6_554
Nb O3 O2 35.21(11) 1_554 6_554
La O3 O2 128.97(17) 2 6_554
O2 O3 O2 56.00(10) 3_454 6_554
Ga3 O3 O2 124.08(17) 1_556 6_554
La O3 O2 25.16(9) 1_554 6_554
O1 O3 O2 92.8(2) . 6_554
O2 O3 O2 118.09(16) 3_455 6_554
O2 O3 O2 37.28(17) 4_554 6_554
Ga2 O3 O2 102.99(15) 2 6_554
O2 O3 O2 101.5(2) 4 6_554
Ga2 O3 O2 138.47(16) . 6_554
La O3 O2 77.23(12) 2_565 6_554
O1 O3 O2 28.13(14) 1_554 6_554
O2 O3 O2 86.96(14) 5 6_554
O1 O3 O2 143.4(2) 1_545 6_554
Ga3 O3 O2 64.21(11) 2_454 6_554
La O3 O2 90.39(13) 4 6_554
O3 O3 O2 27.82(11) 1_554 6_554
O3 O3 O2 152.18(11) 1_556 6_554
Ga3 O3 O2 135.42(15) 2 6_554
O2 O3 O2 77.63(14) 4_444 6_554
O2 O3 O2 77.78(16) 3_554 6_554
La O3 O2 67.68(12) 4_444 6_554
O1 O3 O2 84.06(16) 1_544 6_554
O2 O3 O2 129.03(14) 4_445 6_554
O2 O3 O2 113.09(19) 6_545 6_554
O2 O3 O2 129.04(18) 3 6_554
O2 O3 O2 59.95(10) 2_565 6_554
O3 O3 O2 109.52(10) 4_445 6_554
O3 O3 O2 83.40(14) 3_455 6_554
O1 O3 O2 70.82(16) 2_565 6_554
Ga2 O3 O2 109.12(14) 2_566 6_554
O2 O3 O2 113.4(2) 5_445 6_554
O2 O3 O2 176.81(19) 2_556 6_554
O2 O3 O2 121.10(18) 6_556 6_554
La O3 O2 104.36(13) 2_455 6_554
La O3 O2 71.07(12) 2_554 6_554
Ga2 O3 O2 53.19(9) 1_664 6_554
O1 O3 O2 48.05(11) 2_454 6_554
O3 O3 O2 48.22(11) 3_554 6_554
O3 O3 O2 153.0(2) 3_556 6_554
O3 O3 O2 27.45(13) 4_554 6_554
O3 O3 O2 132.1(2) 4_556 6_554
O1 O3 O2 109.42(18) 2 6_554
La O3 O2 22.96(8) 2_564 6_554
O2 O3 O2 118.97(15) 5_456 6_554
O2 O3 O2 55.32(16) 2_554 6_554
O3 O3 O2 134.8(2) 5_445 6_554
O3 O3 O2 95.68(13) 5_455 6_554
Ga3 O3 La 137.1(3) 3 4_455
Nb O3 La 109.1(3) . 4_455
Ga1 O3 La 109.1(3) . 4_455
La O3 La 27.46(13) . 4_455
Ga3 O3 La 77.66(18) . 4_455
O3 O3 La 66.06(17) 6 4_455
O3 O3 La 152.8(3) 3 4_455
O3 O3 La 95.1(3) 4 4_455
O2 O3 La 143.2(3) 2 4_455
O2 O3 La 38.89(19) 6 4_455
O3 O3 La 88.6(2) 6_554 4_455
O2 O3 La 102.3(2) 1_554 4_455
O1 O3 La 70.47(15) 2_455 4_455
O3 O3 La 118.9(3) 2 4_455
O2 O3 La 83.8(2) . 4_455
O3 O3 La 139.0(3) 2_554 4_455
Ga2 O3 La 78.30(13) 1_554 4_455
Ga3 O3 La 136.47(18) 2_554 4_455
La O3 La 106.89(15) 4_445 4_455
O2 O3 La 20.20(13) 5_455 4_455
Ga3 O3 La 94.90(14) 3_556 4_455
O3 O3 La 101.31(11) 5 4_455
Ga2 O3 La 30.86(6) 2_565 4_455
O3 O3 La 115.75(7) 5_554 4_455
Ga1 O3 La 113.33(14) 1_554 4_455
Nb O3 La 113.33(14) 1_554 4_455
La O3 La 151.98(15) 2 4_455
O2 O3 La 61.21(16) 3_454 4_455
Ga3 O3 La 69.11(11) 1_556 4_455
La O3 La 75.36(11) 1_554 4_455
O1 O3 La 20.97(12) . 4_455
O2 O3 La 47.44(14) 3_455 4_455
O2 O3 La 76.91(13) 4_554 4_455
Ga2 O3 La 146.15(15) 2 4_455
O2 O3 La 64.72(13) 4 4_455
Ga2 O3 La 69.08(10) . 4_455
La O3 La 42.81(7) 2_565 4_455
O1 O3 La 50.33(12) 1_554 4_455
O2 O3 La 125.67(18) 5 4_455
O1 O3 La 130.00(15) 1_545 4_455
Ga3 O3 La 39.75(6) 2_454 4_455
La O3 La 93.65(13) 4 4_455
O3 O3 La 101.37(6) 1_554 4_455
O3 O3 La 78.63(6) 1_556 4_455
Ga3 O3 La 109.19(13) 2 4_455
O2 O3 La 87.56(12) 4_444 4_455
O2 O3 La 148.57(17) 3_554 4_455
La O3 La 113.49(12) 4_444 4_455
O1 O3 La 141.30(15) 1_544 4_455
O2 O3 La 76.87(12) 4_445 4_455
O2 O3 La 159.85(16) 6_545 4_455
O2 O3 La 129.31(15) 3 4_455
O2 O3 La 23.06(9) 2_565 4_455
O3 O3 La 100.93(14) 4_445 4_455
O3 O3 La 42.42(14) 3_455 4_455
O1 O3 La 70.03(10) 2_565 4_455
Ga2 O3 La 35.69(5) 2_566 4_455
O2 O3 La 131.22(16) 5_445 4_455
O2 O3 La 103.34(15) 2_556 4_455
O2 O3 La 54.16(10) 6_556 4_455
La O3 La 61.16(8) 2_455 4_455
La O3 La 147.80(13) 2_554 4_455
Ga2 O3 La 74.51(10) 1_664 4_455
O1 O3 La 89.43(11) 2_454 4_455
O3 O3 La 126.53(14) 3_554 4_455
O3 O3 La 104.36(12) 3_556 4_455
O3 O3 La 102.45(18) 4_554 4_455
O3 O3 La 82.43(16) 4_556 4_455
O1 O3 La 157.43(15) 2 4_455
La O3 La 65.46(8) 2_564 4_455
O2 O3 La 40.76(9) 5_456 4_455
O2 O3 La 122.44(14) 2_554 4_455
O3 O3 La 104.74(15) 5_445 4_455
O3 O3 La 22.27(5) 5_455 4_455
O2 O3 La 78.33(11) 6_554 4_455
Ga3 O3 La 75.3(2) 3 4_554
Nb O3 La 80.9(2) . 4_554
Ga1 O3 La 80.9(2) . 4_554
La O3 La 129.3(2) . 4_554
Ga3 O3 La 24.84(11) . 4_554
O3 O3 La 110.8(3) 6 4_554
O3 O3 La 65.97(17) 3 4_554
O3 O3 La 39.04(6) 4 4_554
O2 O3 La 108.3(3) 2 4_554
O2 O3 La 64.3(2) 6 4_554
O3 O3 La 37.40(15) 6_554 4_554
O2 O3 La 89.94(19) 1_554 4_554
O1 O3 La 144.8(3) 2_455 4_554
O3 O3 La 111.72(19) 2 4_554
O2 O3 La 161.8(2) . 4_554
O3 O3 La 53.12(9) 2_554 4_554
Ga2 O3 La 114.81(15) 1_554 4_554
Ga3 O3 La 37.73(7) 2_554 4_554
La O3 La 147.54(19) 4_445 4_554
O2 O3 La 101.08(18) 5_455 4_554
Ga3 O3 La 133.69(16) 3_556 4_554
O3 O3 La 78.7(2) 5 4_554
Ga2 O3 La 75.17(11) 2_565 4_554
O3 O3 La 13.51(8) 5_554 4_554
Ga1 O3 La 32.74(5) 1_554 4_554
Nb O3 La 32.74(5) 1_554 4_554
La O3 La 96.68(12) 2 4_554
O2 O3 La 99.31(15) 3_454 4_554
Ga3 O3 La 101.04(13) 1_556 4_554
La O3 La 67.21(9) 1_554 4_554
O1 O3 La 103.76(15) . 4_554
O2 O3 La 149.6(2) 3_455 4_554
O2 O3 La 25.51(10) 4_554 4_554
Ga2 O3 La 100.92(13) 2 4_554
O2 O3 La 79.79(14) 4 4_554
Ga2 O3 La 166.96(17) . 4_554
La O3 La 72.93(10) 2_565 4_554
O1 O3 La 63.64(9) 1_554 4_554
O2 O3 La 43.72(11) 5 4_554
O1 O3 La 126.79(15) 1_545 4_554
Ga3 O3 La 105.83(12) 2_454 4_554
La O3 La 53.27(7) 4 4_554
O3 O3 La 50.98(7) 1_554 4_554
O3 O3 La 129.02(7) 1_556 4_554
Ga3 O3 La 93.14(11) 2 4_554
O2 O3 La 114.30(13) 4_444 4_554
O2 O3 La 46.34(10) 3_554 4_554
La O3 La 90.17(10) 4_444 4_554
O1 O3 La 87.23(12) 1_544 4_554
O2 O3 La 171.76(15) 4_445 4_554
O2 O3 La 96.97(14) 6_545 4_554
O2 O3 La 85.99(13) 3 4_554
O2 O3 La 79.31(14) 2_565 4_554
O3 O3 La 137.67(11) 4_445 4_554
O3 O3 La 125.22(15) 3_455 4_554
O1 O3 La 48.80(13) 2_565 4_554
Ga2 O3 La 113.31(13) 2_566 4_554
O2 O3 La 118.60(17) 5_445 4_554
O2 O3 La 137.84(15) 2_556 4_554
O2 O3 La 110.61(14) 6_556 4_554
La O3 La 147.79(13) 2_455 4_554
La O3 La 61.22(7) 2_554 4_554
Ga2 O3 La 33.19(4) 1_664 4_554
O1 O3 La 83.87(11) 2_454 4_554
O3 O3 La 41.64(9) 3_554 4_554
O3 O3 La 111.18(16) 3_556 4_554
O3 O3 La 22.72(9) 4_554 4_554
O3 O3 La 100.73(15) 4_556 4_554
O1 O3 La 73.37(12) 2 4_554
La O3 La 40.24(5) 2_564 4_554
O2 O3 La 130.19(16) 5_456 4_554
O2 O3 La 67.84(11) 2_554 4_554
O3 O3 La 151.19(14) 5_445 4_554
O3 O3 La 124.59(10) 5_455 4_554
O2 O3 La 43.46(9) 6_554 4_554
La O3 La 102.36(11) 4_455 4_554
Ga3 O3 O1 124.3(3) 3 2_456
Nb O3 O1 81.9(2) . 2_456
Ga1 O3 O1 81.9(2) . 2_456
La O3 O1 44.00(13) . 2_456
Ga3 O3 O1 140.3(2) . 2_456
O3 O3 O1 47.2(2) 6 2_456
O3 O3 O1 110.42(17) 3 2_456
O3 O3 O1 119.39(10) 4 2_456
O2 O3 O1 86.9(2) 2 2_456
O2 O3 O1 103.7(2) 6 2_456
O3 O3 O1 155.57(8) 6_554 2_456
O2 O3 O1 111.8(2) 1_554 2_456
O1 O3 O1 54.13(19) 2_455 2_456
O3 O3 O1 58.6(2) 2 2_456
O2 O3 O1 13.76(16) . 2_456
O3 O3 O1 144.1(2) 2_554 2_456
Ga2 O3 O1 84.85(13) 1_554 2_456
Ga3 O3 O1 136.98(16) 2_554 2_456
La O3 O1 50.58(8) 4_445 2_456
O2 O3 O1 79.55(17) 5_455 2_456
Ga3 O3 O1 32.12(8) 3_556 2_456
O3 O3 O1 82.2(2) 5 2_456
Ga2 O3 O1 101.38(14) 2_565 2_456
O3 O3 O1 160.6(3) 5_554 2_456
Ga1 O3 O1 169.19(18) 1_554 2_456
Nb O3 O1 169.19(18) 1_554 2_456
La O3 O1 83.96(11) 2 2_456
O2 O3 O1 95.40(16) 3_454 2_456
Ga3 O3 O1 56.96(9) 1_556 2_456
La O3 O1 127.73(14) 1_554 2_456
O1 O3 O1 62.18(12) . 2_456
O2 O3 O1 27.75(10) 3_455 2_456
O2 O3 O1 140.23(17) 4_554 2_456
Ga2 O3 O1 95.07(12) 2 2_456
O2 O3 O1 78.40(13) 4 2_456
Ga2 O3 O1 10.88(6) . 2_456
La O3 O1 89.29(12) 2_565 2_456
O1 O3 O1 118.77(16) 1_554 2_456
O2 O3 O1 122.85(17) 5 2_456
O1 O3 O1 60.25(12) 1_545 2_456
Ga3 O3 O1 82.49(10) 2_454 2_456
La O3 O1 105.44(13) 4 2_456
O3 O3 O1 149.66(8) 1_554 2_456
O3 O3 O1 30.34(8) 1_556 2_456
Ga3 O3 O1 70.66(10) 2 2_456
O2 O3 O1 86.74(13) 4_444 2_456
O2 O3 O1 136.25(16) 3_554 2_456
La O3 O1 111.82(12) 4_444 2_456
O1 O3 O1 111.44(16) 1_544 2_456
O2 O3 O1 29.56(9) 4_445 2_456
O2 O3 O1 93.17(13) 6_545 2_456
O2 O3 O1 83.15(12) 3 2_456
O2 O3 O1 92.48(14) 2_565 2_456
O3 O3 O1 64.06(6) 4_445 2_456
O3 O3 O1 64.06(6) 3_455 2_456
O1 O3 O1 110.22(19) 2_565 2_456
Ga2 O3 O1 49.06(6) 2_566 2_456
O2 O3 O1 78.61(11) 5_445 2_456
O2 O3 O1 34.68(10) 2_556 2_456
O2 O3 O1 48.05(11) 6_556 2_456
La O3 O1 47.63(7) 2_455 2_456
La O3 O1 134.52(14) 2_554 2_456
Ga2 O3 O1 127.50(14) 1_664 2_456
O1 O3 O1 116.24(12) 2_454 2_456
O3 O3 O1 157.7(2) 3_554 2_456
O3 O3 O1 53.51(10) 3_556 2_456
O3 O3 O1 173.0(2) 4_554 2_456
O3 O3 O1 58.17(10) 4_556 2_456
O1 O3 O1 104.71(16) 2 2_456
La O3 O1 135.87(14) 2_564 2_456
O2 O3 O1 33.61(9) 5_456 2_456
O2 O3 O1 133.83(16) 2_554 2_456
O3 O3 O1 46.10(11) 5_445 2_456
O3 O3 O1 50.93(12) 5_455 2_456
O2 O3 O1 145.82(14) 6_554 2_456
La O3 O1 70.72(8) 4_455 2_456
La O3 O1 157.99(14) 4_554 2_456
Ga3 O3 O3 37.72(15) 3 5_444
Nb O3 O3 130.7(2) . 5_444
Ga1 O3 O3 130.7(2) . 5_444
La O3 O3 103.0(3) . 5_444
Ga3 O3 O3 124.2(3) . 5_444
O3 O3 O3 137.3(4) 6 5_444
O3 O3 O3 92.9(3) 3 5_444
O3 O3 O3 143.9(2) 4 5_444
O2 O3 O3 35.07(15) 2 5_444
O2 O3 O3 134.2(3) 6 5_444
O3 O3 O3 85.5(4) 6_554 5_444
O2 O3 O3 28.1(2) 1_554 5_444
O1 O3 O3 49.90(19) 2_455 5_444
O3 O3 O3 99.36(12) 2 5_444
O2 O3 O3 81.6(2) . 5_444
O3 O3 O3 60.79(13) 2_554 5_444
Ga2 O3 O3 36.50(15) 1_554 5_444
Ga3 O3 O3 99.97(16) 2_554 5_444
La O3 O3 43.74(7) 4_445 5_444
O2 O3 O3 96.7(2) 5_455 5_444
Ga3 O3 O3 100.38(15) 3_556 5_444
O3 O3 O3 139.28(9) 5 5_444
Ga2 O3 O3 111.11(18) 2_565 5_444
O3 O3 O3 101.6(2) 5_554 5_444
Ga1 O3 O3 78.08(16) 1_554 5_444
Nb O3 O3 78.08(16) 1_554 5_444
La O3 O3 76.99(5) 2 5_444
O2 O3 O3 58.5(2) 3_454 5_444
Ga3 O3 O3 145.98(19) 1_556 5_444
La O3 O3 68.18(16) 1_554 5_444
O1 O3 O3 130.4(2) . 5_444
O2 O3 O3 89.27(19) 3_455 5_444
O2 O3 O3 123.6(2) 4_554 5_444
Ga2 O3 O3 33.25(3) 2 5_444
O2 O3 O3 169.2(2) 4 5_444
Ga2 O3 O3 82.32(15) . 5_444
La O3 O3 154.78(17) 2_565 5_444
O1 O3 O3 98.14(19) 1_554 5_444
O2 O3 O3 117.32(17) 5 5_444
O1 O3 O3 60.32(11) 1_545 5_444
Ga3 O3 O3 76.51(16) 2_454 5_444
La O3 O3 151.19(17) 4 5_444
O3 O3 O3 64.83(12) 1_554 5_444
O3 O3 O3 115.17(12) 1_556 5_444
Ga3 O3 O3 123.34(11) 2 5_444
O2 O3 O3 27.18(14) 4_444 5_444
O2 O3 O3 85.23(14) 3_554 5_444
La O3 O3 21.81(8) 4_444 5_444
O1 O3 O3 30.47(5) 1_544 5_444
O2 O3 O3 63.10(15) 4_445 5_444
O2 O3 O3 52.23(9) 6_545 5_444
O2 O3 O3 108.71(12) 3 5_444
O2 O3 O3 123.05(18) 2_565 5_444
O3 O3 O3 27.13(13) 4_445 5_444
O3 O3 O3 72.41(16) 3_455 5_444
O1 O3 O3 158.0(2) 2_565 5_444
Ga2 O3 O3 131.16(18) 2_566 5_444
O2 O3 O3 28.79(9) 5_445 5_444
O2 O3 O3 88.27(13) 2_556 5_444
O2 O3 O3 138.8(2) 6_556 5_444
La O3 O3 60.78(13) 2_455 5_444
La O3 O3 56.29(9) 2_554 5_444
Ga2 O3 O3 139.48(19) 1_664 5_444
O1 O3 O3 42.77(13) 2_454 5_444
O3 O3 O3 69.48(17) 3_554 5_444
O3 O3 O3 113.47(16) 3_556 5_444
O3 O3 O3 90.48(13) 4_554 5_444
O3 O3 O3 139.23(16) 4_556 5_444
O1 O3 O3 87.53(9) 2 5_444
La O3 O3 111.03(17) 2_564 5_444
O2 O3 O3 115.29(19) 5_456 5_444
O2 O3 O3 42.74(13) 2_554 5_444
O3 O3 O3 48.39(7) 5_445 5_444
O3 O3 O3 101.2(2) 5_455 5_444
O2 O3 O3 88.57(18) 6_554 5_444
La O3 O3 114.27(16) 4_455 5_444
La O3 O3 110.53(17) 4_554 5_444
O1 O3 O3 91.11(14) 2_456 5_444
Ga3 O3 O3 95.8(3) 3 5_454
Nb O3 O3 147.9(3) . 5_454
Ga1 O3 O3 147.9(3) . 5_454
La O3 O3 55.88(12) . 5_454
Ga3 O3 O3 75.80(13) . 5_454
O3 O3 O3 107.09(15) 6 5_454
O3 O3 O3 154.37(14) 3 5_454
O3 O3 O3 112.5(3) 4 5_454
O2 O3 O3 116.2(3) 2 5_454
O2 O3 O3 55.01(18) 6 5_454
O3 O3 O3 60.90(13) 6_554 5_454
O2 O3 O3 62.0(2) 1_554 5_454
O1 O3 O3 58.56(19) 2_455 5_454
O3 O3 O3 153.3(3) 2 5_454
O2 O3 O3 102.8(2) . 5_454
O3 O3 O3 101.8(3) 2_554 5_454
Ga2 O3 O3 46.17(16) 1_554 5_454
Ga3 O3 O3 128.0(2) 2_554 5_454
La O3 O3 100.00(19) 4_445 5_454
O2 O3 O3 21.54(11) 5_455 5_454
Ga3 O3 O3 126.3(2) 3_556 5_454
O3 O3 O3 139.28(9) 5 5_454
Ga2 O3 O3 31.03(4) 2_565 5_454
O3 O3 O3 101.6(2) 5_554 5_454
Ga1 O3 O3 83.47(16) 1_554 5_454
Nb O3 O3 83.47(16) 1_554 5_454
La O3 O3 158.02(18) 2 5_454
O2 O3 O3 22.64(17) 3_454 5_454
Ga3 O3 O3 110.38(13) 1_556 5_454
La O3 O3 37.01(10) 1_554 5_454
O1 O3 O3 62.25(13) . 5_454
O2 O3 O3 67.04(17) 3_455 5_454
O2 O3 O3 74.64(13) 4_554 5_454
Ga2 O3 O3 113.61(17) 2 5_454
O2 O3 O3 101.95(13) 4 5_454
Ga2 O3 O3 86.98(16) . 5_454
La O3 O3 73.72(4) 2_565 5_454
O1 O3 O3 29.95(6) 1_554 5_454
O2 O3 O3 135.5(2) 5 5_454
O1 O3 O3 131.21(19) 1_545 5_454
Ga3 O3 O3 13.14(7) 2_454 5_454
La O3 O3 119.82(12) 4 5_454
O3 O3 O3 64.83(12) 1_554 5_454
O3 O3 O3 115.16(12) 1_556 5_454
Ga3 O3 O3 150.45(16) 2 5_454
O2 O3 O3 54.86(15) 4_444 5_454
O2 O3 O3 127.46(19) 3_554 5_454
La O3 O3 73.54(14) 4_444 5_454
O1 O3 O3 101.64(18) 1_544 5_454
O2 O3 O3 81.32(17) 4_445 5_454
O2 O3 O3 132.78(19) 6_545 5_454
O2 O3 O3 169.93(17) 3 5_454
O2 O3 O3 41.95(8) 2_565 5_454
O3 O3 O3 82.18(17) 4_445 5_454
O3 O3 O3 32.54(16) 3_455 5_454
O1 O3 O3 91.44(10) 2_565 5_454
Ga2 O3 O3 76.45(9) 2_566 5_454
O2 O3 O3 107.83(19) 5_445 5_454
O2 O3 O3 128.2(2) 2_556 5_454
O2 O3 O3 95.28(13) 6_556 5_454
La O3 O3 56.20(13) 2_455 5_454
La O3 O3 108.47(16) 2_554 5_454
Ga2 O3 O3 83.61(9) 1_664 5_454
O1 O3 O3 48.22(12) 2_454 5_454
O3 O3 O3 93.03(13) 3_554 5_454
O3 O3 O3 143.30(18) 3_556 5_454
O3 O3 O3 78.85(16) 4_554 5_454
O3 O3 O3 123.75(18) 4_556 5_454
O1 O3 O3 157.7(2) 2 5_454
La O3 O3 54.50(8) 2_564 5_454
O2 O3 O3 76.45(13) 5_456 5_454
O2 O3 O3 81.46(16) 2_554 5_454
O3 O3 O3 101.2(2) 5_445 5_454
O3 O3 O3 48.39(7) 5_455 5_454
O2 O3 O3 51.53(13) 6_554 5_454
La O3 O3 41.32(5) 4_455 5_454
La O3 O3 92.69(13) 4_554 5_454
O1 O3 O3 94.67(15) 2_456 5_454
O3 O3 O3 81.11(17) 5_444 5_454

loop_
_geom_bond_atom_site_label_1
_geom_bond_atom_site_label_2
_geom_bond_distance
_geom_bond_site_symmetry_2
La O3 2.379(8) 6
La O3 2.379(8) .
La O2 2.425(8) 3_455
La O2 2.425(8) 5_455
La O1 2.587(4) .
La O1 2.587(4) 2_455
La O2 2.862(7) 6
La O2 2.862(7) .
La Ga2 3.4027(11) .
La Ga2 3.4028(11) 2_565
La Ga1 3.4737(9) .
La Nb 3.4737(9) .
Ga1 O3 1.994(7) 3
Ga1 O3 1.994(7) 5
Ga1 O3 1.994(7) 2
Ga1 O3 1.994(7) .
Ga1 O3 1.994(7) 6
Ga1 O3 1.994(7) 4
Ga1 La 3.4736(9) 2
Ga1 La 3.4737(9) 4
Ga1 O2 3.635(8) 3
Ga1 O2 3.635(8) 5
Ga1 O2 3.635(8) 2
Ga2 O1 1.791(11) 2_456
Ga2 O2 1.820(8) 4_445
Ga2 O2 1.820(8) .
Ga2 O2 1.820(8) 3_455
Ga2 O1 3.299(11) 2_455
Ga2 La 3.4027(11) 4_445
Ga2 La 3.4028(11) 2_455
Ga2 O3 3.490(7) 4_446
Ga2 O3 3.490(7) 1_556
Ga2 O3 3.490(7) 3_456
Ga2 La 3.6275(11) 4_446
Ga3 O3 1.833(8) 4
Ga3 O3 1.833(8) 6_554
Ga3 O2 1.873(9) 4_554
Ga3 O2 1.873(9) 6
Ga3 O3 2.607(7) .
Ga3 O3 2.607(7) 5_554
Ga3 Nb 3.1859(11) 1_554
Ga3 Nb 3.1859(11) .
Ga3 O1 3.580(5) 2_565
Ga3 O1 3.580(5) 1_554
Ga3 O3 3.697(7) 3
Ga3 O3 3.698(7) 2_554
Nb O3 1.994(7) 3
Nb O3 1.994(7) 5
Nb O3 1.994(7) 2
Nb O3 1.994(7) .
Nb O3 1.994(7) 6
Nb O3 1.994(7) 4
Nb Ga3 3.1859(11) 2
Nb Ga3 3.1859(11) 2_554
Nb Ga3 3.1859(11) 3
Nb Ga3 3.1859(11) 3_556
Nb Ga3 3.1859(11) 1_556
O1 Ga2 1.791(11) 2_566
O1 La 2.587(4) 2_565
O1 La 2.587(4) 4_455
O1 O2 2.946(13) 6
O1 O2 2.946(13) 5_455
O1 O2 2.946(13) 2_565
O1 O2 3.085(12) 6_556
O1 O2 3.085(12) 5_456
O1 O2 3.085(12) 2_566
O1 O3 3.173(7) 6
O1 O3 3.173(7) 2_565
O1 O3 3.173(7) 5_455
O1 Ga2 3.299(11) 2_565
O1 Ga3 3.580(5) 1_556
O1 Ga3 3.580(5) 2_455
O1 Ga3 3.580(5) 3_566
O1 O2 3.579(9) 4
O1 O2 3.579(9) 3_455
O1 O2 3.579(9) 1_565
O1 O3 4.399(9) .
O1 O3 4.399(10) 3_565
O1 O3 4.399(10) 4_455
O1 Ga3 4.698(8) 2_454
O1 Ga3 4.698(8) 3_565
O1 Ga1 4.784(2) 1_455
O1 Nb 4.784(2) 1_455
O1 Ga1 4.784(2) 1_565
O1 Nb 4.784(2) 1_565
O1 O2 4.847(8) 3_565
O1 O2 4.847(8) .
O1 O2 4.847(8) 4_455
O1 La 4.832(10) 1_556
O1 La 4.832(10) 2_566
O1 La 4.832(10) 4_456
O1 O3 4.861(10) 1_556
O1 O3 4.861(10) 3_566
O1 O3 4.861(10) 4_456
O1 O3 4.920(9) 4
O1 O3 4.920(9) 3_455
O1 O3 4.920(9) 1_565
O1 Ga2 4.925(3) 1_665
O1 Ga2 4.925(3) 1_565
O1 O1 5.036(8) 2_455
O1 O1 5.036(8) 2_565
O1 O1 5.036(8) 2_465
O1 O1 5.0900 1_554
O1 O1 5.0900 1_556
O1 Ga3 5.330(3) 3_556
O1 Ga3 5.330(3) 2_565
O1 Ga3 5.330(3) 1_456
O1 O3 5.338(10) 4_556
O1 O3 5.338(10) 3_456
O1 O3 5.338(10) 1_566
O1 O3 5.433(8) 5
O1 O3 5.433(8) 2_455
O1 O3 5.433(8) 6_565
O1 O2 5.670(11) 4_554
O1 O2 5.670(11) 3_454
O1 O2 5.670(11) 1_564
O1 O1 5.724(13) 2_566
O1 O1 5.724(13) 2_456
O1 O1 5.724(13) 2_466
O1 O3 5.732(11) 6_554
O1 O3 5.732(11) 5_454
O1 O3 5.732(11) 2_564
O1 O3 5.863(8) 2
O1 O3 5.863(8) 5_565
O1 O3 5.863(8) 6_455
O1 La 5.9120(18) 4
O1 La 5.9120(18) 2_455
O1 La 5.9121(18) 1_565
O1 O3 6.252(12) 6_556
O1 O3 6.252(12) 2_566
O1 O3 6.252(12) 5_456
O1 O2 6.242(9) 1_665
O2 Ga3 1.873(9) 3_556
O2 La 2.425(8) 4_445
O2 O2 2.800(15) 4_445
O2 O2 2.800(15) 3_455
O2 O3 2.849(13) 2
O2 O3 2.884(10) 6
O2 O2 2.875(15) 2_556
O2 O1 2.946(13) 2_455
O2 O3 3.013(10) 1_556
O2 O1 3.085(12) 2_456
O2 O3 3.370(9) .
O2 O1 3.579(9) 1_545
O2 Ga2 3.702(8) 2_556
O2 O2 3.740(15) 2
O2 O3 3.868(12) 5_445
O2 La 3.997(6) 4_446
O2 Ga3 4.239(9) 1_556
O2 Ga3 4.225(8) 1_446
O2 O3 4.252(11) 4_446
O2 La 4.276(8) 1_556
O2 La 4.314(9) 2_455
O2 Ga3 4.396(7) 3
O2 Ga3 4.456(9) 2_455
O2 O3 4.512(11) 4_445
O2 O3 4.479(11) 3_556
O2 Ga2 4.551(7) 1_554
O2 La 4.551(8) 2
O2 O2 4.565(6) 5_446
O2 O2 4.566(6) 5_456
O2 O3 4.726(10) 3
O2 O2 4.788(17) 6_556
O2 Ga1 4.827(8) 1_556
O2 Nb 4.827(8) 1_556
O2 O3 4.879(12) 5
O2 Ga2 4.939(8) 2_566
O2 Ga3 4.988(9) 2
O2 Ga3 4.976(8) 2_445
O2 O2 5.0900 1_554
O2 O2 5.0900 1_556
O2 O2 5.154(9) 5_445
O2 O2 5.154(9) 5_455
O2 O3 5.173(11) 3_456
O2 O3 5.189(12) 4_556
O2 O2 5.263(9) 6_546
O2 O2 5.263(9) 6_446
O2 Ga2 5.286(8) 2
O2 O2 5.352(14) 6
O2 O3 5.389(11) 3_455
O2 O3 5.352(11) 6_445
O2 La 5.358(8) 2_456
O2 Nb 5.355(9) 1_445
O2 Ga1 5.355(9) 1_445
O2 O3 5.404(11) 4
O2 O3 5.423(12) 2_455
O2 O3 5.524(12) 5_455
O2 O3 5.530(11) 2_556
O2 O3 5.548(12) 6_556
O2 La 5.550(8) 2_556
O2 O1 5.670(11) 1_546
O2 O2 5.692(15) 3
O2 O2 5.692(15) 4
O2 O2 5.781(11) 6_545
O2 O2 5.781(11) 6_445
O2 O2 5.809(7) 4_444
O2 O2 5.809(7) 4_446
O2 O2 5.809(7) 3_454
O2 O2 5.809(7) 3_456
O2 La 5.951(8) 1_545
O2 O3 6.117(11) 5_446
O2 O3 6.121(11) 2_554
O2 O2 6.097(14) 3_445
O2 O2 6.097(14) 4_545
O2 O3 6.138(10) 6_554
O2 O1 6.242(9) 1_445
O2 O3 6.355(10) 3_446
O3 Ga3 1.833(8) 3
O3 O3 2.641(15) 6
O3 O3 2.739(12) 3
O3 O3 2.739(12) 4
O3 O2 2.849(13) 2
O3 O2 2.884(10) 6
O3 O3 2.855(14) 6_554
O3 O2 3.013(10) 1_554
O3 O1 3.173(7) 2_455
O3 O3 3.192(14) 2
O3 O3 3.371(15) 2_554
O3 Ga2 3.490(7) 1_554
O3 Ga3 3.698(7) 2_554
O3 La 3.816(8) 4_445
O3 O2 3.868(12) 5_455
O3 Ga3 3.966(7) 3_556
O3 O3 3.944(14) 5
O3 Ga2 4.027(8) 2_565
O3 O3 4.090(14) 5_554
O3 Ga1 4.185(7) 1_554
O3 Nb 4.185(7) 1_554
O3 La 4.257(8) 2
O3 O2 4.252(11) 3_454
O3 Ga3 4.378(7) 1_556
O3 La 4.382(7) 1_554
O3 O2 4.512(11) 3_455
O3 O2 4.479(11) 4_554
O3 Ga2 4.591(8) 2
O3 O2 4.726(10) 4
O3 La 4.788(8) 2_565
O3 O1 4.861(10) 1_554
O3 O2 4.879(12) 5
O3 O1 4.920(9) 1_545
O3 Ga3 4.935(7) 2_454
O3 La 4.935(7) 4
O3 O3 5.0900 1_554
O3 O3 5.0900 1_556
O3 Ga3 5.103(7) 2
O3 O2 5.173(11) 4_444
O3 O2 5.189(12) 3_554
O3 La 5.301(8) 4_444
O3 O1 5.338(10) 1_544
O3 O2 5.389(11) 4_445
O3 O2 5.352(11) 6_545
O3 O2 5.404(11) 3
O3 O2 5.423(12) 2_565
O3 O3 5.469(12) 4_445
O3 O3 5.469(12) 3_455
O3 O1 5.433(8) 2_565
O3 Ga2 5.492(8) 2_566
O3 O2 5.524(12) 5_445
O3 O2 5.530(11) 2_556
O3 O2 5.548(12) 6_556
O3 La 5.633(7) 2_455
O3 La 5.627(8) 2_554
O3 Ga2 5.624(7) 1_664
O3 O1 5.732(11) 2_454
O3 O3 5.780(6) 3_554
O3 O3 5.780(6) 3_556
O3 O3 5.780(6) 4_554
O3 O3 5.780(6) 4_556
O3 O1 5.863(8) 2
O3 La 6.038(7) 2_564
O3 O2 6.117(11) 5_456
O3 O2 6.121(11) 2_554
O3 O3 6.161(11) 5_445
O3 O3 6.161(11) 5_455
O3 O2 6.138(10) 6_554
O3 La 6.161(8) 4_455
O3 La 6.156(7) 4_554
O3 O1 6.252(12) 2_456
O3 O3 6.256(11) 5_444
O3 O3 6.256(11) 5_454
